data_7714372
loop_
_publ_author_name
'Li, Weiyang'
'Li, Xiaochun'
'Robeyns, Koen'
'Wolff, Mariusz'
'Kfoury, Joseph'
'Ol&#xe1;h, Julianna'
'Herchel, Radovan'
'Demeshko, Serhiy'
'Meyer, Franc'
'Garcia, Yann'

_publ_section_title
;
 Spin-state versatility in FeII4L<sub>6</sub> supramolecular cages with a
 pyridyl-hydrazone ligand scaffold modulated by solvents and counter
 anions.
;
_journal_issue 4
_journal_name_full 'Dalton transactions (Cambridge, England : 2003)'
_journal_page_first 1449
_journal_page_last 1459
_journal_paper_doi 10.1039/d3dt02474a
_journal_volume 53
_journal_year 2024
_chemical_formula_moiety '2(C156 H84 Fe4 N36 O24), 13(C F3 O3 S), 11(C2 H3 N) [+ solvent]'
_chemical_formula_sum 'C347 H201 F39 Fe8 N83 O87 S13'
_chemical_formula_weight 8529.48
_space_group_crystal_system monoclinic
_space_group_IT_number 9
_space_group_name_Hall 'I -2ya'
_space_group_name_H-M_alt 'I 1 a 1'
_atom_sites_solution_hydrogens geom
_atom_sites_solution_primary dual
_audit_creation_method SHELXL-2018/3
_audit_update_record
;
2023-06-19 deposited with the CCDC.	2023-10-19 downloaded from the CCDC.
;
_cell_angle_alpha 90
_cell_angle_beta 98.3311(13)
_cell_angle_gamma 90
_cell_formula_units_Z 4
_cell_length_a 28.3061(4)
_cell_length_b 22.1383(2)
_cell_length_c 70.1304(9)
_cell_measurement_reflns_used 41314
_cell_measurement_temperature 100(2)
_cell_measurement_theta_max 25.6480
_cell_measurement_theta_min 2.8350
_cell_volume 43483.4(9)
_computing_cell_refinement
;
CrysAlisPro, Agilent Technologies,
Version 1.171.37.35 (release 13-08-2014 CrysAlis171 .NET)
(compiled Aug 13 2014,18:06:01)
;
_computing_data_collection MAR
_computing_data_reduction
;
CrysAlisPro, Agilent Technologies,
Version 1.171.37.35 (release 13-08-2014 CrysAlis171 .NET)
(compiled Aug 13 2014,18:06:01)
;
_computing_molecular_graphics 'MERCURY (Macrae et al., 2008)'
_computing_publication_material
;
'MERCURY (Macrae et al., 2008), Platon (Spek, 2009)'
;
_computing_structure_refinement 'SHELXL-2018/3 (Sheldrick, 2018)'
_computing_structure_solution 'SHELXT (Sheldrick, 2015)'
_diffrn_ambient_temperature 100(2)
_diffrn_measured_fraction_theta_full 0.979
_diffrn_measured_fraction_theta_max 0.975
_diffrn_measurement_device_type 'MAR345 image plate'
_diffrn_measurement_method
;
'90 images, \D\F 3.0\% '
'49 images, \D\F 3.0\% (2nd orientation)'
;
_diffrn_radiation_type MoK\a
_diffrn_radiation_wavelength 0.71073
_diffrn_reflns_av_R_equivalents 0.0601
_diffrn_reflns_av_unetI/netI 0.0575
_diffrn_reflns_Laue_measured_fraction_full 0.979
_diffrn_reflns_Laue_measured_fraction_max 0.975
_diffrn_reflns_limit_h_max 34
_diffrn_reflns_limit_h_min -34
_diffrn_reflns_limit_k_max 27
_diffrn_reflns_limit_k_min -27
_diffrn_reflns_limit_l_max 85
_diffrn_reflns_limit_l_min -85
_diffrn_reflns_number 239369
_diffrn_reflns_point_group_measured_fraction_full 0.955
_diffrn_reflns_point_group_measured_fraction_max 0.952
_diffrn_reflns_theta_full 25.242
_diffrn_reflns_theta_max 25.697
_diffrn_reflns_theta_min 2.854
_diffrn_source 'Incoatec microfocus source'
_exptl_absorpt_coefficient_mu 0.418
_exptl_absorpt_correction_T_max 0.992
_exptl_absorpt_correction_T_min 0.698
_exptl_absorpt_correction_type multi-scan
_exptl_absorpt_process_details SADABS
_exptl_crystal_colour red
_exptl_crystal_density_diffrn 1.303
_exptl_crystal_description plate
_exptl_crystal_F_000 17308
_exptl_crystal_recrystallization_method 'slow diffusion of diethylether in an acetonitrile solution of the compound'
_exptl_crystal_size_max 0.120
_exptl_crystal_size_mid 0.100
_exptl_crystal_size_min 0.020
_refine_diff_density_max 1.469
_refine_diff_density_min -1.046
_refine_diff_density_rms 0.082
_refine_ls_abs_structure_details
;
 Refined as an inversion twin.
;
_refine_ls_abs_structure_Flack 0.490(16)
_refine_ls_extinction_method none
_refine_ls_goodness_of_fit_ref 1.141
_refine_ls_hydrogen_treatment constr
_refine_ls_matrix_type full
_refine_ls_number_parameters 5206
_refine_ls_number_reflns 78695
_refine_ls_number_restraints 1859
_refine_ls_restrained_S_all 1.210
_refine_ls_R_factor_all 0.0883
_refine_ls_R_factor_gt 0.0748
_refine_ls_shift/su_max 0.002
_refine_ls_shift/su_mean 0.000
_refine_ls_structure_factor_coef Fsqd
_refine_ls_weighting_details 'w=1/[\s^2^(Fo^2^)+(0.0800P)^2^+137.0000P] where P=(Fo^2^+2Fc^2^)/3'
_refine_ls_weighting_scheme calc
_refine_ls_wR_factor_gt 0.1880
_refine_ls_wR_factor_ref 0.1987
_reflns_Friedel_coverage 0.952
_reflns_Friedel_fraction_full 0.931
_reflns_Friedel_fraction_max 0.928
_reflns_number_gt 66104
_reflns_number_total 78695
_reflns_threshold_expression 'I > 2\s(I)'
_cod_data_source_file d3dt02474a2.cif
_cod_data_source_block yg_wl_cage8_NTf2100k_sad
_cod_depositor_comments 'Adding full bibliography for 7714371--7714372.cif.'
_cod_original_cell_volume 43483.4(10)
_cod_original_sg_symbol_H-M 'I a'
_cod_database_code 7714372
_shelx_shelxl_version_number 2018/3
_shelx_space_group_comment
;
The symmetry employed for this shelxl refinement is uniquely defined
by the following loop, which should always be used as a source of
symmetry information in preference to the above space-group names.
They are only intended as comments.
;
_shelx_estimated_absorpt_t_min 0.952
_shelx_estimated_absorpt_t_max 0.992

loop_
_space_group_symop_operation_xyz
'x, y, z'
'x+1/2, -y, z'
'x+1/2, y+1/2, z+1/2'
'x+1, -y+1/2, z+1/2'

loop_
_atom_site_label
_atom_site_type_symbol
_atom_site_fract_x
_atom_site_fract_y
_atom_site_fract_z
_atom_site_U_iso_or_equiv
_atom_site_adp_type
_atom_site_occupancy
_atom_site_site_symmetry_order
_atom_site_calc_flag
_atom_site_refinement_flags_posn
_atom_site_refinement_flags_adp
_atom_site_refinement_flags_occupancy
_atom_site_disorder_assembly
_atom_site_disorder_group
Fe1 Fe 0.62203(6) 0.93072(7) 0.53695(2) 0.0511(4) Uani 1 1 d . . . . .
Fe2 Fe 0.89115(6) 0.68004(7) 0.67489(2) 0.0522(4) Uani 1 1 d . . . . .
Fe3 Fe 0.56087(5) 0.38776(6) 0.57747(2) 0.0424(4) Uani 1 1 d . . . . .
Fe4 Fe 0.46533(8) 0.79929(8) 0.69212(2) 0.0643(5) Uani 1 1 d . . . . .
N1_1 N 0.4980(3) 0.3495(4) 0.58109(13) 0.050(2) Uani 1 1 d . . . . .
C2_1 C 0.4911(4) 0.2920(5) 0.58706(16) 0.053(3) Uani 1 1 d . . . . .
H2_1 H 0.518274 0.267245 0.590755 0.063 Uiso 1 1 calc R U . . .
C3_1 C 0.4462(5) 0.2676(6) 0.58803(16) 0.058(3) Uani 1 1 d . . . . .
H3_1 H 0.443498 0.229070 0.593707 0.070 Uiso 1 1 calc R U . . .
C4_1 C 0.4062(5) 0.2991(5) 0.58083(17) 0.059(3) Uani 1 1 d . . . . .
H4_1 H 0.375542 0.280815 0.579628 0.071 Uiso 1 1 calc R U . . .
C5_1 C 0.4117(4) 0.3612(6) 0.57509(18) 0.057(3) Uani 1 1 d . . . . .
H5_1 H 0.384993 0.386773 0.571505 0.069 Uiso 1 1 calc R U . . .
C6_1 C 0.4602(4) 0.3822(4) 0.57507(14) 0.042(2) Uani 1 1 d . . . . .
C7_1 C 0.4698(3) 0.4444(4) 0.56822(13) 0.037(2) Uani 1 1 d . . . . .
H7_1 H 0.445680 0.473353 0.564106 0.045 Uiso 1 1 calc R U . . .
N8_1 N 0.5151(4) 0.4537(4) 0.56860(11) 0.051(2) Uani 1 1 d . . . . .
N9_1 N 0.5246(3) 0.5145(4) 0.56450(11) 0.045(2) Uani 1 1 d D . . . .
C10_1 C 0.5404(4) 0.5294(4) 0.54645(12) 0.045(3) Uani 1 1 d D . . . .
C11_1 C 0.5498(4) 0.5947(4) 0.54238(12) 0.048(3) Uani 1 1 d D U . . .
C12_1 C 0.5677(4) 0.6120(6) 0.52538(14) 0.068(4) Uani 1 1 d D . . . .
H12_1 H 0.575024 0.581729 0.516660 0.081 Uiso 1 1 calc R U . . .
C13_1 C 0.5745(4) 0.6709(5) 0.52130(13) 0.066(4) Uani 1 1 d D . . . .
H13_1 H 0.587039 0.682465 0.510005 0.079 Uiso 1 1 calc R U . . .
C14_1 C 0.5629(4) 0.7118(4) 0.53369(13) 0.048(3) Uani 1 1 d D . . . .
C15_1 C 0.5649(4) 0.7761(5) 0.52798(13) 0.050(3) Uani 1 1 d D . . . .
N16_1 N 0.5569(3) 0.8183(4) 0.54171(12) 0.051(2) Uani 1 1 d D . . . .
C17_1 C 0.5396(4) 0.8064(4) 0.55957(14) 0.051(3) Uani 1 1 d D . . . .
C18_1 C 0.5328(4) 0.7424(4) 0.56419(14) 0.049(3) Uani 1 1 d D . . . .
C19_1 C 0.5182(4) 0.7297(4) 0.58082(13) 0.049(3) Uani 1 1 d D . . . .
H19_1 H 0.515463 0.760482 0.590050 0.058 Uiso 1 1 calc R U . . .
C20_1 C 0.5065(5) 0.6673(4) 0.58455(15) 0.056(3) Uani 1 1 d D . . . .
H20_1 H 0.492675 0.657491 0.595718 0.067 Uiso 1 1 calc R U . . .
C21_1 C 0.5153(3) 0.6224(4) 0.57199(12) 0.039(2) Uani 1 1 d D . . . .
C22_1 C 0.5071(4) 0.5602(4) 0.57717(14) 0.054(3) Uani 1 1 d D . . . .
C23_1 C 0.5360(4) 0.6385(4) 0.55537(13) 0.043(2) Uani 1 1 d D . . . .
C24_1 C 0.5450(4) 0.6992(4) 0.55082(12) 0.044(2) Uani 1 1 d D . . . .
O25_1 O 0.5430(3) 0.4865(3) 0.53533(10) 0.056(2) Uani 1 1 d D U . . .
O26_1 O 0.5778(3) 0.7944(4) 0.51312(10) 0.064(2) Uani 1 1 d D . . . .
O27_1 O 0.5339(3) 0.8465(3) 0.57056(10) 0.0499(19) Uani 1 1 d D . . . .
O28_1 O 0.4855(3) 0.5454(3) 0.58946(9) 0.0472(18) Uani 1 1 d D . . . .
N29_1 N 0.5657(3) 0.8825(4) 0.53804(14) 0.056(3) Uani 1 1 d D . . . .
C30_1 C 0.5217(4) 0.9060(5) 0.53254(15) 0.045(2) Uani 1 1 d . . . . .
H30_1 H 0.492550 0.884281 0.531945 0.053 Uiso 1 1 calc R U . . .
C31_1 C 0.5260(4) 0.9716(6) 0.52751(16) 0.056(3) Uani 1 1 d D . . . .
C32_1 C 0.4925(4) 1.0106(5) 0.52343(16) 0.062(4) Uani 1 1 d D . . . .
H32_1 H 0.461662 0.996504 0.525052 0.074 Uiso 1 1 calc R U . . .
C33_1 C 0.4935(5) 1.0663(6) 0.51744(19) 0.089(5) Uani 1 1 d D . . . .
H33_1 H 0.465846 1.090187 0.513589 0.107 Uiso 1 1 calc R U . . .
C34_1 C 0.5375(4) 1.0853(6) 0.51742(19) 0.064(3) Uani 1 1 d D . . . .
H34_1 H 0.543038 1.125448 0.513533 0.077 Uiso 1 1 calc R U . . .
C35_1 C 0.5753(5) 1.0480(6) 0.52288(16) 0.061(3) Uani 1 1 d D . . . .
H35_1 H 0.606583 1.063629 0.522896 0.074 Uiso 1 1 calc R U . . .
N36_1 N 0.5708(4) 0.9911(4) 0.52818(11) 0.050(2) Uani 1 1 d . . . . .
N1_2 N 0.6285(3) 0.9042(4) 0.51035(12) 0.045(2) Uani 1 1 d . . . . .
C2_2 C 0.6019(4) 0.9207(5) 0.49382(13) 0.044(2) Uani 1 1 d . . . . .
H2_2 H 0.575116 0.946219 0.494365 0.052 Uiso 1 1 calc R U . . .
C3_2 C 0.6114(4) 0.9026(5) 0.47647(14) 0.047(3) Uani 1 1 d . . . . .
H3_2 H 0.596002 0.921347 0.465048 0.056 Uiso 1 1 calc R U . . .
C4_2 C 0.6451(4) 0.8548(5) 0.47535(14) 0.050(3) Uani 1 1 d . . . . .
H4_2 H 0.648291 0.834613 0.463651 0.060 Uiso 1 1 calc R U . . .
C5_2 C 0.6713(5) 0.8409(6) 0.49203(17) 0.062(3) Uani 1 1 d . . . . .
H5_2 H 0.698635 0.815998 0.492010 0.074 Uiso 1 1 calc R U . . .
C6_2 C 0.6600(4) 0.8622(6) 0.50978(14) 0.056(3) Uani 1 1 d . . . . .
C7_2 C 0.6867(4) 0.8445(5) 0.52900(14) 0.047(3) Uani 1 1 d . . . . .
H7_2 H 0.714288 0.819510 0.530350 0.056 Uiso 1 1 calc R U . . .
N8_2 N 0.6702(3) 0.8645(4) 0.54258(12) 0.047(2) Uani 1 1 d . . . . .
N9_2 N 0.6977(3) 0.8469(4) 0.56065(11) 0.0365(18) Uani 1 1 d . . . . .
C10_2 C 0.7455(4) 0.8751(5) 0.56452(16) 0.047(3) Uani 1 1 d . . . . .
C11_2 C 0.7701(4) 0.8532(5) 0.58261(16) 0.047(3) Uani 1 1 d . . . . .
C12_2 C 0.8190(5) 0.8760(5) 0.58749(15) 0.055(3) Uani 1 1 d . . . . .
H12_2 H 0.832731 0.901946 0.578999 0.066 Uiso 1 1 calc R U . . .
C13_2 C 0.8455(5) 0.8574(5) 0.60589(16) 0.055(3) Uani 1 1 d . . . . .
H13_2 H 0.878168 0.868186 0.609010 0.066 Uiso 1 1 calc R U . . .
C14_2 C 0.8235(4) 0.8238(5) 0.61905(12) 0.050(3) Uani 1 1 d . . . . .
C15_2 C 0.8527(5) 0.8033(5) 0.63678(18) 0.062(3) Uani 1 1 d . . . . .
N16_2 N 0.8285(3) 0.7704(4) 0.64942(12) 0.047(2) Uani 1 1 d . . . . .
C17_2 C 0.7774(5) 0.7525(5) 0.64622(17) 0.057(3) Uani 1 1 d . . . . .
C18_2 C 0.7563(4) 0.7696(5) 0.62704(15) 0.047(3) Uani 1 1 d . . . . .
C19_2 C 0.7090(5) 0.7455(5) 0.62138(16) 0.052(3) Uani 1 1 d . . . . .
H19_2 H 0.694678 0.719867 0.629797 0.063 Uiso 1 1 calc R U . . .
C20_2 C 0.6858(5) 0.7600(5) 0.60405(14) 0.054(3) Uani 1 1 d . . . . .
H20_2 H 0.654528 0.744287 0.600630 0.064 Uiso 1 1 calc R U . . .
C21_2 C 0.7034(4) 0.7954(4) 0.59088(15) 0.041(2) Uani 1 1 d . . . . .
C22_2 C 0.6774(4) 0.8086(4) 0.57193(14) 0.042(3) Uani 1 1 d . . . . .
C23_2 C 0.7508(4) 0.8196(4) 0.59520(13) 0.039(2) Uani 1 1 d . . . . .
C24_2 C 0.7752(4) 0.8029(4) 0.61425(15) 0.045(2) Uani 1 1 d . . . . .
O25_2 O 0.7605(3) 0.9049(4) 0.55348(12) 0.059(2) Uani 1 1 d . . . . .
O26_2 O 0.8937(3) 0.8194(4) 0.64235(12) 0.062(2) Uani 1 1 d . . . . .
O27_2 O 0.7618(3) 0.7253(3) 0.65868(11) 0.055(2) Uani 1 1 d . . . . .
O28_2 O 0.6379(3) 0.7869(4) 0.56610(12) 0.059(2) Uani 1 1 d . . . . .
N29_2 N 0.8541(4) 0.7506(5) 0.66813(14) 0.063(3) Uani 1 1 d . . . . .
C30_2 C 0.8584(5) 0.7969(5) 0.68072(18) 0.059(3) Uani 1 1 d . . . . .
H30_2 H 0.845246 0.835867 0.677785 0.070 Uiso 1 1 calc R U . . .
C31_2 C 0.8847(5) 0.7815(6) 0.69873(18) 0.063(3) Uani 1 1 d . . . . .
C32_2 C 0.8958(4) 0.8205(5) 0.71364(14) 0.050(3) Uani 1 1 d . . . . .
H32_2 H 0.885188 0.861236 0.712774 0.060 Uiso 1 1 calc R U . . .
C33_2 C 0.9227(6) 0.7990(7) 0.7299(2) 0.079(4) Uani 1 1 d . . . . .
H33_2 H 0.928018 0.825434 0.740671 0.095 Uiso 1 1 calc R U . . .
C34_2 C 0.9418(4) 0.7457(7) 0.73195(15) 0.061(3) Uani 1 1 d . . . . .
H34_2 H 0.959792 0.732703 0.743726 0.073 Uiso 1 1 calc R U . . .
C35_2 C 0.9336(5) 0.7071(6) 0.71501(17) 0.070(4) Uani 1 1 d . . . . .
H35_2 H 0.947587 0.668069 0.715338 0.084 Uiso 1 1 calc R U . . .
N36_2 N 0.9063(4) 0.7267(5) 0.69881(12) 0.061(3) Uani 1 1 d . . . . .
N1_3 N 0.6734(3) 0.9908(4) 0.53622(13) 0.047(2) Uani 1 1 d . . . . .
C2_3 C 0.6980(6) 1.0054(8) 0.5198(2) 0.084(4) Uani 1 1 d . . . . .
H2_3 H 0.689324 0.985810 0.507731 0.101 Uiso 1 1 calc R U . . .
C3_3 C 0.7313(6) 1.0447(8) 0.5219(2) 0.085(5) Uani 1 1 d . . . . .
H3_3 H 0.751814 1.046681 0.512348 0.102 Uiso 1 1 calc R U . . .
C4_3 C 0.7397(5) 1.0859(6) 0.5376(2) 0.072(4) Uani 1 1 d . . . . .
H4_3 H 0.760485 1.119514 0.537632 0.086 Uiso 1 1 calc R U . . .
C5_3 C 0.7146(5) 1.0730(7) 0.5534(2) 0.072(4) Uani 1 1 d . . . . .
H5_3 H 0.719083 1.096473 0.564837 0.086 Uiso 1 1 calc R U . . .
C6_3 C 0.6833(5) 1.0243(6) 0.55103(19) 0.060(3) Uani 1 1 d . . . . .
C7_3 C 0.6545(4) 1.0074(6) 0.56665(16) 0.053(3) Uani 1 1 d . . . . .
H7_3 H 0.656882 1.029692 0.578326 0.063 Uiso 1 1 calc R U . . .
N8_3 N 0.6283(4) 0.9643(5) 0.56377(15) 0.062(3) Uani 1 1 d . . . . .
N9_3 N 0.6111(4) 0.9479(4) 0.58099(11) 0.047(2) Uani 1 1 d . . . . .
C10_3 C 0.6460(5) 0.9280(4) 0.59695(17) 0.048(3) Uani 1 1 d . . . . .
C11_3 C 0.6228(5) 0.9079(4) 0.61400(15) 0.051(3) Uani 1 1 d . . . . .
C12_3 C 0.6565(5) 0.8846(4) 0.62851(15) 0.048(3) Uani 1 1 d . . . . .
H12_3 H 0.689222 0.880684 0.627148 0.057 Uiso 1 1 calc R U . . .
C13_3 C 0.6374(4) 0.8661(4) 0.64643(13) 0.041(2) Uani 1 1 d . . . . .
H13_3 H 0.657185 0.846519 0.656690 0.049 Uiso 1 1 calc R U . . .
C14_3 C 0.5922(5) 0.8777(5) 0.64755(16) 0.055(3) Uani 1 1 d . . . . .
C15_3 C 0.5747(4) 0.8617(5) 0.66650(14) 0.048(3) Uani 1 1 d . . . . .
N16_3 N 0.5270(4) 0.8779(4) 0.66791(13) 0.055(2) Uani 1 1 d . . . . .
C17_3 C 0.4931(6) 0.9126(6) 0.65421(17) 0.062(3) Uani 1 1 d . . . . .
C18_3 C 0.5152(6) 0.9166(5) 0.63515(17) 0.066(4) Uani 1 1 d . . . . .
C19_3 C 0.4800(5) 0.9464(6) 0.61976(19) 0.067(3) Uani 1 1 d . . . . .
H19_3 H 0.447839 0.956013 0.620895 0.081 Uiso 1 1 calc R U . . .
C20_3 C 0.5027(6) 0.9579(6) 0.60329(17) 0.072(4) Uani 1 1 d . . . . .
H20_3 H 0.483465 0.977977 0.592981 0.086 Uiso 1 1 calc R U . . .
C21_3 C 0.5442(6) 0.9455(6) 0.60036(16) 0.069(4) Uani 1 1 d . . . . .
C22_3 C 0.5609(4) 0.9606(4) 0.58187(15) 0.043(2) Uani 1 1 d . . . . .
C23_3 C 0.5770(4) 0.9180(4) 0.61465(14) 0.045(2) Uani 1 1 d . . . . .
C24_3 C 0.5584(5) 0.9065(5) 0.63267(14) 0.050(3) Uani 1 1 d . . . . .
O25_3 O 0.6860(3) 0.9272(3) 0.59514(10) 0.0473(18) Uani 1 1 d . . . . .
O26_3 O 0.5993(4) 0.8310(4) 0.67905(11) 0.067(3) Uani 1 1 d . . . . .
O27_3 O 0.4581(4) 0.9247(4) 0.65821(13) 0.063(2) Uani 1 1 d . . . . .
O28_3 O 0.5383(3) 0.9846(3) 0.56874(10) 0.0509(18) Uani 1 1 d . . . . .
N29_3 N 0.5129(4) 0.8633(5) 0.68637(14) 0.063(3) Uani 1 1 d . . . . .
C30_3 C 0.5265(5) 0.9022(6) 0.69902(18) 0.064(4) Uani 1 1 d . . . . .
H30_3 H 0.545743 0.936064 0.697009 0.077 Uiso 1 1 calc R U . . .
C31_3 C 0.5091(5) 0.8890(5) 0.71720(16) 0.054(3) Uani 1 1 d . . . . .
C32_3 C 0.5242(4) 0.9187(5) 0.73443(19) 0.058(3) Uani 1 1 d . . . . .
H32_3 H 0.546264 0.950763 0.733964 0.070 Uiso 1 1 calc R U . . .
C33_3 C 0.5112(5) 0.9073(6) 0.75138(14) 0.057(3) Uani 1 1 d . . . . .
H33_3 H 0.521546 0.930393 0.762622 0.068 Uiso 1 1 calc R U . . .
C34_3 C 0.4825(6) 0.8604(7) 0.75106(19) 0.084(5) Uani 1 1 d . U . . .
H34_3 H 0.472932 0.849456 0.763035 0.101 Uiso 1 1 calc R U . . .
C35_3 C 0.4646(5) 0.8253(5) 0.73544(18) 0.065(4) Uani 1 1 d . . . . .
H35_3 H 0.442439 0.793753 0.736714 0.078 Uiso 1 1 calc R U . . .
N36_3 N 0.4799(5) 0.8372(5) 0.71734(13) 0.071(3) Uani 1 1 d . . . . .
N1_4 N 0.9468(3) 0.7130(4) 0.66503(14) 0.054(2) Uani 1 1 d . . . . .
C2_4 C 0.9820(4) 0.7480(6) 0.67501(17) 0.058(3) Uani 1 1 d . . . . .
H2_4 H 0.978593 0.760110 0.687739 0.069 Uiso 1 1 calc R U . . .
C3_4 C 1.0221(5) 0.7666(5) 0.6675(2) 0.066(4) Uani 1 1 d . . . . .
H3_4 H 1.044903 0.791751 0.675000 0.079 Uiso 1 1 calc R U . . .
C4_4 C 1.0294(5) 0.7491(5) 0.64931(19) 0.058(3) Uani 1 1 d . . . . .
H4_4 H 1.057101 0.759615 0.643832 0.070 Uiso 1 1 calc R U . . .
C5_4 C 0.9915(4) 0.7139(5) 0.63954(15) 0.050(3) Uani 1 1 d . . . . .
H5_4 H 0.991932 0.702502 0.626512 0.060 Uiso 1 1 calc R U . . .
C6_4 C 0.9566(4) 0.6973(5) 0.64812(16) 0.053(3) Uani 1 1 d . . . . .
C7_4 C 0.9172(5) 0.6561(5) 0.63809(19) 0.059(3) Uani 1 1 d . . . . .
H7_4 H 0.917722 0.640544 0.625493 0.070 Uiso 1 1 calc R U . . .
N8_4 N 0.8844(4) 0.6443(4) 0.64764(14) 0.055(2) Uani 1 1 d . . . . .
N9_4 N 0.8436(3) 0.6177(3) 0.63623(11) 0.0388(19) Uani 1 1 d . . . . .
C10_4 C 0.8224(4) 0.6446(4) 0.61937(14) 0.039(2) Uani 1 1 d . . . . .
C11_4 C 0.7799(3) 0.6097(4) 0.60953(12) 0.0323(19) Uani 1 1 d . . . . .
C12_4 C 0.7526(4) 0.6397(4) 0.59338(13) 0.039(2) Uani 1 1 d . . . . .
H12_4 H 0.760457 0.679747 0.590075 0.046 Uiso 1 1 calc R U . . .
C13_4 C 0.7146(4) 0.6093(4) 0.58264(14) 0.039(2) Uani 1 1 d . . . . .
H13_4 H 0.695860 0.628422 0.571982 0.047 Uiso 1 1 calc R U . . .
C14_4 C 0.7042(3) 0.5482(4) 0.58803(12) 0.0328(19) Uani 1 1 d . . . . .
C15_4 C 0.6626(3) 0.5153(4) 0.57617(13) 0.038(2) Uani 1 1 d . . . . .
N16_4 N 0.6596(3) 0.4553(3) 0.58117(11) 0.0357(18) Uani 1 1 d . . . . .
C17_4 C 0.6880(4) 0.4251(4) 0.59501(15) 0.043(2) Uani 1 1 d . . . . .
C18_4 C 0.7263(4) 0.4574(4) 0.60823(12) 0.041(2) Uani 1 1 d . . . . .
C19_4 C 0.7535(4) 0.4294(5) 0.62235(17) 0.048(3) Uani 1 1 d . . . . .
H19_4 H 0.749824 0.387486 0.624643 0.058 Uiso 1 1 calc R U . . .
C20_4 C 0.7882(4) 0.4644(5) 0.63397(16) 0.046(2) Uani 1 1 d . . . . .
H20_4 H 0.806183 0.446193 0.644968 0.055 Uiso 1 1 calc R U . . .
C21_4 C 0.7971(3) 0.5246(5) 0.62988(15) 0.041(2) Uani 1 1 d . . . . .
C22_4 C 0.8361(4) 0.5563(5) 0.64199(14) 0.047(3) Uani 1 1 d . . . . .
C23_4 C 0.7700(3) 0.5544(4) 0.61527(12) 0.034(2) Uani 1 1 d . . . . .
C24_4 C 0.7312(3) 0.5184(4) 0.60352(11) 0.0278(18) Uani 1 1 d . . . . .
O25_4 O 0.8371(3) 0.6919(3) 0.61410(9) 0.0396(16) Uani 1 1 d . . . . .
O26_4 O 0.6358(3) 0.5414(4) 0.56368(10) 0.059(2) Uani 1 1 d . . . . .
O27_4 O 0.6868(3) 0.3678(3) 0.59574(12) 0.0521(19) Uani 1 1 d . . . . .
O28_4 O 0.8635(3) 0.5325(4) 0.65505(11) 0.060(2) Uani 1 1 d . . . . .
N29_4 N 0.6206(3) 0.4226(4) 0.56963(12) 0.046(2) Uani 1 1 d . . . . .
C30_4 C 0.6301(4) 0.4125(5) 0.55238(15) 0.051(3) Uani 1 1 d . . . . .
H30_4 H 0.657117 0.428012 0.547433 0.061 Uiso 1 1 calc R U . . .
C31_4 C 0.5927(4) 0.3730(5) 0.54122(13) 0.043(2) Uani 1 1 d . . . . .
C32_4 C 0.5938(4) 0.3586(6) 0.52162(17) 0.059(3) Uani 1 1 d . . . . .
H32_4 H 0.618171 0.373597 0.514895 0.071 Uiso 1 1 calc R U . . .
C33_4 C 0.5570(5) 0.3211(5) 0.51255(16) 0.058(3) Uani 1 1 d . . . . .
H33_4 H 0.558115 0.308886 0.499636 0.069 Uiso 1 1 calc R U . . .
C34_4 C 0.5185(4) 0.3007(5) 0.52167(16) 0.056(3) Uani 1 1 d . . . . .
H34_4 H 0.493233 0.276130 0.515570 0.067 Uiso 1 1 calc R U . . .
C35_4 C 0.5223(4) 0.3222(5) 0.54196(17) 0.053(3) Uani 1 1 d . . . . .
H35_4 H 0.498400 0.309397 0.549272 0.064 Uiso 1 1 calc R U . . .
N36_4 N 0.5563(3) 0.3575(4) 0.55053(12) 0.040(2) Uani 1 1 d . . . . .
N1_5 N 0.9292(3) 0.6093(4) 0.68424(12) 0.045(2) Uani 1 1 d D . . . .
C2_5 C 0.9728(5) 0.5925(6) 0.68199(15) 0.066(4) Uani 1 1 d D . . . .
H2_5 H 0.991014 0.620184 0.675672 0.079 Uiso 1 1 calc R U . . .
C3_5 C 0.9941(5) 0.5394(5) 0.68785(18) 0.064(3) Uani 1 1 d D . . . .
H3_5 H 1.026859 0.532962 0.686830 0.076 Uiso 1 1 calc R U . . .
C4_5 C 0.9676(5) 0.4942(6) 0.6954(2) 0.076(4) Uani 1 1 d D . . . .
H4_5 H 0.981535 0.455836 0.698721 0.091 Uiso 1 1 calc R U . . .
C5_5 C 0.9230(5) 0.5051(6) 0.6980(2) 0.071(4) Uani 1 1 d D . . . .
H5_5 H 0.904334 0.474581 0.702875 0.085 Uiso 1 1 calc R U . . .
C6_5 C 0.9024(4) 0.5661(5) 0.69313(14) 0.052(3) Uani 1 1 d D . . . .
C7_5 C 0.8583(4) 0.5838(5) 0.69382(16) 0.055(3) Uani 1 1 d D . . . .
H7_5 H 0.838325 0.559478 0.700462 0.066 Uiso 1 1 calc R U . . .
N8_5 N 0.8411(4) 0.6339(4) 0.68562(13) 0.053(2) Uani 1 1 d D . . . .
N9_5 N 0.7945(3) 0.6483(4) 0.68923(12) 0.049(2) Uani 1 1 d D . . . .
C10_5 C 0.7862(4) 0.6892(6) 0.70336(17) 0.063(3) Uani 1 1 d D . . . .
C11_5 C 0.7371(4) 0.7096(5) 0.70454(19) 0.062(3) Uani 1 1 d D . . . .
C12_5 C 0.7266(5) 0.7563(5) 0.71622(19) 0.062(3) Uani 1 1 d D . . . .
H12_5 H 0.751841 0.777974 0.723610 0.074 Uiso 1 1 calc R U . . .
C13_5 C 0.6807(5) 0.7718(6) 0.71732(16) 0.076(4) Uani 1 1 d D . . . .
H13_5 H 0.674661 0.804886 0.725242 0.091 Uiso 1 1 calc R U . . .
C14_5 C 0.6416(5) 0.7403(5) 0.70711(15) 0.066(4) Uani 1 1 d D . . . .
C15_5 C 0.5936(5) 0.7581(5) 0.71007(14) 0.056(3) Uani 1 1 d D . . . .
N16_5 N 0.5561(3) 0.7210(4) 0.69870(12) 0.048(2) Uani 1 1 d D . . . .
C17_5 C 0.5677(5) 0.6687(5) 0.68786(16) 0.059(3) Uani 1 1 d D . . . .
C18_5 C 0.6156(4) 0.6558(4) 0.68533(16) 0.054(3) Uani 1 1 d D . . . .
C19_5 C 0.6250(4) 0.6113(5) 0.67382(15) 0.056(3) Uani 1 1 d D . . . .
H19_5 H 0.598915 0.589590 0.666995 0.067 Uiso 1 1 calc R U . . .
C20_5 C 0.6713(4) 0.5946(5) 0.67116(17) 0.059(3) Uani 1 1 d D . . . .
H20_5 H 0.676663 0.559979 0.663742 0.071 Uiso 1 1 calc R U . . .
C21_5 C 0.7085(5) 0.6290(5) 0.67948(18) 0.064(3) Uani 1 1 d D . . . .
C22_5 C 0.7559(4) 0.6157(5) 0.67629(15) 0.056(3) Uani 1 1 d D . . . .
C23_5 C 0.6965(5) 0.6779(5) 0.69305(16) 0.056(3) Uani 1 1 d D . . . .
C24_5 C 0.6543(6) 0.6918(5) 0.69409(17) 0.074(4) Uani 1 1 d D . . . .
O25_5 O 0.8205(4) 0.7094(5) 0.71387(12) 0.082(3) Uani 1 1 d D . . . .
O26_5 O 0.5827(4) 0.7953(4) 0.71984(10) 0.068(3) Uani 1 1 d D . . . .
O27_5 O 0.5333(3) 0.6336(3) 0.68334(10) 0.057(2) Uani 1 1 d D . . . .
O28_5 O 0.7669(3) 0.5804(4) 0.66419(11) 0.060(2) Uani 1 1 d D . . . .
N29_5 N 0.5109(4) 0.7329(5) 0.70239(14) 0.060(3) Uani 1 1 d D . . . .
C30_5 C 0.4917(5) 0.6893(5) 0.71054(15) 0.065(4) Uani 1 1 d D . . . .
H30_5 H 0.510706 0.656754 0.716167 0.078 Uiso 1 1 calc R U . . .
C31_5 C 0.4416(5) 0.6902(6) 0.71105(19) 0.074(4) Uani 1 1 d D . . . .
C32_5 C 0.4173(7) 0.6460(7) 0.7193(3) 0.098(6) Uani 1 1 d D . . . .
H32_5 H 0.433611 0.611347 0.724906 0.118 Uiso 1 1 calc R U . . .
C33_5 C 0.3712(9) 0.6522(10) 0.7195(4) 0.161(12) Uani 1 1 d D . . . .
H33_5 H 0.354338 0.623410 0.725961 0.194 Uiso 1 1 calc R U . . .
C34_5 C 0.3476(8) 0.7003(9) 0.7103(4) 0.137(9) Uani 1 1 d D . . . .
H34_5 H 0.313867 0.702443 0.709611 0.165 Uiso 1 1 calc R U . . .
C35_5 C 0.3705(5) 0.7449(8) 0.7021(3) 0.109(6) Uani 1 1 d D . . . .
H35_5 H 0.352919 0.778058 0.696096 0.130 Uiso 1 1 calc R U . . .
N36_5 N 0.4185(4) 0.7422(5) 0.70242(16) 0.069(3) Uani 1 1 d D . . . .
N1_6 N 0.5976(3) 0.3150(3) 0.58855(12) 0.040(2) Uani 1 1 d . . . . .
C2_6 C 0.6102(4) 0.2688(5) 0.58007(17) 0.049(3) Uani 1 1 d . . . . .
H2_6 H 0.602855 0.267087 0.566428 0.059 Uiso 1 1 calc R U . . .
C3_6 C 0.6345(3) 0.2194(4) 0.58970(16) 0.042(2) Uani 1 1 d . . . . .
H3_6 H 0.642284 0.185459 0.582452 0.051 Uiso 1 1 calc R U . . .
C4_6 C 0.6474(5) 0.2194(5) 0.60988(18) 0.058(3) Uani 1 1 d . . . . .
H4_6 H 0.665635 0.188076 0.616640 0.069 Uiso 1 1 calc R U . . .
C5_6 C 0.6304(4) 0.2717(5) 0.61948(17) 0.054(3) Uani 1 1 d . . . . .
H5_6 H 0.635027 0.275320 0.633120 0.065 Uiso 1 1 calc R U . . .
C6_6 C 0.6066(4) 0.3168(4) 0.60743(15) 0.043(2) Uani 1 1 d . . . . .
C7_6 C 0.5905(4) 0.3710(4) 0.61702(14) 0.044(2) Uani 1 1 d . . . . .
H7_6 H 0.593730 0.375395 0.630617 0.053 Uiso 1 1 calc R U . . .
N8_6 N 0.5716(3) 0.4115(4) 0.60514(12) 0.040(2) Uani 1 1 d . . . . .
N9_6 N 0.5534(3) 0.4626(3) 0.61337(11) 0.0386(19) Uani 1 1 d D . . . .
C10_6 C 0.5111(3) 0.4557(4) 0.62098(14) 0.043(2) Uani 1 1 d D . . . .
C11_6 C 0.4940(3) 0.5118(4) 0.63103(14) 0.044(2) Uani 1 1 d D . . . .
C12_6 C 0.4543(4) 0.5060(5) 0.64069(15) 0.051(3) Uani 1 1 d D . . . .
H12_6 H 0.439511 0.467862 0.641687 0.061 Uiso 1 1 calc R U . . .
C13_6 C 0.4370(4) 0.5569(4) 0.64871(14) 0.047(3) Uani 1 1 d D . . . .
H13_6 H 0.408847 0.554119 0.654567 0.056 Uiso 1 1 calc R U . . .
C14_6 C 0.4592(4) 0.6096(5) 0.64836(16) 0.056(3) Uani 1 1 d D . . . .
C15_6 C 0.4415(4) 0.6612(5) 0.65873(16) 0.057(3) Uani 1 1 d D . . . .
N16_6 N 0.4654(3) 0.7135(4) 0.65708(13) 0.050(2) Uani 1 1 d D . . . .
C17_6 C 0.5062(4) 0.7247(5) 0.64693(17) 0.058(3) Uani 1 1 d D . . . .
C18_6 C 0.5248(4) 0.6711(4) 0.63823(14) 0.046(3) Uani 1 1 d D . . . .
C19_6 C 0.5668(4) 0.6775(4) 0.63158(14) 0.048(3) Uani 1 1 d D . . . .
H19_6 H 0.582333 0.715554 0.631644 0.058 Uiso 1 1 calc R U . . .
C20_6 C 0.5874(4) 0.6235(4) 0.62431(17) 0.053(3) Uani 1 1 d D . . . .
H20_6 H 0.617566 0.625942 0.619902 0.064 Uiso 1 1 calc R U . . .
C21_6 C 0.5638(3) 0.5685(4) 0.62368(14) 0.043(2) Uani 1 1 d D . . . .
C22_6 C 0.5847(3) 0.5154(4) 0.61579(14) 0.040(2) Uani 1 1 d D . . . .
C23_6 C 0.5202(4) 0.5649(4) 0.63155(15) 0.050(3) Uani 1 1 d D . . . .
C24_6 C 0.5009(3) 0.6165(4) 0.64010(12) 0.042(2) Uani 1 1 d D . . . .
O25_6 O 0.4906(3) 0.4070(3) 0.61994(12) 0.0516(19) Uani 1 1 d D . . . .
O26_6 O 0.4061(4) 0.6629(5) 0.66597(15) 0.085(3) Uani 1 1 d D . . . .
O27_6 O 0.5198(4) 0.7758(4) 0.64488(15) 0.077(3) Uani 1 1 d D . . . .
O28_6 O 0.6221(3) 0.5168(4) 0.61040(12) 0.061(2) Uani 1 1 d D . . . .
N29_6 N 0.4470(4) 0.7672(4) 0.66522(15) 0.056(2) Uani 1 1 d D . . . .
C30_6 C 0.4076(5) 0.7909(5) 0.65580(19) 0.055(3) Uani 1 1 d . . . . .
H30_6 H 0.393171 0.775888 0.643656 0.066 Uiso 1 1 calc R U . . .
C31_6 C 0.3881(5) 0.8404(6) 0.66502(19) 0.066(4) Uani 1 1 d . . . . .
C32_6 C 0.3520(6) 0.8704(7) 0.6573(2) 0.081(4) Uani 1 1 d . . . . .
H32_6 H 0.336106 0.856432 0.645248 0.097 Uiso 1 1 calc R U . . .
C33_6 C 0.3333(7) 0.9228(8) 0.6652(2) 0.098(6) Uani 1 1 d . . . . .
H33_6 H 0.309546 0.947901 0.658252 0.117 Uiso 1 1 calc R U . . .
C34_6 C 0.3530(6) 0.9333(6) 0.6836(2) 0.075(4) Uani 1 1 d . . . . .
H34_6 H 0.339562 0.962710 0.691088 0.090 Uiso 1 1 calc R U . . .
C35_6 C 0.3958(5) 0.8984(5) 0.69210(18) 0.061(3) Uani 1 1 d . . . . .
H35_6 H 0.410638 0.907980 0.704756 0.073 Uiso 1 1 calc R U . . .
N36_6 N 0.4127(5) 0.8573(5) 0.68323(17) 0.081(4) Uani 1 1 d . . . . .
Fe5 Fe 0.56527(4) 0.30002(5) 0.30350(2) 0.0291(3) Uani 1 1 d . . . . .
Fe8 Fe 0.40844(4) 0.43052(6) 0.45870(2) 0.0316(3) Uani 1 1 d . . . . .
Fe6 Fe 0.14034(4) 0.17986(5) 0.32085(2) 0.0282(3) Uani 1 1 d . . . . .
Fe7 Fe 0.47079(4) -0.11310(5) 0.41806(2) 0.0322(3) Uani 1 1 d . . . . .
N1_7 N 0.6089(3) 0.2445(4) 0.29359(13) 0.047(2) Uani 1 1 d . U . . .
C2_7 C 0.6558(4) 0.2485(5) 0.29369(18) 0.062(3) Uani 1 1 d . U . . .
H2_7 H 0.671476 0.283207 0.299529 0.074 Uiso 1 1 calc R U . . .
C3_7 C 0.6834(6) 0.2065(9) 0.2861(3) 0.099(5) Uani 1 1 d . U . . .
H3_7 H 0.717221 0.210177 0.288199 0.119 Uiso 1 1 calc R U . . .
C4_7 C 0.6623(6) 0.1589(8) 0.2753(3) 0.094(5) Uani 1 1 d . U . . .
H4_7 H 0.680127 0.131435 0.268706 0.113 Uiso 1 1 calc R U . . .
C5_7 C 0.6114(5) 0.1536(6) 0.27463(19) 0.065(3) Uani 1 1 d . U . . .
H5_7 H 0.594519 0.120797 0.268100 0.078 Uiso 1 1 calc R U . . .
C6_7 C 0.5880(3) 0.1961(4) 0.28346(14) 0.039(2) Uani 1 1 d . U . . .
C7_7 C 0.5368(4) 0.1915(4) 0.28411(14) 0.038(2) Uani 1 1 d . . . . .
H7_7 H 0.516546 0.161724 0.277452 0.046 Uiso 1 1 calc R U . . .
N8_7 N 0.5222(3) 0.2342(3) 0.29521(10) 0.0288(16) Uani 1 1 d . . . . .
N9_7 N 0.4710(2) 0.2226(3) 0.29713(10) 0.0284(15) Uani 1 1 d . . . . .
C10_7 C 0.4370(3) 0.2545(3) 0.28637(11) 0.0253(17) Uani 1 1 d . . . . .
C11_7 C 0.3865(3) 0.2393(3) 0.28827(12) 0.0265(17) Uani 1 1 d . . . . .
C12_7 C 0.3499(3) 0.2689(4) 0.27765(14) 0.0329(19) Uani 1 1 d . . . . .
H12_7 H 0.355925 0.300238 0.269069 0.039 Uiso 1 1 calc R U . . .
C13_7 C 0.3021(4) 0.2521(4) 0.27957(12) 0.036(2) Uani 1 1 d . . . . .
H13_7 H 0.276068 0.271121 0.271770 0.043 Uiso 1 1 calc R U . . .
C14_7 C 0.2937(3) 0.2092(3) 0.29249(10) 0.0239(16) Uani 1 1 d . . . . .
C15_7 C 0.2436(3) 0.1911(4) 0.29327(11) 0.0286(18) Uani 1 1 d . . . . .
N16_7 N 0.2383(2) 0.1469(3) 0.30749(10) 0.0251(14) Uani 1 1 d . . . . .
C17_7 C 0.2730(3) 0.1180(3) 0.31933(12) 0.0270(18) Uani 1 1 d . . . . .
C18_7 C 0.3234(2) 0.1324(3) 0.31624(10) 0.0183(14) Uani 1 1 d . . . . .
C19_7 C 0.3603(3) 0.0992(4) 0.32640(12) 0.0274(17) Uani 1 1 d . . . . .
H19_7 H 0.353883 0.070233 0.335682 0.033 Uiso 1 1 calc R U . . .
C20_7 C 0.4070(3) 0.1087(3) 0.32284(12) 0.0264(17) Uani 1 1 d . . . . .
H20_7 H 0.432073 0.082839 0.328397 0.032 Uiso 1 1 calc R U . . .
C21_7 C 0.4166(3) 0.1575(3) 0.31078(10) 0.0199(15) Uani 1 1 d . . . . .
C22_7 C 0.4664(3) 0.1672(3) 0.30696(11) 0.0206(15) Uani 1 1 d . U . . .
C23_7 C 0.3802(2) 0.1925(3) 0.30068(10) 0.0152(13) Uani 1 1 d . . . . .
C24_7 C 0.3297(3) 0.1773(3) 0.30362(11) 0.0207(15) Uani 1 1 d . . . . .
O25_7 O 0.4465(2) 0.2933(2) 0.27460(8) 0.0314(13) Uani 1 1 d . . . . .
O26_7 O 0.2103(2) 0.2088(3) 0.28189(10) 0.0390(15) Uani 1 1 d . . . . .
O27_7 O 0.2636(2) 0.0830(3) 0.33100(10) 0.0370(15) Uani 1 1 d . . . . .
O28_7 O 0.4990(2) 0.1351(3) 0.31349(9) 0.0332(14) Uani 1 1 d . . . . .
N29_7 N 0.1889(2) 0.1328(3) 0.30906(10) 0.0253(14) Uani 1 1 d . . . . .
C30_7 C 0.1774(4) 0.0824(4) 0.30147(13) 0.039(2) Uani 1 1 d . . . . .
H30_7 H 0.198060 0.058113 0.295132 0.047 Uiso 1 1 calc R U . . .
C31_7 C 0.1259(3) 0.0650(4) 0.30371(14) 0.041(2) Uani 1 1 d . . . . .
C32_7 C 0.1085(4) 0.0106(5) 0.29678(15) 0.051(3) Uani 1 1 d . . . . .
H32_7 H 0.127124 -0.016133 0.290327 0.062 Uiso 1 1 calc R U . . .
C33_7 C 0.0608(4) -0.0045(5) 0.29964(16) 0.048(3) Uani 1 1 d . . . . .
H33_7 H 0.047557 -0.042842 0.295828 0.057 Uiso 1 1 calc R U . . .
C34_7 C 0.0357(4) 0.0362(5) 0.30774(16) 0.055(3) Uani 1 1 d . . . . .
H34_7 H 0.003801 0.027375 0.309562 0.066 Uiso 1 1 calc R U . . .
C35_7 C 0.0563(3) 0.0938(4) 0.31380(15) 0.038(2) Uani 1 1 d . . . . .
H35_7 H 0.037898 0.123268 0.319243 0.046 Uiso 1 1 calc R U . . .
N36_7 N 0.1021(3) 0.1054(4) 0.31167(11) 0.0360(18) Uani 1 1 d . . . . .
N1_8 N 0.6191(3) 0.3532(3) 0.31269(11) 0.0332(17) Uani 1 1 d . . . . .
C2_8 C 0.6360(5) 0.4038(5) 0.30348(19) 0.059(3) Uani 1 1 d . . . . .
H2_8 H 0.621286 0.413432 0.290788 0.071 Uiso 1 1 calc R U . . .
C3_8 C 0.6701(4) 0.4375(5) 0.31137(18) 0.061(3) Uani 1 1 d . U . . .
H3_8 H 0.677919 0.473818 0.305305 0.073 Uiso 1 1 calc R U . . .
C4_8 C 0.6955(5) 0.4200(6) 0.3290(2) 0.066(4) Uani 1 1 d . . . . .
H4_8 H 0.724789 0.440073 0.333364 0.080 Uiso 1 1 calc R U . . .
C5_8 C 0.6811(4) 0.3761(5) 0.34045(18) 0.051(3) Uani 1 1 d . . . . .
H5_8 H 0.695993 0.368160 0.353243 0.061 Uiso 1 1 calc R U . . .
C6_8 C 0.6410(3) 0.3431(4) 0.33098(16) 0.039(2) Uani 1 1 d . . . . .
C7_8 C 0.6157(4) 0.2922(5) 0.33926(17) 0.054(3) Uani 1 1 d . . . . .
H7_8 H 0.626020 0.278050 0.351966 0.065 Uiso 1 1 calc R U . . .
N8_8 N 0.5822(3) 0.2700(3) 0.32956(11) 0.0320(16) Uani 1 1 d . . . . .
N9_8 N 0.5649(2) 0.2193(3) 0.33885(10) 0.0266(15) Uani 1 1 d . . . . .
C10_8 C 0.5907(3) 0.1637(4) 0.33815(15) 0.038(2) Uani 1 1 d . . . . .
C11_8 C 0.5705(3) 0.1108(3) 0.34671(12) 0.0240(16) Uani 1 1 d . . . . .
C12_8 C 0.5940(3) 0.0561(4) 0.34709(15) 0.036(2) Uani 1 1 d . . . . .
H12_8 H 0.621946 0.052410 0.341140 0.044 Uiso 1 1 calc R U . . .
C13_8 C 0.5766(3) 0.0047(3) 0.35638(12) 0.0274(18) Uani 1 1 d . . . . .
H13_8 H 0.593924 -0.032212 0.357084 0.033 Uiso 1 1 calc R U . . .
C14_8 C 0.5357(3) 0.0083(3) 0.36415(11) 0.0226(16) Uani 1 1 d . . . . .
C15_8 C 0.5191(3) -0.0437(4) 0.37383(11) 0.0286(18) Uani 1 1 d . . . . .
N16_8 N 0.4768(2) -0.0341(3) 0.38161(10) 0.0275(15) Uani 1 1 d . . . . .
C17_8 C 0.4499(3) 0.0162(4) 0.38042(13) 0.0293(18) Uani 1 1 d . . . . .
C18_8 C 0.4677(3) 0.0711(3) 0.37183(12) 0.0238(17) Uani 1 1 d . . . . .
C19_8 C 0.4444(3) 0.1244(3) 0.37202(11) 0.0249(17) Uani 1 1 d . . . . .
H19_8 H 0.415313 0.127112 0.377269 0.030 Uiso 1 1 calc R U . . .
C20_8 C 0.4638(3) 0.1751(3) 0.36437(13) 0.032(2) Uani 1 1 d . U . . .
H20_8 H 0.448571 0.213011 0.365303 0.038 Uiso 1 1 calc R U . . .
C21_8 C 0.5045(3) 0.1727(3) 0.35542(11) 0.0253(17) Uani 1 1 d . . . . .
C22_8 C 0.5261(3) 0.2272(3) 0.34827(12) 0.0307(19) Uani 1 1 d . . . . .
C23_8 C 0.5282(3) 0.1154(3) 0.35597(12) 0.0263(17) Uani 1 1 d . . . . .
C24_8 C 0.5109(3) 0.0649(3) 0.36398(10) 0.0206(15) Uani 1 1 d . . . . .
O25_8 O 0.6241(2) 0.1599(3) 0.32867(12) 0.0466(18) Uani 1 1 d . . . . .
O26_8 O 0.5406(2) -0.0897(3) 0.37590(9) 0.0309(13) Uani 1 1 d . U . . .
O27_8 O 0.4088(2) 0.0144(3) 0.38608(9) 0.0332(14) Uani 1 1 d . . . . .
O28_8 O 0.5098(3) 0.2771(3) 0.35010(11) 0.0452(18) Uani 1 1 d . . . . .
N29_8 N 0.4600(3) -0.0870(3) 0.39113(10) 0.0296(16) Uani 1 1 d . . . . .
C30_8 C 0.4404(3) -0.1260(4) 0.37898(15) 0.035(2) Uani 1 1 d . . . . .
H30_8 H 0.436392 -0.117989 0.365539 0.042 Uiso 1 1 calc R U . . .
C31_8 C 0.4249(3) -0.1819(4) 0.38617(13) 0.033(2) Uani 1 1 d . . . . .
C32_8 C 0.4005(4) -0.2277(4) 0.37655(17) 0.046(3) Uani 1 1 d . . . . .
H32_8 H 0.393969 -0.227214 0.362881 0.055 Uiso 1 1 calc R U . . .
C33_8 C 0.3856(5) -0.2743(5) 0.3866(2) 0.063(3) Uani 1 1 d . . . . .
H33_8 H 0.368738 -0.306497 0.379729 0.076 Uiso 1 1 calc R U . . .
C34_8 C 0.3937(5) -0.2768(5) 0.4057(2) 0.069(4) Uani 1 1 d . . . . .
H34_8 H 0.381215 -0.309443 0.412192 0.083 Uiso 1 1 calc R U . . .
C35_8 C 0.4203(4) -0.2319(4) 0.41621(17) 0.045(2) Uani 1 1 d . . . . .
H35_8 H 0.427260 -0.235049 0.429838 0.054 Uiso 1 1 calc R U . . .
N36_8 N 0.4369(3) -0.1822(3) 0.40684(12) 0.0370(18) Uani 1 1 d . . . . .
N1_9 N 0.5507(3) 0.3423(3) 0.27771(11) 0.0312(16) Uani 1 1 d . . . . .
C2_9 C 0.5647(5) 0.3271(5) 0.26225(14) 0.055(3) Uani 1 1 d . . . . .
H2_9 H 0.584449 0.292290 0.262543 0.066 Uiso 1 1 calc R U . . .
C3_9 C 0.5537(4) 0.3570(5) 0.24457(14) 0.045(2) Uani 1 1 d . . . . .
H3_9 H 0.566083 0.344278 0.233342 0.054 Uiso 1 1 calc R U . . .
C4_9 C 0.5235(4) 0.4064(5) 0.24447(16) 0.051(3) Uani 1 1 d . . . . .
H4_9 H 0.515189 0.428682 0.232904 0.061 Uiso 1 1 calc R U . . .
C5_9 C 0.5044(4) 0.4246(4) 0.26177(11) 0.042(3) Uani 1 1 d . . . . .
H5_9 H 0.484022 0.458375 0.262484 0.051 Uiso 1 1 calc R U . . .
C6_9 C 0.5200(3) 0.3859(4) 0.27727(12) 0.035(2) Uani 1 1 d . . . . .
C7_9 C 0.5027(3) 0.3976(4) 0.29574(12) 0.0306(19) Uani 1 1 d . . . . .
H7_9 H 0.480526 0.428860 0.297200 0.037 Uiso 1 1 calc R U . . .
N8_9 N 0.5200(2) 0.3615(3) 0.31019(9) 0.0238(14) Uani 1 1 d . . . . .
N9_9 N 0.5008(3) 0.3784(3) 0.32730(9) 0.0242(14) Uani 1 1 d . . . . .
C10_9 C 0.5320(3) 0.4074(3) 0.34102(11) 0.0245(16) Uani 1 1 d . U . . .
C11_9 C 0.5176(3) 0.4197(3) 0.35987(12) 0.0260(17) Uani 1 1 d . U . . .
C12_9 C 0.5463(3) 0.4432(4) 0.37491(12) 0.0317(19) Uani 1 1 d . . . . .
H12_9 H 0.578239 0.451972 0.373082 0.038 Uiso 1 1 calc R U . . .
C13_9 C 0.5338(3) 0.4561(4) 0.39307(14) 0.037(2) Uani 1 1 d . . . . .
H13_9 H 0.556189 0.470743 0.403420 0.045 Uiso 1 1 calc R U . . .
C14_9 C 0.4846(3) 0.4455(3) 0.39498(12) 0.0249(16) Uani 1 1 d . U . . .
C15_9 C 0.4662(3) 0.4643(4) 0.41356(13) 0.037(2) Uani 1 1 d . . . . .
N16_9 N 0.4200(3) 0.4459(3) 0.41499(11) 0.0300(16) Uani 1 1 d . . . . .
C17_9 C 0.3881(3) 0.4274(3) 0.39984(12) 0.0243(17) Uani 1 1 d . . . . .
C18_9 C 0.4033(3) 0.4105(3) 0.38153(12) 0.0239(16) Uani 1 1 d . . . . .
C19_9 C 0.3739(3) 0.3851(4) 0.36602(13) 0.0297(18) Uani 1 1 d . . . . .
H19_9 H 0.341206 0.378484 0.367117 0.036 Uiso 1 1 calc R U . . .
C20_9 C 0.3892(3) 0.3701(4) 0.35000(13) 0.035(2) Uani 1 1 d . . . . .
H20_9 H 0.367079 0.353736 0.339833 0.042 Uiso 1 1 calc R U . . .
C21_9 C 0.4381(3) 0.3770(3) 0.34707(12) 0.0215(16) Uani 1 1 d . . . . .
C22_9 C 0.4563(3) 0.3592(4) 0.32940(13) 0.033(2) Uani 1 1 d . . . . .
C23_9 C 0.4685(3) 0.4030(3) 0.36207(13) 0.0261(17) Uani 1 1 d . . . . .
C24_9 C 0.4528(3) 0.4199(4) 0.37939(12) 0.0280(18) Uani 1 1 d . . . . .
O25_9 O 0.5714(2) 0.4286(3) 0.33767(9) 0.0402(16) Uani 1 1 d . . . . .
O26_9 O 0.4906(3) 0.4929(3) 0.42634(11) 0.052(2) Uani 1 1 d . . . . .
O27_9 O 0.3430(2) 0.4271(3) 0.40081(9) 0.0348(14) Uani 1 1 d . . . . .
O28_9 O 0.4313(2) 0.3349(3) 0.31610(9) 0.0371(15) Uani 1 1 d . . . . .
N29_9 N 0.4018(3) 0.4650(3) 0.43199(10) 0.0280(15) Uani 1 1 d . U . . .
C30_9 C 0.3720(3) 0.5115(4) 0.42910(14) 0.0352(19) Uani 1 1 d . U . . .
H30_9 H 0.367170 0.532360 0.417139 0.042 Uiso 1 1 calc R U . . .
C31_9 C 0.3482(4) 0.5285(4) 0.44426(15) 0.041(2) Uani 1 1 d . U . . .
C32_9 C 0.3161(5) 0.5747(5) 0.44317(17) 0.056(3) Uani 1 1 d . U . . .
H32_9 H 0.310548 0.599883 0.432111 0.067 Uiso 1 1 calc R U . . .
C33_9 C 0.2906(5) 0.5841(8) 0.4594(2) 0.083(5) Uani 1 1 d . U . . .
H33_9 H 0.265637 0.613106 0.458500 0.100 Uiso 1 1 calc R U . . .
C34_9 C 0.3017(4) 0.5527(6) 0.47520(18) 0.056(3) Uani 1 1 d . U . . .
H34_9 H 0.289232 0.562727 0.486661 0.067 Uiso 1 1 calc R U . . .
C35_9 C 0.3343(4) 0.5012(5) 0.47453(14) 0.046(2) Uani 1 1 d . U . . .
H35_9 H 0.337832 0.473933 0.485110 0.055 Uiso 1 1 calc R U . . .
N36_9 N 0.3580(3) 0.4904(4) 0.46099(12) 0.0440(19) Uani 1 1 d . U . . .
N1_10 N 0.0834(3) 0.2170(3) 0.32986(10) 0.0334(17) Uani 1 1 d D . . . .
C2_10 C 0.0513(3) 0.2547(4) 0.32045(15) 0.039(2) Uani 1 1 d D . . . .
H2_10 H 0.056828 0.270833 0.308421 0.047 Uiso 1 1 calc R U . . .
C3_10 C 0.0100(3) 0.2711(4) 0.32775(14) 0.041(2) Uani 1 1 d D . . . .
H3_10 H -0.012989 0.296803 0.320655 0.049 Uiso 1 1 calc R U . . .
C4_10 C 0.0034(4) 0.2495(5) 0.34515(15) 0.046(3) Uani 1 1 d D . . . .
H4_10 H -0.025066 0.260422 0.350013 0.055 Uiso 1 1 calc R U . . .
C5_10 C 0.0348(3) 0.2132(4) 0.35606(15) 0.038(2) Uani 1 1 d D . . . .
H5_10 H 0.028804 0.199287 0.368291 0.046 Uiso 1 1 calc R U . . .
C6_10 C 0.0791(3) 0.1957(3) 0.34840(12) 0.0267(17) Uani 1 1 d D . . . .
C7_10 C 0.1159(3) 0.1614(3) 0.35751(11) 0.0217(16) Uani 1 1 d D U . . .
H7_10 H 0.115896 0.147396 0.370309 0.026 Uiso 1 1 calc R U . . .
N8_10 N 0.1508(2) 0.1487(3) 0.34805(9) 0.0206(13) Uani 1 1 d D . . . .
N9_10 N 0.1887(2) 0.1143(3) 0.35835(10) 0.0248(14) Uani 1 1 d D . . . .
C10_10 C 0.1957(3) 0.0552(3) 0.35323(12) 0.0271(18) Uani 1 1 d D . . . .
C11_10 C 0.2349(3) 0.0221(3) 0.36496(12) 0.0276(18) Uani 1 1 d D . . . .
C12_10 C 0.2438(3) -0.0377(4) 0.36091(14) 0.035(2) Uani 1 1 d D . . . .
H12_10 H 0.226100 -0.057276 0.350120 0.042 Uiso 1 1 calc R U . . .
C13_10 C 0.2785(3) -0.0679(4) 0.37271(14) 0.035(2) Uani 1 1 d D . . . .
H13_10 H 0.283609 -0.109368 0.370168 0.042 Uiso 1 1 calc R U . . .
C14_10 C 0.3073(3) -0.0402(3) 0.38865(13) 0.0274(18) Uani 1 1 d D . . . .
C15_10 C 0.3416(3) -0.0792(4) 0.40106(14) 0.032(2) Uani 1 1 d D . . . .
N16_10 N 0.3727(2) -0.0451(3) 0.41517(11) 0.0327(17) Uani 1 1 d D . . . .
C17_10 C 0.3674(3) 0.0182(4) 0.41926(13) 0.035(2) Uani 1 1 d D . . . .
C18_10 C 0.3285(3) 0.0501(4) 0.40781(13) 0.035(2) Uani 1 1 d D . . . .
C19_10 C 0.3184(3) 0.1059(4) 0.41222(11) 0.0295(18) Uani 1 1 d D . . . .
H19_10 H 0.338548 0.125712 0.422332 0.035 Uiso 1 1 calc R U . . .
C20_10 C 0.2787(3) 0.1375(4) 0.40244(12) 0.0305(19) Uani 1 1 d D U . . .
H20_10 H 0.270873 0.176301 0.406890 0.037 Uiso 1 1 calc R U . . .
C21_10 C 0.2518(3) 0.1133(3) 0.38692(13) 0.0307(19) Uani 1 1 d D . . . .
C22_10 C 0.2122(3) 0.1438(4) 0.37645(11) 0.0272(18) Uani 1 1 d D . . . .
C23_10 C 0.2637(3) 0.0500(3) 0.38217(12) 0.0279(18) Uani 1 1 d D . . . .
C24_10 C 0.2978(3) 0.0232(4) 0.39226(15) 0.038(2) Uani 1 1 d D . . . .
O25_10 O 0.16934(19) 0.0340(2) 0.34009(8) 0.0253(12) Uani 1 1 d D . . . .
O26_10 O 0.3465(3) -0.1302(3) 0.39966(11) 0.0484(18) Uani 1 1 d D . . . .
O27_10 O 0.3963(2) 0.0398(3) 0.43205(10) 0.0408(16) Uani 1 1 d D . . . .
O28_10 O 0.1960(2) 0.1898(3) 0.38168(9) 0.0303(13) Uani 1 1 d D . . . .
N29_10 N 0.4105(3) -0.0786(3) 0.42515(10) 0.0314(17) Uani 1 1 d D U . . .
C30_10 C 0.4041(4) -0.0926(4) 0.44278(14) 0.039(2) Uani 1 1 d D . . . .
H30_10 H 0.376045 -0.080369 0.447672 0.047 Uiso 1 1 calc R U . . .
C31_10 C 0.4396(4) -0.1259(5) 0.45427(16) 0.052(3) Uani 1 1 d D . . . .
C32_10 C 0.4367(4) -0.1434(5) 0.47287(15) 0.051(3) Uani 1 1 d D . . . .
H32_10 H 0.409268 -0.133064 0.478562 0.062 Uiso 1 1 calc R U . . .
C33_10 C 0.4720(4) -0.1748(5) 0.48295(16) 0.052(3) Uani 1 1 d D . . . .
H33_10 H 0.472772 -0.183045 0.496290 0.062 Uiso 1 1 calc R U . . .
C34_10 C 0.5068(4) -0.1943(4) 0.47292(15) 0.042(2) Uani 1 1 d D . . . .
H34_10 H 0.530670 -0.219999 0.479463 0.051 Uiso 1 1 calc R U . . .
C35_10 C 0.5100(4) -0.1804(4) 0.45497(14) 0.043(2) Uani 1 1 d D . . . .
H35_10 H 0.536485 -0.194331 0.449252 0.052 Uiso 1 1 calc R U . . .
N36_10 N 0.4757(3) -0.1463(3) 0.44452(11) 0.0411(19) Uani 1 1 d D . . . .
N1_11 N 0.1251(2) 0.2246(3) 0.29624(11) 0.0321(16) Uani 1 1 d . . . . .
C2_11 C 0.1008(3) 0.2065(5) 0.27919(13) 0.037(2) Uani 1 1 d . . . . .
H2_11 H 0.088883 0.166358 0.277655 0.044 Uiso 1 1 calc R U . . .
C3_11 C 0.0935(4) 0.2458(5) 0.26437(14) 0.045(2) Uani 1 1 d . . . . .
H3_11 H 0.075859 0.231433 0.252707 0.054 Uiso 1 1 calc R U . . .
C4_11 C 0.1093(3) 0.3053(4) 0.26443(12) 0.0338(19) Uani 1 1 d . . . . .
H4_11 H 0.101539 0.331700 0.253747 0.041 Uiso 1 1 calc R U . . .
C5_11 C 0.1377(4) 0.3232(5) 0.28171(16) 0.053(3) Uani 1 1 d . . . . .
H5_11 H 0.153606 0.361106 0.282729 0.064 Uiso 1 1 calc R U . . .
C6_11 C 0.1416(3) 0.2836(4) 0.29714(12) 0.0298(18) Uani 1 1 d . . . . .
C7_11 C 0.1716(3) 0.2970(4) 0.31585(12) 0.0314(19) Uani 1 1 d . . . . .
H7_11 H 0.186175 0.335341 0.318539 0.038 Uiso 1 1 calc R U . . .
N8_11 N 0.1764(2) 0.2547(3) 0.32791(9) 0.0248(14) Uani 1 1 d . . . . .
N9_11 N 0.2039(3) 0.2700(3) 0.34577(10) 0.0286(16) Uani 1 1 d . . . . .
C10_11 C 0.1792(3) 0.3073(4) 0.35755(12) 0.0266(17) Uani 1 1 d . . . . .
C11_11 C 0.2067(3) 0.3235(4) 0.37683(14) 0.034(2) Uani 1 1 d . . . . .
C12_11 C 0.1856(4) 0.3583(5) 0.38962(15) 0.043(2) Uani 1 1 d . . . . .
H12_11 H 0.153569 0.371967 0.386569 0.051 Uiso 1 1 calc R U . . .
C13_11 C 0.2125(3) 0.3722(4) 0.40680(14) 0.037(2) Uani 1 1 d . . . . .
H13_11 H 0.198205 0.396344 0.415585 0.044 Uiso 1 1 calc R U . . .
C14_11 C 0.2563(3) 0.3548(4) 0.41202(12) 0.0306(18) Uani 1 1 d . . . . .
C15_11 C 0.2868(4) 0.3711(4) 0.43136(13) 0.035(2) Uani 1 1 d . . . . .
N16_11 N 0.3313(3) 0.3539(3) 0.43513(10) 0.0340(17) Uani 1 1 d . . . . .
C17_11 C 0.3557(3) 0.3096(4) 0.42398(13) 0.0326(19) Uani 1 1 d . . . . .
C18_11 C 0.3253(3) 0.2943(3) 0.40486(12) 0.0298(19) Uani 1 1 d . . . . .
C19_11 C 0.3490(3) 0.2598(3) 0.39248(11) 0.0217(16) Uani 1 1 d . U . . .
H19_11 H 0.380638 0.245426 0.396242 0.026 Uiso 1 1 calc R U . . .
C20_11 C 0.3226(3) 0.2471(3) 0.37353(12) 0.0236(17) Uani 1 1 d . . . . .
H20_11 H 0.337502 0.224993 0.364418 0.028 Uiso 1 1 calc R U . . .
C21_11 C 0.2778(3) 0.2661(3) 0.36882(11) 0.0236(16) Uani 1 1 d . . . . .
C22_11 C 0.2500(3) 0.2520(3) 0.34949(11) 0.0224(16) Uani 1 1 d . . . . .
C23_11 C 0.2531(3) 0.3029(3) 0.38153(11) 0.0266(17) Uani 1 1 d . . . . .
C24_11 C 0.2808(3) 0.3159(4) 0.39919(12) 0.0265(17) Uani 1 1 d . . . . .
O25_11 O 0.1384(3) 0.3221(3) 0.35276(10) 0.0448(17) Uani 1 1 d . . . . .
O26_11 O 0.2695(3) 0.4065(3) 0.44289(10) 0.0437(16) Uani 1 1 d . . . . .
O27_11 O 0.3916(3) 0.2878(3) 0.42984(10) 0.0453(17) Uani 1 1 d . . . . .
O28_11 O 0.2674(3) 0.2236(3) 0.33776(10) 0.0438(17) Uani 1 1 d . . . . .
N29_11 N 0.3604(3) 0.3689(3) 0.45302(11) 0.0328(17) Uani 1 1 d . U . . .
C30_11 C 0.3462(3) 0.3407(4) 0.46875(13) 0.036(2) Uani 1 1 d . . . . .
H30_11 H 0.321871 0.310739 0.467409 0.043 Uiso 1 1 calc R U . . .
C31_11 C 0.3692(3) 0.3584(4) 0.48655(14) 0.039(2) Uani 1 1 d . . . . .
C32_11 C 0.3608(4) 0.3334(4) 0.50341(13) 0.038(2) Uani 1 1 d . . . . .
H32_11 H 0.338743 0.301266 0.503912 0.046 Uiso 1 1 calc R U . . .
C33_11 C 0.3879(4) 0.3594(5) 0.52064(15) 0.048(3) Uani 1 1 d . . . . .
H33_11 H 0.379517 0.349198 0.532867 0.058 Uiso 1 1 calc R U . . .
C34_11 C 0.4240(5) 0.3969(4) 0.51983(14) 0.048(3) Uani 1 1 d . . . . .
H34_11 H 0.445393 0.406393 0.531173 0.058 Uiso 1 1 calc R U . . .
C35_11 C 0.4309(4) 0.4240(4) 0.50115(15) 0.045(3) Uani 1 1 d . . . . .
H35_11 H 0.452689 0.456298 0.500561 0.055 Uiso 1 1 calc R U . . .
N36_11 N 0.4053(3) 0.4016(4) 0.48495(11) 0.0374(18) Uani 1 1 d . . . . .
N1_12 N 0.5316(3) -0.1531(3) 0.41505(11) 0.0337(17) Uani 1 1 d . . . . .
C2_12 C 0.5399(4) -0.2078(4) 0.40829(14) 0.039(2) Uani 1 1 d . . . . .
H2_12 H 0.513693 -0.232286 0.402959 0.046 Uiso 1 1 calc R U . . .
C3_12 C 0.5873(4) -0.2302(4) 0.40889(15) 0.043(2) Uani 1 1 d . . . . .
H3_12 H 0.592367 -0.270548 0.405005 0.051 Uiso 1 1 calc R U . . .
C4_12 C 0.6245(3) -0.1947(4) 0.41489(14) 0.039(2) Uani 1 1 d . . . . .
H4_12 H 0.656189 -0.208033 0.414428 0.047 Uiso 1 1 calc R U . . .
C5_12 C 0.6160(3) -0.1394(4) 0.42162(12) 0.035(2) Uani 1 1 d . U . . .
H5_12 H 0.642433 -0.114677 0.426599 0.042 Uiso 1 1 calc R U . . .
C6_12 C 0.5715(4) -0.1177(4) 0.42156(14) 0.039(2) Uani 1 1 d . U . . .
C7_12 C 0.5597(4) -0.0622(5) 0.42704(16) 0.046(2) Uani 1 1 d . . . . .
H7_12 H 0.584287 -0.034043 0.431329 0.055 Uiso 1 1 calc R U . . .
N8_12 N 0.5147(3) -0.0459(3) 0.42658(11) 0.0351(18) Uani 1 1 d . . . . .
N9_12 N 0.5064(3) 0.0169(3) 0.43108(10) 0.0314(17) Uani 1 1 d . . . . .
C10_12 C 0.4939(4) 0.0241(4) 0.44899(14) 0.039(2) Uani 1 1 d . . . . .
C11_12 C 0.4842(3) 0.0902(4) 0.45294(13) 0.035(2) Uani 1 1 d . . . . .
C12_12 C 0.4647(3) 0.1038(4) 0.46904(12) 0.0320(19) Uani 1 1 d . . . . .
H12_12 H 0.455747 0.072639 0.477103 0.038 Uiso 1 1 calc R U . . .
C13_12 C 0.4580(3) 0.1664(4) 0.47364(13) 0.0337(19) Uani 1 1 d . . . . .
H13_12 H 0.446268 0.175857 0.485307 0.040 Uiso 1 1 calc R U . . .
C14_12 C 0.4683(3) 0.2146(4) 0.46142(12) 0.032(2) Uani 1 1 d . . . . .
C15_12 C 0.4624(3) 0.2770(4) 0.46678(11) 0.032(2) Uani 1 1 d . . . . .
N16_12 N 0.4745(3) 0.3206(3) 0.45334(9) 0.0285(15) Uani 1 1 d . . . . .
C17_12 C 0.4887(3) 0.3075(4) 0.43545(11) 0.033(2) Uani 1 1 d . . . . .
C18_12 C 0.4958(3) 0.2443(4) 0.43136(11) 0.0298(18) Uani 1 1 d . . . . .
C19_12 C 0.5163(3) 0.2271(4) 0.41507(13) 0.038(2) Uani 1 1 d . . . . .
H19_12 H 0.525559 0.257696 0.406852 0.046 Uiso 1 1 calc R U . . .
C20_12 C 0.5232(3) 0.1682(4) 0.41069(12) 0.0319(19) Uani 1 1 d . . . . .
H20_12 H 0.536657 0.157890 0.399461 0.038 Uiso 1 1 calc R U . . .
C21_12 C 0.5103(4) 0.1226(4) 0.42295(12) 0.038(2) Uani 1 1 d . . . . .
C22_12 C 0.5232(3) 0.0588(4) 0.41934(12) 0.0314(19) Uani 1 1 d . . . . .
C23_12 C 0.4924(3) 0.1347(4) 0.44024(12) 0.035(2) Uani 1 1 d . . . . .
C24_12 C 0.4861(3) 0.1968(4) 0.44383(13) 0.034(2) Uani 1 1 d . . . . .
O25_12 O 0.4897(3) -0.0146(3) 0.46014(9) 0.0465(17) Uani 1 1 d . . . . .
O26_12 O 0.4529(3) 0.2922(3) 0.48221(9) 0.0432(17) Uani 1 1 d . . . . .
O27_12 O 0.4967(3) 0.3504(3) 0.42504(10) 0.0474(17) Uani 1 1 d . . . . .
O28_12 O 0.5452(2) 0.0435(3) 0.40576(9) 0.0352(14) Uani 1 1 d . . . . .
N29_12 N 0.4683(3) 0.3810(3) 0.45822(9) 0.0282(15) Uani 1 1 d . . . . .
C30_12 C 0.5048(4) 0.4128(5) 0.46284(14) 0.043(2) Uani 1 1 d . . . . .
H30_12 H 0.535123 0.394581 0.462560 0.052 Uiso 1 1 calc R U . . .
C31_12 C 0.5039(3) 0.4710(4) 0.46814(14) 0.038(2) Uani 1 1 d . . . . .
C32_12 C 0.5478(4) 0.5071(6) 0.47395(16) 0.056(3) Uani 1 1 d . . . . .
H32_12 H 0.579285 0.491301 0.474972 0.067 Uiso 1 1 calc R U . . .
C33_12 C 0.5370(4) 0.5683(4) 0.47778(16) 0.051(3) Uani 1 1 d . U . . .
H33_12 H 0.562681 0.595863 0.480992 0.061 Uiso 1 1 calc R U . . .
C34_12 C 0.4891(5) 0.5902(5) 0.47702(18) 0.062(3) Uani 1 1 d . . . . .
H34_12 H 0.483659 0.631513 0.479671 0.074 Uiso 1 1 calc R U . . .
C35_12 C 0.4511(4) 0.5517(5) 0.47246(18) 0.059(3) Uani 1 1 d . . . . .
H35_12 H 0.419596 0.566148 0.472755 0.071 Uiso 1 1 calc R U . . .
N36_12 N 0.4577(3) 0.4929(4) 0.46751(13) 0.051(2) Uani 1 1 d . U . . .
S1_21 S 0.26115(9) 0.20708(11) 0.45326(4) 0.0411(6) Uani 1 1 d D U . . .
O2_21 O 0.2482(3) 0.2532(3) 0.46588(11) 0.060(2) Uani 1 1 d D U . . .
O3_21 O 0.2256(3) 0.1631(3) 0.44502(10) 0.0545(19) Uani 1 1 d D U . . .
O4_21 O 0.2916(3) 0.2288(3) 0.43996(10) 0.0516(19) Uani 1 1 d D U . . .
C5_21 C 0.3023(3) 0.1621(4) 0.46931(12) 0.057(3) Uani 1 1 d D U . . .
F6_21 F 0.3218(3) 0.1169(4) 0.45896(11) 0.091(3) Uani 1 1 d D U . . .
F7_21 F 0.3387(3) 0.1930(4) 0.47786(12) 0.083(2) Uani 1 1 d D U . . .
F8_21 F 0.2808(3) 0.1322(4) 0.48186(11) 0.087(3) Uani 1 1 d D U . . .
S1_22 S 0.41594(12) 0.92923(15) 0.32748(4) 0.0588(7) Uani 1 1 d . U . . .
O2_22 O 0.4154(4) 0.9547(6) 0.30886(14) 0.088(3) Uani 1 1 d . U . . .
O3_22 O 0.4454(4) 0.8796(5) 0.33152(15) 0.086(3) Uani 1 1 d . U . . .
O4_22 O 0.4258(5) 0.9720(5) 0.34158(16) 0.097(3) Uani 1 1 d . U . . .
C5_22 C 0.3571(5) 0.9027(6) 0.3285(2) 0.070(3) Uani 1 1 d . U . . .
F6_22 F 0.3516(4) 0.8746(4) 0.34487(13) 0.099(3) Uani 1 1 d . U . . .
F7_22 F 0.3258(3) 0.9536(5) 0.32366(17) 0.117(4) Uani 1 1 d . U . . .
F8_22 F 0.3429(4) 0.8606(5) 0.31362(15) 0.116(3) Uani 1 1 d . U . . .
S1_23 S 0.61735(15) 0.4251(2) 0.66871(5) 0.0814(12) Uani 1 1 d . U . . .
O2_23 O 0.6104(4) 0.4719(4) 0.65357(13) 0.083(3) Uani 1 1 d . U . . .
O3_23 O 0.6209(6) 0.4480(9) 0.68817(17) 0.148(6) Uani 1 1 d . U . . .
O4_23 O 0.5952(5) 0.3716(7) 0.6643(2) 0.123(4) Uani 1 1 d . U . . .
C5_23 C 0.6795(7) 0.4057(8) 0.6686(3) 0.091(4) Uani 1 1 d . U . . .
F6_23 F 0.6962(4) 0.3685(5) 0.68101(19) 0.124(4) Uani 1 1 d . U . . .
F7_23 F 0.6808(4) 0.3826(6) 0.6508(2) 0.135(4) Uani 1 1 d . U . . .
F8_23 F 0.7086(4) 0.4469(4) 0.66882(16) 0.104(3) Uani 1 1 d . U . . .
S1_24 S 0.62962(18) 0.0710(3) 0.46854(6) 0.1108(17) Uani 1 1 d D U . . .
O2_24 O 0.5994(6) 0.0970(8) 0.4821(2) 0.212(8) Uani 1 1 d D U . . .
O3_24 O 0.6718(4) 0.0415(6) 0.47803(17) 0.160(5) Uani 1 1 d D U . . .
O4_24 O 0.6043(4) 0.0435(5) 0.45271(14) 0.106(4) Uani 1 1 d D U . . .
C5_24 C 0.6497(4) 0.1375(5) 0.45784(18) 0.104(4) Uani 1 1 d D U . . .
F6_24 F 0.6806(4) 0.1196(4) 0.44531(15) 0.110(3) Uani 1 1 d D U . . .
F7_24 F 0.6145(5) 0.1661(4) 0.4469(2) 0.182(6) Uani 1 1 d D U . . .
F8_24 F 0.6749(4) 0.1756(5) 0.46893(15) 0.132(4) Uani 1 1 d D U . . .
S1_25 S 0.76986(11) 0.70683(13) 0.54239(4) 0.0497(7) Uani 1 1 d . U . . .
O2_25 O 0.7828(4) 0.7503(5) 0.52849(15) 0.081(3) Uani 1 1 d . U . . .
O3_25 O 0.8088(3) 0.6706(4) 0.54977(14) 0.069(2) Uani 1 1 d . U . . .
O4_25 O 0.7411(3) 0.7298(4) 0.55625(10) 0.060(2) Uani 1 1 d . U . . .
C5_25 C 0.7289(5) 0.6563(6) 0.52740(17) 0.062(3) Uani 1 1 d . U . . .
F6_25 F 0.7130(3) 0.6144(3) 0.53579(12) 0.076(2) Uani 1 1 d . U . . .
F7_25 F 0.6914(3) 0.6903(5) 0.51780(12) 0.098(3) Uani 1 1 d . U . . .
F8_25 F 0.7508(3) 0.6357(4) 0.51242(10) 0.073(2) Uani 1 1 d . U . . .
S1_26 S 0.26124(8) 0.42308(10) 0.32757(4) 0.0417(6) Uani 1 1 d . U . . .
O2_26 O 0.2093(2) 0.4302(3) 0.32286(13) 0.057(2) Uani 1 1 d . U . . .
O3_26 O 0.2860(3) 0.4727(3) 0.33507(16) 0.072(3) Uani 1 1 d . U . . .
O4_26 O 0.2758(2) 0.3673(3) 0.33759(12) 0.0505(18) Uani 1 1 d . U . . .
C5_26 C 0.2772(6) 0.4099(7) 0.3032(2) 0.074(3) Uani 1 1 d . U . . .
F6_26 F 0.3194(3) 0.3964(4) 0.30339(15) 0.097(3) Uani 1 1 d . U . . .
F7_26 F 0.2526(4) 0.3625(4) 0.29506(13) 0.096(3) Uani 1 1 d . U . . .
F8_26 F 0.2654(5) 0.4537(5) 0.29160(13) 0.120(3) Uani 1 1 d . U . . .
S1_27 S 0.39849(18) 0.74136(16) 0.60436(5) 0.0912(11) Uani 1 1 d . U . . .
O2_27 O 0.4366(4) 0.7260(4) 0.61310(10) 0.080(3) Uani 1 1 d . U . . .
O3_27 O 0.3860(5) 0.7138(4) 0.58613(15) 0.106(3) Uani 1 1 d . U . . .
O4_27 O 0.3593(5) 0.7298(7) 0.61710(15) 0.126(4) Uani 1 1 d . U . . .
C5_27 C 0.3923(6) 0.8179(6) 0.6010(2) 0.090(4) Uani 1 1 d . U . . .
F6_27 F 0.3516(4) 0.8376(5) 0.59110(19) 0.151(4) Uani 1 1 d . U . . .
F7_27 F 0.3995(5) 0.8522(4) 0.61671(16) 0.144(4) Uani 1 1 d . U . . .
F8_27 F 0.4239(4) 0.8377(4) 0.58938(14) 0.115(3) Uani 1 1 d . U . . .
S1_28 S 0.9593(3) 0.5532(4) 0.75119(11) 0.201(3) Uani 1 1 d D U . . .
O2_28 O 0.9812(8) 0.5917(9) 0.7380(3) 0.255(10) Uani 1 1 d D U . . .
O3_28 O 0.9399(7) 0.4935(5) 0.7453(3) 0.212(8) Uani 1 1 d D U . . .
O4_28 O 0.9781(7) 0.5531(11) 0.77134(19) 0.288(11) Uani 1 1 d D U . . .
C5_28 C 0.9066(4) 0.5953(4) 0.75440(13) 0.093(3) Uani 1 1 d D U . . .
F6_28 F 0.8825(7) 0.5644(9) 0.7675(2) 0.275(9) Uani 1 1 d D U . . .
F7_28 F 0.9264(4) 0.6417(4) 0.76320(13) 0.148(4) Uani 1 1 d D U . . .
F8_28 F 0.8780(5) 0.5979(6) 0.73818(17) 0.190(6) Uani 1 1 d D U . . .
S1_29 S 0.5841(2) 0.0716(2) 0.69823(9) 0.1295(19) Uani 1 1 d D U . . .
O2_29 O 0.6277(5) 0.1080(8) 0.7053(3) 0.200(7) Uani 1 1 d D U . . .
O3_29 O 0.5809(5) 0.0227(4) 0.71060(13) 0.106(3) Uani 1 1 d D U . . .
O4_29 O 0.5439(5) 0.1121(5) 0.69479(18) 0.154(5) Uani 1 1 d D U . . .
C5_29 C 0.5989(6) 0.0422(7) 0.67705(18) 0.169(6) Uani 1 1 d D U . . .
F6_29 F 0.5579(5) 0.0134(5) 0.67022(18) 0.155(4) Uani 1 1 d D U . . .
F7_29 F 0.6028(8) 0.0880(9) 0.6659(3) 0.319(11) Uani 1 1 d D U . . .
F8_29 F 0.6350(6) 0.0041(10) 0.6813(3) 0.279(9) Uani 1 1 d D U . . .
S1_30 S 0.76820(15) 0.92314(14) 0.66789(5) 0.0671(9) Uani 1 1 d . U . . .
O2_30 O 0.7552(4) 0.8682(4) 0.65838(13) 0.076(3) Uani 1 1 d . U . . .
O3_30 O 0.8180(4) 0.9312(5) 0.67232(17) 0.092(3) Uani 1 1 d . U . . .
O4_30 O 0.7426(4) 0.9806(4) 0.66084(19) 0.097(3) Uani 1 1 d . U . . .
C5_30 C 0.7499(7) 0.9114(8) 0.6908(3) 0.092(4) Uani 1 1 d . U . . .
F6_30 F 0.7560(5) 0.9671(6) 0.70064(18) 0.156(5) Uani 1 1 d . U . . .
F7_30 F 0.7009(4) 0.9036(6) 0.68897(16) 0.141(4) Uani 1 1 d . U . . .
F8_30 F 0.7766(6) 0.8663(6) 0.70026(15) 0.149(4) Uani 1 1 d . U . . .
S1_31 S 0.40770(16) 0.5779(2) 0.52761(5) 0.0963(14) Uani 1 1 d D U . . .
O2_31 O 0.3701(4) 0.5583(5) 0.51286(18) 0.130(5) Uani 1 1 d D U . . .
O3_31 O 0.4254(5) 0.5432(5) 0.54360(16) 0.119(4) Uani 1 1 d D U . . .
O4_31 O 0.4405(4) 0.6213(6) 0.5204(2) 0.150(5) Uani 1 1 d D U . . .
C5_31 C 0.3782(4) 0.6382(5) 0.53909(16) 0.090(4) Uani 1 1 d D U . . .
F6_31 F 0.4143(5) 0.6669(6) 0.5516(2) 0.187(6) Uani 1 1 d D U . . .
F7_31 F 0.3637(5) 0.6769(5) 0.5255(2) 0.180(6) Uani 1 1 d D U . . .
F8_31 F 0.3450(4) 0.6199(5) 0.54834(17) 0.133(4) Uani 1 1 d D U . . .
S1_32 S 0.64976(18) 0.3671(2) 0.46600(7) 0.1159(14) Uani 1 1 d D U . . .
O2_32 O 0.6269(6) 0.3142(5) 0.45550(19) 0.199(7) Uani 1 1 d D U . . .
O3_32 O 0.6242(3) 0.3973(4) 0.48031(12) 0.089(3) Uani 1 1 d D U . . .
O4_32 O 0.6999(4) 0.3603(9) 0.4716(3) 0.222(8) Uani 1 1 d D U . . .
C5_32 C 0.6483(5) 0.4257(5) 0.44830(16) 0.114(4) Uani 1 1 d D U . . .
F6_32 F 0.6682(5) 0.4779(5) 0.45789(19) 0.173(5) Uani 1 1 d D U . . .
F7_32 F 0.6745(4) 0.4129(6) 0.43497(16) 0.156(4) Uani 1 1 d D U . . .
F8_32 F 0.6060(4) 0.4428(6) 0.43964(17) 0.166(5) Uani 1 1 d D U . . .
S1B_33 S 0.45865(15) 0.55608(17) 0.30678(6) 0.0857(10) Uani 1 1 d D U . . .
O2B_33 O 0.4681(5) 0.5106(4) 0.32231(14) 0.108(4) Uani 1 1 d D U . . .
O3B_33 O 0.4482(5) 0.6161(3) 0.3119(2) 0.145(5) Uani 1 1 d D U . . .
O4D_33 O 0.4752(6) 0.5419(7) 0.28911(18) 0.191(7) Uani 1 1 d D U . . .
C5B_33 C 0.3976(4) 0.5364(6) 0.29613(19) 0.129(5) Uani 1 1 d D U . . .
F6B_33 F 0.3845(6) 0.5784(8) 0.2811(2) 0.228(8) Uani 1 1 d D U . . .
F7B_33 F 0.3996(7) 0.4836(7) 0.2881(3) 0.264(9) Uani 1 1 d D U . . .
F8B_33 F 0.3671(5) 0.5435(9) 0.3080(2) 0.225(7) Uani 1 1 d D U . . .
N1_51 N 0.0990(5) 0.2914(6) 0.4658(2) 0.118(5) Uani 1 1 d . U . . .
C2_51 C 0.1303(4) 0.3189(5) 0.46311(17) 0.064(3) Uani 1 1 d . U . . .
C3_51 C 0.1745(4) 0.3588(5) 0.46305(19) 0.068(3) Uani 1 1 d . U . . .
H3A_51 H 0.170300 0.384213 0.451473 0.101 Uiso 1 1 calc R U . . .
H3B_51 H 0.202729 0.333267 0.463083 0.101 Uiso 1 1 calc R U . . .
H3C_51 H 0.178595 0.384576 0.474536 0.101 Uiso 1 1 calc R U . . .
N1_52 N 0.1532(3) 1.0391(4) 0.39460(14) 0.050(2) Uani 1 1 d . U . . .
C2_52 C 0.1557(4) 0.9871(6) 0.39640(16) 0.050(3) Uani 1 1 d . U . . .
C3_52 C 0.1561(5) 0.9236(6) 0.4008(2) 0.080(4) Uani 1 1 d . U . . .
H3A_52 H 0.184385 0.914063 0.410154 0.120 Uiso 1 1 calc R U . . .
H3B_52 H 0.156995 0.900196 0.389009 0.120 Uiso 1 1 calc R U . . .
H3C_52 H 0.127263 0.913164 0.406323 0.120 Uiso 1 1 calc R U . . .
N1_53 N 0.0277(4) 0.8299(5) 0.61199(16) 0.074(3) Uani 1 1 d . U . . .
C2_53 C 0.0100(4) 0.8639(5) 0.62097(17) 0.059(2) Uani 1 1 d . U . . .
C3_53 C -0.0133(5) 0.9053(5) 0.6330(3) 0.094(4) Uani 1 1 d . U . . .
H3A_53 H 0.009876 0.935255 0.638849 0.140 Uiso 1 1 calc R U . . .
H3B_53 H -0.025651 0.882417 0.643191 0.140 Uiso 1 1 calc R U . . .
H3C_53 H -0.039770 0.925935 0.625038 0.140 Uiso 1 1 calc R U . . .
N1_54 N 0.3766(4) 0.4628(5) 0.60228(15) 0.067(3) Uani 1 1 d . U . . .
C2_54 C 0.3768(4) 0.5122(6) 0.59816(18) 0.058(3) Uani 1 1 d . U . . .
C3_54 C 0.3733(7) 0.5815(7) 0.5970(3) 0.099(5) Uani 1 1 d . U . . .
H3A_54 H 0.358272 0.593502 0.584127 0.149 Uiso 1 1 calc R U . . .
H3B_54 H 0.405385 0.598989 0.599677 0.149 Uiso 1 1 calc R U . . .
H3C_54 H 0.354006 0.596174 0.606618 0.149 Uiso 1 1 calc R U . . .
N1_55 N 0.4139(5) 0.6844(5) 0.45356(15) 0.086(3) Uani 1 1 d . U . . .
C2_55 C 0.3975(5) 0.6953(5) 0.4659(2) 0.069(3) Uani 1 1 d . U . . .
C3_55 C 0.3683(7) 0.7030(6) 0.4836(2) 0.110(5) Uani 1 1 d . U . . .
H3A_55 H 0.366325 0.663897 0.489960 0.165 Uiso 1 1 calc R U . . .
H3B_55 H 0.336101 0.717580 0.478819 0.165 Uiso 1 1 calc R U . . .
H3C_55 H 0.384705 0.732128 0.492746 0.165 Uiso 1 1 calc R U . . .
N1_56 N 0.7773(4) 0.0505(6) 0.43247(17) 0.087(3) Uani 1 1 d . U . . .
C2_56 C 0.7548(5) 0.0208(5) 0.43780(18) 0.066(3) Uani 1 1 d . U . . .
C3_56 C 0.7196(6) -0.0212(6) 0.4450(3) 0.101(5) Uani 1 1 d . U . . .
H3A_56 H 0.687189 -0.005397 0.441341 0.151 Uiso 1 1 calc R U . . .
H3B_56 H 0.726580 -0.024216 0.459071 0.151 Uiso 1 1 calc R U . . .
H3C_56 H 0.721988 -0.061253 0.439292 0.151 Uiso 1 1 calc R U . . .
N1_57 N 0.6217(5) 0.0616(4) 0.60667(15) 0.078(3) Uani 1 1 d . U . . .
C2_57 C 0.6389(4) 0.0622(4) 0.62145(18) 0.061(3) Uani 1 1 d . U . . .
C3_57 C 0.6459(6) 0.0595(7) 0.6418(2) 0.094(4) Uani 1 1 d . U . . .
H3A_57 H 0.679109 0.048730 0.646410 0.140 Uiso 1 1 calc R U . . .
H3B_57 H 0.624591 0.028934 0.645987 0.140 Uiso 1 1 calc R U . . .
H3C_57 H 0.638697 0.098983 0.646981 0.140 Uiso 1 1 calc R U . . .
N1_58 N 0.4346(7) 0.0956(8) 0.5761(3) 0.118(5) Uani 1 1 d . U . . .
C2_58 C 0.4699(8) 0.1140(10) 0.5710(3) 0.115(6) Uani 1 1 d . U . . .
C3_58 C 0.5207(5) 0.1279(6) 0.56668(17) 0.066(3) Uani 1 1 d . U . . .
H3A_58 H 0.530554 0.096609 0.558200 0.099 Uiso 1 1 calc R U . . .
H3B_58 H 0.542861 0.128621 0.578780 0.099 Uiso 1 1 calc R U . . .
H3C_58 H 0.520895 0.167340 0.560338 0.099 Uiso 1 1 calc R U . . .
N1_59 N 0.5950(6) 0.6031(7) 0.4183(3) 0.118(6) Uani 1 1 d . U . . .
C2_59 C 0.5577(6) 0.6108(6) 0.42262(19) 0.067(3) Uani 1 1 d . U . . .
C3_59 C 0.5165(7) 0.6357(9) 0.4277(3) 0.106(6) Uani 1 1 d . U . . .
H3A_59 H 0.493752 0.643753 0.416050 0.160 Uiso 1 1 calc R U . . .
H3B_59 H 0.524230 0.673640 0.434671 0.160 Uiso 1 1 calc R U . . .
H3C_59 H 0.502181 0.607465 0.435989 0.160 Uiso 1 1 calc R U . . .
N1_60 N 0.5993(5) 0.5308(5) 0.2826(2) 0.097(4) Uani 1 1 d . U . . .
C2_60 C 0.5965(5) 0.5430(5) 0.2980(2) 0.076(3) Uani 1 1 d . U . . .
C3_60 C 0.5925(5) 0.5618(6) 0.3190(2) 0.088(4) Uani 1 1 d . U . . .
H3A_60 H 0.588850 0.525654 0.326689 0.132 Uiso 1 1 calc R U . . .
H3B_60 H 0.564710 0.588115 0.319032 0.132 Uiso 1 1 calc R U . . .
H3C_60 H 0.621490 0.583522 0.324460 0.132 Uiso 1 1 calc R U . . .
N1_61 N 0.6555(6) 0.2029(6) 0.65959(18) 0.100(4) Uani 1 1 d . U . . .
C2_61 C 0.6548(6) 0.2197(7) 0.6733(3) 0.094(4) Uani 1 1 d . U . . .
C3_61 C 0.6515(6) 0.2426(8) 0.6927(2) 0.106(5) Uani 1 1 d . U . . .
H3A_61 H 0.664606 0.283580 0.694029 0.159 Uiso 1 1 calc R U . . .
H3B_61 H 0.669657 0.216183 0.702326 0.159 Uiso 1 1 calc R U . . .
H3C_61 H 0.617942 0.243302 0.694730 0.159 Uiso 1 1 calc R U . . .

loop_
_atom_site_aniso_label
_atom_site_aniso_U_11
_atom_site_aniso_U_22
_atom_site_aniso_U_33
_atom_site_aniso_U_23
_atom_site_aniso_U_13
_atom_site_aniso_U_12
Fe1 0.0771(11) 0.0530(9) 0.0246(7) 0.0106(6) 0.0119(7) 0.0320(8)
Fe2 0.0732(11) 0.0506(9) 0.0277(8) 0.0019(6) -0.0098(7) -0.0199(8)
Fe3 0.0508(8) 0.0428(8) 0.0286(7) -0.0153(6) -0.0104(6) 0.0200(6)
Fe4 0.1106(15) 0.0479(10) 0.0397(9) -0.0057(7) 0.0294(9) 0.0116(9)
N1_1 0.062(6) 0.048(5) 0.036(5) -0.018(4) -0.004(4) 0.013(4)
C2_1 0.065(7) 0.039(6) 0.050(7) -0.030(5) -0.006(5) 0.009(5)
C3_1 0.066(8) 0.066(8) 0.036(6) -0.012(5) -0.016(5) -0.001(6)
C4_1 0.071(8) 0.053(7) 0.047(7) -0.012(5) -0.008(6) -0.001(6)
C5_1 0.054(7) 0.063(7) 0.055(7) -0.019(6) 0.007(5) 0.012(5)
C6_1 0.063(6) 0.036(5) 0.026(5) -0.015(4) 0.003(4) 0.014(4)
C7_1 0.043(5) 0.034(5) 0.029(5) -0.023(4) -0.016(4) 0.009(4)
N8_1 0.091(7) 0.041(5) 0.023(4) -0.019(4) 0.013(4) -0.016(5)
N9_1 0.052(5) 0.052(5) 0.031(4) -0.017(4) 0.010(4) 0.000(4)
C10_1 0.061(6) 0.050(6) 0.020(4) -0.003(4) -0.007(4) 0.036(5)
C11_1 0.063(6) 0.062(6) 0.016(4) -0.018(4) -0.006(4) 0.022(5)
C12_1 0.074(8) 0.104(11) 0.025(5) -0.001(6) 0.006(5) 0.055(7)
C13_1 0.078(8) 0.108(11) 0.011(4) 0.009(5) 0.009(5) 0.042(7)
C14_1 0.059(7) 0.055(7) 0.030(5) 0.008(5) 0.002(5) 0.018(5)
C15_1 0.058(7) 0.064(7) 0.026(5) 0.001(5) 0.002(4) -0.003(5)
N16_1 0.055(6) 0.057(6) 0.040(5) 0.007(4) -0.001(4) 0.028(4)
C17_1 0.056(7) 0.058(7) 0.037(6) -0.004(5) 0.004(5) -0.009(5)
C18_1 0.047(6) 0.052(6) 0.044(6) 0.008(5) -0.003(5) 0.018(5)
C19_1 0.079(8) 0.042(6) 0.025(5) 0.006(4) 0.008(5) 0.025(5)
C20_1 0.094(9) 0.032(5) 0.041(6) 0.006(5) 0.010(6) 0.017(5)
C21_1 0.048(6) 0.043(5) 0.023(5) -0.014(4) -0.005(4) 0.011(4)
C22_1 0.065(7) 0.053(6) 0.034(6) -0.015(5) -0.027(5) 0.037(5)
C23_1 0.069(7) 0.032(5) 0.027(5) -0.005(4) 0.005(4) 0.018(4)
C24_1 0.061(6) 0.052(6) 0.015(4) 0.006(4) -0.002(4) 0.014(5)
O25_1 0.069(5) 0.063(5) 0.031(4) -0.036(3) -0.013(3) 0.027(4)
O26_1 0.077(6) 0.089(6) 0.028(4) 0.028(4) 0.020(4) 0.045(5)
O27_1 0.085(5) 0.030(4) 0.037(4) -0.002(3) 0.015(4) 0.017(3)
O28_1 0.078(5) 0.049(4) 0.013(3) -0.002(3) 0.001(3) 0.020(4)
N29_1 0.061(6) 0.055(6) 0.056(6) 0.026(5) 0.023(5) 0.022(4)
C30_1 0.050(6) 0.038(5) 0.044(6) 0.006(4) 0.004(4) 0.007(4)
C31_1 0.051(7) 0.081(8) 0.041(6) 0.034(6) 0.021(5) 0.027(6)
C32_1 0.064(7) 0.079(8) 0.045(6) 0.025(6) 0.017(5) 0.049(6)
C33_1 0.119(14) 0.110(13) 0.039(7) 0.015(7) 0.016(8) 0.058(11)
C34_1 0.072(9) 0.057(7) 0.059(8) 0.025(6) -0.004(6) 0.014(6)
C35_1 0.082(9) 0.064(8) 0.037(6) 0.009(5) 0.004(5) 0.000(6)
N36_1 0.083(7) 0.047(5) 0.020(4) 0.005(3) 0.014(4) 0.014(4)
N1_2 0.045(5) 0.060(6) 0.029(4) 0.008(4) 0.004(3) 0.013(4)
C2_2 0.046(6) 0.063(7) 0.022(5) -0.003(4) 0.005(4) 0.014(5)
C3_2 0.052(6) 0.060(6) 0.028(5) 0.014(4) 0.002(4) 0.016(5)
C4_2 0.077(8) 0.056(6) 0.020(5) -0.001(4) 0.020(5) 0.003(5)
C5_2 0.080(8) 0.064(7) 0.044(6) 0.011(5) 0.020(6) 0.043(6)
C6_2 0.065(7) 0.084(8) 0.022(5) 0.012(5) 0.015(5) 0.043(6)
C7_2 0.054(6) 0.054(6) 0.032(5) 0.011(4) 0.004(4) 0.036(5)
N8_2 0.073(6) 0.046(5) 0.023(4) 0.009(4) 0.011(4) 0.004(4)
N9_2 0.041(4) 0.037(4) 0.031(4) -0.004(3) 0.005(3) 0.013(3)
C10_2 0.055(6) 0.053(6) 0.034(6) -0.007(5) 0.008(5) 0.011(5)
C11_2 0.062(7) 0.037(5) 0.041(6) 0.005(4) 0.005(5) 0.019(5)
C12_2 0.093(9) 0.049(6) 0.027(5) 0.004(4) 0.021(5) -0.005(6)
C13_2 0.073(8) 0.045(6) 0.042(6) 0.008(5) -0.009(5) -0.020(5)
C14_2 0.081(8) 0.056(6) 0.012(4) -0.003(4) 0.002(4) -0.012(5)
C15_2 0.087(9) 0.036(6) 0.055(7) -0.002(5) -0.016(6) -0.011(6)
N16_2 0.071(6) 0.046(5) 0.025(4) -0.010(4) 0.006(4) 0.000(4)
C17_2 0.090(9) 0.035(6) 0.045(7) -0.018(5) 0.002(6) -0.005(5)
C18_2 0.072(7) 0.036(5) 0.031(5) -0.001(4) 0.001(5) 0.012(5)
C19_2 0.077(8) 0.045(6) 0.035(6) -0.006(5) 0.008(5) 0.008(5)
C20_2 0.079(8) 0.063(7) 0.020(5) -0.009(5) 0.010(5) 0.010(6)
C21_2 0.055(6) 0.035(5) 0.035(5) -0.013(4) 0.012(4) 0.004(4)
C22_2 0.066(7) 0.031(5) 0.030(5) 0.002(4) 0.010(5) 0.030(5)
C23_2 0.067(6) 0.025(4) 0.024(4) -0.002(3) 0.007(4) 0.002(4)
C24_2 0.067(7) 0.031(5) 0.037(6) -0.010(4) 0.008(5) 0.000(4)
O25_2 0.076(6) 0.060(5) 0.042(5) 0.017(4) 0.014(4) 0.010(4)
O26_2 0.074(6) 0.064(5) 0.045(5) 0.020(4) -0.004(4) -0.014(4)
O27_2 0.080(6) 0.042(4) 0.037(4) 0.004(3) -0.006(4) -0.022(4)
O28_2 0.063(5) 0.070(6) 0.042(4) 0.026(4) 0.004(4) 0.005(4)
N29_2 0.079(7) 0.053(6) 0.050(6) -0.012(5) -0.011(5) -0.023(5)
C30_2 0.088(9) 0.037(6) 0.051(7) -0.006(5) 0.007(6) 0.000(5)
C31_2 0.086(9) 0.054(7) 0.046(7) 0.006(6) -0.001(6) -0.033(6)
C32_2 0.077(8) 0.046(6) 0.027(5) 0.002(4) 0.008(5) -0.017(5)
C33_2 0.102(11) 0.064(9) 0.062(9) -0.014(7) -0.020(7) -0.031(8)
C34_2 0.058(7) 0.094(10) 0.026(5) -0.004(6) -0.010(5) -0.035(7)
C35_2 0.104(10) 0.069(8) 0.033(6) 0.023(5) -0.005(6) -0.032(7)
N36_2 0.081(7) 0.075(7) 0.022(4) 0.001(4) -0.014(4) -0.027(6)
N1_3 0.067(6) 0.046(5) 0.031(4) 0.015(4) 0.015(4) 0.017(4)
C2_3 0.102(12) 0.104(12) 0.050(8) 0.007(8) 0.025(8) 0.013(10)
C3_3 0.103(12) 0.105(12) 0.052(8) 0.022(8) 0.030(8) 0.000(10)
C4_3 0.077(9) 0.062(8) 0.081(10) 0.025(7) 0.029(7) 0.019(6)
C5_3 0.074(9) 0.074(9) 0.067(9) 0.020(7) 0.009(7) 0.005(7)
C6_3 0.078(8) 0.048(7) 0.061(8) 0.029(6) 0.029(6) 0.017(6)
C7_3 0.069(7) 0.057(7) 0.037(6) -0.004(5) 0.022(5) 0.009(6)
N8_3 0.100(8) 0.044(5) 0.053(6) 0.010(5) 0.048(6) 0.030(5)
N9_3 0.083(6) 0.035(4) 0.023(4) 0.005(3) 0.012(4) 0.021(4)
C10_3 0.066(8) 0.030(5) 0.048(6) -0.009(4) 0.011(5) 0.011(5)
C11_3 0.091(9) 0.030(5) 0.030(5) -0.005(4) 0.004(5) 0.021(5)
C12_3 0.080(8) 0.030(5) 0.034(5) -0.001(4) 0.012(5) 0.010(5)
C13_3 0.066(7) 0.035(5) 0.022(4) -0.002(4) 0.009(4) -0.017(4)
C14_3 0.086(9) 0.045(6) 0.036(6) 0.018(5) 0.013(5) 0.026(6)
C15_3 0.077(8) 0.044(6) 0.025(5) 0.002(4) 0.008(5) -0.004(5)
N16_3 0.083(7) 0.045(5) 0.038(5) 0.003(4) 0.017(5) 0.015(5)
C17_3 0.093(10) 0.055(7) 0.040(6) 0.019(5) 0.015(6) 0.009(6)
C18_3 0.118(11) 0.041(6) 0.039(6) 0.000(5) 0.018(7) 0.014(6)
C19_3 0.066(8) 0.076(9) 0.061(8) 0.017(7) 0.009(6) 0.021(6)
C20_3 0.118(12) 0.064(8) 0.033(6) -0.008(5) 0.010(6) 0.034(8)
C21_3 0.120(11) 0.057(7) 0.030(6) 0.015(5) 0.016(6) 0.036(7)
C22_3 0.061(6) 0.028(5) 0.041(6) -0.003(4) 0.014(5) 0.011(4)
C23_3 0.073(7) 0.032(5) 0.029(5) -0.009(4) 0.010(5) 0.012(5)
C24_3 0.090(9) 0.037(5) 0.022(5) 0.002(4) 0.001(5) 0.019(5)
O25_3 0.082(6) 0.030(4) 0.030(4) 0.005(3) 0.010(4) -0.003(3)
O26_3 0.109(7) 0.063(5) 0.035(4) 0.013(4) 0.027(4) 0.038(5)
O27_3 0.087(6) 0.056(5) 0.052(5) 0.013(4) 0.028(5) 0.013(4)
O28_3 0.085(5) 0.038(4) 0.031(4) 0.000(3) 0.012(3) 0.015(3)
N29_3 0.102(8) 0.050(6) 0.042(5) 0.012(5) 0.030(5) 0.030(5)
C30_3 0.093(9) 0.058(7) 0.048(7) 0.002(6) 0.028(6) 0.039(7)
C31_3 0.096(9) 0.036(6) 0.032(6) 0.001(4) 0.011(5) 0.007(5)
C32_3 0.057(7) 0.041(6) 0.079(9) -0.014(6) 0.020(6) 0.012(5)
C33_3 0.106(10) 0.051(7) 0.015(5) -0.004(4) 0.013(5) 0.032(7)
C34_3 0.138(13) 0.081(10) 0.039(7) -0.029(6) 0.033(7) 0.023(9)
C35_3 0.115(11) 0.045(6) 0.047(7) 0.001(5) 0.050(7) -0.010(6)
N36_3 0.144(10) 0.050(6) 0.026(5) -0.013(4) 0.032(5) 0.020(6)
N1_4 0.059(6) 0.060(6) 0.042(5) 0.000(4) 0.007(4) -0.028(4)
C2_4 0.062(7) 0.064(7) 0.044(6) -0.007(5) 0.002(5) -0.014(6)
C3_4 0.082(9) 0.044(6) 0.067(9) -0.014(6) -0.007(7) -0.025(6)
C4_4 0.065(7) 0.039(6) 0.069(8) 0.012(5) 0.007(6) 0.005(5)
C5_4 0.068(7) 0.046(6) 0.033(5) -0.008(4) -0.006(5) 0.002(5)
C6_4 0.052(7) 0.059(7) 0.041(6) 0.008(5) -0.018(5) -0.016(5)
C7_4 0.063(8) 0.053(7) 0.054(7) -0.008(5) -0.013(6) 0.004(5)
N8_4 0.056(6) 0.059(6) 0.045(5) 0.015(4) -0.006(4) -0.016(4)
N9_4 0.057(5) 0.032(4) 0.023(4) 0.004(3) -0.010(3) -0.003(3)
C10_4 0.046(6) 0.034(5) 0.037(5) -0.001(4) 0.001(4) 0.002(4)
C11_4 0.052(5) 0.028(4) 0.015(4) -0.005(3) -0.001(4) 0.002(4)
C12_4 0.054(6) 0.031(5) 0.029(5) -0.020(4) 0.002(4) -0.004(4)
C13_4 0.043(5) 0.032(5) 0.039(5) -0.001(4) -0.006(4) 0.013(4)
C14_4 0.040(5) 0.032(5) 0.023(4) -0.009(4) -0.004(4) -0.002(4)
C15_4 0.045(5) 0.036(5) 0.028(5) -0.005(4) -0.013(4) 0.000(4)
N16_4 0.051(5) 0.023(4) 0.031(4) -0.011(3) -0.004(3) 0.008(3)
C17_4 0.054(6) 0.033(5) 0.039(6) -0.009(4) -0.005(4) 0.009(4)
C18_4 0.064(6) 0.041(5) 0.017(4) -0.001(4) 0.000(4) -0.006(4)
C19_4 0.051(6) 0.037(5) 0.053(7) 0.002(5) -0.003(5) -0.001(4)
C20_4 0.055(6) 0.037(5) 0.043(6) 0.002(4) -0.002(5) -0.002(4)
C21_4 0.039(5) 0.041(5) 0.042(6) 0.004(4) -0.002(4) -0.012(4)
C22_4 0.063(7) 0.043(6) 0.029(5) 0.004(4) -0.015(5) -0.006(5)
C23_4 0.046(5) 0.033(5) 0.019(4) -0.008(3) -0.009(3) 0.015(4)
C24_4 0.038(5) 0.028(4) 0.014(4) -0.007(3) -0.008(3) 0.004(3)
O25_4 0.056(4) 0.029(3) 0.029(3) -0.001(3) -0.008(3) -0.006(3)
O26_4 0.064(5) 0.073(5) 0.030(4) 0.015(4) -0.026(3) -0.004(4)
O27_4 0.048(4) 0.032(4) 0.071(5) 0.001(3) -0.011(4) 0.004(3)
O28_4 0.072(5) 0.056(5) 0.043(4) 0.015(4) -0.022(4) -0.016(4)
N29_4 0.050(5) 0.043(5) 0.039(5) -0.004(4) -0.009(4) -0.019(4)
C30_4 0.060(7) 0.052(6) 0.036(6) -0.021(5) -0.014(5) 0.006(5)
C31_4 0.052(6) 0.044(6) 0.027(5) -0.009(4) -0.007(4) 0.023(5)
C32_4 0.051(7) 0.071(8) 0.049(7) -0.036(6) -0.013(5) 0.019(5)
C33_4 0.073(8) 0.058(7) 0.035(6) -0.031(5) -0.010(5) 0.004(6)
C34_4 0.065(7) 0.061(7) 0.038(6) -0.026(5) -0.011(5) 0.016(5)
C35_4 0.053(6) 0.055(7) 0.050(7) -0.028(5) 0.006(5) 0.026(5)
N36_4 0.040(5) 0.035(4) 0.040(5) -0.022(3) -0.014(4) 0.019(3)
N1_5 0.050(5) 0.045(5) 0.036(5) 0.013(4) -0.012(4) -0.007(4)
C2_5 0.086(10) 0.084(9) 0.026(5) 0.019(6) 0.003(5) 0.006(7)
C3_5 0.064(8) 0.064(8) 0.057(8) -0.010(6) -0.014(6) -0.012(6)
C4_5 0.097(11) 0.069(9) 0.055(8) 0.015(7) -0.009(7) 0.001(8)
C5_5 0.075(9) 0.072(9) 0.066(9) 0.025(7) 0.009(7) 0.005(7)
C6_5 0.087(9) 0.047(6) 0.022(5) 0.011(4) 0.006(5) -0.010(5)
C7_5 0.070(8) 0.058(7) 0.034(6) -0.006(5) -0.006(5) -0.006(6)
N8_5 0.081(7) 0.038(5) 0.035(5) 0.006(4) -0.009(4) -0.007(4)
N9_5 0.065(6) 0.047(5) 0.031(5) -0.003(4) -0.010(4) -0.003(4)
C10_5 0.089(10) 0.056(7) 0.043(7) -0.001(5) 0.004(6) -0.024(6)
C11_5 0.073(8) 0.046(7) 0.071(8) 0.015(6) 0.018(6) 0.018(6)
C12_5 0.094(10) 0.032(6) 0.061(8) -0.010(5) 0.015(7) -0.006(6)
C13_5 0.152(14) 0.049(7) 0.031(6) -0.007(5) 0.024(7) 0.016(8)
C14_5 0.140(13) 0.031(6) 0.024(5) 0.000(4) 0.005(6) -0.012(6)
C15_5 0.105(10) 0.035(6) 0.024(5) 0.004(4) -0.006(5) 0.004(6)
N16_5 0.079(7) 0.037(4) 0.026(4) 0.006(3) 0.001(4) -0.012(4)
C17_5 0.097(10) 0.045(6) 0.034(6) 0.014(5) 0.009(6) 0.006(6)
C18_5 0.086(9) 0.027(5) 0.047(6) -0.009(5) -0.003(6) 0.003(5)
C19_5 0.068(8) 0.060(7) 0.035(6) 0.002(5) -0.011(5) 0.001(6)
C20_5 0.089(9) 0.043(6) 0.044(6) -0.017(5) 0.007(6) -0.008(6)
C21_5 0.087(10) 0.044(7) 0.060(8) -0.003(6) 0.007(7) 0.000(6)
C22_5 0.082(9) 0.052(7) 0.028(5) 0.004(5) -0.017(5) -0.015(6)
C23_5 0.094(10) 0.039(6) 0.035(6) -0.009(5) 0.011(6) -0.009(6)
C24_5 0.149(15) 0.039(6) 0.033(6) -0.003(5) 0.009(7) 0.016(7)
O25_5 0.095(7) 0.101(7) 0.040(5) -0.012(5) -0.021(5) -0.031(6)
O26_5 0.132(8) 0.048(5) 0.022(4) -0.005(3) 0.010(4) 0.026(5)
O27_5 0.095(6) 0.042(4) 0.028(4) 0.003(3) -0.007(4) 0.004(4)
O28_5 0.084(6) 0.059(5) 0.034(4) -0.013(4) -0.001(4) -0.011(4)
N29_5 0.082(7) 0.060(6) 0.036(5) 0.000(4) 0.003(5) 0.009(5)
C30_5 0.121(12) 0.051(7) 0.025(5) -0.008(5) 0.019(6) -0.016(7)
C31_5 0.118(12) 0.064(8) 0.048(7) -0.011(6) 0.034(7) 0.011(8)
C32_5 0.147(16) 0.059(9) 0.103(13) 0.009(8) 0.065(12) -0.014(9)
C33_5 0.20(3) 0.122(18) 0.19(3) 0.039(17) 0.13(2) 0.067(17)
C34_5 0.152(18) 0.110(15) 0.18(2) 0.039(14) 0.120(18) 0.010(13)
C35_5 0.067(10) 0.110(14) 0.156(18) -0.018(12) 0.040(11) -0.026(9)
N36_5 0.107(9) 0.055(6) 0.052(6) -0.002(5) 0.032(6) -0.004(6)
N1_6 0.048(5) 0.030(4) 0.040(5) -0.014(3) -0.004(4) 0.021(3)
C2_6 0.046(6) 0.047(6) 0.053(7) -0.014(5) 0.000(5) 0.011(5)
C3_6 0.034(5) 0.029(5) 0.059(7) -0.014(4) -0.006(4) 0.010(4)
C4_6 0.073(8) 0.042(6) 0.055(7) -0.003(5) -0.002(6) 0.016(5)
C5_6 0.070(7) 0.041(6) 0.049(7) -0.009(5) -0.005(5) 0.022(5)
C6_6 0.063(6) 0.022(4) 0.039(5) 0.001(4) -0.005(4) 0.019(4)
C7_6 0.073(7) 0.034(5) 0.024(5) -0.007(4) -0.001(4) -0.004(5)
N8_6 0.034(4) 0.038(4) 0.042(5) -0.015(4) -0.014(3) 0.017(3)
N9_6 0.042(5) 0.040(4) 0.027(4) -0.004(3) -0.014(3) 0.011(3)
C10_6 0.041(6) 0.036(5) 0.045(6) -0.003(4) -0.014(4) 0.011(4)
C11_6 0.035(5) 0.046(6) 0.044(6) -0.013(5) -0.015(4) -0.007(4)
C12_6 0.050(6) 0.059(7) 0.040(6) -0.012(5) -0.006(5) 0.005(5)
C13_6 0.062(7) 0.049(6) 0.028(5) -0.006(4) 0.001(4) -0.001(5)
C14_6 0.063(7) 0.068(8) 0.038(6) -0.006(5) 0.009(5) 0.016(6)
C15_6 0.070(8) 0.062(7) 0.040(6) 0.002(5) 0.013(6) 0.015(6)
N16_6 0.059(6) 0.051(5) 0.043(5) 0.002(4) 0.019(4) 0.015(4)
C17_6 0.069(8) 0.048(7) 0.056(7) 0.014(5) 0.003(6) 0.007(6)
C18_6 0.060(7) 0.051(6) 0.031(5) -0.019(4) 0.015(4) 0.001(5)
C19_6 0.067(7) 0.044(6) 0.033(5) -0.030(4) 0.004(5) 0.010(5)
C20_6 0.072(7) 0.039(6) 0.053(7) -0.013(5) 0.026(6) 0.017(5)
C21_6 0.053(6) 0.045(6) 0.033(5) -0.007(4) 0.009(4) -0.004(4)
C22_6 0.051(6) 0.039(5) 0.028(5) -0.013(4) -0.006(4) -0.001(4)
C23_6 0.064(7) 0.049(6) 0.034(6) -0.009(5) -0.001(5) 0.014(5)
C24_6 0.068(7) 0.038(5) 0.017(4) -0.015(4) -0.002(4) 0.009(4)
O25_6 0.058(4) 0.036(4) 0.058(5) -0.014(3) 0.002(3) 0.006(3)
O26_6 0.115(8) 0.080(7) 0.073(6) -0.022(5) 0.052(6) 0.013(6)
O27_6 0.093(7) 0.054(5) 0.090(7) -0.021(5) 0.036(6) -0.013(5)
O28_6 0.076(6) 0.048(5) 0.060(5) -0.031(4) 0.016(4) 0.003(4)
N29_6 0.077(7) 0.041(5) 0.054(6) -0.017(4) 0.028(5) -0.003(5)
C30_6 0.068(7) 0.046(6) 0.053(7) -0.004(5) 0.016(6) 0.007(5)
C31_6 0.082(9) 0.066(8) 0.054(8) 0.005(6) 0.022(6) 0.027(7)
C32_6 0.099(11) 0.063(8) 0.077(10) -0.010(7) 0.000(8) 0.006(8)
C33_6 0.140(15) 0.085(11) 0.070(10) 0.009(8) 0.021(10) 0.057(11)
C34_6 0.091(10) 0.061(8) 0.076(10) 0.012(7) 0.020(8) 0.012(7)
C35_6 0.093(9) 0.049(7) 0.042(6) 0.004(5) 0.017(6) 0.025(6)
N36_6 0.126(10) 0.067(7) 0.053(7) 0.007(5) 0.027(7) 0.034(7)
Fe5 0.0373(7) 0.0204(6) 0.0315(7) 0.0025(5) 0.0112(5) -0.0083(5)
Fe8 0.0354(7) 0.0301(6) 0.0303(7) -0.0137(5) 0.0078(5) -0.0098(5)
Fe6 0.0306(6) 0.0252(6) 0.0263(6) -0.0019(5) -0.0045(5) -0.0115(5)
Fe7 0.0388(7) 0.0224(6) 0.0349(7) 0.0140(5) 0.0034(5) 0.0120(5)
N1_7 0.053(5) 0.050(5) 0.043(5) 0.011(4) 0.022(4) -0.008(4)
C2_7 0.062(6) 0.064(6) 0.069(7) -0.013(5) 0.045(5) -0.027(5)
C3_7 0.079(8) 0.114(10) 0.115(11) -0.027(8) 0.043(8) 0.005(7)
C4_7 0.089(8) 0.093(9) 0.114(10) -0.040(7) 0.061(8) 0.001(7)
C5_7 0.091(7) 0.051(6) 0.063(7) -0.003(5) 0.048(6) 0.010(5)
C6_7 0.049(5) 0.032(4) 0.041(5) 0.003(4) 0.026(4) -0.008(4)
C7_7 0.053(6) 0.025(4) 0.042(6) -0.004(4) 0.023(4) 0.002(4)
N8_7 0.048(4) 0.016(3) 0.028(4) 0.009(3) 0.026(3) 0.000(3)
N9_7 0.032(4) 0.024(3) 0.030(4) 0.011(3) 0.008(3) -0.010(3)
C10_7 0.040(5) 0.020(4) 0.021(4) 0.002(3) 0.020(3) 0.000(3)
C11_7 0.039(5) 0.019(4) 0.022(4) 0.005(3) 0.006(3) -0.001(3)
C12_7 0.035(5) 0.020(4) 0.043(5) 0.009(4) 0.002(4) 0.008(3)
C13_7 0.062(6) 0.025(4) 0.019(4) 0.008(3) -0.001(4) 0.003(4)
C14_7 0.041(5) 0.022(4) 0.007(3) 0.006(3) -0.001(3) 0.007(3)
C15_7 0.034(5) 0.035(4) 0.014(4) -0.003(3) -0.004(3) 0.001(3)
N16_7 0.026(3) 0.021(3) 0.028(4) -0.004(3) 0.002(3) -0.007(3)
C17_7 0.035(4) 0.013(4) 0.036(5) -0.001(3) 0.015(4) -0.009(3)
C18_7 0.021(4) 0.016(3) 0.018(4) 0.000(3) 0.003(3) -0.003(3)
C19_7 0.037(5) 0.020(4) 0.022(4) 0.003(3) -0.003(3) -0.010(3)
C20_7 0.036(4) 0.015(4) 0.030(4) 0.015(3) 0.007(3) -0.004(3)
C21_7 0.028(4) 0.017(4) 0.016(4) 0.002(3) 0.008(3) -0.004(3)
C22_7 0.027(4) 0.017(3) 0.018(3) 0.009(3) 0.005(3) -0.011(3)
C23_7 0.019(3) 0.010(3) 0.018(3) -0.003(3) 0.007(3) 0.000(2)
C24_7 0.024(4) 0.024(4) 0.015(3) -0.001(3) 0.005(3) 0.004(3)
O25_7 0.052(4) 0.020(3) 0.022(3) 0.004(2) 0.002(3) -0.004(2)
O26_7 0.043(4) 0.038(4) 0.037(4) 0.007(3) 0.009(3) 0.000(3)
O27_7 0.033(3) 0.029(3) 0.051(4) 0.016(3) 0.010(3) -0.006(2)
O28_7 0.033(3) 0.029(3) 0.040(4) 0.014(3) 0.015(3) 0.000(2)
N29_7 0.023(3) 0.028(4) 0.023(3) -0.001(3) -0.004(3) -0.014(3)
C30_7 0.048(6) 0.036(5) 0.031(5) -0.008(4) 0.001(4) -0.016(4)
C31_7 0.034(5) 0.037(5) 0.044(6) 0.007(4) -0.018(4) -0.022(4)
C32_7 0.069(7) 0.048(6) 0.036(6) -0.012(4) 0.002(5) -0.032(5)
C33_7 0.047(6) 0.043(6) 0.049(6) -0.021(5) -0.008(5) -0.020(4)
C34_7 0.053(6) 0.068(7) 0.045(6) -0.033(5) 0.011(5) -0.038(5)
C35_7 0.031(5) 0.028(5) 0.052(6) 0.006(4) -0.008(4) -0.011(3)
N36_7 0.041(5) 0.039(4) 0.026(4) 0.005(3) -0.001(3) -0.003(3)
N1_8 0.043(4) 0.024(4) 0.037(4) 0.006(3) 0.020(3) -0.009(3)
C2_8 0.079(8) 0.048(6) 0.055(7) 0.007(5) 0.026(6) -0.026(6)
C3_8 0.072(7) 0.053(6) 0.062(7) 0.016(5) 0.022(6) -0.041(6)
C4_8 0.065(8) 0.056(7) 0.078(9) 0.017(6) 0.007(6) -0.029(6)
C5_8 0.048(6) 0.047(6) 0.061(7) -0.003(5) 0.017(5) -0.029(5)
C6_8 0.034(5) 0.025(4) 0.058(7) 0.010(4) 0.008(4) -0.010(4)
C7_8 0.071(7) 0.048(6) 0.045(6) 0.012(5) 0.017(5) -0.023(5)
N8_8 0.040(4) 0.022(4) 0.034(4) 0.005(3) 0.005(3) -0.011(3)
N9_8 0.034(4) 0.016(3) 0.032(4) 0.013(3) 0.011(3) 0.008(3)
C10_8 0.042(5) 0.023(4) 0.049(6) 0.022(4) 0.007(4) 0.016(4)
C11_8 0.023(4) 0.023(4) 0.026(4) 0.011(3) 0.002(3) 0.007(3)
C12_8 0.033(5) 0.025(4) 0.054(6) 0.018(4) 0.016(4) 0.004(3)
C13_8 0.038(5) 0.015(4) 0.031(4) 0.008(3) 0.011(3) 0.014(3)
C14_8 0.034(4) 0.015(3) 0.018(4) 0.001(3) 0.002(3) -0.004(3)
C15_8 0.045(5) 0.029(4) 0.014(4) 0.008(3) 0.010(3) 0.015(4)
N16_8 0.031(4) 0.025(3) 0.028(4) 0.015(3) 0.010(3) 0.004(3)
C17_8 0.031(4) 0.028(4) 0.030(5) 0.000(4) 0.009(3) -0.010(3)
C18_8 0.028(4) 0.015(4) 0.026(4) 0.008(3) -0.005(3) -0.003(3)
C19_8 0.027(4) 0.027(4) 0.020(4) 0.002(3) -0.001(3) 0.012(3)
C20_8 0.046(5) 0.015(4) 0.036(5) -0.003(3) 0.010(4) 0.019(3)
C21_8 0.036(4) 0.019(4) 0.020(4) 0.003(3) 0.000(3) 0.001(3)
C22_8 0.044(5) 0.019(4) 0.031(5) 0.020(3) 0.013(4) 0.006(3)
C23_8 0.028(4) 0.020(4) 0.030(5) 0.001(3) 0.004(3) 0.006(3)
C24_8 0.023(4) 0.025(4) 0.012(4) 0.006(3) -0.001(3) 0.008(3)
O25_8 0.042(4) 0.030(3) 0.074(5) 0.016(3) 0.028(4) 0.016(3)
O26_8 0.035(2) 0.024(2) 0.033(2) 0.0092(19) 0.0014(19) 0.0124(19)
O27_8 0.036(3) 0.021(3) 0.044(4) 0.007(3) 0.010(3) 0.012(2)
O28_8 0.057(4) 0.021(3) 0.066(5) 0.016(3) 0.037(4) 0.009(3)
N29_8 0.044(4) 0.015(3) 0.031(4) 0.010(3) 0.007(3) 0.009(3)
C30_8 0.030(5) 0.022(4) 0.049(6) 0.013(4) -0.004(4) -0.003(3)
C31_8 0.026(4) 0.040(5) 0.034(5) 0.020(4) 0.006(3) 0.007(3)
C32_8 0.047(6) 0.036(5) 0.056(7) -0.002(5) 0.010(5) 0.016(4)
C33_8 0.081(9) 0.023(5) 0.078(9) 0.005(5) -0.011(7) -0.008(5)
C34_8 0.098(10) 0.033(6) 0.075(9) 0.022(6) 0.004(7) -0.014(6)
C35_8 0.050(6) 0.030(5) 0.052(6) 0.018(4) -0.005(5) 0.003(4)
N36_8 0.028(4) 0.031(4) 0.051(5) 0.014(3) 0.003(3) 0.021(3)
N1_9 0.044(4) 0.007(3) 0.045(5) 0.001(3) 0.014(3) -0.008(3)
C2_9 0.093(8) 0.051(6) 0.025(5) -0.005(4) 0.023(5) -0.042(6)
C3_9 0.061(6) 0.045(6) 0.030(5) -0.016(4) 0.014(4) -0.024(5)
C4_9 0.056(7) 0.054(7) 0.040(6) 0.011(5) -0.002(5) -0.024(5)
C5_9 0.083(7) 0.031(5) 0.011(4) 0.003(3) 0.000(4) -0.027(4)
C6_9 0.046(5) 0.036(5) 0.023(4) 0.001(4) 0.006(4) -0.033(4)
C7_9 0.054(5) 0.019(4) 0.018(4) 0.003(3) 0.002(4) -0.003(3)
N8_9 0.033(4) 0.016(3) 0.021(3) 0.011(3) -0.002(3) -0.003(2)
N9_9 0.041(4) 0.015(3) 0.017(3) 0.004(2) 0.007(3) -0.010(3)
C10_9 0.038(4) 0.011(3) 0.025(4) 0.008(3) 0.007(3) -0.011(3)
C11_9 0.029(4) 0.020(3) 0.030(4) 0.000(3) 0.010(3) -0.019(3)
C12_9 0.034(5) 0.039(5) 0.024(4) -0.005(3) 0.010(3) -0.022(4)
C13_9 0.038(5) 0.035(5) 0.039(5) -0.011(4) 0.005(4) -0.028(4)
C14_9 0.030(4) 0.013(3) 0.034(4) -0.002(3) 0.011(3) -0.013(3)
C15_9 0.052(6) 0.037(5) 0.024(4) -0.014(4) 0.005(4) -0.031(4)
N16_9 0.040(4) 0.022(3) 0.031(4) -0.011(3) 0.015(3) -0.007(3)
C17_9 0.038(5) 0.013(3) 0.024(4) -0.004(3) 0.008(3) -0.007(3)
C18_9 0.026(4) 0.014(3) 0.032(4) -0.005(3) 0.005(3) 0.000(3)
C19_9 0.033(5) 0.020(4) 0.035(5) -0.002(3) 0.002(4) -0.006(3)
C20_9 0.047(5) 0.023(4) 0.036(5) -0.010(4) 0.011(4) -0.022(4)
C21_9 0.027(4) 0.008(3) 0.029(4) 0.007(3) 0.003(3) 0.002(3)
C22_9 0.051(5) 0.014(4) 0.035(5) 0.001(3) 0.006(4) -0.014(3)
C23_9 0.034(4) 0.008(3) 0.039(5) -0.001(3) 0.014(4) -0.006(3)
C24_9 0.040(5) 0.021(4) 0.025(4) 0.001(3) 0.011(3) -0.013(3)
O25_9 0.040(4) 0.046(4) 0.036(4) 0.008(3) 0.010(3) -0.025(3)
O26_9 0.067(5) 0.044(4) 0.049(4) -0.028(3) 0.025(4) -0.041(3)
O27_9 0.046(4) 0.028(3) 0.031(3) -0.001(3) 0.009(3) -0.011(3)
O28_9 0.031(3) 0.041(4) 0.038(4) -0.016(3) -0.002(3) 0.008(3)
N29_9 0.041(4) 0.019(3) 0.021(3) -0.010(3) -0.005(3) -0.015(3)
C30_9 0.046(4) 0.018(3) 0.039(4) -0.011(3) 0.001(3) -0.018(3)
C31_9 0.049(6) 0.028(5) 0.044(5) -0.008(4) 0.002(4) -0.006(4)
C32_9 0.079(8) 0.048(6) 0.043(6) 0.005(5) 0.018(5) 0.008(5)
C33_9 0.077(9) 0.109(11) 0.062(8) -0.021(7) 0.000(6) 0.050(8)
C34_9 0.060(7) 0.062(7) 0.049(6) -0.015(5) 0.016(5) 0.003(5)
C35_9 0.061(6) 0.049(6) 0.029(5) -0.023(4) 0.010(4) -0.002(4)
N36_9 0.058(5) 0.040(5) 0.035(4) -0.008(3) 0.011(4) -0.009(4)
N1_10 0.051(5) 0.024(3) 0.022(4) 0.004(3) -0.006(3) -0.016(3)
C2_10 0.045(5) 0.025(4) 0.047(6) -0.002(4) 0.005(4) -0.003(4)
C3_10 0.033(5) 0.043(5) 0.045(6) 0.000(4) 0.001(4) 0.004(4)
C4_10 0.039(5) 0.046(6) 0.053(6) 0.009(5) 0.015(5) 0.025(4)
C5_10 0.038(5) 0.023(4) 0.057(6) -0.007(4) 0.016(4) -0.003(3)
C6_10 0.027(4) 0.017(4) 0.036(5) -0.006(3) 0.005(3) -0.009(3)
C7_10 0.036(4) 0.011(3) 0.018(4) -0.006(3) 0.002(3) -0.013(3)
N8_10 0.028(3) 0.014(3) 0.016(3) 0.003(2) -0.010(2) -0.015(2)
N9_10 0.025(3) 0.021(3) 0.027(4) -0.004(3) -0.002(3) -0.005(2)
C10_10 0.030(4) 0.020(4) 0.035(5) -0.002(3) 0.017(4) -0.012(3)
C11_10 0.042(5) 0.015(4) 0.026(4) -0.003(3) 0.008(3) -0.017(3)
C12_10 0.036(5) 0.025(4) 0.042(5) -0.010(4) -0.004(4) -0.012(3)
C13_10 0.039(5) 0.021(4) 0.046(6) -0.005(4) 0.008(4) -0.015(3)
C14_10 0.022(4) 0.012(3) 0.048(5) 0.000(3) 0.003(3) -0.010(3)
C15_10 0.035(5) 0.019(4) 0.047(6) 0.002(4) 0.018(4) -0.004(3)
N16_10 0.030(4) 0.033(4) 0.035(4) 0.016(3) 0.004(3) 0.002(3)
C17_10 0.049(5) 0.025(4) 0.032(5) 0.003(4) 0.015(4) -0.009(4)
C18_10 0.039(5) 0.033(5) 0.035(5) 0.000(4) 0.008(4) -0.021(4)
C19_10 0.048(5) 0.030(4) 0.010(4) 0.002(3) 0.001(3) -0.001(3)
C20_10 0.036(4) 0.022(4) 0.033(4) -0.016(3) 0.004(3) -0.017(3)
C21_10 0.034(5) 0.018(4) 0.040(5) 0.001(3) 0.003(4) -0.006(3)
C22_10 0.035(4) 0.027(4) 0.017(4) 0.002(3) -0.003(3) -0.013(3)
C23_10 0.038(5) 0.014(4) 0.034(5) 0.001(3) 0.014(4) -0.006(3)
C24_10 0.045(5) 0.020(4) 0.054(6) -0.004(4) 0.018(5) -0.007(4)
O25_10 0.025(3) 0.023(3) 0.028(3) -0.004(2) 0.005(2) -0.016(2)
O26_10 0.049(4) 0.032(4) 0.064(5) 0.009(3) 0.006(3) 0.001(3)
O27_10 0.045(4) 0.027(3) 0.046(4) 0.012(3) -0.009(3) -0.004(3)
O28_10 0.037(3) 0.020(3) 0.035(3) 0.001(2) 0.008(3) -0.003(2)
N29_10 0.038(4) 0.027(4) 0.030(4) 0.015(3) 0.005(3) -0.019(3)
C30_10 0.053(6) 0.029(5) 0.037(5) 0.008(4) 0.013(4) 0.003(4)
C31_10 0.054(7) 0.059(7) 0.044(6) 0.025(5) 0.007(5) 0.007(5)
C32_10 0.071(7) 0.045(6) 0.043(6) 0.007(5) 0.026(5) 0.007(5)
C33_10 0.061(7) 0.052(6) 0.038(6) 0.006(5) -0.006(5) -0.013(5)
C34_10 0.050(6) 0.030(5) 0.043(6) 0.022(4) -0.007(4) 0.002(4)
C35_10 0.055(6) 0.036(5) 0.032(5) 0.013(4) -0.013(4) 0.008(4)
N36_10 0.063(5) 0.029(4) 0.032(4) 0.010(3) 0.014(4) 0.013(4)
N1_11 0.027(4) 0.034(4) 0.032(4) -0.001(3) -0.003(3) -0.005(3)
C2_11 0.029(5) 0.053(6) 0.026(4) 0.007(4) -0.005(3) -0.006(4)
C3_11 0.047(6) 0.056(6) 0.029(5) -0.003(4) -0.005(4) -0.007(5)
C4_11 0.057(6) 0.029(4) 0.018(4) 0.003(3) 0.012(4) -0.001(4)
C5_11 0.060(7) 0.048(6) 0.044(6) 0.015(5) -0.014(5) -0.010(5)
C6_11 0.035(5) 0.030(4) 0.021(4) 0.002(3) -0.009(3) -0.005(3)
C7_11 0.034(5) 0.037(5) 0.020(4) -0.008(4) -0.009(3) 0.008(4)
N8_11 0.035(4) 0.024(3) 0.013(3) -0.008(3) -0.007(3) -0.012(3)
N9_11 0.039(4) 0.018(3) 0.024(4) -0.008(3) -0.011(3) -0.004(3)
C10_11 0.037(5) 0.020(4) 0.023(4) 0.004(3) 0.006(3) 0.000(3)
C11_11 0.023(4) 0.025(4) 0.051(6) -0.002(4) -0.003(4) -0.013(3)
C12_11 0.037(5) 0.042(6) 0.048(6) -0.003(5) 0.005(4) 0.000(4)
C13_11 0.044(5) 0.028(4) 0.037(5) -0.016(4) 0.002(4) -0.003(4)
C14_11 0.037(5) 0.037(5) 0.018(4) 0.003(3) 0.002(3) -0.001(3)
C15_11 0.053(6) 0.025(4) 0.025(5) -0.009(4) -0.001(4) -0.014(4)
N16_11 0.045(5) 0.033(4) 0.022(4) -0.007(3) -0.002(3) -0.014(3)
C17_11 0.044(5) 0.030(4) 0.023(4) -0.007(4) 0.002(4) -0.001(4)
C18_11 0.046(5) 0.017(4) 0.023(4) -0.001(3) -0.006(4) -0.016(3)
C19_11 0.021(4) 0.012(3) 0.028(4) -0.009(3) -0.009(3) -0.006(3)
C20_11 0.035(4) 0.008(3) 0.026(4) -0.003(3) -0.002(3) -0.001(3)
C21_11 0.034(4) 0.012(3) 0.021(4) 0.000(3) -0.005(3) -0.004(3)
C22_11 0.030(4) 0.019(4) 0.017(4) -0.008(3) -0.003(3) -0.005(3)
C23_11 0.042(5) 0.017(4) 0.017(4) -0.002(3) -0.009(3) 0.000(3)
C24_11 0.030(4) 0.024(4) 0.026(4) -0.004(3) 0.002(3) -0.014(3)
O25_11 0.052(4) 0.038(4) 0.039(4) 0.001(3) -0.012(3) 0.012(3)
O26_11 0.053(4) 0.046(4) 0.030(4) -0.008(3) 0.002(3) -0.004(3)
O27_11 0.040(4) 0.055(4) 0.035(4) -0.008(3) -0.015(3) 0.004(3)
O28_11 0.047(4) 0.049(4) 0.031(4) -0.016(3) -0.011(3) 0.003(3)
N29_11 0.032(3) 0.036(4) 0.028(4) -0.012(3) -0.003(3) -0.023(3)
C30_11 0.044(5) 0.035(5) 0.029(5) 0.001(4) 0.004(4) 0.000(4)
C31_11 0.041(5) 0.042(5) 0.033(5) -0.002(4) 0.001(4) 0.005(4)
C32_11 0.050(6) 0.042(5) 0.022(4) 0.002(4) 0.004(4) 0.020(4)
C33_11 0.056(7) 0.055(6) 0.028(5) -0.009(5) -0.011(4) 0.011(5)
C34_11 0.083(8) 0.031(5) 0.027(5) -0.007(4) -0.005(5) 0.020(5)
C35_11 0.055(6) 0.037(5) 0.042(6) -0.035(4) -0.002(4) 0.004(4)
N36_11 0.045(5) 0.041(4) 0.026(4) -0.015(3) 0.004(3) -0.007(3)
N1_12 0.036(4) 0.032(4) 0.031(4) 0.021(3) -0.006(3) 0.000(3)
C2_12 0.044(5) 0.029(5) 0.040(5) 0.001(4) -0.002(4) 0.022(4)
C3_12 0.053(6) 0.024(5) 0.050(6) 0.014(4) 0.006(5) 0.008(4)
C4_12 0.040(5) 0.038(5) 0.041(5) 0.025(4) 0.012(4) 0.015(4)
C5_12 0.038(4) 0.043(4) 0.023(4) 0.022(3) -0.003(3) 0.005(3)
C6_12 0.046(5) 0.029(4) 0.035(5) 0.017(4) -0.014(4) 0.015(4)
C7_12 0.039(6) 0.054(6) 0.043(6) 0.009(5) 0.000(4) -0.012(4)
N8_12 0.040(4) 0.027(4) 0.034(4) 0.012(3) -0.009(3) -0.013(3)
N9_12 0.047(4) 0.020(3) 0.023(4) 0.007(3) -0.012(3) -0.008(3)
C10_12 0.045(5) 0.034(5) 0.037(5) 0.010(4) -0.001(4) 0.016(4)
C11_12 0.040(5) 0.031(4) 0.035(5) 0.000(4) 0.008(4) 0.002(4)
C12_12 0.052(5) 0.026(4) 0.016(4) 0.006(3) -0.001(3) 0.004(3)
C13_12 0.042(5) 0.029(4) 0.031(5) 0.008(3) 0.007(4) 0.006(3)
C14_12 0.039(5) 0.040(5) 0.016(4) 0.005(4) -0.003(3) -0.015(4)
C15_12 0.038(5) 0.043(5) 0.014(4) 0.003(4) -0.002(3) -0.016(4)
N16_12 0.039(4) 0.029(4) 0.018(3) -0.014(3) 0.004(3) -0.002(3)
C17_12 0.041(5) 0.042(5) 0.018(4) -0.014(4) 0.008(3) -0.034(4)
C18_12 0.044(5) 0.029(4) 0.017(4) 0.000(3) 0.007(3) -0.003(3)
C19_12 0.045(5) 0.043(5) 0.027(5) 0.013(4) 0.012(4) 0.006(4)
C20_12 0.047(5) 0.031(5) 0.018(4) 0.009(3) 0.008(4) 0.006(4)
C21_12 0.061(6) 0.034(5) 0.020(4) 0.000(4) 0.005(4) -0.006(4)
C22_12 0.039(5) 0.031(4) 0.023(4) 0.006(3) 0.002(4) 0.009(3)
C23_12 0.036(5) 0.045(5) 0.021(4) 0.004(4) -0.003(3) 0.003(4)
C24_12 0.036(5) 0.040(5) 0.024(4) 0.006(4) -0.004(4) -0.005(4)
O25_12 0.080(5) 0.033(4) 0.029(4) -0.006(3) 0.017(3) -0.013(3)
O26_12 0.059(4) 0.046(4) 0.024(3) 0.008(3) 0.003(3) 0.024(3)
O27_12 0.060(5) 0.042(4) 0.043(4) -0.008(3) 0.020(3) -0.005(3)
O28_12 0.046(4) 0.026(3) 0.034(4) 0.013(3) 0.005(3) 0.005(3)
N29_12 0.039(4) 0.031(4) 0.014(3) -0.002(3) 0.001(3) -0.010(3)
C30_12 0.044(5) 0.052(6) 0.033(5) -0.025(4) 0.006(4) -0.019(4)
C31_12 0.044(6) 0.036(5) 0.032(5) -0.009(4) 0.001(4) -0.021(4)
C32_12 0.052(6) 0.069(7) 0.046(6) -0.027(5) 0.004(5) -0.024(5)
C33_12 0.061(7) 0.042(6) 0.049(6) -0.027(5) 0.007(5) -0.030(5)
C34_12 0.090(9) 0.041(6) 0.053(7) -0.022(5) 0.008(6) -0.028(6)
C35_12 0.062(7) 0.043(6) 0.073(8) -0.032(6) 0.016(6) -0.034(5)
N36_12 0.067(6) 0.044(5) 0.043(5) -0.032(4) 0.014(4) -0.032(4)
S1_21 0.0478(14) 0.0384(13) 0.0369(13) -0.0048(10) 0.0054(10) -0.0139(10)
O2_21 0.082(6) 0.044(4) 0.054(5) -0.018(3) 0.014(4) -0.004(4)
O3_21 0.060(4) 0.056(4) 0.047(4) -0.004(3) 0.008(3) -0.037(4)
O4_21 0.073(5) 0.037(4) 0.047(4) -0.005(3) 0.016(4) -0.031(3)
C5_21 0.066(6) 0.079(7) 0.027(5) 0.001(4) 0.014(4) 0.007(5)
F6_21 0.109(6) 0.111(6) 0.058(5) -0.003(4) 0.022(4) 0.053(5)
F7_21 0.061(5) 0.105(6) 0.077(5) -0.007(4) -0.013(4) 0.014(4)
F8_21 0.108(6) 0.089(5) 0.070(5) 0.040(4) 0.037(4) 0.039(4)
S1_22 0.0636(18) 0.0676(19) 0.0436(16) 0.0099(14) 0.0027(13) 0.0080(14)
O2_22 0.084(6) 0.126(8) 0.052(5) 0.029(5) 0.006(4) -0.004(6)
O3_22 0.097(7) 0.093(6) 0.076(6) 0.013(5) 0.043(5) 0.026(5)
O4_22 0.124(9) 0.078(6) 0.075(6) 0.003(5) -0.030(6) -0.026(6)
C5_22 0.078(6) 0.060(6) 0.070(7) 0.009(5) 0.004(6) -0.002(5)
F6_22 0.124(7) 0.093(6) 0.081(5) 0.020(4) 0.022(5) -0.044(5)
F7_22 0.074(5) 0.103(6) 0.158(9) 0.004(6) -0.040(5) 0.024(5)
F8_22 0.119(7) 0.117(7) 0.102(6) -0.038(6) -0.021(6) -0.022(6)
S1_23 0.082(2) 0.106(3) 0.0488(19) -0.0239(18) -0.0163(16) 0.023(2)
O2_23 0.119(8) 0.059(5) 0.054(5) -0.023(4) -0.039(5) 0.021(5)
O3_23 0.167(12) 0.217(14) 0.055(6) -0.017(7) 0.002(7) 0.078(11)
O4_23 0.113(8) 0.129(9) 0.117(9) 0.048(7) -0.017(7) -0.045(7)
C5_23 0.092(7) 0.079(8) 0.101(9) 0.014(7) 0.008(7) 0.013(6)
F6_23 0.124(8) 0.087(6) 0.156(9) 0.046(6) -0.001(7) 0.030(6)
F7_23 0.106(8) 0.164(10) 0.132(8) -0.038(7) 0.008(6) -0.011(7)
F8_23 0.099(6) 0.083(6) 0.135(8) -0.001(5) 0.036(6) 0.012(5)
S1_24 0.112(3) 0.166(5) 0.051(2) -0.017(2) -0.001(2) -0.053(3)
O2_24 0.214(13) 0.33(2) 0.115(10) -0.100(11) 0.110(10) -0.121(12)
O3_24 0.148(9) 0.215(13) 0.092(8) 0.072(8) -0.072(7) -0.097(8)
O4_24 0.135(9) 0.085(7) 0.080(7) -0.031(6) -0.050(6) 0.025(6)
C5_24 0.106(10) 0.107(9) 0.102(10) -0.014(7) 0.019(7) 0.009(7)
F6_24 0.154(9) 0.070(5) 0.114(7) -0.005(5) 0.050(6) 0.015(5)
F7_24 0.179(11) 0.069(6) 0.276(14) -0.051(7) -0.048(9) 0.061(7)
F8_24 0.113(7) 0.168(10) 0.127(8) -0.047(7) 0.058(6) -0.054(7)
S1_25 0.0583(16) 0.0480(15) 0.0413(15) -0.0077(12) 0.0020(12) 0.0165(12)
O2_25 0.082(6) 0.090(7) 0.080(6) 0.009(5) 0.036(5) 0.010(5)
O3_25 0.067(5) 0.056(5) 0.077(6) -0.012(4) -0.014(4) 0.021(4)
O4_25 0.079(6) 0.069(5) 0.032(4) -0.012(3) 0.006(4) 0.027(4)
C5_25 0.062(6) 0.074(7) 0.046(6) -0.015(5) -0.005(4) 0.022(5)
F6_25 0.085(5) 0.065(4) 0.083(5) -0.038(4) 0.028(4) -0.012(4)
F7_25 0.068(5) 0.148(8) 0.068(5) -0.028(5) -0.023(4) 0.048(5)
F8_25 0.080(5) 0.095(5) 0.043(4) -0.025(3) 0.003(3) 0.030(4)
S1_26 0.0307(12) 0.0298(12) 0.0622(16) -0.0007(11) -0.0015(10) 0.0078(9)
O2_26 0.035(4) 0.037(4) 0.092(6) 0.001(4) -0.012(3) 0.026(3)
O3_26 0.037(4) 0.036(4) 0.140(8) -0.027(4) 0.000(4) 0.004(3)
O4_26 0.034(4) 0.044(4) 0.069(5) 0.009(4) -0.010(3) 0.007(3)
C5_26 0.075(7) 0.077(7) 0.071(6) 0.018(5) 0.008(6) -0.008(6)
F6_26 0.099(6) 0.087(6) 0.115(7) -0.018(5) 0.052(5) -0.008(4)
F7_26 0.123(7) 0.096(6) 0.070(5) -0.004(4) 0.022(5) -0.018(5)
F8_26 0.184(10) 0.106(6) 0.065(5) 0.022(5) 0.003(6) -0.020(6)
S1_27 0.144(3) 0.0642(19) 0.0619(18) -0.0102(15) 0.003(2) 0.025(2)
O2_27 0.146(7) 0.065(5) 0.035(3) 0.019(3) 0.029(4) 0.062(5)
O3_27 0.169(10) 0.070(6) 0.083(6) -0.024(5) 0.027(6) -0.009(6)
O4_27 0.157(9) 0.161(10) 0.062(6) 0.006(6) 0.019(6) -0.004(8)
C5_27 0.123(9) 0.066(6) 0.082(8) -0.008(5) 0.013(6) 0.037(6)
F6_27 0.140(8) 0.115(8) 0.184(10) -0.001(7) -0.022(7) 0.040(7)
F7_27 0.216(12) 0.086(6) 0.126(7) -0.040(6) 0.010(7) 0.010(7)
F8_27 0.139(7) 0.096(6) 0.109(6) 0.031(5) 0.010(5) 0.015(5)
S1_28 0.223(7) 0.191(7) 0.165(6) 0.019(5) -0.049(5) 0.033(6)
O2_28 0.254(19) 0.219(17) 0.305(19) 0.020(15) 0.082(16) 0.003(15)
O3_28 0.32(2) 0.083(7) 0.214(15) 0.015(8) -0.026(13) 0.061(9)
O4_28 0.254(19) 0.36(2) 0.200(12) 0.012(14) -0.144(13) 0.040(16)
C5_28 0.160(9) 0.043(5) 0.058(6) 0.023(4) -0.042(6) -0.017(5)
F6_28 0.304(17) 0.310(19) 0.217(13) 0.032(13) 0.064(12) -0.184(14)
F7_28 0.230(12) 0.128(7) 0.091(6) -0.050(6) 0.045(7) -0.082(7)
F8_28 0.229(13) 0.167(11) 0.141(8) -0.022(8) -0.084(9) 0.015(9)
S1_29 0.136(4) 0.094(3) 0.175(5) 0.044(3) 0.080(4) 0.022(3)
O2_29 0.153(10) 0.213(15) 0.259(17) -0.035(12) 0.117(11) -0.057(10)
O3_29 0.174(11) 0.059(5) 0.082(6) -0.015(4) 0.008(6) 0.022(6)
O4_29 0.230(12) 0.093(8) 0.120(9) 0.025(7) -0.041(9) 0.046(8)
C5_29 0.187(12) 0.180(12) 0.152(10) 0.038(8) 0.067(10) -0.019(9)
F6_29 0.185(10) 0.129(9) 0.165(10) 0.038(7) 0.078(8) -0.009(7)
F7_29 0.41(2) 0.320(18) 0.245(15) 0.123(14) 0.112(16) -0.148(14)
F8_29 0.221(13) 0.328(19) 0.306(19) -0.087(14) 0.096(13) 0.087(14)
S1_30 0.095(2) 0.0452(16) 0.064(2) 0.0068(14) 0.0196(17) -0.0042(15)
O2_30 0.111(7) 0.059(5) 0.059(5) -0.012(4) 0.012(5) 0.011(5)
O3_30 0.101(7) 0.067(6) 0.107(8) 0.028(6) 0.014(6) 0.010(5)
O4_30 0.108(8) 0.052(5) 0.131(9) 0.009(5) 0.021(7) 0.020(5)
C5_30 0.116(9) 0.086(8) 0.076(7) -0.030(6) 0.020(7) -0.018(7)
F6_30 0.164(10) 0.168(9) 0.137(9) -0.125(8) 0.022(7) -0.048(8)
F7_30 0.140(7) 0.202(11) 0.095(7) -0.062(7) 0.067(6) -0.072(7)
F8_30 0.228(11) 0.135(8) 0.076(7) 0.046(6) -0.005(7) -0.058(8)
S1_31 0.092(3) 0.150(4) 0.047(2) 0.022(2) 0.0090(18) 0.056(3)
O2_31 0.156(10) 0.092(7) 0.121(9) -0.020(6) -0.054(8) 0.040(7)
O3_31 0.132(10) 0.095(8) 0.119(9) 0.026(7) -0.018(7) 0.010(7)
O4_31 0.116(9) 0.201(14) 0.138(11) 0.051(9) 0.034(8) 0.013(8)
C5_31 0.120(9) 0.075(7) 0.077(8) 0.016(5) 0.017(6) -0.006(6)
F6_31 0.192(12) 0.138(10) 0.207(13) -0.018(9) -0.047(9) -0.059(9)
F7_31 0.219(14) 0.093(7) 0.209(13) 0.071(8) -0.032(9) 0.012(8)
F8_31 0.143(9) 0.132(9) 0.140(9) -0.046(7) 0.076(7) -0.005(7)
S1_32 0.110(3) 0.131(4) 0.113(3) -0.002(3) 0.037(3) -0.008(3)
O2_32 0.324(18) 0.109(8) 0.125(10) -0.063(7) -0.098(11) 0.017(10)
O3_32 0.068(5) 0.122(8) 0.079(5) -0.007(5) 0.023(4) -0.022(5)
O4_32 0.096(8) 0.31(2) 0.261(18) 0.052(14) 0.025(9) 0.059(10)
C5_32 0.109(9) 0.142(9) 0.098(9) -0.006(7) 0.038(7) 0.001(8)
F6_32 0.199(12) 0.137(8) 0.191(11) -0.033(8) 0.053(9) -0.077(9)
F7_32 0.172(10) 0.185(11) 0.127(8) -0.016(7) 0.073(8) -0.008(8)
F8_32 0.170(9) 0.187(11) 0.130(9) 0.020(8) -0.015(7) 0.047(8)
S1B_33 0.095(3) 0.068(2) 0.093(2) 0.0020(18) 0.007(2) 0.0115(18)
O2B_33 0.161(10) 0.062(6) 0.090(6) 0.007(5) -0.017(6) 0.056(6)
O3B_33 0.198(13) 0.040(5) 0.190(12) -0.023(6) 0.000(10) -0.012(6)
O4D_33 0.255(15) 0.185(13) 0.173(11) 0.058(10) 0.173(12) 0.095(12)
C5B_33 0.122(8) 0.129(10) 0.127(10) -0.001(8) -0.009(7) 0.008(9)
F6B_33 0.213(14) 0.300(15) 0.157(11) 0.065(11) -0.026(9) 0.113(13)
F7B_33 0.290(18) 0.178(11) 0.309(19) -0.098(11) -0.011(14) -0.039(12)
F8B_33 0.133(9) 0.278(17) 0.282(15) 0.026(13) 0.094(11) 0.001(11)
N1_51 0.083(8) 0.077(8) 0.190(13) 0.085(9) 0.009(8) -0.002(6)
C2_51 0.070(6) 0.049(5) 0.076(7) 0.033(5) 0.017(5) 0.017(4)
C3_51 0.067(7) 0.045(6) 0.093(8) -0.001(5) 0.022(6) 0.005(5)
N1_52 0.046(5) 0.047(5) 0.057(6) -0.006(4) 0.004(4) -0.020(4)
C2_52 0.046(6) 0.062(6) 0.042(5) -0.018(5) 0.003(4) -0.009(5)
C3_52 0.066(8) 0.067(7) 0.105(10) 0.016(7) 0.009(7) 0.047(6)
N1_53 0.082(7) 0.060(6) 0.082(7) 0.020(5) 0.015(5) -0.022(5)
C2_53 0.065(6) 0.046(5) 0.062(6) 0.028(4) -0.002(5) -0.013(4)
C3_53 0.086(9) 0.042(6) 0.153(12) 0.020(7) 0.017(8) 0.021(6)
N1_54 0.097(8) 0.064(6) 0.044(5) -0.028(5) 0.028(5) -0.015(6)
C2_54 0.061(7) 0.064(6) 0.052(6) -0.008(5) 0.017(5) -0.006(5)
C3_54 0.151(15) 0.067(7) 0.088(10) 0.010(8) 0.046(10) -0.015(9)
N1_55 0.143(10) 0.056(6) 0.053(6) 0.024(5) -0.009(5) -0.030(6)
C2_55 0.085(8) 0.051(6) 0.067(6) 0.023(5) -0.003(5) -0.023(5)
C3_55 0.185(16) 0.063(8) 0.085(9) 0.032(7) 0.031(9) 0.018(9)
N1_56 0.086(8) 0.110(9) 0.078(7) -0.006(6) 0.054(6) 0.017(6)
C2_56 0.084(7) 0.049(6) 0.070(7) -0.009(5) 0.023(6) 0.027(5)
C3_56 0.113(11) 0.041(6) 0.147(13) 0.025(7) 0.014(9) 0.008(6)
N1_57 0.153(10) 0.024(4) 0.063(5) -0.015(4) 0.035(6) -0.004(5)
C2_57 0.089(7) 0.028(4) 0.067(6) -0.001(4) 0.014(5) 0.014(4)
C3_57 0.110(11) 0.085(9) 0.077(7) -0.024(7) -0.013(7) 0.025(8)
N1_58 0.109(11) 0.108(11) 0.135(13) -0.002(10) 0.005(9) -0.019(9)
C2_58 0.108(10) 0.113(11) 0.124(12) 0.004(9) 0.016(9) 0.016(9)
C3_58 0.108(8) 0.047(6) 0.043(6) -0.016(5) 0.014(6) 0.015(6)
N1_59 0.108(10) 0.075(9) 0.180(15) 0.020(9) 0.056(10) -0.017(7)
C2_59 0.090(7) 0.050(6) 0.060(6) 0.015(5) 0.009(6) -0.014(5)
C3_59 0.128(12) 0.095(12) 0.102(12) -0.010(10) 0.037(10) 0.004(10)
N1_60 0.098(9) 0.056(6) 0.124(8) 0.012(7) -0.031(8) 0.002(6)
C2_60 0.067(7) 0.045(6) 0.107(7) 0.027(6) -0.017(7) -0.002(5)
C3_60 0.060(7) 0.058(7) 0.151(10) 0.019(7) 0.033(8) -0.001(6)
N1_61 0.156(12) 0.074(7) 0.068(6) 0.024(6) 0.010(7) 0.009(7)
C2_61 0.107(9) 0.086(9) 0.085(7) 0.008(7) 0.000(8) -0.002(7)
C3_61 0.095(11) 0.118(12) 0.101(9) -0.029(9) 0.000(8) -0.007(9)

loop_
_atom_type_symbol
_atom_type_description
_atom_type_scat_dispersion_real
_atom_type_scat_dispersion_imag
_atom_type_scat_source
C C 0.0033 0.0016 'International Tables Vol C Tables 4.2.6.8 and 6.1.1.4'
H H 0.0000 0.0000 'International Tables Vol C Tables 4.2.6.8 and 6.1.1.4'
N N 0.0061 0.0033 'International Tables Vol C Tables 4.2.6.8 and 6.1.1.4'
O O 0.0106 0.0060 'International Tables Vol C Tables 4.2.6.8 and 6.1.1.4'
F F 0.0171 0.0103 'International Tables Vol C Tables 4.2.6.8 and 6.1.1.4'
S S 0.1246 0.1234 'International Tables Vol C Tables 4.2.6.8 and 6.1.1.4'
Fe Fe 0.3463 0.8444 'International Tables Vol C Tables 4.2.6.8 and 6.1.1.4'

loop_
_geom_angle_atom_site_label_1
_geom_angle_atom_site_label_2
_geom_angle_atom_site_label_3
_geom_angle
_geom_angle_site_symmetry_1
_geom_angle_site_symmetry_3
_geom_angle_publ_flag
N29_1 Fe1 N1_3 171.2(4) . . ?
N29_1 Fe1 N1_2 93.6(4) . . ?
N1_3 Fe1 N1_2 90.4(4) . . ?
N29_1 Fe1 N8_2 97.6(4) . . ?
N1_3 Fe1 N8_2 90.8(4) . . ?
N1_2 Fe1 N8_2 79.4(3) . . ?
N29_1 Fe1 N36_1 79.4(4) . . ?
N1_3 Fe1 N36_1 92.6(4) . . ?
N1_2 Fe1 N36_1 94.0(3) . . ?
N8_2 Fe1 N36_1 172.6(4) . . ?
N29_1 Fe1 N8_3 97.4(5) . . ?
N1_3 Fe1 N8_3 79.0(4) . . ?
N1_2 Fe1 N8_3 168.8(5) . . ?
N8_2 Fe1 N8_3 97.0(4) . . ?
N36_1 Fe1 N8_3 90.1(4) . . ?
N29_2 Fe2 N1_4 92.8(5) . . ?
N29_2 Fe2 N1_5 174.9(4) . . ?
N1_4 Fe2 N1_5 89.1(4) . . ?
N29_2 Fe2 N36_2 79.9(4) . . ?
N1_4 Fe2 N36_2 91.1(4) . . ?
N1_5 Fe2 N36_2 95.4(4) . . ?
N29_2 Fe2 N8_5 96.8(4) . . ?
N1_4 Fe2 N8_5 170.4(4) . . ?
N1_5 Fe2 N8_5 81.4(4) . . ?
N36_2 Fe2 N8_5 91.5(4) . . ?
N29_2 Fe2 N8_4 96.4(4) . . ?
N1_4 Fe2 N8_4 77.6(4) . . ?
N1_5 Fe2 N8_4 88.6(4) . . ?
N36_2 Fe2 N8_4 168.0(4) . . ?
N8_5 Fe2 N8_4 100.4(4) . . ?
N8_6 Fe3 N36_4 173.5(3) . . ?
N8_6 Fe3 N8_1 96.4(3) . . ?
N36_4 Fe3 N8_1 90.0(3) . . ?
N8_6 Fe3 N29_4 98.6(4) . . ?
N36_4 Fe3 N29_4 79.1(4) . . ?
N8_1 Fe3 N29_4 99.8(4) . . ?
N8_6 Fe3 N1_6 80.6(3) . . ?
N36_4 Fe3 N1_6 93.2(3) . . ?
N8_1 Fe3 N1_6 169.9(4) . . ?
N29_4 Fe3 N1_6 90.3(4) . . ?
N8_6 Fe3 N1_1 90.0(4) . . ?
N36_4 Fe3 N1_1 92.4(4) . . ?
N8_1 Fe3 N1_1 78.5(4) . . ?
N29_4 Fe3 N1_1 171.3(3) . . ?
N1_6 Fe3 N1_1 91.8(4) . . ?
N36_3 Fe4 N36_6 93.3(5) . . ?
N36_3 Fe4 N29_6 174.7(4) . . ?
N36_6 Fe4 N29_6 81.7(5) . . ?
N36_3 Fe4 N29_5 87.1(4) . . ?
N36_6 Fe4 N29_5 171.4(5) . . ?
N29_6 Fe4 N29_5 98.1(4) . . ?
N36_3 Fe4 N29_3 79.7(5) . . ?
N36_6 Fe4 N29_3 88.7(5) . . ?
N29_6 Fe4 N29_3 98.5(4) . . ?
N29_5 Fe4 N29_3 99.8(4) . . ?
N36_3 Fe4 N36_5 90.5(5) . . ?
N36_6 Fe4 N36_5 90.9(5) . . ?
N29_6 Fe4 N36_5 91.2(4) . . ?
N29_5 Fe4 N36_5 80.6(5) . . ?
N29_3 Fe4 N36_5 170.1(4) . . ?
C6_1 N1_1 C2_1 117.8(10) . . ?
C6_1 N1_1 Fe3 115.0(8) . . ?
C2_1 N1_1 Fe3 126.8(8) . . ?
N1_1 C2_1 C3_1 123.4(11) . . ?
N1_1 C2_1 H2_1 118.3 . . ?
C3_1 C2_1 H2_1 118.3 . . ?
C4_1 C3_1 C2_1 120.0(13) . . ?
C4_1 C3_1 H3_1 120.0 . . ?
C2_1 C3_1 H3_1 120.0 . . ?
C3_1 C4_1 C5_1 118.1(12) . . ?
C3_1 C4_1 H4_1 121.0 . . ?
C5_1 C4_1 H4_1 121.0 . . ?
C4_1 C5_1 C6_1 116.5(10) . . ?
C4_1 C5_1 H5_1 121.7 . . ?
C6_1 C5_1 H5_1 121.7 . . ?
N1_1 C6_1 C5_1 123.5(11) . . ?
N1_1 C6_1 C7_1 115.8(10) . . ?
C5_1 C6_1 C7_1 120.7(9) . . ?
N8_1 C7_1 C6_1 111.4(9) . . ?
N8_1 C7_1 H7_1 124.3 . . ?
C6_1 C7_1 H7_1 124.3 . . ?
C7_1 N8_1 N9_1 111.5(9) . . ?
C7_1 N8_1 Fe3 119.1(7) . . ?
N9_1 N8_1 Fe3 128.9(8) . . ?
N8_1 N9_1 C10_1 119.4(7) . . ?
N8_1 N9_1 C22_1 116.0(8) . . ?
C10_1 N9_1 C22_1 123.1(8) . . ?
O25_1 C10_1 N9_1 115.6(9) . . ?
O25_1 C10_1 C11_1 126.1(8) . . ?
N9_1 C10_1 C11_1 118.2(7) . . ?
C12_1 C11_1 C23_1 121.4(9) . . ?
C12_1 C11_1 C10_1 120.9(8) . . ?
C23_1 C11_1 C10_1 117.5(8) . . ?
C13_1 C12_1 C11_1 121.1(9) . . ?
C13_1 C12_1 H12_1 119.4 . . ?
C11_1 C12_1 H12_1 119.4 . . ?
C14_1 C13_1 C12_1 117.6(9) . . ?
C14_1 C13_1 H13_1 121.2 . . ?
C12_1 C13_1 H13_1 121.2 . . ?
C13_1 C14_1 C24_1 125.5(9) . . ?
C13_1 C14_1 C15_1 117.1(9) . . ?
C24_1 C14_1 C15_1 117.1(8) . . ?
O26_1 C15_1 N16_1 118.0(9) . . ?
O26_1 C15_1 C14_1 125.2(9) . . ?
N16_1 C15_1 C14_1 116.4(8) . . ?
C15_1 N16_1 C17_1 126.4(8) . . ?
C15_1 N16_1 N29_1 118.8(8) . . ?
C17_1 N16_1 N29_1 114.7(8) . . ?
O27_1 C17_1 N16_1 121.3(9) . . ?
O27_1 C17_1 C18_1 122.3(9) . . ?
N16_1 C17_1 C18_1 116.2(8) . . ?
C19_1 C18_1 C24_1 125.2(9) . . ?
C19_1 C18_1 C17_1 117.8(9) . . ?
C24_1 C18_1 C17_1 116.9(8) . . ?
C18_1 C19_1 C20_1 118.0(9) . . ?
C18_1 C19_1 H19_1 121.0 . . ?
C20_1 C19_1 H19_1 121.0 . . ?
C21_1 C20_1 C19_1 120.3(9) . . ?
C21_1 C20_1 H20_1 119.8 . . ?
C19_1 C20_1 H20_1 119.8 . . ?
C20_1 C21_1 C23_1 118.6(8) . . ?
C20_1 C21_1 C22_1 118.4(8) . . ?
C23_1 C21_1 C22_1 122.8(8) . . ?
O28_1 C22_1 C21_1 124.5(8) . . ?
O28_1 C22_1 N9_1 120.5(9) . . ?
C21_1 C22_1 N9_1 114.7(9) . . ?
C24_1 C23_1 C11_1 115.4(8) . . ?
C24_1 C23_1 C21_1 122.1(7) . . ?
C11_1 C23_1 C21_1 122.5(8) . . ?
C14_1 C24_1 C23_1 118.9(8) . . ?
C14_1 C24_1 C18_1 126.0(8) . . ?
C23_1 C24_1 C18_1 115.1(8) . . ?
C30_1 N29_1 N16_1 104.4(9) . . ?
C30_1 N29_1 Fe1 120.6(7) . . ?
N16_1 N29_1 Fe1 134.6(7) . . ?
N29_1 C30_1 C31_1 109.6(9) . . ?
N29_1 C30_1 H30_1 125.2 . . ?
C31_1 C30_1 H30_1 125.2 . . ?
C32_1 C31_1 N36_1 117.1(12) . . ?
C32_1 C31_1 C30_1 128.4(12) . . ?
N36_1 C31_1 C30_1 114.5(8) . . ?
C31_1 C32_1 C33_1 131.3(13) . . ?
C31_1 C32_1 H32_1 114.4 . . ?
C33_1 C32_1 H32_1 114.4 . . ?
C32_1 C33_1 C34_1 111.4(13) . . ?
C32_1 C33_1 H33_1 124.3 . . ?
C34_1 C33_1 H33_1 124.3 . . ?
C33_1 C34_1 C35_1 120.9(12) . . ?
C33_1 C34_1 H34_1 119.6 . . ?
C35_1 C34_1 H34_1 119.6 . . ?
N36_1 C35_1 C34_1 123.4(12) . . ?
N36_1 C35_1 H35_1 118.3 . . ?
C34_1 C35_1 H35_1 118.3 . . ?
C35_1 N36_1 C31_1 115.4(10) . . ?
C35_1 N36_1 Fe1 128.7(9) . . ?
C31_1 N36_1 Fe1 115.8(7) . . ?
C6_2 N1_2 C2_2 118.3(9) . . ?
C6_2 N1_2 Fe1 113.5(7) . . ?
C2_2 N1_2 Fe1 127.9(7) . . ?
N1_2 C2_2 C3_2 122.7(9) . . ?
N1_2 C2_2 H2_2 118.6 . . ?
C3_2 C2_2 H2_2 118.6 . . ?
C2_2 C3_2 C4_2 119.4(9) . . ?
C2_2 C3_2 H3_2 120.3 . . ?
C4_2 C3_2 H3_2 120.3 . . ?
C5_2 C4_2 C3_2 114.5(9) . . ?
C5_2 C4_2 H4_2 122.8 . . ?
C3_2 C4_2 H4_2 122.8 . . ?
C4_2 C5_2 C6_2 122.0(10) . . ?
C4_2 C5_2 H5_2 119.0 . . ?
C6_2 C5_2 H5_2 119.0 . . ?
N1_2 C6_2 C5_2 120.9(9) . . ?
N1_2 C6_2 C7_2 114.9(9) . . ?
C5_2 C6_2 C7_2 123.8(9) . . ?
N8_2 C7_2 C6_2 114.3(9) . . ?
N8_2 C7_2 H7_2 122.8 . . ?
C6_2 C7_2 H7_2 122.8 . . ?
C7_2 N8_2 N9_2 112.0(9) . . ?
C7_2 N8_2 Fe1 116.4(7) . . ?
N9_2 N8_2 Fe1 129.6(6) . . ?
C22_2 N9_2 N8_2 117.9(9) . . ?
C22_2 N9_2 C10_2 127.9(9) . . ?
N8_2 N9_2 C10_2 114.2(8) . . ?
O25_2 C10_2 C11_2 127.7(12) . . ?
O25_2 C10_2 N9_2 122.5(10) . . ?
C11_2 C10_2 N9_2 109.4(10) . . ?
C23_2 C11_2 C10_2 125.5(11) . . ?
C23_2 C11_2 C12_2 120.1(10) . . ?
C10_2 C11_2 C12_2 114.1(10) . . ?
C13_2 C12_2 C11_2 117.2(10) . . ?
C13_2 C12_2 H12_2 121.4 . . ?
C11_2 C12_2 H12_2 121.4 . . ?
C14_2 C13_2 C12_2 121.0(11) . . ?
C14_2 C13_2 H13_2 119.5 . . ?
C12_2 C13_2 H13_2 119.5 . . ?
C13_2 C14_2 C24_2 121.0(9) . . ?
C13_2 C14_2 C15_2 118.4(11) . . ?
C24_2 C14_2 C15_2 120.1(10) . . ?
O26_2 C15_2 N16_2 118.6(11) . . ?
O26_2 C15_2 C14_2 125.1(12) . . ?
N16_2 C15_2 C14_2 115.5(11) . . ?
C15_2 N16_2 N29_2 119.8(10) . . ?
C15_2 N16_2 C17_2 126.8(10) . . ?
N29_2 N16_2 C17_2 113.4(9) . . ?
O27_2 C17_2 C18_2 131.8(12) . . ?
O27_2 C17_2 N16_2 118.6(11) . . ?
C18_2 C17_2 N16_2 109.5(11) . . ?
C24_2 C18_2 C17_2 128.4(12) . . ?
C24_2 C18_2 C19_2 117.9(10) . . ?
C17_2 C18_2 C19_2 113.7(11) . . ?
C20_2 C19_2 C18_2 118.3(11) . . ?
C20_2 C19_2 H19_2 120.8 . . ?
C18_2 C19_2 H19_2 120.8 . . ?
C19_2 C20_2 C21_2 125.4(12) . . ?
C19_2 C20_2 H20_2 117.3 . . ?
C21_2 C20_2 H20_2 117.3 . . ?
C20_2 C21_2 C23_2 119.6(10) . . ?
C20_2 C21_2 C22_2 123.5(11) . . ?
C23_2 C21_2 C22_2 116.8(10) . . ?
O28_2 C22_2 N9_2 119.7(9) . . ?
O28_2 C22_2 C21_2 122.6(10) . . ?
N9_2 C22_2 C21_2 117.7(11) . . ?
C11_2 C23_2 C21_2 122.0(10) . . ?
C11_2 C23_2 C24_2 124.3(11) . . ?
C21_2 C23_2 C24_2 113.7(9) . . ?
C18_2 C24_2 C14_2 118.9(10) . . ?
C18_2 C24_2 C23_2 125.0(11) . . ?
C14_2 C24_2 C23_2 116.2(9) . . ?
C30_2 N29_2 N16_2 110.1(10) . . ?
C30_2 N29_2 Fe2 117.8(8) . . ?
N16_2 N29_2 Fe2 130.5(7) . . ?
N29_2 C30_2 C31_2 112.9(11) . . ?
N29_2 C30_2 H30_2 123.6 . . ?
C31_2 C30_2 H30_2 123.6 . . ?
N36_2 C31_2 C32_2 120.8(12) . . ?
N36_2 C31_2 C30_2 113.5(11) . . ?
C32_2 C31_2 C30_2 124.7(13) . . ?
C31_2 C32_2 C33_2 117.5(12) . . ?
C31_2 C32_2 H32_2 121.2 . . ?
C33_2 C32_2 H32_2 121.2 . . ?
C34_2 C33_2 C32_2 125.7(13) . . ?
C34_2 C33_2 H33_2 117.1 . . ?
C32_2 C33_2 H33_2 117.1 . . ?
C33_2 C34_2 C35_2 115.4(12) . . ?
C33_2 C34_2 H34_2 122.3 . . ?
C35_2 C34_2 H34_2 122.3 . . ?
N36_2 C35_2 C34_2 120.2(14) . . ?
N36_2 C35_2 H35_2 119.9 . . ?
C34_2 C35_2 H35_2 119.9 . . ?
C35_2 N36_2 C31_2 119.5(11) . . ?
C35_2 N36_2 Fe2 125.3(10) . . ?
C31_2 N36_2 Fe2 115.1(8) . . ?
C6_3 N1_3 C2_3 116.0(12) . . ?
C6_3 N1_3 Fe1 116.5(8) . . ?
C2_3 N1_3 Fe1 127.1(10) . . ?
C3_3 C2_3 N1_3 119.1(15) . . ?
C3_3 C2_3 H2_3 120.5 . . ?
N1_3 C2_3 H2_3 120.5 . . ?
C2_3 C3_3 C4_3 124.4(15) . . ?
C2_3 C3_3 H3_3 117.8 . . ?
C4_3 C3_3 H3_3 117.8 . . ?
C5_3 C4_3 C3_3 115.3(14) . . ?
C5_3 C4_3 H4_3 122.4 . . ?
C3_3 C4_3 H4_3 122.4 . . ?
C6_3 C5_3 C4_3 116.3(15) . . ?
C6_3 C5_3 H5_3 121.8 . . ?
C4_3 C5_3 H5_3 121.8 . . ?
N1_3 C6_3 C5_3 127.5(12) . . ?
N1_3 C6_3 C7_3 111.7(12) . . ?
C5_3 C6_3 C7_3 120.7(13) . . ?
N8_3 C7_3 C6_3 117.4(11) . . ?
N8_3 C7_3 H7_3 121.3 . . ?
C6_3 C7_3 H7_3 121.3 . . ?
C7_3 N8_3 N9_3 109.8(11) . . ?
C7_3 N8_3 Fe1 114.7(8) . . ?
N9_3 N8_3 Fe1 135.4(9) . . ?
N8_3 N9_3 C10_3 117.3(10) . . ?
N8_3 N9_3 C22_3 116.4(8) . . ?
C10_3 N9_3 C22_3 125.8(9) . . ?
O25_3 C10_3 N9_3 119.2(11) . . ?
O25_3 C10_3 C11_3 128.7(11) . . ?
N9_3 C10_3 C11_3 112.0(10) . . ?
C23_3 C11_3 C12_3 127.5(11) . . ?
C23_3 C11_3 C10_3 121.2(10) . . ?
C12_3 C11_3 C10_3 111.0(11) . . ?
C11_3 C12_3 C13_3 115.1(11) . . ?
C11_3 C12_3 H12_3 122.4 . . ?
C13_3 C12_3 H12_3 122.4 . . ?
C14_3 C13_3 C12_3 117.9(10) . . ?
C14_3 C13_3 H13_3 121.0 . . ?
C12_3 C13_3 H13_3 121.0 . . ?
C13_3 C14_3 C24_3 125.8(11) . . ?
C13_3 C14_3 C15_3 116.5(10) . . ?
C24_3 C14_3 C15_3 117.7(11) . . ?
O26_3 C15_3 N16_3 122.1(10) . . ?
O26_3 C15_3 C14_3 121.7(11) . . ?
N16_3 C15_3 C14_3 115.8(9) . . ?
C15_3 N16_3 N29_3 113.2(9) . . ?
C15_3 N16_3 C17_3 128.7(10) . . ?
N29_3 N16_3 C17_3 117.7(10) . . ?
O27_3 C17_3 N16_3 119.0(11) . . ?
O27_3 C17_3 C18_3 133.8(13) . . ?
N16_3 C17_3 C18_3 106.6(11) . . ?
C24_3 C18_3 C19_3 121.5(11) . . ?
C24_3 C18_3 C17_3 128.1(12) . . ?
C19_3 C18_3 C17_3 109.5(12) . . ?
C20_3 C19_3 C18_3 109.3(12) . . ?
C20_3 C19_3 H19_3 125.4 . . ?
C18_3 C19_3 H19_3 125.4 . . ?
C21_3 C20_3 C19_3 129.6(13) . . ?
C21_3 C20_3 H20_3 115.2 . . ?
C19_3 C20_3 H20_3 115.2 . . ?
C20_3 C21_3 C23_3 121.2(12) . . ?
C20_3 C21_3 C22_3 121.3(11) . . ?
C23_3 C21_3 C22_3 117.4(12) . . ?
O28_3 C22_3 N9_3 118.5(10) . . ?
O28_3 C22_3 C21_3 125.8(11) . . ?
N9_3 C22_3 C21_3 115.5(10) . . ?
C11_3 C23_3 C21_3 126.9(11) . . ?
C11_3 C23_3 C24_3 118.6(10) . . ?
C21_3 C23_3 C24_3 114.1(11) . . ?
C18_3 C24_3 C14_3 121.4(11) . . ?
C18_3 C24_3 C23_3 124.0(10) . . ?
C14_3 C24_3 C23_3 114.5(11) . . ?
C30_3 N29_3 N16_3 112.6(11) . . ?
C30_3 N29_3 Fe4 118.7(9) . . ?
N16_3 N29_3 Fe4 127.5(8) . . ?
N29_3 C30_3 C31_3 111.9(13) . . ?
N29_3 C30_3 H30_3 124.0 . . ?
C31_3 C30_3 H30_3 124.0 . . ?
C32_3 C31_3 N36_3 119.0(10) . . ?
C32_3 C31_3 C30_3 124.5(13) . . ?
N36_3 C31_3 C30_3 116.0(10) . . ?
C33_3 C32_3 C31_3 127.2(13) . . ?
C33_3 C32_3 H32_3 116.4 . . ?
C31_3 C32_3 H32_3 116.4 . . ?
C34_3 C33_3 C32_3 112.8(12) . . ?
C34_3 C33_3 H33_3 123.6 . . ?
C32_3 C33_3 H33_3 123.6 . . ?
C33_3 C34_3 C35_3 127.8(13) . . ?
C33_3 C34_3 H34_3 116.1 . . ?
C35_3 C34_3 H34_3 116.1 . . ?
C34_3 C35_3 N36_3 118.6(13) . . ?
C34_3 C35_3 H35_3 120.7 . . ?
N36_3 C35_3 H35_3 120.7 . . ?
C31_3 N36_3 C35_3 114.2(10) . . ?
C31_3 N36_3 Fe4 113.0(7) . . ?
C35_3 N36_3 Fe4 132.6(10) . . ?
C6_4 N1_4 C2_4 112.4(10) . . ?
C6_4 N1_4 Fe2 120.7(7) . . ?
C2_4 N1_4 Fe2 126.5(8) . . ?
N1_4 C2_4 C3_4 123.4(11) . . ?
N1_4 C2_4 H2_4 118.3 . . ?
C3_4 C2_4 H2_4 118.3 . . ?
C4_4 C3_4 C2_4 120.7(11) . . ?
C4_4 C3_4 H3_4 119.7 . . ?
C2_4 C3_4 H3_4 119.7 . . ?
C3_4 C4_4 C5_4 113.3(12) . . ?
C3_4 C4_4 H4_4 123.3 . . ?
C5_4 C4_4 H4_4 123.3 . . ?
C6_4 C5_4 C4_4 120.8(11) . . ?
C6_4 C5_4 H5_4 119.6 . . ?
C4_4 C5_4 H5_4 119.6 . . ?
C5_4 C6_4 N1_4 129.0(10) . . ?
C5_4 C6_4 C7_4 120.9(11) . . ?
N1_4 C6_4 C7_4 110.0(11) . . ?
N8_4 C7_4 C6_4 115.2(11) . . ?
N8_4 C7_4 H7_4 122.4 . . ?
C6_4 C7_4 H7_4 122.4 . . ?
C7_4 N8_4 N9_4 112.9(10) . . ?
C7_4 N8_4 Fe2 116.3(8) . . ?
N9_4 N8_4 Fe2 129.6(7) . . ?
C10_4 N9_4 N8_4 121.1(8) . . ?
C10_4 N9_4 C22_4 125.7(8) . . ?
N8_4 N9_4 C22_4 111.7(7) . . ?
O25_4 C10_4 N9_4 120.7(9) . . ?
O25_4 C10_4 C11_4 126.3(9) . . ?
N9_4 C10_4 C11_4 113.0(8) . . ?
C23_4 C11_4 C12_4 123.4(8) . . ?
C23_4 C11_4 C10_4 121.4(8) . . ?
C12_4 C11_4 C10_4 115.1(8) . . ?
C13_4 C12_4 C11_4 119.1(9) . . ?
C13_4 C12_4 H12_4 120.4 . . ?
C11_4 C12_4 H12_4 120.4 . . ?
C12_4 C13_4 C14_4 118.7(8) . . ?
C12_4 C13_4 H13_4 120.6 . . ?
C14_4 C13_4 H13_4 120.6 . . ?
C24_4 C14_4 C13_4 122.3(8) . . ?
C24_4 C14_4 C15_4 119.3(8) . . ?
C13_4 C14_4 C15_4 118.4(8) . . ?
O26_4 C15_4 N16_4 125.7(9) . . ?
O26_4 C15_4 C14_4 121.2(9) . . ?
N16_4 C15_4 C14_4 113.1(7) . . ?
C17_4 N16_4 C15_4 127.5(8) . . ?
C17_4 N16_4 N29_4 118.6(8) . . ?
C15_4 N16_4 N29_4 113.9(7) . . ?
O27_4 C17_4 N16_4 120.4(9) . . ?
O27_4 C17_4 C18_4 118.2(9) . . ?
N16_4 C17_4 C18_4 120.9(9) . . ?
C19_4 C18_4 C24_4 124.3(9) . . ?
C19_4 C18_4 C17_4 122.1(9) . . ?
C24_4 C18_4 C17_4 113.6(8) . . ?
C18_4 C19_4 C20_4 117.2(10) . . ?
C18_4 C19_4 H19_4 121.4 . . ?
C20_4 C19_4 H19_4 121.4 . . ?
C21_4 C20_4 C19_4 122.5(10) . . ?
C21_4 C20_4 H20_4 118.8 . . ?
C19_4 C20_4 H20_4 118.8 . . ?
C23_4 C21_4 C20_4 121.3(9) . . ?
C23_4 C21_4 C22_4 119.9(9) . . ?
C20_4 C21_4 C22_4 118.7(9) . . ?
O28_4 C22_4 N9_4 120.7(9) . . ?
O28_4 C22_4 C21_4 124.4(9) . . ?
N9_4 C22_4 C21_4 114.6(8) . . ?
C11_4 C23_4 C21_4 123.6(9) . . ?
C11_4 C23_4 C24_4 119.4(7) . . ?
C21_4 C23_4 C24_4 116.4(8) . . ?
C18_4 C24_4 C14_4 125.2(8) . . ?
C18_4 C24_4 C23_4 118.1(7) . . ?
C14_4 C24_4 C23_4 116.6(7) . . ?
C30_4 N29_4 N16_4 111.2(9) . . ?
C30_4 N29_4 Fe3 119.1(7) . . ?
N16_4 N29_4 Fe3 129.6(6) . . ?
N29_4 C30_4 C31_4 111.2(10) . . ?
N29_4 C30_4 H30_4 124.4 . . ?
C31_4 C30_4 H30_4 124.4 . . ?
N36_4 C31_4 C32_4 122.8(10) . . ?
N36_4 C31_4 C30_4 115.3(9) . . ?
C32_4 C31_4 C30_4 121.6(11) . . ?
C33_4 C32_4 C31_4 116.8(12) . . ?
C33_4 C32_4 H32_4 121.6 . . ?
C31_4 C32_4 H32_4 121.6 . . ?
C32_4 C33_4 C34_4 123.4(10) . . ?
C32_4 C33_4 H33_4 118.3 . . ?
C34_4 C33_4 H33_4 118.3 . . ?
C33_4 C34_4 C35_4 112.1(10) . . ?
C33_4 C34_4 H34_4 124.0 . . ?
C35_4 C34_4 H34_4 124.0 . . ?
N36_4 C35_4 C34_4 125.0(12) . . ?
N36_4 C35_4 H35_4 117.5 . . ?
C34_4 C35_4 H35_4 117.5 . . ?
C35_4 N36_4 C31_4 119.5(9) . . ?
C35_4 N36_4 Fe3 125.2(8) . . ?
C31_4 N36_4 Fe3 115.3(6) . . ?
C2_5 N1_5 C6_5 115.5(10) . . ?
C2_5 N1_5 Fe2 131.6(8) . . ?
C6_5 N1_5 Fe2 112.5(7) . . ?
N1_5 C2_5 C3_5 126.2(12) . . ?
N1_5 C2_5 H2_5 116.9 . . ?
C3_5 C2_5 H2_5 116.9 . . ?
C2_5 C3_5 C4_5 119.6(13) . . ?
C2_5 C3_5 H3_5 120.2 . . ?
C4_5 C3_5 H3_5 120.2 . . ?
C5_5 C4_5 C3_5 119.7(13) . . ?
C5_5 C4_5 H4_5 120.2 . . ?
C3_5 C4_5 H4_5 120.2 . . ?
C4_5 C5_5 C6_5 118.9(12) . . ?
C4_5 C5_5 H5_5 120.6 . . ?
C6_5 C5_5 H5_5 120.6 . . ?
C7_5 C6_5 N1_5 112.7(10) . . ?
C7_5 C6_5 C5_5 127.0(11) . . ?
N1_5 C6_5 C5_5 119.7(11) . . ?
N8_5 C7_5 C6_5 122.0(12) . . ?
N8_5 C7_5 H7_5 119.0 . . ?
C6_5 C7_5 H7_5 119.0 . . ?
C7_5 N8_5 N9_5 114.1(10) . . ?
C7_5 N8_5 Fe2 111.2(9) . . ?
N9_5 N8_5 Fe2 133.6(7) . . ?
C10_5 N9_5 N8_5 122.2(9) . . ?
C10_5 N9_5 C22_5 124.2(10) . . ?
N8_5 N9_5 C22_5 113.6(8) . . ?
O25_5 C10_5 N9_5 118.0(12) . . ?
O25_5 C10_5 C11_5 122.0(12) . . ?
N9_5 C10_5 C11_5 119.9(10) . . ?
C12_5 C11_5 C10_5 123.3(12) . . ?
C12_5 C11_5 C23_5 117.6(11) . . ?
C10_5 C11_5 C23_5 119.1(10) . . ?
C13_5 C12_5 C11_5 120.9(12) . . ?
C13_5 C12_5 H12_5 119.5 . . ?
C11_5 C12_5 H12_5 119.5 . . ?
C12_5 C13_5 C14_5 122.3(11) . . ?
C12_5 C13_5 H13_5 118.9 . . ?
C14_5 C13_5 H13_5 118.9 . . ?
C13_5 C14_5 C15_5 118.3(10) . . ?
C13_5 C14_5 C24_5 115.2(12) . . ?
C15_5 C14_5 C24_5 126.5(11) . . ?
O26_5 C15_5 C14_5 128.1(11) . . ?
O26_5 C15_5 N16_5 119.3(12) . . ?
C14_5 C15_5 N16_5 112.6(9) . . ?
N29_5 N16_5 C17_5 122.8(9) . . ?
N29_5 N16_5 C15_5 114.2(9) . . ?
C17_5 N16_5 C15_5 121.8(10) . . ?
O27_5 C17_5 C18_5 124.5(10) . . ?
O27_5 C17_5 N16_5 113.7(10) . . ?
C18_5 C17_5 N16_5 121.2(10) . . ?
C19_5 C18_5 C24_5 118.0(11) . . ?
C19_5 C18_5 C17_5 120.3(10) . . ?
C24_5 C18_5 C17_5 121.7(10) . . ?
C18_5 C19_5 C20_5 123.5(11) . . ?
C18_5 C19_5 H19_5 118.2 . . ?
C20_5 C19_5 H19_5 118.2 . . ?
C21_5 C20_5 C19_5 118.4(11) . . ?
C21_5 C20_5 H20_5 120.8 . . ?
C19_5 C20_5 H20_5 120.8 . . ?
C20_5 C21_5 C22_5 120.3(11) . . ?
C20_5 C21_5 C23_5 116.3(11) . . ?
C22_5 C21_5 C23_5 123.3(11) . . ?
O28_5 C22_5 C21_5 125.5(10) . . ?
O28_5 C22_5 N9_5 119.3(11) . . ?
C21_5 C22_5 N9_5 115.2(10) . . ?
C24_5 C23_5 C11_5 121.7(11) . . ?
C24_5 C23_5 C21_5 121.1(11) . . ?
C11_5 C23_5 C21_5 117.2(11) . . ?
C23_5 C24_5 C18_5 121.6(11) . . ?
C23_5 C24_5 C14_5 122.2(12) . . ?
C18_5 C24_5 C14_5 115.4(12) . . ?
C30_5 N29_5 N16_5 114.1(10) . . ?
C30_5 N29_5 Fe4 114.7(9) . . ?
N16_5 N29_5 Fe4 129.7(7) . . ?
N29_5 C30_5 C31_5 119.2(13) . . ?
N29_5 C30_5 H30_5 120.4 . . ?
C31_5 C30_5 H30_5 120.4 . . ?
C32_5 C31_5 N36_5 122.3(14) . . ?
C32_5 C31_5 C30_5 124.2(14) . . ?
N36_5 C31_5 C30_5 113.5(12) . . ?
C33_5 C32_5 C31_5 119.2(18) . . ?
C33_5 C32_5 H32_5 120.4 . . ?
C31_5 C32_5 H32_5 120.4 . . ?
C32_5 C33_5 C34_5 120(2) . . ?
C32_5 C33_5 H33_5 120.2 . . ?
C34_5 C33_5 H33_5 120.2 . . ?
C35_5 C34_5 C33_5 122(2) . . ?
C35_5 C34_5 H34_5 118.8 . . ?
C33_5 C34_5 H34_5 118.8 . . ?
C34_5 C35_5 N36_5 120.1(18) . . ?
C34_5 C35_5 H35_5 120.0 . . ?
N36_5 C35_5 H35_5 120.0 . . ?
C35_5 N36_5 C31_5 116.1(13) . . ?
C35_5 N36_5 Fe4 131.9(11) . . ?
C31_5 N36_5 Fe4 111.9(9) . . ?
C2_6 N1_6 C6_6 118.3(9) . . ?
C2_6 N1_6 Fe3 129.3(8) . . ?
C6_6 N1_6 Fe3 112.3(6) . . ?
N1_6 C2_6 C3_6 123.7(11) . . ?
N1_6 C2_6 H2_6 118.1 . . ?
C3_6 C2_6 H2_6 118.1 . . ?
C2_6 C3_6 C4_6 121.1(9) . . ?
C2_6 C3_6 H3_6 119.4 . . ?
C4_6 C3_6 H3_6 119.4 . . ?
C3_6 C4_6 C5_6 114.2(10) . . ?
C3_6 C4_6 H4_6 122.9 . . ?
C5_6 C4_6 H4_6 122.9 . . ?
C6_6 C5_6 C4_6 116.5(10) . . ?
C6_6 C5_6 H5_6 121.8 . . ?
C4_6 C5_6 H5_6 121.8 . . ?
N1_6 C6_6 C5_6 126.0(9) . . ?
N1_6 C6_6 C7_6 117.1(8) . . ?
C5_6 C6_6 C7_6 116.9(9) . . ?
N8_6 C7_6 C6_6 113.4(8) . . ?
N8_6 C7_6 H7_6 123.3 . . ?
C6_6 C7_6 H7_6 123.3 . . ?
C7_6 N8_6 N9_6 116.1(8) . . ?
C7_6 N8_6 Fe3 116.0(6) . . ?
N9_6 N8_6 Fe3 126.9(6) . . ?
C10_6 N9_6 N8_6 117.3(7) . . ?
C10_6 N9_6 C22_6 125.8(7) . . ?
N8_6 N9_6 C22_6 116.1(7) . . ?
O25_6 C10_6 N9_6 120.2(8) . . ?
O25_6 C10_6 C11_6 124.2(9) . . ?
N9_6 C10_6 C11_6 115.5(7) . . ?
C23_6 C11_6 C12_6 121.9(9) . . ?
C23_6 C11_6 C10_6 119.6(8) . . ?
C12_6 C11_6 C10_6 118.3(8) . . ?
C13_6 C12_6 C11_6 118.7(10) . . ?
C13_6 C12_6 H12_6 120.7 . . ?
C11_6 C12_6 H12_6 120.7 . . ?
C14_6 C13_6 C12_6 120.9(10) . . ?
C14_6 C13_6 H13_6 119.6 . . ?
C12_6 C13_6 H13_6 119.6 . . ?
C13_6 C14_6 C24_6 122.3(9) . . ?
C13_6 C14_6 C15_6 118.2(9) . . ?
C24_6 C14_6 C15_6 119.2(9) . . ?
O26_6 C15_6 N16_6 118.2(10) . . ?
O26_6 C15_6 C14_6 127.1(11) . . ?
N16_6 C15_6 C14_6 114.0(9) . . ?
C15_6 N16_6 N29_6 117.0(8) . . ?
C15_6 N16_6 C17_6 128.8(8) . . ?
N29_6 N16_6 C17_6 114.1(8) . . ?
O27_6 C17_6 N16_6 120.2(9) . . ?
O27_6 C17_6 C18_6 124.6(10) . . ?
N16_6 C17_6 C18_6 115.0(8) . . ?
C19_6 C18_6 C24_6 125.9(8) . . ?
C19_6 C18_6 C17_6 116.6(8) . . ?
C24_6 C18_6 C17_6 116.9(8) . . ?
C18_6 C19_6 C20_6 117.0(9) . . ?
C18_6 C19_6 H19_6 121.5 . . ?
C20_6 C19_6 H19_6 121.5 . . ?
C21_6 C20_6 C19_6 121.1(9) . . ?
C21_6 C20_6 H20_6 119.4 . . ?
C19_6 C20_6 H20_6 119.4 . . ?
C20_6 C21_6 C23_6 118.5(8) . . ?
C20_6 C21_6 C22_6 120.0(8) . . ?
C23_6 C21_6 C22_6 121.5(8) . . ?
O28_6 C22_6 C21_6 122.2(8) . . ?
O28_6 C22_6 N9_6 122.9(8) . . ?
C21_6 C22_6 N9_6 114.6(8) . . ?
C11_6 C23_6 C21_6 121.8(8) . . ?
C11_6 C23_6 C24_6 116.8(9) . . ?
C21_6 C23_6 C24_6 121.4(8) . . ?
C14_6 C24_6 C18_6 125.6(8) . . ?
C14_6 C24_6 C23_6 118.9(8) . . ?
C18_6 C24_6 C23_6 115.4(8) . . ?
C30_6 N29_6 N16_6 117.1(10) . . ?
C30_6 N29_6 Fe4 114.4(7) . . ?
N16_6 N29_6 Fe4 126.9(8) . . ?
N29_6 C30_6 C31_6 115.7(12) . . ?
N29_6 C30_6 H30_6 122.1 . . ?
C31_6 C30_6 H30_6 122.1 . . ?
C32_6 C31_6 N36_6 120.5(13) . . ?
C32_6 C31_6 C30_6 123.3(14) . . ?
N36_6 C31_6 C30_6 116.2(12) . . ?
C31_6 C32_6 C33_6 125.6(16) . . ?
C31_6 C32_6 H32_6 117.2 . . ?
C33_6 C32_6 H32_6 117.2 . . ?
C34_6 C33_6 C32_6 112.8(14) . . ?
C34_6 C33_6 H33_6 123.6 . . ?
C32_6 C33_6 H33_6 123.6 . . ?
C33_6 C34_6 C35_6 119.6(14) . . ?
C33_6 C34_6 H34_6 120.2 . . ?
C35_6 C34_6 H34_6 120.2 . . ?
N36_6 C35_6 C34_6 122.2(13) . . ?
N36_6 C35_6 H35_6 118.9 . . ?
C34_6 C35_6 H35_6 118.9 . . ?
C35_6 N36_6 C31_6 118.2(13) . . ?
C35_6 N36_6 Fe4 129.9(11) . . ?
C31_6 N36_6 Fe4 111.1(8) . . ?
N8_7 Fe5 N8_8 94.8(3) . . ?
N8_7 Fe5 N1_7 79.7(3) . . ?
N8_8 Fe5 N1_7 92.1(4) . . ?
N8_7 Fe5 N1_8 167.8(3) . . ?
N8_8 Fe5 N1_8 79.7(3) . . ?
N1_7 Fe5 N1_8 89.6(3) . . ?
N8_7 Fe5 N8_9 100.9(3) . . ?
N8_8 Fe5 N8_9 95.3(3) . . ?
N1_7 Fe5 N8_9 172.4(3) . . ?
N1_8 Fe5 N8_9 90.5(3) . . ?
N8_7 Fe5 N1_9 92.4(3) . . ?
N8_8 Fe5 N1_9 172.3(3) . . ?
N1_7 Fe5 N1_9 91.7(3) . . ?
N1_8 Fe5 N1_9 93.7(3) . . ?
N8_9 Fe5 N1_9 80.7(3) . . ?
N29_11 Fe8 N36_11 80.6(3) . . ?
N29_11 Fe8 N36_9 89.7(4) . . ?
N36_11 Fe8 N36_9 90.6(4) . . ?
N29_11 Fe8 N36_12 174.0(4) . . ?
N36_11 Fe8 N36_12 93.5(4) . . ?
N36_9 Fe8 N36_12 89.5(4) . . ?
N29_11 Fe8 N29_9 96.2(3) . . ?
N36_11 Fe8 N29_9 171.4(3) . . ?
N36_9 Fe8 N29_9 81.4(3) . . ?
N36_12 Fe8 N29_9 89.6(3) . . ?
N29_11 Fe8 N29_12 100.4(3) . . ?
N36_11 Fe8 N29_12 89.5(3) . . ?
N36_9 Fe8 N29_12 169.8(3) . . ?
N36_12 Fe8 N29_12 80.3(4) . . ?
N29_9 Fe8 N29_12 99.0(3) . . ?
N8_11 Fe6 N1_11 80.7(3) . . ?
N8_11 Fe6 N1_10 89.3(3) . . ?
N1_11 Fe6 N1_10 89.2(3) . . ?
N8_11 Fe6 N29_7 100.3(3) . . ?
N1_11 Fe6 N29_7 88.6(3) . . ?
N1_10 Fe6 N29_7 169.7(3) . . ?
N8_11 Fe6 N8_10 92.9(2) . . ?
N1_11 Fe6 N8_10 168.9(3) . . ?
N1_10 Fe6 N8_10 81.7(3) . . ?
N29_7 Fe6 N8_10 101.5(3) . . ?
N8_11 Fe6 N36_7 175.9(3) . . ?
N1_11 Fe6 N36_7 95.2(3) . . ?
N1_10 Fe6 N36_7 91.0(3) . . ?
N29_7 Fe6 N36_7 79.2(3) . . ?
N8_10 Fe6 N36_7 91.2(3) . . ?
N36_8 Fe7 N29_8 80.8(3) . . ?
N36_8 Fe7 N1_12 89.5(3) . . ?
N29_8 Fe7 N1_12 92.6(3) . . ?
N36_8 Fe7 N8_12 169.4(4) . . ?
N29_8 Fe7 N8_12 94.2(3) . . ?
N1_12 Fe7 N8_12 81.4(3) . . ?
N36_8 Fe7 N36_10 93.0(3) . . ?
N29_8 Fe7 N36_10 173.4(3) . . ?
N1_12 Fe7 N36_10 89.4(3) . . ?
N8_12 Fe7 N36_10 92.3(3) . . ?
N36_8 Fe7 N29_10 90.7(3) . . ?
N29_8 Fe7 N29_10 96.2(3) . . ?
N1_12 Fe7 N29_10 171.1(3) . . ?
N8_12 Fe7 N29_10 99.2(3) . . ?
N36_10 Fe7 N29_10 81.7(3) . . ?
C2_7 N1_7 C6_7 114.2(9) . . ?
C2_7 N1_7 Fe5 130.0(8) . . ?
C6_7 N1_7 Fe5 115.5(7) . . ?
N1_7 C2_7 C3_7 125.3(12) . . ?
N1_7 C2_7 H2_7 117.3 . . ?
C3_7 C2_7 H2_7 117.3 . . ?
C2_7 C3_7 C4_7 120.3(15) . . ?
C2_7 C3_7 H3_7 119.9 . . ?
C4_7 C3_7 H3_7 119.9 . . ?
C3_7 C4_7 C5_7 115.5(12) . . ?
C3_7 C4_7 H4_7 122.3 . . ?
C5_7 C4_7 H4_7 122.3 . . ?
C6_7 C5_7 C4_7 119.0(13) . . ?
C6_7 C5_7 H5_7 120.5 . . ?
C4_7 C5_7 H5_7 120.5 . . ?
C5_7 C6_7 N1_7 125.4(10) . . ?
C5_7 C6_7 C7_7 121.3(10) . . ?
N1_7 C6_7 C7_7 113.2(8) . . ?
N8_7 C7_7 C6_7 111.2(8) . . ?
N8_7 C7_7 H7_7 124.4 . . ?
C6_7 C7_7 H7_7 124.4 . . ?
C7_7 N8_7 N9_7 108.6(7) . . ?
C7_7 N8_7 Fe5 118.5(6) . . ?
N9_7 N8_7 Fe5 132.6(5) . . ?
C10_7 N9_7 C22_7 128.3(6) . . ?
C10_7 N9_7 N8_7 119.2(6) . . ?
C22_7 N9_7 N8_7 110.4(6) . . ?
O25_7 C10_7 N9_7 121.9(7) . . ?
O25_7 C10_7 C11_7 121.1(7) . . ?
N9_7 C10_7 C11_7 116.9(6) . . ?
C12_7 C11_7 C23_7 123.5(7) . . ?
C12_7 C11_7 C10_7 120.5(7) . . ?
C23_7 C11_7 C10_7 115.9(7) . . ?
C11_7 C12_7 C13_7 118.8(8) . . ?
C11_7 C12_7 H12_7 120.6 . . ?
C13_7 C12_7 H12_7 120.6 . . ?
C14_7 C13_7 C12_7 120.3(8) . . ?
C14_7 C13_7 H13_7 119.8 . . ?
C12_7 C13_7 H13_7 119.8 . . ?
C13_7 C14_7 C24_7 123.2(8) . . ?
C13_7 C14_7 C15_7 118.4(7) . . ?
C24_7 C14_7 C15_7 118.1(7) . . ?
O26_7 C15_7 N16_7 122.2(8) . . ?
O26_7 C15_7 C14_7 123.2(8) . . ?
N16_7 C15_7 C14_7 114.3(6) . . ?
C17_7 N16_7 C15_7 127.9(6) . . ?
C17_7 N16_7 N29_7 118.3(6) . . ?
C15_7 N16_7 N29_7 113.7(6) . . ?
O27_7 C17_7 N16_7 121.2(7) . . ?
O27_7 C17_7 C18_7 123.3(8) . . ?
N16_7 C17_7 C18_7 115.5(6) . . ?
C24_7 C18_7 C19_7 124.3(7) . . ?
C24_7 C18_7 C17_7 117.6(6) . . ?
C19_7 C18_7 C17_7 118.2(7) . . ?
C18_7 C19_7 C20_7 119.3(7) . . ?
C18_7 C19_7 H19_7 120.3 . . ?
C20_7 C19_7 H19_7 120.3 . . ?
C19_7 C20_7 C21_7 119.2(7) . . ?
C19_7 C20_7 H20_7 120.4 . . ?
C21_7 C20_7 H20_7 120.4 . . ?
C23_7 C21_7 C20_7 122.1(7) . . ?
C23_7 C21_7 C22_7 118.5(6) . . ?
C20_7 C21_7 C22_7 118.9(7) . . ?
O28_7 C22_7 N9_7 125.1(6) . . ?
O28_7 C22_7 C21_7 122.8(6) . . ?
N9_7 C22_7 C21_7 111.5(6) . . ?
C11_7 C23_7 C21_7 125.7(6) . . ?
C11_7 C23_7 C24_7 117.5(6) . . ?
C21_7 C23_7 C24_7 116.8(6) . . ?
C18_7 C24_7 C14_7 125.9(7) . . ?
C18_7 C24_7 C23_7 117.7(6) . . ?
C14_7 C24_7 C23_7 116.4(7) . . ?
C30_7 N29_7 N16_7 110.5(8) . . ?
C30_7 N29_7 Fe6 119.2(6) . . ?
N16_7 N29_7 Fe6 130.4(5) . . ?
N29_7 C30_7 C31_7 111.7(9) . . ?
N29_7 C30_7 H30_7 124.2 . . ?
C31_7 C30_7 H30_7 124.2 . . ?
N36_7 C31_7 C32_7 125.4(10) . . ?
N36_7 C31_7 C30_7 115.5(8) . . ?
C32_7 C31_7 C30_7 119.0(10) . . ?
C31_7 C32_7 C33_7 117.2(11) . . ?
C31_7 C32_7 H32_7 121.4 . . ?
C33_7 C32_7 H32_7 121.4 . . ?
C34_7 C33_7 C32_7 118.4(9) . . ?
C34_7 C33_7 H33_7 120.8 . . ?
C32_7 C33_7 H33_7 120.8 . . ?
C33_7 C34_7 C35_7 120.5(10) . . ?
C33_7 C34_7 H34_7 119.7 . . ?
C35_7 C34_7 H34_7 119.7 . . ?
N36_7 C35_7 C34_7 119.4(10) . . ?
N36_7 C35_7 H35_7 120.3 . . ?
C34_7 C35_7 H35_7 120.3 . . ?
C31_7 N36_7 C35_7 118.9(8) . . ?
C31_7 N36_7 Fe6 114.4(6) . . ?
C35_7 N36_7 Fe6 126.7(7) . . ?
C6_8 N1_8 C2_8 115.1(9) . . ?
C6_8 N1_8 Fe5 116.0(5) . . ?
C2_8 N1_8 Fe5 128.7(8) . . ?
C3_8 C2_8 N1_8 123.3(12) . . ?
C3_8 C2_8 H2_8 118.4 . . ?
N1_8 C2_8 H2_8 118.4 . . ?
C2_8 C3_8 C4_8 118.8(10) . . ?
C2_8 C3_8 H3_8 120.6 . . ?
C4_8 C3_8 H3_8 120.6 . . ?
C5_8 C4_8 C3_8 124.2(11) . . ?
C5_8 C4_8 H4_8 117.9 . . ?
C3_8 C4_8 H4_8 117.9 . . ?
C4_8 C5_8 C6_8 112.1(11) . . ?
C4_8 C5_8 H5_8 123.9 . . ?
C6_8 C5_8 H5_8 123.9 . . ?
N1_8 C6_8 C5_8 125.3(9) . . ?
N1_8 C6_8 C7_8 108.1(8) . . ?
C5_8 C6_8 C7_8 126.6(10) . . ?
N8_8 C7_8 C6_8 118.4(10) . . ?
N8_8 C7_8 H7_8 120.8 . . ?
C6_8 C7_8 H7_8 120.8 . . ?
C7_8 N8_8 N9_8 111.3(8) . . ?
C7_8 N8_8 Fe5 117.7(7) . . ?
N9_8 N8_8 Fe5 130.4(6) . . ?
C22_8 N9_8 N8_8 118.4(6) . . ?
C22_8 N9_8 C10_8 124.9(7) . . ?
N8_8 N9_8 C10_8 116.7(7) . . ?
O25_8 C10_8 N9_8 120.7(7) . . ?
O25_8 C10_8 C11_8 122.7(7) . . ?
N9_8 C10_8 C11_8 116.0(7) . . ?
C12_8 C11_8 C23_8 118.7(7) . . ?
C12_8 C11_8 C10_8 119.5(7) . . ?
C23_8 C11_8 C10_8 121.6(7) . . ?
C11_8 C12_8 C13_8 120.6(8) . . ?
C11_8 C12_8 H12_8 119.7 . . ?
C13_8 C12_8 H12_8 119.7 . . ?
C14_8 C13_8 C12_8 120.5(7) . . ?
C14_8 C13_8 H13_8 119.8 . . ?
C12_8 C13_8 H13_8 119.8 . . ?
C13_8 C14_8 C24_8 119.7(7) . . ?
C13_8 C14_8 C15_8 119.8(7) . . ?
C24_8 C14_8 C15_8 120.4(7) . . ?
O26_8 C15_8 N16_8 122.3(7) . . ?
O26_8 C15_8 C14_8 123.0(8) . . ?
N16_8 C15_8 C14_8 114.5(6) . . ?
C17_8 N16_8 C15_8 127.5(7) . . ?
C17_8 N16_8 N29_8 118.3(6) . . ?
C15_8 N16_8 N29_8 114.2(6) . . ?
O27_8 C17_8 N16_8 119.0(7) . . ?
O27_8 C17_8 C18_8 122.1(7) . . ?
N16_8 C17_8 C18_8 118.9(7) . . ?
C19_8 C18_8 C24_8 122.5(7) . . ?
C19_8 C18_8 C17_8 121.1(8) . . ?
C24_8 C18_8 C17_8 116.3(7) . . ?
C18_8 C19_8 C20_8 118.6(7) . . ?
C18_8 C19_8 H19_8 120.7 . . ?
C20_8 C19_8 H19_8 120.7 . . ?
C21_8 C20_8 C19_8 122.9(7) . . ?
C21_8 C20_8 H20_8 118.5 . . ?
C19_8 C20_8 H20_8 118.5 . . ?
C20_8 C21_8 C23_8 115.8(7) . . ?
C20_8 C21_8 C22_8 122.4(7) . . ?
C23_8 C21_8 C22_8 121.3(7) . . ?
O28_8 C22_8 N9_8 120.7(7) . . ?
O28_8 C22_8 C21_8 121.8(8) . . ?
N9_8 C22_8 C21_8 117.5(7) . . ?
C24_8 C23_8 C21_8 122.6(7) . . ?
C24_8 C23_8 C11_8 119.6(7) . . ?
C21_8 C23_8 C11_8 117.7(7) . . ?
C23_8 C24_8 C18_8 117.4(6) . . ?
C23_8 C24_8 C14_8 120.7(7) . . ?
C18_8 C24_8 C14_8 121.9(7) . . ?
C30_8 N29_8 N16_8 111.9(7) . . ?
C30_8 N29_8 Fe7 115.8(6) . . ?
N16_8 N29_8 Fe7 131.5(6) . . ?
N29_8 C30_8 C31_8 118.3(9) . . ?
N29_8 C30_8 H30_8 120.9 . . ?
C31_8 C30_8 H30_8 120.9 . . ?
C32_8 C31_8 C30_8 129.4(9) . . ?
C32_8 C31_8 N36_8 121.8(9) . . ?
C30_8 C31_8 N36_8 108.7(8) . . ?
C33_8 C32_8 C31_8 119.3(11) . . ?
C33_8 C32_8 H32_8 120.4 . . ?
C31_8 C32_8 H32_8 120.4 . . ?
C34_8 C33_8 C32_8 122.5(11) . . ?
C34_8 C33_8 H33_8 118.7 . . ?
C32_8 C33_8 H33_8 118.7 . . ?
C33_8 C34_8 C35_8 120.4(11) . . ?
C33_8 C34_8 H34_8 119.8 . . ?
C35_8 C34_8 H34_8 119.8 . . ?
C34_8 C35_8 N36_8 120.3(10) . . ?
C34_8 C35_8 H35_8 119.8 . . ?
N36_8 C35_8 H35_8 119.8 . . ?
C35_8 N36_8 C31_8 115.6(8) . . ?
C35_8 N36_8 Fe7 128.2(7) . . ?
C31_8 N36_8 Fe7 116.1(6) . . ?
C2_9 N1_9 C6_9 118.3(10) . . ?
C2_9 N1_9 Fe5 126.9(8) . . ?
C6_9 N1_9 Fe5 114.5(6) . . ?
N1_9 C2_9 C3_9 125.5(12) . . ?
N1_9 C2_9 H2_9 117.2 . . ?
C3_9 C2_9 H2_9 117.2 . . ?
C4_9 C3_9 C2_9 115.8(10) . . ?
C4_9 C3_9 H3_9 122.1 . . ?
C2_9 C3_9 H3_9 122.1 . . ?
C3_9 C4_9 C5_9 121.2(10) . . ?
C3_9 C4_9 H4_9 119.4 . . ?
C5_9 C4_9 H4_9 119.4 . . ?
C6_9 C5_9 C4_9 111.3(10) . . ?
C6_9 C5_9 H5_9 124.4 . . ?
C4_9 C5_9 H5_9 124.4 . . ?
N1_9 C6_9 C5_9 127.4(9) . . ?
N1_9 C6_9 C7_9 114.7(8) . . ?
C5_9 C6_9 C7_9 117.8(9) . . ?
N8_9 C7_9 C6_9 115.7(8) . . ?
N8_9 C7_9 H7_9 122.1 . . ?
C6_9 C7_9 H7_9 122.1 . . ?
C7_9 N8_9 N9_9 109.9(7) . . ?
C7_9 N8_9 Fe5 114.4(6) . . ?
N9_9 N8_9 Fe5 135.6(5) . . ?
C22_9 N9_9 C10_9 125.7(7) . . ?
C22_9 N9_9 N8_9 118.6(7) . . ?
C10_9 N9_9 N8_9 115.3(6) . . ?
O25_9 C10_9 N9_9 122.7(7) . . ?
O25_9 C10_9 C11_9 117.8(7) . . ?
N9_9 C10_9 C11_9 119.2(7) . . ?
C12_9 C11_9 C10_9 124.5(7) . . ?
C12_9 C11_9 C23_9 119.4(8) . . ?
C10_9 C11_9 C23_9 116.1(7) . . ?
C11_9 C12_9 C13_9 126.0(8) . . ?
C11_9 C12_9 H12_9 117.0 . . ?
C13_9 C12_9 H12_9 117.0 . . ?
C12_9 C13_9 C14_9 115.4(7) . . ?
C12_9 C13_9 H13_9 122.3 . . ?
C14_9 C13_9 H13_9 122.3 . . ?
C24_9 C14_9 C13_9 120.3(8) . . ?
C24_9 C14_9 C15_9 120.5(7) . . ?
C13_9 C14_9 C15_9 119.2(7) . . ?
O26_9 C15_9 N16_9 122.4(9) . . ?
O26_9 C15_9 C14_9 122.7(8) . . ?
N16_9 C15_9 C14_9 114.9(6) . . ?
C17_9 N16_9 C15_9 124.1(7) . . ?
C17_9 N16_9 N29_9 117.7(7) . . ?
C15_9 N16_9 N29_9 115.5(6) . . ?
O27_9 C17_9 N16_9 120.9(7) . . ?
O27_9 C17_9 C18_9 117.7(7) . . ?
N16_9 C17_9 C18_9 121.4(7) . . ?
C19_9 C18_9 C24_9 117.2(8) . . ?
C19_9 C18_9 C17_9 125.0(7) . . ?
C24_9 C18_9 C17_9 117.8(7) . . ?
C20_9 C19_9 C18_9 122.8(8) . . ?
C20_9 C19_9 H19_9 118.6 . . ?
C18_9 C19_9 H19_9 118.6 . . ?
C19_9 C20_9 C21_9 122.9(8) . . ?
C19_9 C20_9 H20_9 118.5 . . ?
C21_9 C20_9 H20_9 118.5 . . ?
C23_9 C21_9 C20_9 116.1(7) . . ?
C23_9 C21_9 C22_9 120.1(7) . . ?
C20_9 C21_9 C22_9 123.8(7) . . ?
O28_9 C22_9 N9_9 120.1(9) . . ?
O28_9 C22_9 C21_9 122.4(8) . . ?
N9_9 C22_9 C21_9 116.9(7) . . ?
C21_9 C23_9 C24_9 122.0(7) . . ?
C21_9 C23_9 C11_9 121.1(7) . . ?
C24_9 C23_9 C11_9 116.6(7) . . ?
C23_9 C24_9 C14_9 121.7(8) . . ?
C23_9 C24_9 C18_9 118.9(7) . . ?
C14_9 C24_9 C18_9 119.3(7) . . ?
C30_9 N29_9 N16_9 113.6(7) . . ?
C30_9 N29_9 Fe8 114.1(6) . . ?
N16_9 N29_9 Fe8 132.1(6) . . ?
N29_9 C30_9 C31_9 117.5(9) . . ?
N29_9 C30_9 H30_9 121.3 . . ?
C31_9 C30_9 H30_9 121.3 . . ?
C32_9 C31_9 C30_9 123.6(10) . . ?
C32_9 C31_9 N36_9 122.2(10) . . ?
C30_9 C31_9 N36_9 114.0(9) . . ?
C31_9 C32_9 C33_9 118.0(11) . . ?
C31_9 C32_9 H32_9 121.0 . . ?
C33_9 C32_9 H32_9 121.0 . . ?
C34_9 C33_9 C32_9 120.2(12) . . ?
C34_9 C33_9 H33_9 119.9 . . ?
C32_9 C33_9 H33_9 119.9 . . ?
C33_9 C34_9 C35_9 117.3(11) . . ?
C33_9 C34_9 H34_9 121.3 . . ?
C35_9 C34_9 H34_9 121.3 . . ?
N36_9 C35_9 C34_9 125.0(11) . . ?
N36_9 C35_9 H35_9 117.5 . . ?
C34_9 C35_9 H35_9 117.5 . . ?
C35_9 N36_9 C31_9 116.3(10) . . ?
C35_9 N36_9 Fe8 131.2(8) . . ?
C31_9 N36_9 Fe8 112.5(7) . . ?
C2_10 N1_10 C6_10 121.5(8) . . ?
C2_10 N1_10 Fe6 128.7(7) . . ?
C6_10 N1_10 Fe6 109.7(5) . . ?
N1_10 C2_10 C3_10 122.0(9) . . ?
N1_10 C2_10 H2_10 119.0 . . ?
C3_10 C2_10 H2_10 119.0 . . ?
C4_10 C3_10 C2_10 118.4(9) . . ?
C4_10 C3_10 H3_10 120.8 . . ?
C2_10 C3_10 H3_10 120.8 . . ?
C3_10 C4_10 C5_10 123.8(9) . . ?
C3_10 C4_10 H4_10 118.1 . . ?
C5_10 C4_10 H4_10 118.1 . . ?
C4_10 C5_10 C6_10 118.2(9) . . ?
C4_10 C5_10 H5_10 120.9 . . ?
C6_10 C5_10 H5_10 120.9 . . ?
C7_10 C6_10 N1_10 117.1(7) . . ?
C7_10 C6_10 C5_10 126.9(8) . . ?
N1_10 C6_10 C5_10 116.0(8) . . ?
N8_10 C7_10 C6_10 117.7(7) . . ?
N8_10 C7_10 H7_10 121.1 . . ?
C6_10 C7_10 H7_10 121.1 . . ?
C7_10 N8_10 N9_10 115.4(6) . . ?
C7_10 N8_10 Fe6 113.1(5) . . ?
N9_10 N8_10 Fe6 131.4(5) . . ?
C10_10 N9_10 N8_10 120.1(6) . . ?
C10_10 N9_10 C22_10 125.0(7) . . ?
N8_10 N9_10 C22_10 113.9(6) . . ?
O25_10 C10_10 N9_10 118.6(8) . . ?
O25_10 C10_10 C11_10 124.6(7) . . ?
N9_10 C10_10 C11_10 116.8(7) . . ?
C12_10 C11_10 C10_10 120.4(7) . . ?
C12_10 C11_10 C23_10 117.9(7) . . ?
C10_10 C11_10 C23_10 121.6(7) . . ?
C13_10 C12_10 C11_10 118.8(8) . . ?
C13_10 C12_10 H12_10 120.6 . . ?
C11_10 C12_10 H12_10 120.6 . . ?
C12_10 C13_10 C14_10 123.0(8) . . ?
C12_10 C13_10 H13_10 118.5 . . ?
C14_10 C13_10 H13_10 118.5 . . ?
C13_10 C14_10 C24_10 116.8(8) . . ?
C13_10 C14_10 C15_10 117.5(7) . . ?
C24_10 C14_10 C15_10 125.4(8) . . ?
O26_10 C15_10 N16_10 120.5(9) . . ?
O26_10 C15_10 C14_10 126.9(9) . . ?
N16_10 C15_10 C14_10 112.4(7) . . ?
N29_10 N16_10 C15_10 114.3(7) . . ?
N29_10 N16_10 C17_10 120.5(7) . . ?
C15_10 N16_10 C17_10 125.1(7) . . ?
O27_10 C17_10 N16_10 116.7(8) . . ?
O27_10 C17_10 C18_10 126.2(8) . . ?
N16_10 C17_10 C18_10 117.1(7) . . ?
C19_10 C18_10 C24_10 116.4(8) . . ?
C19_10 C18_10 C17_10 120.1(8) . . ?
C24_10 C18_10 C17_10 123.4(8) . . ?
C18_10 C19_10 C20_10 122.4(8) . . ?
C18_10 C19_10 H19_10 118.8 . . ?
C20_10 C19_10 H19_10 118.8 . . ?
C21_10 C20_10 C19_10 120.8(8) . . ?
C21_10 C20_10 H20_10 119.6 . . ?
C19_10 C20_10 H20_10 119.6 . . ?
C20_10 C21_10 C22_10 122.8(8) . . ?
C20_10 C21_10 C23_10 115.8(8) . . ?
C22_10 C21_10 C23_10 121.3(7) . . ?
O28_10 C22_10 C21_10 123.7(7) . . ?
O28_10 C22_10 N9_10 119.4(7) . . ?
C21_10 C22_10 N9_10 116.8(7) . . ?
C24_10 C23_10 C11_10 123.0(8) . . ?
C24_10 C23_10 C21_10 119.8(8) . . ?
C11_10 C23_10 C21_10 117.1(7) . . ?
C23_10 C24_10 C18_10 124.5(8) . . ?
C23_10 C24_10 C14_10 120.1(8) . . ?
C18_10 C24_10 C14_10 115.4(8) . . ?
C30_10 N29_10 N16_10 113.4(7) . . ?
C30_10 N29_10 Fe7 112.5(6) . . ?
N16_10 N29_10 Fe7 134.1(5) . . ?
N29_10 C30_10 C31_10 118.8(9) . . ?
N29_10 C30_10 H30_10 120.6 . . ?
C31_10 C30_10 H30_10 120.6 . . ?
C32_10 C31_10 N36_10 121.9(9) . . ?
C32_10 C31_10 C30_10 123.8(10) . . ?
N36_10 C31_10 C30_10 113.9(9) . . ?
C33_10 C32_10 C31_10 120.4(10) . . ?
C33_10 C32_10 H32_10 119.8 . . ?
C31_10 C32_10 H32_10 119.8 . . ?
C32_10 C33_10 C34_10 115.7(10) . . ?
C32_10 C33_10 H33_10 122.1 . . ?
C34_10 C33_10 H33_10 122.1 . . ?
C35_10 C34_10 C33_10 125.4(9) . . ?
C35_10 C34_10 H34_10 117.3 . . ?
C33_10 C34_10 H34_10 117.3 . . ?
C34_10 C35_10 N36_10 120.2(10) . . ?
C34_10 C35_10 H35_10 119.9 . . ?
N36_10 C35_10 H35_10 119.9 . . ?
C35_10 N36_10 C31_10 115.9(8) . . ?
C35_10 N36_10 Fe7 131.2(7) . . ?
C31_10 N36_10 Fe7 112.6(6) . . ?
C2_11 N1_11 C6_11 116.5(8) . . ?
C2_11 N1_11 Fe6 129.8(6) . . ?
C6_11 N1_11 Fe6 113.7(5) . . ?
C3_11 C2_11 N1_11 119.4(9) . . ?
C3_11 C2_11 H2_11 120.3 . . ?
N1_11 C2_11 H2_11 120.3 . . ?
C2_11 C3_11 C4_11 126.7(9) . . ?
C2_11 C3_11 H3_11 116.7 . . ?
C4_11 C3_11 H3_11 116.7 . . ?
C3_11 C4_11 C5_11 114.3(8) . . ?
C3_11 C4_11 H4_11 122.9 . . ?
C5_11 C4_11 H4_11 122.9 . . ?
C6_11 C5_11 C4_11 117.7(9) . . ?
C6_11 C5_11 H5_11 121.2 . . ?
C4_11 C5_11 H5_11 121.2 . . ?
C5_11 C6_11 N1_11 125.0(8) . . ?
C5_11 C6_11 C7_11 122.3(8) . . ?
N1_11 C6_11 C7_11 112.0(7) . . ?
N8_11 C7_11 C6_11 115.9(8) . . ?
N8_11 C7_11 H7_11 122.0 . . ?
C6_11 C7_11 H7_11 122.0 . . ?
C7_11 N8_11 N9_11 114.2(6) . . ?
C7_11 N8_11 Fe6 117.1(5) . . ?
N9_11 N8_11 Fe6 128.4(5) . . ?
C22_11 N9_11 N8_11 119.4(7) . . ?
C22_11 N9_11 C10_11 126.9(7) . . ?
N8_11 N9_11 C10_11 113.6(7) . . ?
O25_11 C10_11 N9_11 122.0(8) . . ?
O25_11 C10_11 C11_11 122.7(8) . . ?
N9_11 C10_11 C11_11 115.3(7) . . ?
C12_11 C11_11 C23_11 120.9(9) . . ?
C12_11 C11_11 C10_11 120.0(8) . . ?
C23_11 C11_11 C10_11 119.1(8) . . ?
C13_11 C12_11 C11_11 117.4(9) . . ?
C13_11 C12_11 H12_11 121.3 . . ?
C11_11 C12_11 H12_11 121.3 . . ?
C14_11 C13_11 C12_11 124.8(9) . . ?
C14_11 C13_11 H13_11 117.6 . . ?
C12_11 C13_11 H13_11 117.6 . . ?
C13_11 C14_11 C24_11 120.7(8) . . ?
C13_11 C14_11 C15_11 124.7(8) . . ?
C24_11 C14_11 C15_11 114.7(8) . . ?
O26_11 C15_11 N16_11 119.9(8) . . ?
O26_11 C15_11 C14_11 119.1(9) . . ?
N16_11 C15_11 C14_11 120.7(8) . . ?
C15_11 N16_11 N29_11 121.6(8) . . ?
C15_11 N16_11 C17_11 126.5(7) . . ?
N29_11 N16_11 C17_11 111.2(7) . . ?
O27_11 C17_11 N16_11 123.0(8) . . ?
O27_11 C17_11 C18_11 125.5(9) . . ?
N16_11 C17_11 C18_11 111.4(8) . . ?
C24_11 C18_11 C19_11 121.4(7) . . ?
C24_11 C18_11 C17_11 124.3(8) . . ?
C19_11 C18_11 C17_11 114.1(8) . . ?
C18_11 C19_11 C20_11 116.3(7) . . ?
C18_11 C19_11 H19_11 121.8 . . ?
C20_11 C19_11 H19_11 121.8 . . ?
C21_11 C20_11 C19_11 120.7(7) . . ?
C21_11 C20_11 H20_11 119.7 . . ?
C19_11 C20_11 H20_11 119.7 . . ?
C20_11 C21_11 C23_11 123.2(7) . . ?
C20_11 C21_11 C22_11 121.0(7) . . ?
C23_11 C21_11 C22_11 115.8(7) . . ?
O28_11 C22_11 N9_11 120.2(7) . . ?
O28_11 C22_11 C21_11 121.1(7) . . ?
N9_11 C22_11 C21_11 118.6(7) . . ?
C11_11 C23_11 C24_11 122.3(8) . . ?
C11_11 C23_11 C21_11 124.0(7) . . ?
C24_11 C23_11 C21_11 113.6(8) . . ?
C18_11 C24_11 C23_11 124.5(8) . . ?
C18_11 C24_11 C14_11 121.5(8) . . ?
C23_11 C24_11 C14_11 113.9(8) . . ?
C30_11 N29_11 N16_11 113.4(7) . . ?
C30_11 N29_11 Fe8 115.8(6) . . ?
N16_11 N29_11 Fe8 130.0(6) . . ?
N29_11 C30_11 C31_11 116.2(9) . . ?
N29_11 C30_11 H30_11 121.9 . . ?
C31_11 C30_11 H30_11 121.9 . . ?
C32_11 C31_11 C30_11 123.6(10) . . ?
C32_11 C31_11 N36_11 124.4(9) . . ?
C30_11 C31_11 N36_11 111.9(9) . . ?
C31_11 C32_11 C33_11 115.1(10) . . ?
C31_11 C32_11 H32_11 122.5 . . ?
C33_11 C32_11 H32_11 122.5 . . ?
C34_11 C33_11 C32_11 122.1(11) . . ?
C34_11 C33_11 H33_11 119.0 . . ?
C32_11 C33_11 H33_11 119.0 . . ?
C33_11 C34_11 C35_11 119.5(10) . . ?
C33_11 C34_11 H34_11 120.2 . . ?
C35_11 C34_11 H34_11 120.2 . . ?
N36_11 C35_11 C34_11 118.3(10) . . ?
N36_11 C35_11 H35_11 120.9 . . ?
C34_11 C35_11 H35_11 120.9 . . ?
C35_11 N36_11 C31_11 119.1(9) . . ?
C35_11 N36_11 Fe8 125.3(7) . . ?
C31_11 N36_11 Fe8 115.2(6) . . ?
C2_12 N1_12 C6_12 116.7(8) . . ?
C2_12 N1_12 Fe7 130.3(7) . . ?
C6_12 N1_12 Fe7 112.9(6) . . ?
N1_12 C2_12 C3_12 121.3(9) . . ?
N1_12 C2_12 H2_12 119.4 . . ?
C3_12 C2_12 H2_12 119.4 . . ?
C4_12 C3_12 C2_12 120.0(9) . . ?
C4_12 C3_12 H3_12 120.0 . . ?
C2_12 C3_12 H3_12 120.0 . . ?
C3_12 C4_12 C5_12 118.4(9) . . ?
C3_12 C4_12 H4_12 120.8 . . ?
C5_12 C4_12 H4_12 120.8 . . ?
C4_12 C5_12 C6_12 122.4(9) . . ?
C4_12 C5_12 H5_12 118.8 . . ?
C6_12 C5_12 H5_12 118.8 . . ?
C7_12 C6_12 C5_12 126.5(10) . . ?
C7_12 C6_12 N1_12 112.6(9) . . ?
C5_12 C6_12 N1_12 120.9(9) . . ?
N8_12 C7_12 C6_12 121.5(10) . . ?
N8_12 C7_12 H7_12 119.3 . . ?
C6_12 C7_12 H7_12 119.3 . . ?
C7_12 N8_12 N9_12 116.2(7) . . ?
C7_12 N8_12 Fe7 111.4(7) . . ?
N9_12 N8_12 Fe7 132.3(6) . . ?
C10_12 N9_12 C22_12 129.4(8) . . ?
C10_12 N9_12 N8_12 112.5(7) . . ?
C22_12 N9_12 N8_12 115.9(7) . . ?
O25_12 C10_12 N9_12 126.4(9) . . ?
O25_12 C10_12 C11_12 122.7(9) . . ?
N9_12 C10_12 C11_12 110.9(8) . . ?
C12_12 C11_12 C23_12 120.5(8) . . ?
C12_12 C11_12 C10_12 118.0(8) . . ?
C23_12 C11_12 C10_12 121.4(8) . . ?
C11_12 C12_12 C13_12 118.8(8) . . ?
C11_12 C12_12 H12_12 120.6 . . ?
C13_12 C12_12 H12_12 120.6 . . ?
C14_12 C13_12 C12_12 122.7(8) . . ?
C14_12 C13_12 H13_12 118.6 . . ?
C12_12 C13_12 H13_12 118.6 . . ?
C13_12 C14_12 C15_12 121.2(8) . . ?
C13_12 C14_12 C24_12 115.6(8) . . ?
C15_12 C14_12 C24_12 123.1(7) . . ?
O26_12 C15_12 N16_12 120.8(8) . . ?
O26_12 C15_12 C14_12 123.4(8) . . ?
N16_12 C15_12 C14_12 115.3(7) . . ?
N29_12 N16_12 C17_12 118.7(7) . . ?
N29_12 N16_12 C15_12 115.8(6) . . ?
C17_12 N16_12 C15_12 125.3(7) . . ?
O27_12 C17_12 N16_12 117.9(8) . . ?
O27_12 C17_12 C18_12 125.5(8) . . ?
N16_12 C17_12 C18_12 116.4(7) . . ?
C19_12 C18_12 C24_12 116.1(8) . . ?
C19_12 C18_12 C17_12 120.5(7) . . ?
C24_12 C18_12 C17_12 123.3(7) . . ?
C20_12 C19_12 C18_12 122.1(8) . . ?
C20_12 C19_12 H19_12 118.9 . . ?
C18_12 C19_12 H19_12 118.9 . . ?
C19_12 C20_12 C21_12 119.3(8) . . ?
C19_12 C20_12 H20_12 120.3 . . ?
C21_12 C20_12 H20_12 120.3 . . ?
C23_12 C21_12 C20_12 123.4(8) . . ?
C23_12 C21_12 C22_12 117.0(8) . . ?
C20_12 C21_12 C22_12 119.0(8) . . ?
O28_12 C22_12 N9_12 121.8(8) . . ?
O28_12 C22_12 C21_12 122.9(8) . . ?
N9_12 C22_12 C21_12 115.2(7) . . ?
C11_12 C23_12 C21_12 122.8(9) . . ?
C11_12 C23_12 C24_12 123.1(8) . . ?
C21_12 C23_12 C24_12 114.1(8) . . ?
C23_12 C24_12 C18_12 124.8(8) . . ?
C23_12 C24_12 C14_12 118.9(8) . . ?
C18_12 C24_12 C14_12 116.3(8) . . ?
C30_12 N29_12 N16_12 118.2(8) . . ?
C30_12 N29_12 Fe8 110.6(7) . . ?
N16_12 N29_12 Fe8 131.2(5) . . ?
N29_12 C30_12 C31_12 124.2(10) . . ?
N29_12 C30_12 H30_12 117.9 . . ?
C31_12 C30_12 H30_12 117.9 . . ?
C30_12 C31_12 N36_12 112.5(8) . . ?
C30_12 C31_12 C32_12 122.8(10) . . ?
N36_12 C31_12 C32_12 124.7(9) . . ?
C33_12 C32_12 C31_12 111.7(10) . . ?
C33_12 C32_12 H32_12 124.2 . . ?
C31_12 C32_12 H32_12 124.2 . . ?
C32_12 C33_12 C34_12 122.9(9) . . ?
C32_12 C33_12 H33_12 118.6 . . ?
C34_12 C33_12 H33_12 118.6 . . ?
C35_12 C34_12 C33_12 120.2(11) . . ?
C35_12 C34_12 H34_12 119.9 . . ?
C33_12 C34_12 H34_12 119.9 . . ?
N36_12 C35_12 C34_12 121.2(12) . . ?
N36_12 C35_12 H35_12 119.4 . . ?
C34_12 C35_12 H35_12 119.4 . . ?
C35_12 N36_12 C31_12 119.2(8) . . ?
C35_12 N36_12 Fe8 128.4(8) . . ?
C31_12 N36_12 Fe8 112.4(6) . . ?
O2_21 S1_21 O4_21 113.1(5) . . ?
O2_21 S1_21 O3_21 119.9(5) . . ?
O4_21 S1_21 O3_21 114.2(4) . . ?
O2_21 S1_21 C5_21 102.0(5) . . ?
O4_21 S1_21 C5_21 101.3(5) . . ?
O3_21 S1_21 C5_21 103.0(5) . . ?
F7_21 C5_21 F8_21 111.4(8) . . ?
F7_21 C5_21 F6_21 105.6(8) . . ?
F8_21 C5_21 F6_21 104.0(8) . . ?
F7_21 C5_21 S1_21 113.1(7) . . ?
F8_21 C5_21 S1_21 112.2(7) . . ?
F6_21 C5_21 S1_21 109.9(6) . . ?
O4_22 S1_22 O3_22 110.4(7) . . ?
O4_22 S1_22 O2_22 111.3(7) . . ?
O3_22 S1_22 O2_22 115.5(7) . . ?
O4_22 S1_22 C5_22 107.0(8) . . ?
O3_22 S1_22 C5_22 105.7(7) . . ?
O2_22 S1_22 C5_22 106.5(7) . . ?
F6_22 C5_22 F8_22 105.7(11) . . ?
F6_22 C5_22 F7_22 115.2(13) . . ?
F8_22 C5_22 F7_22 104.0(11) . . ?
F6_22 C5_22 S1_22 114.6(10) . . ?
F8_22 C5_22 S1_22 110.6(11) . . ?
F7_22 C5_22 S1_22 106.2(9) . . ?
O4_23 S1_23 O3_23 119.3(11) . . ?
O4_23 S1_23 O2_23 116.1(7) . . ?
O3_23 S1_23 O2_23 114.7(8) . . ?
O4_23 S1_23 C5_23 102.0(9) . . ?
O3_23 S1_23 C5_23 98.7(9) . . ?
O2_23 S1_23 C5_23 101.1(8) . . ?
F8_23 C5_23 F6_23 107.3(17) . . ?
F8_23 C5_23 F7_23 100.5(16) . . ?
F6_23 C5_23 F7_23 109.6(17) . . ?
F8_23 C5_23 S1_23 118.2(13) . . ?
F6_23 C5_23 S1_23 115.4(15) . . ?
F7_23 C5_23 S1_23 104.5(13) . . ?
O4_24 S1_24 O3_24 118.3(8) . . ?
O4_24 S1_24 O2_24 114.1(9) . . ?
O3_24 S1_24 O2_24 113.4(9) . . ?
O4_24 S1_24 C5_24 100.7(7) . . ?
O3_24 S1_24 C5_24 106.1(7) . . ?
O2_24 S1_24 C5_24 101.4(8) . . ?
F8_24 C5_24 F7_24 109.8(11) . . ?
F8_24 C5_24 F6_24 102.8(10) . . ?
F7_24 C5_24 F6_24 105.0(11) . . ?
F8_24 C5_24 S1_24 118.0(9) . . ?
F7_24 C5_24 S1_24 112.4(10) . . ?
F6_24 C5_24 S1_24 107.5(8) . . ?
O3_25 S1_25 O4_25 116.3(5) . . ?
O3_25 S1_25 O2_25 111.5(6) . . ?
O4_25 S1_25 O2_25 116.0(6) . . ?
O3_25 S1_25 C5_25 105.2(5) . . ?
O4_25 S1_25 C5_25 103.3(6) . . ?
O2_25 S1_25 C5_25 102.7(7) . . ?
F6_25 C5_25 F8_25 110.9(11) . . ?
F6_25 C5_25 F7_25 109.6(12) . . ?
F8_25 C5_25 F7_25 101.9(9) . . ?
F6_25 C5_25 S1_25 115.8(9) . . ?
F8_25 C5_25 S1_25 108.8(9) . . ?
F7_25 C5_25 S1_25 108.8(9) . . ?
O3_26 S1_26 O4_26 113.8(5) . . ?
O3_26 S1_26 O2_26 116.2(4) . . ?
O4_26 S1_26 O2_26 114.0(4) . . ?
O3_26 S1_26 C5_26 107.5(7) . . ?
O4_26 S1_26 C5_26 102.9(6) . . ?
O2_26 S1_26 C5_26 100.3(6) . . ?
F6_26 C5_26 F8_26 111.0(14) . . ?
F6_26 C5_26 F7_26 105.2(14) . . ?
F8_26 C5_26 F7_26 104.7(13) . . ?
F6_26 C5_26 S1_26 113.1(11) . . ?
F8_26 C5_26 S1_26 112.9(12) . . ?
F7_26 C5_26 S1_26 109.4(10) . . ?
O2_27 S1_27 O3_27 115.1(7) . . ?
O2_27 S1_27 O4_27 108.9(7) . . ?
O3_27 S1_27 O4_27 110.2(8) . . ?
O2_27 S1_27 C5_27 114.4(8) . . ?
O3_27 S1_27 C5_27 107.0(7) . . ?
O4_27 S1_27 C5_27 100.1(8) . . ?
F6_27 C5_27 F7_27 105.1(12) . . ?
F6_27 C5_27 F8_27 100.3(13) . . ?
F7_27 C5_27 F8_27 106.0(15) . . ?
F6_27 C5_27 S1_27 117.4(13) . . ?
F7_27 C5_27 S1_27 116.6(11) . . ?
F8_27 C5_27 S1_27 109.7(9) . . ?
O4_28 S1_28 O2_28 119.5(13) . . ?
O4_28 S1_28 O3_28 110.2(11) . . ?
O2_28 S1_28 O3_28 121.6(12) . . ?
O4_28 S1_28 C5_28 94.3(9) . . ?
O2_28 S1_28 C5_28 102.3(9) . . ?
O3_28 S1_28 C5_28 102.6(9) . . ?
F7_28 C5_28 F8_28 123.9(10) . . ?
F7_28 C5_28 F6_28 107.2(10) . . ?
F8_28 C5_28 F6_28 107.2(12) . . ?
F7_28 C5_28 S1_28 99.4(9) . . ?
F8_28 C5_28 S1_28 109.6(9) . . ?
F6_28 C5_28 S1_28 108.7(10) . . ?
O3_29 S1_29 O4_29 117.7(8) . . ?
O3_29 S1_29 O2_29 109.7(9) . . ?
O4_29 S1_29 O2_29 108.3(9) . . ?
O3_29 S1_29 C5_29 106.7(7) . . ?
O4_29 S1_29 C5_29 112.0(8) . . ?
O2_29 S1_29 C5_29 101.2(8) . . ?
F7_29 C5_29 F8_29 120.1(15) . . ?
F7_29 C5_29 F6_29 107.4(13) . . ?
F8_29 C5_29 F6_29 112.0(14) . . ?
F7_29 C5_29 S1_29 106.2(12) . . ?
F8_29 C5_29 S1_29 108.8(11) . . ?
F6_29 C5_29 S1_29 100.4(10) . . ?
O2_30 S1_30 O3_30 113.4(7) . . ?
O2_30 S1_30 O4_30 119.5(7) . . ?
O3_30 S1_30 O4_30 112.5(7) . . ?
O2_30 S1_30 C5_30 102.2(7) . . ?
O3_30 S1_30 C5_30 103.4(8) . . ?
O4_30 S1_30 C5_30 103.3(8) . . ?
F8_30 C5_30 F7_30 115.3(17) . . ?
F8_30 C5_30 F6_30 112.4(15) . . ?
F7_30 C5_30 F6_30 101.7(14) . . ?
F8_30 C5_30 S1_30 109.6(13) . . ?
F7_30 C5_30 S1_30 110.8(13) . . ?
F6_30 C5_30 S1_30 106.6(13) . . ?
O3_31 S1_31 O2_31 123.7(8) . . ?
O3_31 S1_31 O4_31 117.7(8) . . ?
O2_31 S1_31 O4_31 112.7(8) . . ?
O3_31 S1_31 C5_31 100.6(7) . . ?
O2_31 S1_31 C5_31 101.6(6) . . ?
O4_31 S1_31 C5_31 91.6(7) . . ?
F8_31 C5_31 F7_31 113.6(12) . . ?
F8_31 C5_31 F6_31 110.2(11) . . ?
F7_31 C5_31 F6_31 106.6(11) . . ?
F8_31 C5_31 S1_31 114.1(8) . . ?
F7_31 C5_31 S1_31 106.0(9) . . ?
F6_31 C5_31 S1_31 105.7(9) . . ?
O4_32 S1_32 O3_32 115.3(9) . . ?
O4_32 S1_32 O2_32 113.5(10) . . ?
O3_32 S1_32 O2_32 118.2(9) . . ?
O4_32 S1_32 C5_32 100.9(9) . . ?
O3_32 S1_32 C5_32 100.3(6) . . ?
O2_32 S1_32 C5_32 105.3(7) . . ?
F7_32 C5_32 F8_32 107.8(11) . . ?
F7_32 C5_32 F6_32 106.8(11) . . ?
F8_32 C5_32 F6_32 105.0(11) . . ?
F7_32 C5_32 S1_32 112.3(9) . . ?
F8_32 C5_32 S1_32 117.2(9) . . ?
F6_32 C5_32 S1_32 107.1(9) . . ?
O3B_33 S1B_33 O4D_33 122.2(9) . . ?
O3B_33 S1B_33 O2B_33 118.3(7) . . ?
O4D_33 S1B_33 O2B_33 116.4(7) . . ?
O3B_33 S1B_33 C5B_33 96.2(7) . . ?
O4D_33 S1B_33 C5B_33 90.1(8) . . ?
O2B_33 S1B_33 C5B_33 101.4(7) . . ?
F8B_33 C5B_33 F7B_33 117.5(14) . . ?
F8B_33 C5B_33 F6B_33 105.8(12) . . ?
F7B_33 C5B_33 F6B_33 106.9(13) . . ?
F8B_33 C5B_33 S1B_33 112.8(11) . . ?
F7B_33 C5B_33 S1B_33 107.0(10) . . ?
F6B_33 C5B_33 S1B_33 106.2(9) . . ?
N1_51 C2_51 C3_51 170.5(16) . . ?
C2_51 C3_51 H3A_51 109.5 . . ?
C2_51 C3_51 H3B_51 109.5 . . ?
H3A_51 C3_51 H3B_51 109.5 . . ?
C2_51 C3_51 H3C_51 109.5 . . ?
H3A_51 C3_51 H3C_51 109.5 . . ?
H3B_51 C3_51 H3C_51 109.5 . . ?
N1_52 C2_52 C3_52 172.7(13) . . ?
C2_52 C3_52 H3A_52 109.5 . . ?
C2_52 C3_52 H3B_52 109.5 . . ?
H3A_52 C3_52 H3B_52 109.5 . . ?
C2_52 C3_52 H3C_52 109.5 . . ?
H3A_52 C3_52 H3C_52 109.5 . . ?
H3B_52 C3_52 H3C_52 109.5 . . ?
N1_53 C2_53 C3_53 177.5(12) . . ?
C2_53 C3_53 H3A_53 109.5 . . ?
C2_53 C3_53 H3B_53 109.5 . . ?
H3A_53 C3_53 H3B_53 109.5 . . ?
C2_53 C3_53 H3C_53 109.5 . . ?
H3A_53 C3_53 H3C_53 109.5 . . ?
H3B_53 C3_53 H3C_53 109.5 . . ?
N1_54 C2_54 C3_54 167.0(14) . . ?
C2_54 C3_54 H3A_54 109.5 . . ?
C2_54 C3_54 H3B_54 109.5 . . ?
H3A_54 C3_54 H3B_54 109.5 . . ?
C2_54 C3_54 H3C_54 109.5 . . ?
H3A_54 C3_54 H3C_54 109.5 . . ?
H3B_54 C3_54 H3C_54 109.5 . . ?
N1_55 C2_55 C3_55 171.6(14) . . ?
C2_55 C3_55 H3A_55 109.5 . . ?
C2_55 C3_55 H3B_55 109.5 . . ?
H3A_55 C3_55 H3B_55 109.5 . . ?
C2_55 C3_55 H3C_55 109.5 . . ?
H3A_55 C3_55 H3C_55 109.5 . . ?
H3B_55 C3_55 H3C_55 109.5 . . ?
N1_56 C2_56 C3_56 176.9(17) . . ?
C2_56 C3_56 H3A_56 109.5 . . ?
C2_56 C3_56 H3B_56 109.5 . . ?
H3A_56 C3_56 H3B_56 109.5 . . ?
C2_56 C3_56 H3C_56 109.5 . . ?
H3A_56 C3_56 H3C_56 109.5 . . ?
H3B_56 C3_56 H3C_56 109.5 . . ?
N1_57 C2_57 C3_57 161.2(15) . . ?
C2_57 C3_57 H3A_57 109.5 . . ?
C2_57 C3_57 H3B_57 109.5 . . ?
H3A_57 C3_57 H3B_57 109.5 . . ?
C2_57 C3_57 H3C_57 109.5 . . ?
H3A_57 C3_57 H3C_57 109.5 . . ?
H3B_57 C3_57 H3C_57 109.5 . . ?
N1_58 C2_58 C3_58 169(2) . . ?
C2_58 C3_58 H3A_58 109.5 . . ?
C2_58 C3_58 H3B_58 109.5 . . ?
H3A_58 C3_58 H3B_58 109.5 . . ?
C2_58 C3_58 H3C_58 109.5 . . ?
H3A_58 C3_58 H3C_58 109.5 . . ?
H3B_58 C3_58 H3C_58 109.5 . . ?
N1_59 C2_59 C3_59 165.0(16) . . ?
C2_59 C3_59 H3A_59 109.5 . . ?
C2_59 C3_59 H3B_59 109.5 . . ?
H3A_59 C3_59 H3B_59 109.5 . . ?
C2_59 C3_59 H3C_59 109.5 . . ?
H3A_59 C3_59 H3C_59 109.5 . . ?
H3B_59 C3_59 H3C_59 109.5 . . ?
N1_60 C2_60 C3_60 178.2(13) . . ?
C2_60 C3_60 H3A_60 109.5 . . ?
C2_60 C3_60 H3B_60 109.5 . . ?
H3A_60 C3_60 H3B_60 109.5 . . ?
C2_60 C3_60 H3C_60 109.5 . . ?
H3A_60 C3_60 H3C_60 109.5 . . ?
H3B_60 C3_60 H3C_60 109.5 . . ?
N1_61 C2_61 C3_61 177(2) . . ?
C2_61 C3_61 H3A_61 109.5 . . ?
C2_61 C3_61 H3B_61 109.5 . . ?
H3A_61 C3_61 H3B_61 109.5 . . ?
C2_61 C3_61 H3C_61 109.5 . . ?
H3A_61 C3_61 H3C_61 109.5 . . ?
H3B_61 C3_61 H3C_61 109.5 . . ?

loop_
_geom_bond_atom_site_label_1
_geom_bond_atom_site_label_2
_geom_bond_distance
_geom_bond_site_symmetry_2
_geom_bond_publ_flag
Fe1 N29_1 1.929(10) . ?
Fe1 N1_3 1.976(10) . ?
Fe1 N1_2 1.990(9) . ?
Fe1 N8_2 2.002(9) . ?
Fe1 N36_1 2.004(9) . ?
Fe1 N8_3 2.006(11) . ?
Fe2 N29_2 1.904(11) . ?
Fe2 N1_4 1.951(9) . ?
Fe2 N1_5 1.959(9) . ?
Fe2 N36_2 1.964(9) . ?
Fe2 N8_5 1.982(10) . ?
Fe2 N8_4 2.052(10) . ?
Fe3 N8_6 1.991(8) . ?
Fe3 N36_4 1.991(8) . ?
Fe3 N8_1 1.992(11) . ?
Fe3 N29_4 2.006(9) . ?
Fe3 N1_6 2.012(7) . ?
Fe3 N1_1 2.019(10) . ?
Fe4 N36_3 1.947(9) . ?
Fe4 N36_6 1.997(12) . ?
Fe4 N29_6 2.012(10) . ?
Fe4 N29_5 2.018(10) . ?
Fe4 N29_3 2.036(12) . ?
Fe4 N36_5 2.036(11) . ?
N1_1 C6_1 1.309(13) . ?
N1_1 C2_1 1.365(15) . ?
C2_1 C3_1 1.388(18) . ?
C2_1 H2_1 0.9500 . ?
C3_1 C4_1 1.364(17) . ?
C3_1 H3_1 0.9500 . ?
C4_1 C5_1 1.446(18) . ?
C4_1 H4_1 0.9500 . ?
C5_1 C6_1 1.450(16) . ?
C5_1 H5_1 0.9500 . ?
C6_1 C7_1 1.496(15) . ?
C7_1 N8_1 1.294(14) . ?
C7_1 H7_1 0.9500 . ?
N8_1 N9_1 1.410(12) . ?
N9_1 C10_1 1.440(11) . ?
N9_1 C22_1 1.478(11) . ?
C10_1 O25_1 1.237(10) . ?
C10_1 C11_1 1.505(12) . ?
C11_1 C12_1 1.414(13) . ?
C11_1 C23_1 1.422(11) . ?
C12_1 C13_1 1.354(14) . ?
C12_1 H12_1 0.9500 . ?
C13_1 C14_1 1.328(13) . ?
C13_1 H13_1 0.9500 . ?
C14_1 C24_1 1.398(12) . ?
C14_1 C15_1 1.482(13) . ?
C15_1 O26_1 1.222(11) . ?
C15_1 N16_1 1.384(12) . ?
N16_1 C17_1 1.433(12) . ?
N16_1 N29_1 1.472(11) . ?
C17_1 O27_1 1.202(11) . ?
C17_1 C18_1 1.471(13) . ?
C18_1 C19_1 1.323(12) . ?
C18_1 C24_1 1.417(12) . ?
C19_1 C20_1 1.454(12) . ?
C19_1 H19_1 0.9500 . ?
C20_1 C21_1 1.375(12) . ?
C20_1 H20_1 0.9500 . ?
C21_1 C23_1 1.424(12) . ?
C21_1 C22_1 1.453(12) . ?
C22_1 O28_1 1.172(11) . ?
C23_1 C24_1 1.413(12) . ?
N29_1 C30_1 1.353(14) . ?
C30_1 C31_1 1.504(16) . ?
C30_1 H30_1 0.9500 . ?
C31_1 C32_1 1.285(10) . ?
C31_1 N36_1 1.334(15) . ?
C32_1 C33_1 1.303(11) . ?
C32_1 H32_1 0.9500 . ?
C33_1 C34_1 1.316(11) . ?
C33_1 H33_1 0.9500 . ?
C34_1 C35_1 1.361(11) . ?
C34_1 H34_1 0.9500 . ?
C35_1 N36_1 1.324(15) . ?
C35_1 H35_1 0.9500 . ?
N1_2 C6_2 1.292(13) . ?
N1_2 C2_2 1.339(12) . ?
C2_2 C3_2 1.345(14) . ?
C2_2 H2_2 0.9500 . ?
C3_2 C4_2 1.434(15) . ?
C3_2 H3_2 0.9500 . ?
C4_2 C5_2 1.327(16) . ?
C4_2 H4_2 0.9500 . ?
C5_2 C6_2 1.411(15) . ?
C5_2 H5_2 0.9500 . ?
C6_2 C7_2 1.499(13) . ?
C7_2 N8_2 1.204(13) . ?
C7_2 H7_2 0.9500 . ?
N8_2 N9_2 1.441(11) . ?
N9_2 C22_2 1.343(14) . ?
N9_2 C10_2 1.480(14) . ?
C10_2 O25_2 1.145(13) . ?
C10_2 C11_2 1.439(15) . ?
C11_2 C23_2 1.331(15) . ?
C11_2 C12_2 1.465(17) . ?
C12_2 C13_2 1.456(15) . ?
C12_2 H12_2 0.9500 . ?
C13_2 C14_2 1.399(15) . ?
C13_2 H13_2 0.9500 . ?
C14_2 C24_2 1.436(16) . ?
C14_2 C15_2 1.462(16) . ?
C15_2 O26_2 1.222(15) . ?
C15_2 N16_2 1.401(16) . ?
N16_2 N29_2 1.470(13) . ?
N16_2 C17_2 1.485(16) . ?
C17_2 O27_2 1.198(15) . ?
C17_2 C18_2 1.441(16) . ?
C18_2 C24_2 1.332(16) . ?
C18_2 C19_2 1.444(17) . ?
C19_2 C20_2 1.334(15) . ?
C19_2 H19_2 0.9500 . ?
C20_2 C21_2 1.359(15) . ?
C20_2 H20_2 0.9500 . ?
C21_2 C23_2 1.436(15) . ?
C21_2 C22_2 1.452(14) . ?
C22_2 O28_2 1.233(14) . ?
C23_2 C24_2 1.460(14) . ?
N29_2 C30_2 1.347(15) . ?
C30_2 C31_2 1.412(17) . ?
C30_2 H30_2 0.9500 . ?
C31_2 N36_2 1.358(17) . ?
C31_2 C32_2 1.357(16) . ?
C32_2 C33_2 1.361(18) . ?
C32_2 H32_2 0.9500 . ?
C33_2 C34_2 1.30(2) . ?
C33_2 H33_2 0.9500 . ?
C34_2 C35_2 1.454(18) . ?
C34_2 H34_2 0.9500 . ?
C35_2 N36_2 1.350(15) . ?
C35_2 H35_2 0.9500 . ?
N1_3 C6_3 1.274(17) . ?
N1_3 C2_3 1.467(17) . ?
C2_3 C3_3 1.27(2) . ?
C2_3 H2_3 0.9500 . ?
C3_3 C4_3 1.42(2) . ?
C3_3 H3_3 0.9500 . ?
C4_3 C5_3 1.423(19) . ?
C4_3 H4_3 0.9500 . ?
C5_3 C6_3 1.39(2) . ?
C5_3 H5_3 0.9500 . ?
C6_3 C7_3 1.505(16) . ?
C7_3 N8_3 1.208(16) . ?
C7_3 H7_3 0.9500 . ?
N8_3 N9_3 1.413(12) . ?
N9_3 C10_3 1.450(14) . ?
N9_3 C22_3 1.459(14) . ?
C10_3 O25_3 1.157(13) . ?
C10_3 C11_3 1.512(16) . ?
C11_3 C23_3 1.321(16) . ?
C11_3 C12_3 1.389(15) . ?
C12_3 C13_3 1.496(14) . ?
C12_3 H12_3 0.9500 . ?
C13_3 C14_3 1.318(16) . ?
C13_3 H13_3 0.9500 . ?
C14_3 C24_3 1.457(14) . ?
C14_3 C15_3 1.525(15) . ?
C15_3 O26_3 1.243(13) . ?
C15_3 N16_3 1.417(15) . ?
N16_3 N29_3 1.444(13) . ?
N16_3 C17_3 1.471(15) . ?
C17_3 O27_3 1.102(15) . ?
C17_3 C18_3 1.558(18) . ?
C18_3 C24_3 1.280(19) . ?
C18_3 C19_3 1.510(18) . ?
C19_3 C20_3 1.423(19) . ?
C19_3 H19_3 0.9500 . ?
C20_3 C21_3 1.25(2) . ?
C20_3 H20_3 0.9500 . ?
C21_3 C23_3 1.403(16) . ?
C21_3 C22_3 1.481(16) . ?
C22_3 O28_3 1.169(12) . ?
C23_3 C24_3 1.461(15) . ?
N29_3 C30_3 1.255(17) . ?
C30_3 C31_3 1.461(16) . ?
C30_3 H30_3 0.9500 . ?
C31_3 C32_3 1.387(17) . ?
C31_3 N36_3 1.415(17) . ?
C32_3 C33_3 1.318(17) . ?
C32_3 H32_3 0.9500 . ?
C33_3 C34_3 1.32(2) . ?
C33_3 H33_3 0.9500 . ?
C34_3 C35_3 1.379(19) . ?
C34_3 H34_3 0.9500 . ?
C35_3 N36_3 1.424(14) . ?
C35_3 H35_3 0.9500 . ?
N1_4 C6_4 1.304(15) . ?
N1_4 C2_4 1.372(14) . ?
C2_4 C3_4 1.381(18) . ?
C2_4 H2_4 0.9500 . ?
C3_4 C4_4 1.379(18) . ?
C3_4 H3_4 0.9500 . ?
C4_4 C5_4 1.421(16) . ?
C4_4 H4_4 0.9500 . ?
C5_4 C6_4 1.283(17) . ?
C5_4 H5_4 0.9500 . ?
C6_4 C7_4 1.530(15) . ?
C7_4 N8_4 1.249(16) . ?
C7_4 H7_4 0.9500 . ?
N8_4 N9_4 1.434(12) . ?
N9_4 C10_4 1.380(12) . ?
N9_4 C22_4 1.443(13) . ?
C10_4 O25_4 1.206(12) . ?
C10_4 C11_4 1.509(13) . ?
C11_4 C23_4 1.331(13) . ?
C11_4 C12_4 1.437(13) . ?
C12_4 C13_4 1.395(13) . ?
C12_4 H12_4 0.9500 . ?
C13_4 C14_4 1.447(13) . ?
C13_4 H13_4 0.9500 . ?
C14_4 C24_4 1.401(11) . ?
C14_4 C15_4 1.524(11) . ?
C15_4 O26_4 1.218(11) . ?
C15_4 N16_4 1.381(12) . ?
N16_4 C17_4 1.345(12) . ?
N16_4 N29_4 1.462(10) . ?
C17_4 O27_4 1.270(12) . ?
C17_4 C18_4 1.501(13) . ?
C18_4 C19_4 1.317(14) . ?
C18_4 C24_4 1.401(13) . ?
C19_4 C20_4 1.414(15) . ?
C19_4 H19_4 0.9500 . ?
C20_4 C21_4 1.394(14) . ?
C20_4 H20_4 0.9500 . ?
C21_4 C23_4 1.359(13) . ?
C21_4 C22_4 1.470(13) . ?
C22_4 O28_4 1.229(12) . ?
C23_4 C24_4 1.503(11) . ?
N29_4 C30_4 1.295(14) . ?
C30_4 C31_4 1.502(14) . ?
C30_4 H30_4 0.9500 . ?
C31_4 N36_4 1.341(14) . ?
C31_4 C32_4 1.416(14) . ?
C32_4 C33_4 1.410(16) . ?
C32_4 H32_4 0.9500 . ?
C33_4 C34_4 1.415(18) . ?
C33_4 H33_4 0.9500 . ?
C34_4 C35_4 1.489(14) . ?
C34_4 H34_4 0.9500 . ?
C35_4 N36_4 1.316(14) . ?
C35_4 H35_4 0.9500 . ?
N1_5 C2_5 1.321(14) . ?
N1_5 C6_5 1.420(12) . ?
C2_5 C3_5 1.357(16) . ?
C2_5 H2_5 0.9500 . ?
C3_5 C4_5 1.404(17) . ?
C3_5 H3_5 0.9500 . ?
C4_5 C5_5 1.324(17) . ?
C4_5 H4_5 0.9500 . ?
C5_5 C6_5 1.491(15) . ?
C5_5 H5_5 0.9500 . ?
C6_5 C7_5 1.316(15) . ?
C7_5 N8_5 1.311(13) . ?
C7_5 H7_5 0.9500 . ?
N8_5 N9_5 1.415(12) . ?
N9_5 C10_5 1.387(14) . ?
N9_5 C22_5 1.501(12) . ?
C10_5 O25_5 1.217(13) . ?
C10_5 C11_5 1.476(16) . ?
C11_5 C12_5 1.378(15) . ?
C11_5 C23_5 1.480(15) . ?
C12_5 C13_5 1.356(17) . ?
C12_5 H12_5 0.9500 . ?
C13_5 C14_5 1.412(16) . ?
C13_5 H13_5 0.9500 . ?
C14_5 C15_5 1.458(16) . ?
C14_5 C24_5 1.489(14) . ?
C15_5 O26_5 1.143(12) . ?
C15_5 N16_5 1.478(13) . ?
N16_5 N29_5 1.367(13) . ?
N16_5 C17_5 1.451(13) . ?
C17_5 O27_5 1.250(13) . ?
C17_5 C18_5 1.420(15) . ?
C18_5 C19_5 1.326(14) . ?
C18_5 C24_5 1.420(16) . ?
C19_5 C20_5 1.401(15) . ?
C19_5 H19_5 0.9500 . ?
C20_5 C21_5 1.360(15) . ?
C20_5 H20_5 0.9500 . ?
C21_5 C22_5 1.423(16) . ?
C21_5 C23_5 1.511(14) . ?
C22_5 O28_5 1.227(13) . ?
C23_5 C24_5 1.246(16) . ?
N29_5 C30_5 1.281(14) . ?
C30_5 C31_5 1.426(17) . ?
C30_5 H30_5 0.9500 . ?
C31_5 C32_5 1.373(17) . ?
C31_5 N36_5 1.415(16) . ?
C32_5 C33_5 1.31(2) . ?
C32_5 H32_5 0.9500 . ?
C33_5 C34_5 1.37(2) . ?
C33_5 H33_5 0.9500 . ?
C34_5 C35_5 1.354(19) . ?
C34_5 H34_5 0.9500 . ?
C35_5 N36_5 1.359(17) . ?
C35_5 H35_5 0.9500 . ?
N1_6 C2_6 1.260(13) . ?
N1_6 C6_6 1.312(13) . ?
C2_6 C3_6 1.411(14) . ?
C2_6 H2_6 0.9500 . ?
C3_6 C4_6 1.410(16) . ?
C3_6 H3_6 0.9500 . ?
C4_6 C5_6 1.455(15) . ?
C4_6 H4_6 0.9500 . ?
C5_6 C6_6 1.414(14) . ?
C5_6 H5_6 0.9500 . ?
C6_6 C7_6 1.479(13) . ?
C7_6 N8_6 1.286(13) . ?
C7_6 H7_6 0.9500 . ?
N8_6 N9_6 1.402(10) . ?
N9_6 C10_6 1.388(11) . ?
N9_6 C22_6 1.463(11) . ?
C10_6 O25_6 1.222(10) . ?
C10_6 C11_6 1.541(12) . ?
C11_6 C23_6 1.385(12) . ?
C11_6 C12_6 1.401(13) . ?
C12_6 C13_6 1.379(13) . ?
C12_6 H12_6 0.9500 . ?
C13_6 C14_6 1.328(13) . ?
C13_6 H13_6 0.9500 . ?
C14_6 C24_6 1.395(13) . ?
C14_6 C15_6 1.480(13) . ?
C15_6 O26_6 1.185(11) . ?
C15_6 N16_6 1.356(12) . ?
N16_6 N29_6 1.447(10) . ?
N16_6 C17_6 1.463(12) . ?
C17_6 O27_6 1.210(11) . ?
C17_6 C18_6 1.465(12) . ?
C18_6 C19_6 1.346(12) . ?
C18_6 C24_6 1.403(12) . ?
C19_6 C20_6 1.455(11) . ?
C19_6 H19_6 0.9500 . ?
C20_6 C21_6 1.386(12) . ?
C20_6 H20_6 0.9500 . ?
C21_6 C23_6 1.427(12) . ?
C21_6 C22_6 1.459(12) . ?
C22_6 O28_6 1.177(11) . ?
C23_6 C24_6 1.435(11) . ?
N29_6 C30_6 1.320(16) . ?
C30_6 C31_6 1.424(16) . ?
C30_6 H30_6 0.9500 . ?
C31_6 C32_6 1.271(19) . ?
C31_6 N36_6 1.412(19) . ?
C32_6 C33_6 1.42(2) . ?
C32_6 H32_6 0.9500 . ?
C33_6 C34_6 1.35(2) . ?
C33_6 H33_6 0.9500 . ?
C34_6 C35_6 1.486(19) . ?
C34_6 H34_6 0.9500 . ?
C35_6 N36_6 1.237(15) . ?
C35_6 H35_6 0.9500 . ?
Fe5 N8_7 1.935(7) . ?
Fe5 N8_8 1.939(8) . ?
Fe5 N1_7 1.941(9) . ?
Fe5 N1_8 1.959(8) . ?
Fe5 N8_9 1.974(7) . ?
Fe5 N1_9 2.025(8) . ?
Fe8 N29_11 1.926(6) . ?
Fe8 N36_11 1.963(8) . ?
Fe8 N36_9 1.973(9) . ?
Fe8 N36_12 1.996(8) . ?
Fe8 N29_9 2.006(7) . ?
Fe8 N29_12 2.023(8) . ?
Fe6 N8_11 1.971(6) . ?
Fe6 N1_11 1.983(8) . ?
Fe6 N1_10 1.991(8) . ?
Fe6 N29_7 1.997(7) . ?
Fe6 N8_10 2.009(6) . ?
Fe6 N36_7 2.024(8) . ?
Fe7 N36_8 1.914(9) . ?
Fe7 N29_8 1.956(7) . ?
Fe7 N1_12 1.973(8) . ?
Fe7 N8_12 1.976(7) . ?
Fe7 N36_10 1.982(8) . ?
Fe7 N29_10 1.997(8) . ?
N1_7 C2_7 1.329(14) . ?
N1_7 C6_7 1.372(13) . ?
C2_7 C3_7 1.372(19) . ?
C2_7 H2_7 0.9500 . ?
C3_7 C4_7 1.38(2) . ?
C3_7 H3_7 0.9500 . ?
C4_7 C5_7 1.439(19) . ?
C4_7 H4_7 0.9500 . ?
C5_7 C6_7 1.351(14) . ?
C5_7 H5_7 0.9500 . ?
C6_7 C7_7 1.461(13) . ?
C7_7 N8_7 1.328(11) . ?
C7_7 H7_7 0.9500 . ?
N8_7 N9_7 1.498(9) . ?
N9_7 C10_7 1.336(11) . ?
N9_7 C22_7 1.423(9) . ?
C10_7 O25_7 1.248(9) . ?
C10_7 C11_7 1.493(11) . ?
C11_7 C12_7 1.353(11) . ?
C11_7 C23_7 1.381(10) . ?
C12_7 C13_7 1.428(13) . ?
C12_7 H12_7 0.9500 . ?
C13_7 C14_7 1.358(11) . ?
C13_7 H13_7 0.9500 . ?
C14_7 C24_7 1.383(10) . ?
C14_7 C15_7 1.481(12) . ?
C15_7 O26_7 1.210(10) . ?
C15_7 N16_7 1.421(10) . ?
N16_7 C17_7 1.352(11) . ?
N16_7 N29_7 1.452(9) . ?
C17_7 O27_7 1.186(10) . ?
C17_7 C18_7 1.509(10) . ?
C18_7 C24_7 1.360(10) . ?
C18_7 C19_7 1.387(11) . ?
C19_7 C20_7 1.396(11) . ?
C19_7 H19_7 0.9500 . ?
C20_7 C21_7 1.423(10) . ?
C20_7 H20_7 0.9500 . ?
C21_7 C23_7 1.396(10) . ?
C21_7 C22_7 1.487(10) . ?
C22_7 O28_7 1.200(9) . ?
C23_7 C24_7 1.513(9) . ?
N29_7 C30_7 1.259(11) . ?
C30_7 C31_7 1.538(13) . ?
C30_7 H30_7 0.9500 . ?
C31_7 N36_7 1.295(13) . ?
C31_7 C32_7 1.364(13) . ?
C32_7 C33_7 1.431(15) . ?
C32_7 H32_7 0.9500 . ?
C33_7 C34_7 1.328(16) . ?
C33_7 H33_7 0.9500 . ?
C34_7 C35_7 1.439(12) . ?
C34_7 H34_7 0.9500 . ?
C35_7 N36_7 1.351(12) . ?
C35_7 H35_7 0.9500 . ?
N1_8 C6_8 1.360(13) . ?
N1_8 C2_8 1.412(12) . ?
C2_8 C3_8 1.281(17) . ?
C2_8 H2_8 0.9500 . ?
C3_8 C4_8 1.395(18) . ?
C3_8 H3_8 0.9500 . ?
C4_8 C5_8 1.360(15) . ?
C4_8 H4_8 0.9500 . ?
C5_8 C6_8 1.430(13) . ?
C5_8 H5_8 0.9500 . ?
C6_8 C7_8 1.498(13) . ?
C7_8 N8_8 1.189(14) . ?
C7_8 H7_8 0.9500 . ?
N8_8 N9_8 1.420(9) . ?
N9_8 C22_8 1.371(10) . ?
N9_8 C10_8 1.438(10) . ?
C10_8 O25_8 1.233(11) . ?
C10_8 C11_8 1.470(11) . ?
C11_8 C12_8 1.380(11) . ?
C11_8 C23_8 1.447(11) . ?
C12_8 C13_8 1.434(11) . ?
C12_8 H12_8 0.9500 . ?
C13_8 C14_8 1.351(11) . ?
C13_8 H13_8 0.9500 . ?
C14_8 C24_8 1.437(10) . ?
C14_8 C15_8 1.448(11) . ?
C15_8 O26_8 1.185(9) . ?
C15_8 N16_8 1.403(10) . ?
N16_8 C17_8 1.346(11) . ?
N16_8 N29_8 1.461(9) . ?
C17_8 O27_8 1.282(10) . ?
C17_8 C18_8 1.477(10) . ?
C18_8 C19_8 1.353(10) . ?
C18_8 C24_8 1.418(11) . ?
C19_8 C20_8 1.392(12) . ?
C19_8 H19_8 0.9500 . ?
C20_8 C21_8 1.392(12) . ?
C20_8 H20_8 0.9500 . ?
C21_8 C23_8 1.433(10) . ?
C21_8 C22_8 1.472(10) . ?
C22_8 O28_8 1.211(10) . ?
C23_8 C24_8 1.372(11) . ?
N29_8 C30_8 1.280(12) . ?
C30_8 C31_8 1.429(12) . ?
C30_8 H30_8 0.9500 . ?
C31_8 C32_8 1.351(15) . ?
C31_8 N36_8 1.440(12) . ?
C32_8 C33_8 1.350(16) . ?
C32_8 H32_8 0.9500 . ?
C33_8 C34_8 1.324(19) . ?
C33_8 H33_8 0.9500 . ?
C34_8 C35_8 1.395(17) . ?
C34_8 H34_8 0.9500 . ?
C35_8 N36_8 1.396(12) . ?
C35_8 H35_8 0.9500 . ?
N1_9 C2_9 1.253(12) . ?
N1_9 C6_9 1.296(13) . ?
C2_9 C3_9 1.401(15) . ?
C2_9 H2_9 0.9500 . ?
C3_9 C4_9 1.386(16) . ?
C3_9 H3_9 0.9500 . ?
C4_9 C5_9 1.455(15) . ?
C4_9 H4_9 0.9500 . ?
C5_9 C6_9 1.404(13) . ?
C5_9 H5_9 0.9500 . ?
C6_9 C7_9 1.473(12) . ?
C7_9 N8_9 1.326(10) . ?
C7_9 H7_9 0.9500 . ?
N8_9 N9_9 1.435(10) . ?
N9_9 C22_9 1.359(11) . ?
N9_9 C10_9 1.367(10) . ?
C10_9 O25_9 1.266(10) . ?
C10_9 C11_9 1.464(11) . ?
C11_9 C12_9 1.341(11) . ?
C11_9 C23_9 1.468(10) . ?
C12_9 C13_9 1.400(12) . ?
C12_9 H12_9 0.9500 . ?
C13_9 C14_9 1.437(11) . ?
C13_9 H13_9 0.9500 . ?
C14_9 C24_9 1.428(11) . ?
C14_9 C15_9 1.528(12) . ?
C15_9 O26_9 1.225(10) . ?
C15_9 N16_9 1.388(11) . ?
N16_9 C17_9 1.354(11) . ?
N16_9 N29_9 1.429(10) . ?
C17_9 O27_9 1.289(10) . ?
C17_9 C18_9 1.460(11) . ?
C18_9 C19_9 1.389(12) . ?
C18_9 C24_9 1.447(11) . ?
C19_9 C20_9 1.305(13) . ?
C19_9 H19_9 0.9500 . ?
C20_9 C21_9 1.437(12) . ?
C20_9 H20_9 0.9500 . ?
C21_9 C23_9 1.383(11) . ?
C21_9 C22_9 1.463(12) . ?
C22_9 O28_9 1.211(11) . ?
C23_9 C24_9 1.403(12) . ?
N29_9 C30_9 1.328(12) . ?
C30_9 C31_9 1.391(14) . ?
C30_9 H30_9 0.9500 . ?
C31_9 C32_9 1.363(15) . ?
C31_9 N36_9 1.440(13) . ?
C32_9 C33_9 1.446(18) . ?
C32_9 H32_9 0.9500 . ?
C33_9 C34_9 1.310(19) . ?
C33_9 H33_9 0.9500 . ?
C34_9 C35_9 1.472(16) . ?
C34_9 H34_9 0.9500 . ?
C35_9 N36_9 1.261(13) . ?
C35_9 H35_9 0.9500 . ?
N1_10 C2_10 1.336(12) . ?
N1_10 C6_10 1.406(10) . ?
C2_10 C3_10 1.390(13) . ?
C2_10 H2_10 0.9500 . ?
C3_10 C4_10 1.348(13) . ?
C3_10 H3_10 0.9500 . ?
C4_10 C5_10 1.352(13) . ?
C4_10 H4_10 0.9500 . ?
C5_10 C6_10 1.485(11) . ?
C5_10 H5_10 0.9500 . ?
C6_10 C7_10 1.369(11) . ?
C7_10 N8_10 1.297(10) . ?
C7_10 H7_10 0.9500 . ?
N8_10 N9_10 1.426(9) . ?
N9_10 C10_10 1.377(10) . ?
N9_10 C22_10 1.495(9) . ?
C10_10 O25_10 1.195(9) . ?
C10_10 C11_10 1.478(12) . ?
C11_10 C12_10 1.384(11) . ?
C11_10 C23_10 1.489(11) . ?
C12_10 C13_10 1.364(12) . ?
C12_10 H12_10 0.9500 . ?
C13_10 C14_10 1.424(11) . ?
C13_10 H13_10 0.9500 . ?
C14_10 C24_10 1.458(11) . ?
C14_10 C15_10 1.484(12) . ?
C15_10 O26_10 1.143(10) . ?
C15_10 N16_10 1.438(11) . ?
N16_10 N29_10 1.402(10) . ?
N16_10 C17_10 1.444(11) . ?
C17_10 O27_10 1.220(11) . ?
C17_10 C18_10 1.449(12) . ?
C18_10 C19_10 1.314(12) . ?
C18_10 C24_10 1.423(12) . ?
C19_10 C20_10 1.415(12) . ?
C19_10 H19_10 0.9500 . ?
C20_10 C21_10 1.346(11) . ?
C20_10 H20_10 0.9500 . ?
C21_10 C22_10 1.419(11) . ?
C21_10 C23_10 1.492(11) . ?
C22_10 O28_10 1.197(10) . ?
C23_10 C24_10 1.260(12) . ?
N29_10 C30_10 1.312(11) . ?
C30_10 C31_10 1.403(13) . ?
C30_10 H30_10 0.9500 . ?
C31_10 C32_10 1.375(14) . ?
C31_10 N36_10 1.384(13) . ?
C32_10 C33_10 1.333(15) . ?
C32_10 H32_10 0.9500 . ?
C33_10 C34_10 1.361(15) . ?
C33_10 H33_10 0.9500 . ?
C34_10 C35_10 1.312(13) . ?
C34_10 H34_10 0.9500 . ?
C35_10 N36_10 1.359(11) . ?
C35_10 H35_10 0.9500 . ?
N1_11 C2_11 1.351(11) . ?
N1_11 C6_11 1.386(11) . ?
C2_11 C3_11 1.349(14) . ?
C2_11 H2_11 0.9500 . ?
C3_11 C4_11 1.390(14) . ?
C3_11 H3_11 0.9500 . ?
C4_11 C5_11 1.411(14) . ?
C4_11 H4_11 0.9500 . ?
C5_11 C6_11 1.385(13) . ?
C5_11 H5_11 0.9500 . ?
C6_11 C7_11 1.486(11) . ?
C7_11 N8_11 1.257(11) . ?
C7_11 H7_11 0.9500 . ?
N8_11 N9_11 1.416(8) . ?
N9_11 C22_11 1.354(11) . ?
N9_11 C10_11 1.422(11) . ?
C10_11 O25_11 1.199(11) . ?
C10_11 C11_11 1.502(12) . ?
C11_11 C12_11 1.382(14) . ?
C11_11 C23_11 1.385(12) . ?
C12_11 C13_11 1.365(14) . ?
C12_11 H12_11 0.9500 . ?
C13_11 C14_11 1.298(13) . ?
C13_11 H13_11 0.9500 . ?
C14_11 C24_11 1.487(12) . ?
C14_11 C15_11 1.541(12) . ?
C15_11 O26_11 1.273(11) . ?
C15_11 N16_11 1.306(13) . ?
N16_11 N29_11 1.436(9) . ?
N16_11 C17_11 1.486(12) . ?
C17_11 O27_11 1.147(11) . ?
C17_11 C18_11 1.521(11) . ?
C18_11 C24_11 1.353(13) . ?
C18_11 C19_11 1.399(12) . ?
C19_11 C20_11 1.455(10) . ?
C19_11 H19_11 0.9500 . ?
C20_11 C21_11 1.333(11) . ?
C20_11 H20_11 0.9500 . ?
C21_11 C23_11 1.459(12) . ?
C21_11 C22_11 1.497(10) . ?
C22_11 O28_11 1.197(10) . ?
C23_11 C24_11 1.396(11) . ?
N29_11 C30_11 1.378(12) . ?
C30_11 C31_11 1.379(13) . ?
C30_11 H30_11 0.9500 . ?
C31_11 C32_11 1.357(14) . ?
C31_11 N36_11 1.415(13) . ?
C32_11 C33_11 1.454(13) . ?
C32_11 H32_11 0.9500 . ?
C33_11 C34_11 1.324(17) . ?
C33_11 H33_11 0.9500 . ?
C34_11 C35_11 1.478(16) . ?
C34_11 H34_11 0.9500 . ?
C35_11 N36_11 1.350(12) . ?
C35_11 H35_11 0.9500 . ?
N1_12 C2_12 1.334(12) . ?
N1_12 C6_12 1.396(12) . ?
C2_12 C3_12 1.426(13) . ?
C2_12 H2_12 0.9500 . ?
C3_12 C4_12 1.333(14) . ?
C3_12 H3_12 0.9500 . ?
C4_12 C5_12 1.346(14) . ?
C4_12 H4_12 0.9500 . ?
C5_12 C6_12 1.349(13) . ?
C5_12 H5_12 0.9500 . ?
C6_12 C7_12 1.344(15) . ?
C7_12 N8_12 1.319(13) . ?
C7_12 H7_12 0.9500 . ?
N8_12 N9_12 1.452(10) . ?
N9_12 C10_12 1.364(12) . ?
N9_12 C22_12 1.369(11) . ?
C10_12 O25_12 1.177(11) . ?
C10_12 C11_12 1.522(12) . ?
C11_12 C12_12 1.360(12) . ?
C11_12 C23_12 1.369(13) . ?
C12_12 C13_12 1.441(12) . ?
C12_12 H12_12 0.9500 . ?
C13_12 C14_12 1.425(11) . ?
C13_12 H13_12 0.9500 . ?
C14_12 C15_12 1.446(13) . ?
C14_12 C24_12 1.454(13) . ?
C15_12 O26_12 1.200(10) . ?
C15_12 N16_12 1.426(11) . ?
N16_12 N29_12 1.396(9) . ?
N16_12 C17_12 1.401(10) . ?
C17_12 O27_12 1.240(11) . ?
C17_12 C18_12 1.449(12) . ?
C18_12 C19_12 1.406(12) . ?
C18_12 C24_12 1.419(12) . ?
C19_12 C20_12 1.362(13) . ?
C19_12 H19_12 0.9500 . ?
C20_12 C21_12 1.407(12) . ?
C20_12 H20_12 0.9500 . ?
C21_12 C23_12 1.406(12) . ?
C21_12 C22_12 1.491(12) . ?
C22_12 O28_12 1.257(10) . ?
C23_12 C24_12 1.414(13) . ?
N29_12 C30_12 1.254(11) . ?
C30_12 C31_12 1.343(14) . ?
C30_12 H30_12 0.9500 . ?
C31_12 N36_12 1.388(14) . ?
C31_12 C32_12 1.485(12) . ?
C32_12 C33_12 1.423(15) . ?
C32_12 H32_12 0.9500 . ?
C33_12 C34_12 1.433(17) . ?
C33_12 H33_12 0.9500 . ?
C34_12 C35_12 1.375(14) . ?
C34_12 H34_12 0.9500 . ?
C35_12 N36_12 1.367(14) . ?
C35_12 H35_12 0.9500 . ?
S1_21 O2_21 1.433(7) . ?
S1_21 O4_21 1.442(6) . ?
S1_21 O3_21 1.457(6) . ?
S1_21 C5_21 1.798(9) . ?
C5_21 F7_21 1.308(10) . ?
C5_21 F8_21 1.318(10) . ?
C5_21 F6_21 1.398(10) . ?
S1_22 O4_22 1.369(11) . ?
S1_22 O3_22 1.385(10) . ?
S1_22 O2_22 1.421(9) . ?
S1_22 C5_22 1.779(15) . ?
C5_22 F6_22 1.332(16) . ?
C5_22 F8_22 1.415(17) . ?
C5_22 F7_22 1.443(16) . ?
S1_23 O4_23 1.355(14) . ?
S1_23 O3_23 1.446(13) . ?
S1_23 O2_23 1.476(11) . ?
S1_23 C5_23 1.811(19) . ?
C5_23 F8_23 1.23(2) . ?
C5_23 F6_23 1.240(19) . ?
C5_23 F7_23 1.36(2) . ?
S1_24 O4_24 1.373(7) . ?
S1_24 O3_24 1.436(9) . ?
S1_24 O2_24 1.486(9) . ?
S1_24 C5_24 1.782(10) . ?
C5_24 F8_24 1.291(11) . ?
C5_24 F7_24 1.327(11) . ?
C5_24 F6_24 1.386(11) . ?
S1_25 O3_25 1.400(8) . ?
S1_25 O4_25 1.448(8) . ?
S1_25 O2_25 1.454(10) . ?
S1_25 C5_25 1.830(13) . ?
C5_25 F6_25 1.220(15) . ?
C5_25 F8_25 1.373(13) . ?
C5_25 F7_25 1.392(13) . ?
S1_26 O3_26 1.367(8) . ?
S1_26 O4_26 1.451(7) . ?
S1_26 O2_26 1.467(7) . ?
S1_26 C5_26 1.856(16) . ?
C5_26 F6_26 1.229(17) . ?
C5_26 F8_26 1.277(17) . ?
C5_26 F7_26 1.340(17) . ?
S1_27 O2_27 1.211(9) . ?
S1_27 O3_27 1.415(10) . ?
S1_27 O4_27 1.544(13) . ?
S1_27 C5_27 1.716(14) . ?
C5_27 F6_27 1.329(18) . ?
C5_27 F7_27 1.331(16) . ?
C5_27 F8_27 1.365(19) . ?
S1_28 O4_28 1.436(10) . ?
S1_28 O2_28 1.460(10) . ?
S1_28 O3_28 1.466(10) . ?
S1_28 C5_28 1.800(11) . ?
C5_28 F7_28 1.284(10) . ?
C5_28 F8_28 1.299(10) . ?
C5_28 F6_28 1.400(11) . ?
S1_29 O3_29 1.398(8) . ?
S1_29 O4_29 1.442(9) . ?
S1_29 O2_29 1.496(10) . ?
S1_29 C5_29 1.728(11) . ?
C5_29 F7_29 1.296(12) . ?
C5_29 F8_29 1.325(12) . ?
C5_29 F6_29 1.349(12) . ?
S1_30 O2_30 1.411(10) . ?
S1_30 O3_30 1.410(12) . ?
S1_30 O4_30 1.512(10) . ?
S1_30 C5_30 1.775(18) . ?
C5_30 F8_30 1.37(2) . ?
C5_30 F7_30 1.39(2) . ?
C5_30 F6_30 1.412(18) . ?
S1_31 O3_31 1.392(8) . ?
S1_31 O2_31 1.440(9) . ?
S1_31 O4_31 1.476(9) . ?
S1_31 C5_31 1.822(10) . ?
C5_31 F8_31 1.282(11) . ?
C5_31 F7_31 1.303(11) . ?
C5_31 F6_31 1.400(11) . ?
S1_32 O4_32 1.426(9) . ?
S1_32 O3_32 1.479(8) . ?
S1_32 O2_32 1.482(9) . ?
S1_32 C5_32 1.791(10) . ?
C5_32 F7_32 1.307(11) . ?
C5_32 F8_32 1.315(11) . ?
C5_32 F6_32 1.414(11) . ?
S1B_33 O3B_33 1.417(8) . ?
S1B_33 O4D_33 1.422(8) . ?
S1B_33 O2B_33 1.478(8) . ?
S1B_33 C5B_33 1.832(10) . ?
C5B_33 F8B_33 1.292(12) . ?
C5B_33 F7B_33 1.303(12) . ?
C5B_33 F6B_33 1.416(12) . ?
N1_51 C2_51 1.114(16) . ?
C2_51 C3_51 1.531(16) . ?
C3_51 H3A_51 0.9800 . ?
C3_51 H3B_51 0.9800 . ?
C3_51 H3C_51 0.9800 . ?
N1_52 C2_52 1.159(15) . ?
C2_52 C3_52 1.440(18) . ?
C3_52 H3A_52 0.9800 . ?
C3_52 H3B_52 0.9800 . ?
C3_52 H3C_52 0.9800 . ?
N1_53 C2_53 1.142(15) . ?
C2_53 C3_53 1.47(2) . ?
C3_53 H3A_53 0.9800 . ?
C3_53 H3B_53 0.9800 . ?
C3_53 H3C_53 0.9800 . ?
N1_54 C2_54 1.132(16) . ?
C2_54 C3_54 1.54(2) . ?
C3_54 H3A_54 0.9800 . ?
C3_54 H3B_54 0.9800 . ?
C3_54 H3C_54 0.9800 . ?
N1_55 C2_55 1.067(17) . ?
C2_55 C3_55 1.59(2) . ?
C3_55 H3A_55 0.9800 . ?
C3_55 H3B_55 0.9800 . ?
C3_55 H3C_55 0.9800 . ?
N1_56 C2_56 1.021(16) . ?
C2_56 C3_56 1.50(2) . ?
C3_56 H3A_56 0.9800 . ?
C3_56 H3B_56 0.9800 . ?
C3_56 H3C_56 0.9800 . ?
N1_57 C2_57 1.080(14) . ?
C2_57 C3_57 1.411(18) . ?
C3_57 H3A_57 0.9800 . ?
C3_57 H3B_57 0.9800 . ?
C3_57 H3C_57 0.9800 . ?
N1_58 C2_58 1.18(3) . ?
C2_58 C3_58 1.54(3) . ?
C3_58 H3A_58 0.9800 . ?
C3_58 H3B_58 0.9800 . ?
C3_58 H3C_58 0.9800 . ?
N1_59 C2_59 1.15(2) . ?
C2_59 C3_59 1.38(2) . ?
C3_59 H3A_59 0.9800 . ?
C3_59 H3B_59 0.9800 . ?
C3_59 H3C_59 0.9800 . ?
N1_60 C2_60 1.127(19) . ?
C2_60 C3_60 1.55(2) . ?
C3_60 H3A_60 0.9800 . ?
C3_60 H3B_60 0.9800 . ?
C3_60 H3C_60 0.9800 . ?
N1_61 C2_61 1.035(18) . ?
C2_61 C3_61 1.47(2) . ?
C3_61 H3A_61 0.9800 . ?
C3_61 H3B_61 0.9800 . ?
C3_61 H3C_61 0.9800 . ?

loop_
_geom_torsion_atom_site_label_1
_geom_torsion_atom_site_label_2
_geom_torsion_atom_site_label_3
_geom_torsion_atom_site_label_4
_geom_torsion
_geom_torsion_site_symmetry_1
_geom_torsion_site_symmetry_2
_geom_torsion_site_symmetry_3
_geom_torsion_site_symmetry_4
_geom_torsion_publ_flag
C6_1 N1_1 C2_1 C3_1 -3.5(15) . . . . ?
Fe3 N1_1 C2_1 C3_1 -175.7(8) . . . . ?
N1_1 C2_1 C3_1 C4_1 7.4(17) . . . . ?
C2_1 C3_1 C4_1 C5_1 -9.5(17) . . . . ?
C3_1 C4_1 C5_1 C6_1 8.0(16) . . . . ?
C2_1 N1_1 C6_1 C5_1 2.2(14) . . . . ?
Fe3 N1_1 C6_1 C5_1 175.4(8) . . . . ?
C2_1 N1_1 C6_1 C7_1 -178.5(8) . . . . ?
Fe3 N1_1 C6_1 C7_1 -5.4(10) . . . . ?
C4_1 C5_1 C6_1 N1_1 -4.6(15) . . . . ?
C4_1 C5_1 C6_1 C7_1 176.2(9) . . . . ?
N1_1 C6_1 C7_1 N8_1 3.3(11) . . . . ?
C5_1 C6_1 C7_1 N8_1 -177.4(9) . . . . ?
C6_1 C7_1 N8_1 N9_1 -172.6(7) . . . . ?
C6_1 C7_1 N8_1 Fe3 0.5(10) . . . . ?
C7_1 N8_1 N9_1 C10_1 -109.5(9) . . . . ?
Fe3 N8_1 N9_1 C10_1 78.4(10) . . . . ?
C7_1 N8_1 N9_1 C22_1 56.9(11) . . . . ?
Fe3 N8_1 N9_1 C22_1 -115.2(8) . . . . ?
N8_1 N9_1 C10_1 O25_1 2.3(13) . . . . ?
C22_1 N9_1 C10_1 O25_1 -163.1(9) . . . . ?
N8_1 N9_1 C10_1 C11_1 179.3(9) . . . . ?
C22_1 N9_1 C10_1 C11_1 13.9(13) . . . . ?
O25_1 C10_1 C11_1 C12_1 -6.6(16) . . . . ?
N9_1 C10_1 C11_1 C12_1 176.7(9) . . . . ?
O25_1 C10_1 C11_1 C23_1 168.0(10) . . . . ?
N9_1 C10_1 C11_1 C23_1 -8.7(13) . . . . ?
C23_1 C11_1 C12_1 C13_1 3.1(17) . . . . ?
C10_1 C11_1 C12_1 C13_1 177.5(10) . . . . ?
C11_1 C12_1 C13_1 C14_1 -1.2(18) . . . . ?
C12_1 C13_1 C14_1 C24_1 1.2(18) . . . . ?
C12_1 C13_1 C14_1 C15_1 -172.8(11) . . . . ?
C13_1 C14_1 C15_1 O26_1 -2.4(18) . . . . ?
C24_1 C14_1 C15_1 O26_1 -176.9(11) . . . . ?
C13_1 C14_1 C15_1 N16_1 -174.5(10) . . . . ?
C24_1 C14_1 C15_1 N16_1 11.1(15) . . . . ?
O26_1 C15_1 N16_1 C17_1 176.8(10) . . . . ?
C14_1 C15_1 N16_1 C17_1 -10.6(16) . . . . ?
O26_1 C15_1 N16_1 N29_1 -1.9(15) . . . . ?
C14_1 C15_1 N16_1 N29_1 170.7(9) . . . . ?
C15_1 N16_1 C17_1 O27_1 179.9(11) . . . . ?
N29_1 N16_1 C17_1 O27_1 -1.3(15) . . . . ?
C15_1 N16_1 C17_1 C18_1 4.3(16) . . . . ?
N29_1 N16_1 C17_1 C18_1 -176.9(9) . . . . ?
O27_1 C17_1 C18_1 C19_1 2.5(17) . . . . ?
N16_1 C17_1 C18_1 C19_1 178.1(10) . . . . ?
O27_1 C17_1 C18_1 C24_1 -174.2(10) . . . . ?
N16_1 C17_1 C18_1 C24_1 1.4(14) . . . . ?
C24_1 C18_1 C19_1 C20_1 -10.1(17) . . . . ?
C17_1 C18_1 C19_1 C20_1 173.5(10) . . . . ?
C18_1 C19_1 C20_1 C21_1 6.7(17) . . . . ?
C19_1 C20_1 C21_1 C23_1 0.0(16) . . . . ?
C19_1 C20_1 C21_1 C22_1 174.4(10) . . . . ?
C20_1 C21_1 C22_1 O28_1 14.5(15) . . . . ?
C23_1 C21_1 C22_1 O28_1 -171.4(10) . . . . ?
C20_1 C21_1 C22_1 N9_1 -170.7(9) . . . . ?
C23_1 C21_1 C22_1 N9_1 3.5(13) . . . . ?
N8_1 N9_1 C22_1 O28_1 -1.9(13) . . . . ?
C10_1 N9_1 C22_1 O28_1 163.9(9) . . . . ?
N8_1 N9_1 C22_1 C21_1 -177.0(8) . . . . ?
C10_1 N9_1 C22_1 C21_1 -11.1(13) . . . . ?
C12_1 C11_1 C23_1 C24_1 -4.7(15) . . . . ?
C10_1 C11_1 C23_1 C24_1 -179.2(9) . . . . ?
C12_1 C11_1 C23_1 C21_1 176.2(10) . . . . ?
C10_1 C11_1 C23_1 C21_1 1.6(15) . . . . ?
C20_1 C21_1 C23_1 C24_1 -4.0(15) . . . . ?
C22_1 C21_1 C23_1 C24_1 -178.2(9) . . . . ?
C20_1 C21_1 C23_1 C11_1 175.1(10) . . . . ?
C22_1 C21_1 C23_1 C11_1 0.9(15) . . . . ?
C13_1 C14_1 C24_1 C23_1 -3.0(17) . . . . ?
C15_1 C14_1 C24_1 C23_1 171.0(10) . . . . ?
C13_1 C14_1 C24_1 C18_1 179.6(11) . . . . ?
C15_1 C14_1 C24_1 C18_1 -6.4(16) . . . . ?
C11_1 C23_1 C24_1 C14_1 4.5(15) . . . . ?
C21_1 C23_1 C24_1 C14_1 -176.3(10) . . . . ?
C11_1 C23_1 C24_1 C18_1 -177.8(9) . . . . ?
C21_1 C23_1 C24_1 C18_1 1.3(15) . . . . ?
C19_1 C18_1 C24_1 C14_1 -176.4(11) . . . . ?
C17_1 C18_1 C24_1 C14_1 0.1(16) . . . . ?
C19_1 C18_1 C24_1 C23_1 6.1(16) . . . . ?
C17_1 C18_1 C24_1 C23_1 -177.4(9) . . . . ?
C15_1 N16_1 N29_1 C30_1 102.1(11) . . . . ?
C17_1 N16_1 N29_1 C30_1 -76.8(11) . . . . ?
C15_1 N16_1 N29_1 Fe1 -70.1(13) . . . . ?
C17_1 N16_1 N29_1 Fe1 111.0(10) . . . . ?
N16_1 N29_1 C30_1 C31_1 -177.6(8) . . . . ?
Fe1 N29_1 C30_1 C31_1 -4.0(13) . . . . ?
N29_1 C30_1 C31_1 C32_1 -172.8(13) . . . . ?
N29_1 C30_1 C31_1 N36_1 4.4(14) . . . . ?
N36_1 C31_1 C32_1 C33_1 9(2) . . . . ?
C30_1 C31_1 C32_1 C33_1 -173.5(13) . . . . ?
C31_1 C32_1 C33_1 C34_1 -7(2) . . . . ?
C32_1 C33_1 C34_1 C35_1 1(2) . . . . ?
C33_1 C34_1 C35_1 N36_1 1(2) . . . . ?
C34_1 C35_1 N36_1 C31_1 1.2(17) . . . . ?
C34_1 C35_1 N36_1 Fe1 -179.0(9) . . . . ?
C32_1 C31_1 N36_1 C35_1 -5.6(16) . . . . ?
C30_1 C31_1 N36_1 C35_1 176.8(10) . . . . ?
C32_1 C31_1 N36_1 Fe1 174.6(9) . . . . ?
C30_1 C31_1 N36_1 Fe1 -3.0(12) . . . . ?
C6_2 N1_2 C2_2 C3_2 -10.8(18) . . . . ?
Fe1 N1_2 C2_2 C3_2 175.8(9) . . . . ?
N1_2 C2_2 C3_2 C4_2 12.7(18) . . . . ?
C2_2 C3_2 C4_2 C5_2 -13.4(17) . . . . ?
C3_2 C4_2 C5_2 C6_2 13.1(19) . . . . ?
C2_2 N1_2 C6_2 C5_2 9.9(19) . . . . ?
Fe1 N1_2 C6_2 C5_2 -175.8(11) . . . . ?
C2_2 N1_2 C6_2 C7_2 -177.4(11) . . . . ?
Fe1 N1_2 C6_2 C7_2 -3.0(15) . . . . ?
C4_2 C5_2 C6_2 N1_2 -12(2) . . . . ?
C4_2 C5_2 C6_2 C7_2 175.8(13) . . . . ?
N1_2 C6_2 C7_2 N8_2 11.3(18) . . . . ?
C5_2 C6_2 C7_2 N8_2 -176.2(13) . . . . ?
C6_2 C7_2 N8_2 N9_2 -179.1(10) . . . . ?
C6_2 C7_2 N8_2 Fe1 -13.7(15) . . . . ?
C7_2 N8_2 N9_2 C22_2 -111.8(11) . . . . ?
Fe1 N8_2 N9_2 C22_2 85.2(10) . . . . ?
C7_2 N8_2 N9_2 C10_2 69.1(12) . . . . ?
Fe1 N8_2 N9_2 C10_2 -93.8(10) . . . . ?
C22_2 N9_2 C10_2 O25_2 175.9(10) . . . . ?
N8_2 N9_2 C10_2 O25_2 -5.2(14) . . . . ?
C22_2 N9_2 C10_2 C11_2 2.5(13) . . . . ?
N8_2 N9_2 C10_2 C11_2 -178.5(8) . . . . ?
O25_2 C10_2 C11_2 C23_2 178.5(11) . . . . ?
N9_2 C10_2 C11_2 C23_2 -8.6(14) . . . . ?
O25_2 C10_2 C11_2 C12_2 4.4(17) . . . . ?
N9_2 C10_2 C11_2 C12_2 177.3(8) . . . . ?
C23_2 C11_2 C12_2 C13_2 3.6(16) . . . . ?
C10_2 C11_2 C12_2 C13_2 178.0(10) . . . . ?
C11_2 C12_2 C13_2 C14_2 -5.9(17) . . . . ?
C12_2 C13_2 C14_2 C24_2 4.7(18) . . . . ?
C12_2 C13_2 C14_2 C15_2 176.4(11) . . . . ?
C13_2 C14_2 C15_2 O26_2 9.8(19) . . . . ?
C24_2 C14_2 C15_2 O26_2 -178.4(12) . . . . ?
C13_2 C14_2 C15_2 N16_2 179.4(10) . . . . ?
C24_2 C14_2 C15_2 N16_2 -8.8(16) . . . . ?
O26_2 C15_2 N16_2 N29_2 -6.4(17) . . . . ?
C14_2 C15_2 N16_2 N29_2 -176.7(9) . . . . ?
O26_2 C15_2 N16_2 C17_2 173.2(11) . . . . ?
C14_2 C15_2 N16_2 C17_2 2.8(16) . . . . ?
C15_2 N16_2 C17_2 O27_2 -178.5(11) . . . . ?
N29_2 N16_2 C17_2 O27_2 1.0(14) . . . . ?
C15_2 N16_2 C17_2 C18_2 4.8(15) . . . . ?
N29_2 N16_2 C17_2 C18_2 -175.6(8) . . . . ?
O27_2 C17_2 C18_2 C24_2 176.1(12) . . . . ?
N16_2 C17_2 C18_2 C24_2 -7.9(15) . . . . ?
O27_2 C17_2 C18_2 C19_2 -5.6(18) . . . . ?
N16_2 C17_2 C18_2 C19_2 170.4(9) . . . . ?
C24_2 C18_2 C19_2 C20_2 -3.1(15) . . . . ?
C17_2 C18_2 C19_2 C20_2 178.4(10) . . . . ?
C18_2 C19_2 C20_2 C21_2 1.1(17) . . . . ?
C19_2 C20_2 C21_2 C23_2 0.9(16) . . . . ?
C19_2 C20_2 C21_2 C22_2 178.2(10) . . . . ?
N8_2 N9_2 C22_2 O28_2 4.7(13) . . . . ?
C10_2 N9_2 C22_2 O28_2 -176.4(9) . . . . ?
N8_2 N9_2 C22_2 C21_2 -174.4(8) . . . . ?
C10_2 N9_2 C22_2 C21_2 4.5(13) . . . . ?
C20_2 C21_2 C22_2 O28_2 -2.6(15) . . . . ?
C23_2 C21_2 C22_2 O28_2 174.8(9) . . . . ?
C20_2 C21_2 C22_2 N9_2 176.5(9) . . . . ?
C23_2 C21_2 C22_2 N9_2 -6.2(12) . . . . ?
C10_2 C11_2 C23_2 C21_2 7.4(16) . . . . ?
C12_2 C11_2 C23_2 C21_2 -178.9(9) . . . . ?
C10_2 C11_2 C23_2 C24_2 -173.8(10) . . . . ?
C12_2 C11_2 C23_2 C24_2 -0.1(15) . . . . ?
C20_2 C21_2 C23_2 C11_2 178.2(10) . . . . ?
C22_2 C21_2 C23_2 C11_2 0.7(14) . . . . ?
C20_2 C21_2 C23_2 C24_2 -0.8(13) . . . . ?
C22_2 C21_2 C23_2 C24_2 -178.2(8) . . . . ?
C17_2 C18_2 C24_2 C14_2 2.6(17) . . . . ?
C19_2 C18_2 C24_2 C14_2 -175.6(10) . . . . ?
C17_2 C18_2 C24_2 C23_2 -178.3(10) . . . . ?
C19_2 C18_2 C24_2 C23_2 3.4(16) . . . . ?
C13_2 C14_2 C24_2 C18_2 178.1(11) . . . . ?
C15_2 C14_2 C24_2 C18_2 6.6(16) . . . . ?
C13_2 C14_2 C24_2 C23_2 -1.0(15) . . . . ?
C15_2 C14_2 C24_2 C23_2 -172.6(10) . . . . ?
C11_2 C23_2 C24_2 C18_2 179.6(10) . . . . ?
C21_2 C23_2 C24_2 C18_2 -1.5(14) . . . . ?
C11_2 C23_2 C24_2 C14_2 -1.4(15) . . . . ?
C21_2 C23_2 C24_2 C14_2 177.6(9) . . . . ?
C15_2 N16_2 N29_2 C30_2 78.8(14) . . . . ?
C17_2 N16_2 N29_2 C30_2 -100.8(11) . . . . ?
C15_2 N16_2 N29_2 Fe2 -86.4(12) . . . . ?
C17_2 N16_2 N29_2 Fe2 94.0(11) . . . . ?
N16_2 N29_2 C30_2 C31_2 -177.2(11) . . . . ?
Fe2 N29_2 C30_2 C31_2 -9.9(16) . . . . ?
N29_2 C30_2 C31_2 N36_2 9.4(17) . . . . ?
N29_2 C30_2 C31_2 C32_2 177.4(13) . . . . ?
N36_2 C31_2 C32_2 C33_2 -10.9(19) . . . . ?
C30_2 C31_2 C32_2 C33_2 -178.0(14) . . . . ?
C31_2 C32_2 C33_2 C34_2 5(2) . . . . ?
C32_2 C33_2 C34_2 C35_2 1(2) . . . . ?
C33_2 C34_2 C35_2 N36_2 -2.5(19) . . . . ?
C34_2 C35_2 N36_2 C31_2 -2.9(18) . . . . ?
C34_2 C35_2 N36_2 Fe2 -179.2(9) . . . . ?
C32_2 C31_2 N36_2 C35_2 9.8(19) . . . . ?
C30_2 C31_2 N36_2 C35_2 178.2(12) . . . . ?
C32_2 C31_2 N36_2 Fe2 -173.6(9) . . . . ?
C30_2 C31_2 N36_2 Fe2 -5.1(14) . . . . ?
C6_3 N1_3 C2_3 C3_3 8(2) . . . . ?
Fe1 N1_3 C2_3 C3_3 -178.5(12) . . . . ?
N1_3 C2_3 C3_3 C4_3 -15(3) . . . . ?
C2_3 C3_3 C4_3 C5_3 12(2) . . . . ?
C3_3 C4_3 C5_3 C6_3 -3.5(19) . . . . ?
C2_3 N1_3 C6_3 C5_3 0.1(19) . . . . ?
Fe1 N1_3 C6_3 C5_3 -173.9(11) . . . . ?
C2_3 N1_3 C6_3 C7_3 177.4(10) . . . . ?
Fe1 N1_3 C6_3 C7_3 3.4(13) . . . . ?
C4_3 C5_3 C6_3 N1_3 -2(2) . . . . ?
C4_3 C5_3 C6_3 C7_3 -179.1(11) . . . . ?
N1_3 C6_3 C7_3 N8_3 3.1(17) . . . . ?
C5_3 C6_3 C7_3 N8_3 -179.4(12) . . . . ?
C6_3 C7_3 N8_3 N9_3 169.0(9) . . . . ?
C6_3 C7_3 N8_3 Fe1 -7.9(15) . . . . ?
C7_3 N8_3 N9_3 C10_3 -63.1(12) . . . . ?
Fe1 N8_3 N9_3 C10_3 112.9(12) . . . . ?
C7_3 N8_3 N9_3 C22_3 108.7(12) . . . . ?
Fe1 N8_3 N9_3 C22_3 -75.3(12) . . . . ?
N8_3 N9_3 C10_3 O25_3 1.2(14) . . . . ?
C22_3 N9_3 C10_3 O25_3 -169.8(10) . . . . ?
N8_3 N9_3 C10_3 C11_3 -176.3(8) . . . . ?
C22_3 N9_3 C10_3 C11_3 12.8(13) . . . . ?
O25_3 C10_3 C11_3 C23_3 172.4(11) . . . . ?
N9_3 C10_3 C11_3 C23_3 -10.4(14) . . . . ?
O25_3 C10_3 C11_3 C12_3 -1.9(16) . . . . ?
N9_3 C10_3 C11_3 C12_3 175.2(8) . . . . ?
C23_3 C11_3 C12_3 C13_3 3.4(16) . . . . ?
C10_3 C11_3 C12_3 C13_3 177.3(8) . . . . ?
C11_3 C12_3 C13_3 C14_3 -5.3(14) . . . . ?
C12_3 C13_3 C14_3 C24_3 1.0(17) . . . . ?
C12_3 C13_3 C14_3 C15_3 -176.4(9) . . . . ?
C13_3 C14_3 C15_3 O26_3 -10.8(17) . . . . ?
C24_3 C14_3 C15_3 O26_3 171.6(11) . . . . ?
C13_3 C14_3 C15_3 N16_3 176.2(10) . . . . ?
C24_3 C14_3 C15_3 N16_3 -1.4(15) . . . . ?
O26_3 C15_3 N16_3 N29_3 8.8(16) . . . . ?
C14_3 C15_3 N16_3 N29_3 -178.2(10) . . . . ?
O26_3 C15_3 N16_3 C17_3 -178.6(12) . . . . ?
C14_3 C15_3 N16_3 C17_3 -5.6(17) . . . . ?
C15_3 N16_3 C17_3 O27_3 -174.5(13) . . . . ?
N29_3 N16_3 C17_3 O27_3 -2.2(19) . . . . ?
C15_3 N16_3 C17_3 C18_3 12.8(17) . . . . ?
N29_3 N16_3 C17_3 C18_3 -174.9(10) . . . . ?
O27_3 C17_3 C18_3 C24_3 172.4(16) . . . . ?
N16_3 C17_3 C18_3 C24_3 -16.5(18) . . . . ?
O27_3 C17_3 C18_3 C19_3 3(2) . . . . ?
N16_3 C17_3 C18_3 C19_3 174.4(11) . . . . ?
C24_3 C18_3 C19_3 C20_3 1.7(19) . . . . ?
C17_3 C18_3 C19_3 C20_3 171.6(12) . . . . ?
C18_3 C19_3 C20_3 C21_3 2(2) . . . . ?
C19_3 C20_3 C21_3 C23_3 -3(3) . . . . ?
C19_3 C20_3 C21_3 C22_3 178.9(14) . . . . ?
N8_3 N9_3 C22_3 O28_3 -2.0(14) . . . . ?
C10_3 N9_3 C22_3 O28_3 169.0(10) . . . . ?
N8_3 N9_3 C22_3 C21_3 -177.4(10) . . . . ?
C10_3 N9_3 C22_3 C21_3 -6.4(15) . . . . ?
C20_3 C21_3 C22_3 O28_3 0(2) . . . . ?
C23_3 C21_3 C22_3 O28_3 -178.2(11) . . . . ?
C20_3 C21_3 C22_3 N9_3 175.3(13) . . . . ?
C23_3 C21_3 C22_3 N9_3 -3.3(16) . . . . ?
C12_3 C11_3 C23_3 C21_3 175.2(12) . . . . ?
C10_3 C11_3 C23_3 C21_3 1.9(17) . . . . ?
C12_3 C11_3 C23_3 C24_3 3.0(17) . . . . ?
C10_3 C11_3 C23_3 C24_3 -170.3(9) . . . . ?
C20_3 C21_3 C23_3 C11_3 -173.1(13) . . . . ?
C22_3 C21_3 C23_3 C11_3 5.5(19) . . . . ?
C20_3 C21_3 C23_3 C24_3 -0.6(19) . . . . ?
C22_3 C21_3 C23_3 C24_3 178.0(10) . . . . ?
C19_3 C18_3 C24_3 C14_3 180.0(12) . . . . ?
C17_3 C18_3 C24_3 C14_3 12(2) . . . . ?
C19_3 C18_3 C24_3 C23_3 -5(2) . . . . ?
C17_3 C18_3 C24_3 C23_3 -172.7(11) . . . . ?
C13_3 C14_3 C24_3 C18_3 -179.2(13) . . . . ?
C15_3 C14_3 C24_3 C18_3 -1.9(18) . . . . ?
C13_3 C14_3 C24_3 C23_3 5.2(17) . . . . ?
C15_3 C14_3 C24_3 C23_3 -177.4(10) . . . . ?
C11_3 C23_3 C24_3 C18_3 177.5(12) . . . . ?
C21_3 C23_3 C24_3 C18_3 4.3(17) . . . . ?
C11_3 C23_3 C24_3 C14_3 -7.1(15) . . . . ?
C21_3 C23_3 C24_3 C14_3 179.7(11) . . . . ?
C15_3 N16_3 N29_3 C30_3 81.5(12) . . . . ?
C17_3 N16_3 N29_3 C30_3 -91.9(14) . . . . ?
C15_3 N16_3 N29_3 Fe4 -111.2(10) . . . . ?
C17_3 N16_3 N29_3 Fe4 75.4(12) . . . . ?
N16_3 N29_3 C30_3 C31_3 175.8(9) . . . . ?
Fe4 N29_3 C30_3 C31_3 7.3(14) . . . . ?
N29_3 C30_3 C31_3 C32_3 169.8(12) . . . . ?
N29_3 C30_3 C31_3 N36_3 -1.4(16) . . . . ?
N36_3 C31_3 C32_3 C33_3 -6.1(19) . . . . ?
C30_3 C31_3 C32_3 C33_3 -177.1(12) . . . . ?
C31_3 C32_3 C33_3 C34_3 3.2(19) . . . . ?
C32_3 C33_3 C34_3 C35_3 -2(2) . . . . ?
C33_3 C34_3 C35_3 N36_3 4(2) . . . . ?
C32_3 C31_3 N36_3 C35_3 7.0(17) . . . . ?
C30_3 C31_3 N36_3 C35_3 178.7(11) . . . . ?
C32_3 C31_3 N36_3 Fe4 -176.8(9) . . . . ?
C30_3 C31_3 N36_3 Fe4 -5.1(14) . . . . ?
C34_3 C35_3 N36_3 C31_3 -5.9(19) . . . . ?
C34_3 C35_3 N36_3 Fe4 178.8(11) . . . . ?
C6_4 N1_4 C2_4 C3_4 2.8(18) . . . . ?
Fe2 N1_4 C2_4 C3_4 175.6(10) . . . . ?
N1_4 C2_4 C3_4 C4_4 -2(2) . . . . ?
C2_4 C3_4 C4_4 C5_4 2.6(18) . . . . ?
C3_4 C4_4 C5_4 C6_4 -5.2(17) . . . . ?
C4_4 C5_4 C6_4 N1_4 8(2) . . . . ?
C4_4 C5_4 C6_4 C7_4 -176.1(10) . . . . ?
C2_4 N1_4 C6_4 C5_4 -6.0(19) . . . . ?
Fe2 N1_4 C6_4 C5_4 -179.4(11) . . . . ?
C2_4 N1_4 C6_4 C7_4 177.5(10) . . . . ?
Fe2 N1_4 C6_4 C7_4 4.1(13) . . . . ?
C5_4 C6_4 C7_4 N8_4 -178.1(12) . . . . ?
N1_4 C6_4 C7_4 N8_4 -1.2(15) . . . . ?
C6_4 C7_4 N8_4 N9_4 166.4(9) . . . . ?
C6_4 C7_4 N8_4 Fe2 -1.9(14) . . . . ?
C7_4 N8_4 N9_4 C10_4 -52.0(14) . . . . ?
Fe2 N8_4 N9_4 C10_4 114.4(10) . . . . ?
C7_4 N8_4 N9_4 C22_4 114.4(11) . . . . ?
Fe2 N8_4 N9_4 C22_4 -79.1(11) . . . . ?
N8_4 N9_4 C10_4 O25_4 -1.9(15) . . . . ?
C22_4 N9_4 C10_4 O25_4 -166.3(10) . . . . ?
N8_4 N9_4 C10_4 C11_4 -179.9(9) . . . . ?
C22_4 N9_4 C10_4 C11_4 15.7(14) . . . . ?
O25_4 C10_4 C11_4 C23_4 172.0(10) . . . . ?
N9_4 C10_4 C11_4 C23_4 -10.2(13) . . . . ?
O25_4 C10_4 C11_4 C12_4 -5.9(15) . . . . ?
N9_4 C10_4 C11_4 C12_4 171.9(8) . . . . ?
C23_4 C11_4 C12_4 C13_4 -2.0(15) . . . . ?
C10_4 C11_4 C12_4 C13_4 175.9(9) . . . . ?
C11_4 C12_4 C13_4 C14_4 -0.6(14) . . . . ?
C12_4 C13_4 C14_4 C24_4 -0.7(14) . . . . ?
C12_4 C13_4 C14_4 C15_4 -179.8(9) . . . . ?
C24_4 C14_4 C15_4 O26_4 173.6(10) . . . . ?
C13_4 C14_4 C15_4 O26_4 -7.2(15) . . . . ?
C24_4 C14_4 C15_4 N16_4 -6.5(13) . . . . ?
C13_4 C14_4 C15_4 N16_4 172.7(9) . . . . ?
O26_4 C15_4 N16_4 C17_4 -179.0(11) . . . . ?
C14_4 C15_4 N16_4 C17_4 1.1(15) . . . . ?
O26_4 C15_4 N16_4 N29_4 1.3(15) . . . . ?
C14_4 C15_4 N16_4 N29_4 -178.6(8) . . . . ?
C15_4 N16_4 C17_4 O27_4 -167.0(10) . . . . ?
N29_4 N16_4 C17_4 O27_4 12.7(15) . . . . ?
C15_4 N16_4 C17_4 C18_4 4.8(16) . . . . ?
N29_4 N16_4 C17_4 C18_4 -175.5(9) . . . . ?
O27_4 C17_4 C18_4 C19_4 -10.6(17) . . . . ?
N16_4 C17_4 C18_4 C19_4 177.4(11) . . . . ?
O27_4 C17_4 C18_4 C24_4 166.9(10) . . . . ?
N16_4 C17_4 C18_4 C24_4 -5.1(14) . . . . ?
C24_4 C18_4 C19_4 C20_4 3.0(17) . . . . ?
C17_4 C18_4 C19_4 C20_4 -179.7(10) . . . . ?
C18_4 C19_4 C20_4 C21_4 -5.9(17) . . . . ?
C19_4 C20_4 C21_4 C23_4 5.4(17) . . . . ?
C19_4 C20_4 C21_4 C22_4 -176.0(11) . . . . ?
C10_4 N9_4 C22_4 O28_4 164.7(11) . . . . ?
N8_4 N9_4 C22_4 O28_4 -1.0(15) . . . . ?
C10_4 N9_4 C22_4 C21_4 -9.6(16) . . . . ?
N8_4 N9_4 C22_4 C21_4 -175.3(10) . . . . ?
C23_4 C21_4 C22_4 O28_4 -177.3(11) . . . . ?
C20_4 C21_4 C22_4 O28_4 4.0(18) . . . . ?
C23_4 C21_4 C22_4 N9_4 -3.3(15) . . . . ?
C20_4 C21_4 C22_4 N9_4 178.0(10) . . . . ?
C12_4 C11_4 C23_4 C21_4 176.4(10) . . . . ?
C10_4 C11_4 C23_4 C21_4 -1.4(15) . . . . ?
C12_4 C11_4 C23_4 C24_4 5.5(14) . . . . ?
C10_4 C11_4 C23_4 C24_4 -172.2(8) . . . . ?
C20_4 C21_4 C23_4 C11_4 -172.9(10) . . . . ?
C22_4 C21_4 C23_4 C11_4 8.4(16) . . . . ?
C20_4 C21_4 C23_4 C24_4 -1.9(15) . . . . ?
C22_4 C21_4 C23_4 C24_4 179.5(9) . . . . ?
C19_4 C18_4 C24_4 C14_4 177.0(11) . . . . ?
C17_4 C18_4 C24_4 C14_4 -0.5(14) . . . . ?
C19_4 C18_4 C24_4 C23_4 0.2(15) . . . . ?
C17_4 C18_4 C24_4 C23_4 -177.3(8) . . . . ?
C13_4 C14_4 C24_4 C18_4 -172.8(9) . . . . ?
C15_4 C14_4 C24_4 C18_4 6.3(14) . . . . ?
C13_4 C14_4 C24_4 C23_4 4.0(13) . . . . ?
C15_4 C14_4 C24_4 C23_4 -176.9(8) . . . . ?
C11_4 C23_4 C24_4 C18_4 170.6(9) . . . . ?
C21_4 C23_4 C24_4 C18_4 -0.8(13) . . . . ?
C11_4 C23_4 C24_4 C14_4 -6.4(13) . . . . ?
C21_4 C23_4 C24_4 C14_4 -177.9(9) . . . . ?
C17_4 N16_4 N29_4 C30_4 -106.5(11) . . . . ?
C15_4 N16_4 N29_4 C30_4 73.2(11) . . . . ?
C17_4 N16_4 N29_4 Fe3 68.0(11) . . . . ?
C15_4 N16_4 N29_4 Fe3 -112.2(9) . . . . ?
N16_4 N29_4 C30_4 C31_4 173.7(8) . . . . ?
Fe3 N29_4 C30_4 C31_4 -1.5(12) . . . . ?
N29_4 C30_4 C31_4 N36_4 2.4(13) . . . . ?
N29_4 C30_4 C31_4 C32_4 176.2(10) . . . . ?
N36_4 C31_4 C32_4 C33_4 -6.7(16) . . . . ?
C30_4 C31_4 C32_4 C33_4 179.8(10) . . . . ?
C31_4 C32_4 C33_4 C34_4 3.8(18) . . . . ?
C32_4 C33_4 C34_4 C35_4 -1.5(17) . . . . ?
C33_4 C34_4 C35_4 N36_4 2.0(16) . . . . ?
C34_4 C35_4 N36_4 C31_4 -4.9(15) . . . . ?
C34_4 C35_4 N36_4 Fe3 178.7(8) . . . . ?
C32_4 C31_4 N36_4 C35_4 7.3(14) . . . . ?
C30_4 C31_4 N36_4 C35_4 -178.9(9) . . . . ?
C32_4 C31_4 N36_4 Fe3 -175.9(8) . . . . ?
C30_4 C31_4 N36_4 Fe3 -2.1(10) . . . . ?
C6_5 N1_5 C2_5 C3_5 -2.1(18) . . . . ?
Fe2 N1_5 C2_5 C3_5 -174.0(9) . . . . ?
N1_5 C2_5 C3_5 C4_5 7(2) . . . . ?
C2_5 C3_5 C4_5 C5_5 -5(2) . . . . ?
C3_5 C4_5 C5_5 C6_5 -1(2) . . . . ?
C2_5 N1_5 C6_5 C7_5 -175.8(10) . . . . ?
Fe2 N1_5 C6_5 C7_5 -2.3(12) . . . . ?
C2_5 N1_5 C6_5 C5_5 -4.0(15) . . . . ?
Fe2 N1_5 C6_5 C5_5 169.4(9) . . . . ?
C4_5 C5_5 C6_5 C7_5 176.2(13) . . . . ?
C4_5 C5_5 C6_5 N1_5 5.8(19) . . . . ?
N1_5 C6_5 C7_5 N8_5 5.2(15) . . . . ?
C5_5 C6_5 C7_5 N8_5 -165.8(11) . . . . ?
C6_5 C7_5 N8_5 N9_5 -174.9(10) . . . . ?
C6_5 C7_5 N8_5 Fe2 -5.3(14) . . . . ?
C7_5 N8_5 N9_5 C10_5 98.3(12) . . . . ?
Fe2 N8_5 N9_5 C10_5 -68.2(13) . . . . ?
C7_5 N8_5 N9_5 C22_5 -82.2(11) . . . . ?
Fe2 N8_5 N9_5 C22_5 111.3(9) . . . . ?
N8_5 N9_5 C10_5 O25_5 -5.8(17) . . . . ?
C22_5 N9_5 C10_5 O25_5 174.8(11) . . . . ?
N8_5 N9_5 C10_5 C11_5 170.5(10) . . . . ?
C22_5 N9_5 C10_5 C11_5 -8.9(17) . . . . ?
O25_5 C10_5 C11_5 C12_5 6(2) . . . . ?
N9_5 C10_5 C11_5 C12_5 -170.3(12) . . . . ?
O25_5 C10_5 C11_5 C23_5 -172.5(12) . . . . ?
N9_5 C10_5 C11_5 C23_5 11.3(17) . . . . ?
C10_5 C11_5 C12_5 C13_5 -177.4(12) . . . . ?
C23_5 C11_5 C12_5 C13_5 1.0(19) . . . . ?
C11_5 C12_5 C13_5 C14_5 2(2) . . . . ?
C12_5 C13_5 C14_5 C15_5 176.5(12) . . . . ?
C12_5 C13_5 C14_5 C24_5 -3.8(18) . . . . ?
C13_5 C14_5 C15_5 O26_5 0.2(18) . . . . ?
C24_5 C14_5 C15_5 O26_5 -179.4(11) . . . . ?
C13_5 C14_5 C15_5 N16_5 -179.3(9) . . . . ?
C24_5 C14_5 C15_5 N16_5 1.1(15) . . . . ?
O26_5 C15_5 N16_5 N29_5 -5.0(14) . . . . ?
C14_5 C15_5 N16_5 N29_5 174.6(9) . . . . ?
O26_5 C15_5 N16_5 C17_5 -172.6(10) . . . . ?
C14_5 C15_5 N16_5 C17_5 7.0(13) . . . . ?
N29_5 N16_5 C17_5 O27_5 -4.4(14) . . . . ?
C15_5 N16_5 C17_5 O27_5 162.1(9) . . . . ?
N29_5 N16_5 C17_5 C18_5 -176.0(10) . . . . ?
C15_5 N16_5 C17_5 C18_5 -9.5(15) . . . . ?
O27_5 C17_5 C18_5 C19_5 16.0(18) . . . . ?
N16_5 C17_5 C18_5 C19_5 -173.3(10) . . . . ?
O27_5 C17_5 C18_5 C24_5 -167.4(11) . . . . ?
N16_5 C17_5 C18_5 C24_5 3.3(17) . . . . ?
C24_5 C18_5 C19_5 C20_5 5.8(18) . . . . ?
C17_5 C18_5 C19_5 C20_5 -177.6(11) . . . . ?
C18_5 C19_5 C20_5 C21_5 -6.0(19) . . . . ?
C19_5 C20_5 C21_5 C22_5 -176.5(11) . . . . ?
C19_5 C20_5 C21_5 C23_5 7.8(18) . . . . ?
C20_5 C21_5 C22_5 O28_5 12(2) . . . . ?
C23_5 C21_5 C22_5 O28_5 -173.0(11) . . . . ?
C20_5 C21_5 C22_5 N9_5 -168.0(11) . . . . ?
C23_5 C21_5 C22_5 N9_5 7.3(17) . . . . ?
C10_5 N9_5 C22_5 O28_5 179.9(11) . . . . ?
N8_5 N9_5 C22_5 O28_5 0.4(14) . . . . ?
C10_5 N9_5 C22_5 C21_5 -0.5(16) . . . . ?
N8_5 N9_5 C22_5 C21_5 -179.9(10) . . . . ?
C12_5 C11_5 C23_5 C24_5 -1.4(19) . . . . ?
C10_5 C11_5 C23_5 C24_5 177.1(12) . . . . ?
C12_5 C11_5 C23_5 C21_5 176.8(11) . . . . ?
C10_5 C11_5 C23_5 C21_5 -4.8(17) . . . . ?
C20_5 C21_5 C23_5 C24_5 -11.0(19) . . . . ?
C22_5 C21_5 C23_5 C24_5 173.4(13) . . . . ?
C20_5 C21_5 C23_5 C11_5 170.8(11) . . . . ?
C22_5 C21_5 C23_5 C11_5 -4.8(18) . . . . ?
C11_5 C23_5 C24_5 C18_5 -170.6(11) . . . . ?
C21_5 C23_5 C24_5 C18_5 11(2) . . . . ?
C11_5 C23_5 C24_5 C14_5 -1(2) . . . . ?
C21_5 C23_5 C24_5 C14_5 -179.0(11) . . . . ?
C19_5 C18_5 C24_5 C23_5 -8.8(19) . . . . ?
C17_5 C18_5 C24_5 C23_5 174.6(12) . . . . ?
C19_5 C18_5 C24_5 C14_5 -179.0(11) . . . . ?
C17_5 C18_5 C24_5 C14_5 4.3(17) . . . . ?
C13_5 C14_5 C24_5 C23_5 3.5(18) . . . . ?
C15_5 C14_5 C24_5 C23_5 -176.9(12) . . . . ?
C13_5 C14_5 C24_5 C18_5 173.7(11) . . . . ?
C15_5 C14_5 C24_5 C18_5 -6.7(17) . . . . ?
C17_5 N16_5 N29_5 C30_5 54.4(13) . . . . ?
C15_5 N16_5 N29_5 C30_5 -113.1(11) . . . . ?
C17_5 N16_5 N29_5 Fe4 -110.9(10) . . . . ?
C15_5 N16_5 N29_5 Fe4 81.7(11) . . . . ?
N16_5 N29_5 C30_5 C31_5 -165.4(10) . . . . ?
Fe4 N29_5 C30_5 C31_5 2.1(14) . . . . ?
N29_5 C30_5 C31_5 C32_5 179.9(14) . . . . ?
N29_5 C30_5 C31_5 N36_5 -1.2(17) . . . . ?
N36_5 C31_5 C32_5 C33_5 -1(3) . . . . ?
C30_5 C31_5 C32_5 C33_5 178.1(19) . . . . ?
C31_5 C32_5 C33_5 C34_5 4(4) . . . . ?
C32_5 C33_5 C34_5 C35_5 -5(4) . . . . ?
C33_5 C34_5 C35_5 N36_5 2(4) . . . . ?
C34_5 C35_5 N36_5 C31_5 2(3) . . . . ?
C34_5 C35_5 N36_5 Fe4 -179.5(16) . . . . ?
C32_5 C31_5 N36_5 C35_5 -3(2) . . . . ?
C30_5 C31_5 N36_5 C35_5 178.5(13) . . . . ?
C32_5 C31_5 N36_5 Fe4 178.7(12) . . . . ?
C30_5 C31_5 N36_5 Fe4 -0.3(13) . . . . ?
C6_6 N1_6 C2_6 C3_6 -1.6(17) . . . . ?
Fe3 N1_6 C2_6 C3_6 -177.5(8) . . . . ?
N1_6 C2_6 C3_6 C4_6 -1.4(18) . . . . ?
C2_6 C3_6 C4_6 C5_6 4.4(17) . . . . ?
C3_6 C4_6 C5_6 C6_6 -4.4(17) . . . . ?
C2_6 N1_6 C6_6 C5_6 1.3(18) . . . . ?
Fe3 N1_6 C6_6 C5_6 177.9(10) . . . . ?
C2_6 N1_6 C6_6 C7_6 -178.6(10) . . . . ?
Fe3 N1_6 C6_6 C7_6 -2.0(13) . . . . ?
C4_6 C5_6 C6_6 N1_6 1.8(19) . . . . ?
C4_6 C5_6 C6_6 C7_6 -178.2(11) . . . . ?
N1_6 C6_6 C7_6 N8_6 -3.7(15) . . . . ?
C5_6 C6_6 C7_6 N8_6 176.3(11) . . . . ?
C6_6 C7_6 N8_6 N9_6 176.9(8) . . . . ?
C6_6 C7_6 N8_6 Fe3 7.8(13) . . . . ?
C7_6 N8_6 N9_6 C10_6 -73.5(11) . . . . ?
Fe3 N8_6 N9_6 C10_6 94.2(10) . . . . ?
C7_6 N8_6 N9_6 C22_6 97.2(11) . . . . ?
Fe3 N8_6 N9_6 C22_6 -95.1(9) . . . . ?
N8_6 N9_6 C10_6 O25_6 -1.8(13) . . . . ?
C22_6 N9_6 C10_6 O25_6 -171.5(9) . . . . ?
N8_6 N9_6 C10_6 C11_6 176.2(7) . . . . ?
C22_6 N9_6 C10_6 C11_6 6.6(13) . . . . ?
O25_6 C10_6 C11_6 C23_6 179.4(10) . . . . ?
N9_6 C10_6 C11_6 C23_6 1.4(13) . . . . ?
O25_6 C10_6 C11_6 C12_6 4.3(15) . . . . ?
N9_6 C10_6 C11_6 C12_6 -173.7(9) . . . . ?
C23_6 C11_6 C12_6 C13_6 8.9(16) . . . . ?
C10_6 C11_6 C12_6 C13_6 -176.1(9) . . . . ?
C11_6 C12_6 C13_6 C14_6 -4.1(16) . . . . ?
C12_6 C13_6 C14_6 C24_6 -0.4(17) . . . . ?
C12_6 C13_6 C14_6 C15_6 -174.6(10) . . . . ?
C13_6 C14_6 C15_6 O26_6 -8(2) . . . . ?
C24_6 C14_6 C15_6 O26_6 177.6(13) . . . . ?
C13_6 C14_6 C15_6 N16_6 -178.1(11) . . . . ?
C24_6 C14_6 C15_6 N16_6 7.6(16) . . . . ?
O26_6 C15_6 N16_6 N29_6 2.9(17) . . . . ?
C14_6 C15_6 N16_6 N29_6 174.0(10) . . . . ?
O26_6 C15_6 N16_6 C17_6 -172.4(12) . . . . ?
C14_6 C15_6 N16_6 C17_6 -1.4(17) . . . . ?
C15_6 N16_6 C17_6 O27_6 170.9(12) . . . . ?
N29_6 N16_6 C17_6 O27_6 -4.5(16) . . . . ?
C15_6 N16_6 C17_6 C18_6 -3.3(17) . . . . ?
N29_6 N16_6 C17_6 C18_6 -178.8(10) . . . . ?
O27_6 C17_6 C18_6 C19_6 16.7(19) . . . . ?
N16_6 C17_6 C18_6 C19_6 -169.3(10) . . . . ?
O27_6 C17_6 C18_6 C24_6 -172.1(12) . . . . ?
N16_6 C17_6 C18_6 C24_6 1.9(15) . . . . ?
C24_6 C18_6 C19_6 C20_6 5.0(17) . . . . ?
C17_6 C18_6 C19_6 C20_6 175.3(10) . . . . ?
C18_6 C19_6 C20_6 C21_6 2.1(17) . . . . ?
C19_6 C20_6 C21_6 C23_6 -4.2(17) . . . . ?
C19_6 C20_6 C21_6 C22_6 178.2(10) . . . . ?
C20_6 C21_6 C22_6 O28_6 2.6(17) . . . . ?
C23_6 C21_6 C22_6 O28_6 -174.9(10) . . . . ?
C20_6 C21_6 C22_6 N9_6 -171.6(10) . . . . ?
C23_6 C21_6 C22_6 N9_6 10.9(14) . . . . ?
C10_6 N9_6 C22_6 O28_6 173.3(10) . . . . ?
N8_6 N9_6 C22_6 O28_6 3.5(14) . . . . ?
C10_6 N9_6 C22_6 C21_6 -12.5(13) . . . . ?
N8_6 N9_6 C22_6 C21_6 177.7(8) . . . . ?
C12_6 C11_6 C23_6 C21_6 172.4(10) . . . . ?
C10_6 C11_6 C23_6 C21_6 -2.5(15) . . . . ?
C12_6 C11_6 C23_6 C24_6 -8.7(15) . . . . ?
C10_6 C11_6 C23_6 C24_6 176.4(9) . . . . ?
C20_6 C21_6 C23_6 C11_6 178.4(11) . . . . ?
C22_6 C21_6 C23_6 C11_6 -4.0(16) . . . . ?
C20_6 C21_6 C23_6 C24_6 -0.4(16) . . . . ?
C22_6 C21_6 C23_6 C24_6 177.1(9) . . . . ?
C13_6 C14_6 C24_6 C18_6 176.3(11) . . . . ?
C15_6 C14_6 C24_6 C18_6 -9.6(17) . . . . ?
C13_6 C14_6 C24_6 C23_6 0.5(16) . . . . ?
C15_6 C14_6 C24_6 C23_6 174.5(10) . . . . ?
C19_6 C18_6 C24_6 C14_6 174.8(11) . . . . ?
C17_6 C18_6 C24_6 C14_6 4.5(16) . . . . ?
C19_6 C18_6 C24_6 C23_6 -9.3(16) . . . . ?
C17_6 C18_6 C24_6 C23_6 -179.5(10) . . . . ?
C11_6 C23_6 C24_6 C14_6 4.0(15) . . . . ?
C21_6 C23_6 C24_6 C14_6 -177.1(10) . . . . ?
C11_6 C23_6 C24_6 C18_6 -172.2(10) . . . . ?
C21_6 C23_6 C24_6 C18_6 6.7(15) . . . . ?
C15_6 N16_6 N29_6 C30_6 -73.7(14) . . . . ?
C17_6 N16_6 N29_6 C30_6 102.3(12) . . . . ?
C15_6 N16_6 N29_6 Fe4 91.0(12) . . . . ?
C17_6 N16_6 N29_6 Fe4 -93.0(10) . . . . ?
N16_6 N29_6 C30_6 C31_6 174.7(10) . . . . ?
Fe4 N29_6 C30_6 C31_6 8.0(14) . . . . ?
N29_6 C30_6 C31_6 C32_6 175.7(15) . . . . ?
N29_6 C30_6 C31_6 N36_6 -1.3(18) . . . . ?
N36_6 C31_6 C32_6 C33_6 2(3) . . . . ?
C30_6 C31_6 C32_6 C33_6 -174.9(16) . . . . ?
C31_6 C32_6 C33_6 C34_6 -10(3) . . . . ?
C32_6 C33_6 C34_6 C35_6 11(2) . . . . ?
C33_6 C34_6 C35_6 N36_6 -4(2) . . . . ?
C34_6 C35_6 N36_6 C31_6 -5(2) . . . . ?
C34_6 C35_6 N36_6 Fe4 -173.7(11) . . . . ?
C32_6 C31_6 N36_6 C35_6 6(2) . . . . ?
C30_6 C31_6 N36_6 C35_6 -177.0(13) . . . . ?
C32_6 C31_6 N36_6 Fe4 176.9(13) . . . . ?
C30_6 C31_6 N36_6 Fe4 -6.0(16) . . . . ?
C6_7 N1_7 C2_7 C3_7 -6(2) . . . . ?
Fe5 N1_7 C2_7 C3_7 -179.4(13) . . . . ?
N1_7 C2_7 C3_7 C4_7 8(3) . . . . ?
C2_7 C3_7 C4_7 C5_7 -7(3) . . . . ?
C3_7 C4_7 C5_7 C6_7 3(2) . . . . ?
C4_7 C5_7 C6_7 N1_7 -1(2) . . . . ?
C4_7 C5_7 C6_7 C7_7 -176.9(13) . . . . ?
C2_7 N1_7 C6_7 C5_7 2.1(16) . . . . ?
Fe5 N1_7 C6_7 C5_7 176.9(9) . . . . ?
C2_7 N1_7 C6_7 C7_7 178.0(10) . . . . ?
Fe5 N1_7 C6_7 C7_7 -7.2(11) . . . . ?
C5_7 C6_7 C7_7 N8_7 173.2(10) . . . . ?
N1_7 C6_7 C7_7 N8_7 -2.8(12) . . . . ?
C6_7 C7_7 N8_7 N9_7 -173.5(7) . . . . ?
C6_7 C7_7 N8_7 Fe5 12.0(11) . . . . ?
C7_7 N8_7 N9_7 C10_7 -100.4(9) . . . . ?
Fe5 N8_7 N9_7 C10_7 73.0(10) . . . . ?
C7_7 N8_7 N9_7 C22_7 64.5(9) . . . . ?
Fe5 N8_7 N9_7 C22_7 -122.1(7) . . . . ?
C22_7 N9_7 C10_7 O25_7 -161.1(8) . . . . ?
N8_7 N9_7 C10_7 O25_7 0.7(12) . . . . ?
C22_7 N9_7 C10_7 C11_7 15.6(13) . . . . ?
N8_7 N9_7 C10_7 C11_7 177.5(7) . . . . ?
O25_7 C10_7 C11_7 C12_7 -2.2(13) . . . . ?
N9_7 C10_7 C11_7 C12_7 -179.0(8) . . . . ?
O25_7 C10_7 C11_7 C23_7 175.2(7) . . . . ?
N9_7 C10_7 C11_7 C23_7 -1.6(11) . . . . ?
C23_7 C11_7 C12_7 C13_7 1.4(14) . . . . ?
C10_7 C11_7 C12_7 C13_7 178.6(8) . . . . ?
C11_7 C12_7 C13_7 C14_7 3.0(14) . . . . ?
C12_7 C13_7 C14_7 C24_7 -3.4(13) . . . . ?
C12_7 C13_7 C14_7 C15_7 -176.9(8) . . . . ?
C13_7 C14_7 C15_7 O26_7 6.6(13) . . . . ?
C24_7 C14_7 C15_7 O26_7 -167.2(8) . . . . ?
C13_7 C14_7 C15_7 N16_7 -178.7(7) . . . . ?
C24_7 C14_7 C15_7 N16_7 7.5(10) . . . . ?
O26_7 C15_7 N16_7 C17_7 171.0(8) . . . . ?
C14_7 C15_7 N16_7 C17_7 -3.8(12) . . . . ?
O26_7 C15_7 N16_7 N29_7 -9.5(11) . . . . ?
C14_7 C15_7 N16_7 N29_7 175.7(6) . . . . ?
C15_7 N16_7 C17_7 O27_7 178.0(8) . . . . ?
N29_7 N16_7 C17_7 O27_7 -1.5(12) . . . . ?
C15_7 N16_7 C17_7 C18_7 -3.5(12) . . . . ?
N29_7 N16_7 C17_7 C18_7 177.0(6) . . . . ?
O27_7 C17_7 C18_7 C24_7 -174.3(8) . . . . ?
N16_7 C17_7 C18_7 C24_7 7.3(10) . . . . ?
O27_7 C17_7 C18_7 C19_7 5.8(12) . . . . ?
N16_7 C17_7 C18_7 C19_7 -172.7(7) . . . . ?
C24_7 C18_7 C19_7 C20_7 -4.3(12) . . . . ?
C17_7 C18_7 C19_7 C20_7 175.6(7) . . . . ?
C18_7 C19_7 C20_7 C21_7 8.2(12) . . . . ?
C19_7 C20_7 C21_7 C23_7 -7.0(12) . . . . ?
C19_7 C20_7 C21_7 C22_7 -179.7(7) . . . . ?
C10_7 N9_7 C22_7 O28_7 165.8(8) . . . . ?
N8_7 N9_7 C22_7 O28_7 2.6(11) . . . . ?
C10_7 N9_7 C22_7 C21_7 -22.5(12) . . . . ?
N8_7 N9_7 C22_7 C21_7 174.4(6) . . . . ?
C23_7 C21_7 C22_7 O28_7 -172.2(8) . . . . ?
C20_7 C21_7 C22_7 O28_7 0.7(12) . . . . ?
C23_7 C21_7 C22_7 N9_7 15.8(10) . . . . ?
C20_7 C21_7 C22_7 N9_7 -171.3(7) . . . . ?
C12_7 C11_7 C23_7 C21_7 174.7(8) . . . . ?
C10_7 C11_7 C23_7 C21_7 -2.6(11) . . . . ?
C12_7 C11_7 C23_7 C24_7 -5.1(12) . . . . ?
C10_7 C11_7 C23_7 C24_7 177.6(6) . . . . ?
C20_7 C21_7 C23_7 C11_7 -177.9(8) . . . . ?
C22_7 C21_7 C23_7 C11_7 -5.2(11) . . . . ?
C20_7 C21_7 C23_7 C24_7 1.9(11) . . . . ?
C22_7 C21_7 C23_7 C24_7 174.5(6) . . . . ?
C19_7 C18_7 C24_7 C14_7 176.3(8) . . . . ?
C17_7 C18_7 C24_7 C14_7 -3.7(12) . . . . ?
C19_7 C18_7 C24_7 C23_7 -0.8(11) . . . . ?
C17_7 C18_7 C24_7 C23_7 179.2(6) . . . . ?
C13_7 C14_7 C24_7 C18_7 -177.4(8) . . . . ?
C15_7 C14_7 C24_7 C18_7 -3.9(12) . . . . ?
C13_7 C14_7 C24_7 C23_7 -0.3(11) . . . . ?
C15_7 C14_7 C24_7 C23_7 173.2(6) . . . . ?
C11_7 C23_7 C24_7 C18_7 -178.2(7) . . . . ?
C21_7 C23_7 C24_7 C18_7 2.0(10) . . . . ?
C11_7 C23_7 C24_7 C14_7 4.4(10) . . . . ?
C21_7 C23_7 C24_7 C14_7 -175.4(7) . . . . ?
C17_7 N16_7 N29_7 C30_7 -75.6(9) . . . . ?
C15_7 N16_7 N29_7 C30_7 104.9(8) . . . . ?
C17_7 N16_7 N29_7 Fe6 104.5(8) . . . . ?
C15_7 N16_7 N29_7 Fe6 -75.1(8) . . . . ?
N16_7 N29_7 C30_7 C31_7 177.5(7) . . . . ?
Fe6 N29_7 C30_7 C31_7 -2.6(10) . . . . ?
N29_7 C30_7 C31_7 N36_7 4.3(12) . . . . ?
N29_7 C30_7 C31_7 C32_7 -177.9(9) . . . . ?
N36_7 C31_7 C32_7 C33_7 -4.1(16) . . . . ?
C30_7 C31_7 C32_7 C33_7 178.3(9) . . . . ?
C31_7 C32_7 C33_7 C34_7 3.9(16) . . . . ?
C32_7 C33_7 C34_7 C35_7 -1.1(18) . . . . ?
C33_7 C34_7 C35_7 N36_7 -1.9(17) . . . . ?
C32_7 C31_7 N36_7 C35_7 1.2(15) . . . . ?
C30_7 C31_7 N36_7 C35_7 178.8(8) . . . . ?
C32_7 C31_7 N36_7 Fe6 178.5(8) . . . . ?
C30_7 C31_7 N36_7 Fe6 -3.9(10) . . . . ?
C34_7 C35_7 N36_7 C31_7 1.9(14) . . . . ?
C34_7 C35_7 N36_7 Fe6 -175.1(8) . . . . ?
C6_8 N1_8 C2_8 C3_8 1.5(18) . . . . ?
Fe5 N1_8 C2_8 C3_8 175.9(10) . . . . ?
N1_8 C2_8 C3_8 C4_8 7(2) . . . . ?
C2_8 C3_8 C4_8 C5_8 -14(2) . . . . ?
C3_8 C4_8 C5_8 C6_8 9(2) . . . . ?
C2_8 N1_8 C6_8 C5_8 -5.5(15) . . . . ?
Fe5 N1_8 C6_8 C5_8 179.4(9) . . . . ?
C2_8 N1_8 C6_8 C7_8 174.1(9) . . . . ?
Fe5 N1_8 C6_8 C7_8 -1.0(11) . . . . ?
C4_8 C5_8 C6_8 N1_8 0.2(17) . . . . ?
C4_8 C5_8 C6_8 C7_8 -179.4(12) . . . . ?
N1_8 C6_8 C7_8 N8_8 -0.8(15) . . . . ?
C5_8 C6_8 C7_8 N8_8 178.8(11) . . . . ?
C6_8 C7_8 N8_8 N9_8 175.0(9) . . . . ?
C6_8 C7_8 N8_8 Fe5 2.2(15) . . . . ?
C7_8 N8_8 N9_8 C22_8 98.7(11) . . . . ?
Fe5 N8_8 N9_8 C22_8 -89.7(9) . . . . ?
C7_8 N8_8 N9_8 C10_8 -79.2(11) . . . . ?
Fe5 N8_8 N9_8 C10_8 92.4(9) . . . . ?
C22_8 N9_8 C10_8 O25_8 177.1(9) . . . . ?
N8_8 N9_8 C10_8 O25_8 -5.2(14) . . . . ?
C22_8 N9_8 C10_8 C11_8 6.2(14) . . . . ?
N8_8 N9_8 C10_8 C11_8 -176.1(8) . . . . ?
O25_8 C10_8 C11_8 C12_8 11.1(15) . . . . ?
N9_8 C10_8 C11_8 C12_8 -178.2(9) . . . . ?
O25_8 C10_8 C11_8 C23_8 -173.2(9) . . . . ?
N9_8 C10_8 C11_8 C23_8 -2.5(13) . . . . ?
C23_8 C11_8 C12_8 C13_8 0.4(14) . . . . ?
C10_8 C11_8 C12_8 C13_8 176.2(9) . . . . ?
C11_8 C12_8 C13_8 C14_8 3.0(15) . . . . ?
C12_8 C13_8 C14_8 C24_8 -3.3(13) . . . . ?
C12_8 C13_8 C14_8 C15_8 -178.8(8) . . . . ?
C13_8 C14_8 C15_8 O26_8 2.5(13) . . . . ?
C24_8 C14_8 C15_8 O26_8 -172.9(8) . . . . ?
C13_8 C14_8 C15_8 N16_8 178.9(8) . . . . ?
C24_8 C14_8 C15_8 N16_8 3.4(11) . . . . ?
O26_8 C15_8 N16_8 C17_8 179.0(9) . . . . ?
C14_8 C15_8 N16_8 C17_8 2.6(13) . . . . ?
O26_8 C15_8 N16_8 N29_8 -4.3(12) . . . . ?
C14_8 C15_8 N16_8 N29_8 179.3(7) . . . . ?
C15_8 N16_8 C17_8 O27_8 170.4(8) . . . . ?
N29_8 N16_8 C17_8 O27_8 -6.2(12) . . . . ?
C15_8 N16_8 C17_8 C18_8 -6.8(13) . . . . ?
N29_8 N16_8 C17_8 C18_8 176.6(7) . . . . ?
O27_8 C17_8 C18_8 C19_8 9.4(13) . . . . ?
N16_8 C17_8 C18_8 C19_8 -173.4(8) . . . . ?
O27_8 C17_8 C18_8 C24_8 -172.3(7) . . . . ?
N16_8 C17_8 C18_8 C24_8 4.8(12) . . . . ?
C24_8 C18_8 C19_8 C20_8 -0.6(12) . . . . ?
C17_8 C18_8 C19_8 C20_8 177.6(8) . . . . ?
C18_8 C19_8 C20_8 C21_8 4.2(13) . . . . ?
C19_8 C20_8 C21_8 C23_8 -5.2(13) . . . . ?
C19_8 C20_8 C21_8 C22_8 -176.8(8) . . . . ?
N8_8 N9_8 C22_8 O28_8 -6.5(13) . . . . ?
C10_8 N9_8 C22_8 O28_8 171.2(9) . . . . ?
N8_8 N9_8 C22_8 C21_8 171.6(7) . . . . ?
C10_8 N9_8 C22_8 C21_8 -10.7(13) . . . . ?
C20_8 C21_8 C22_8 O28_8 1.2(14) . . . . ?
C23_8 C21_8 C22_8 O28_8 -169.9(9) . . . . ?
C20_8 C21_8 C22_8 N9_8 -176.9(8) . . . . ?
C23_8 C21_8 C22_8 N9_8 12.0(12) . . . . ?
C20_8 C21_8 C23_8 C24_8 2.9(12) . . . . ?
C22_8 C21_8 C23_8 C24_8 174.6(8) . . . . ?
C20_8 C21_8 C23_8 C11_8 179.5(8) . . . . ?
C22_8 C21_8 C23_8 C11_8 -8.8(12) . . . . ?
C12_8 C11_8 C23_8 C24_8 -3.5(13) . . . . ?
C10_8 C11_8 C23_8 C24_8 -179.2(8) . . . . ?
C12_8 C11_8 C23_8 C21_8 179.8(8) . . . . ?
C10_8 C11_8 C23_8 C21_8 4.1(12) . . . . ?
C21_8 C23_8 C24_8 C18_8 0.3(12) . . . . ?
C11_8 C23_8 C24_8 C18_8 -176.2(7) . . . . ?
C21_8 C23_8 C24_8 C14_8 179.8(8) . . . . ?
C11_8 C23_8 C24_8 C14_8 3.2(12) . . . . ?
C19_8 C18_8 C24_8 C23_8 -1.6(12) . . . . ?
C17_8 C18_8 C24_8 C23_8 -179.8(7) . . . . ?
C19_8 C18_8 C24_8 C14_8 179.0(8) . . . . ?
C17_8 C18_8 C24_8 C14_8 0.8(11) . . . . ?
C13_8 C14_8 C24_8 C23_8 0.2(12) . . . . ?
C15_8 C14_8 C24_8 C23_8 175.6(8) . . . . ?
C13_8 C14_8 C24_8 C18_8 179.6(7) . . . . ?
C15_8 C14_8 C24_8 C18_8 -5.0(12) . . . . ?
C17_8 N16_8 N29_8 C30_8 100.9(9) . . . . ?
C15_8 N16_8 N29_8 C30_8 -76.1(9) . . . . ?
C17_8 N16_8 N29_8 Fe7 -89.9(9) . . . . ?
C15_8 N16_8 N29_8 Fe7 93.1(8) . . . . ?
N16_8 N29_8 C30_8 C31_8 176.2(7) . . . . ?
Fe7 N29_8 C30_8 C31_8 5.2(11) . . . . ?
N29_8 C30_8 C31_8 C32_8 174.6(9) . . . . ?
N29_8 C30_8 C31_8 N36_8 -1.7(11) . . . . ?
C30_8 C31_8 C32_8 C33_8 -173.8(10) . . . . ?
N36_8 C31_8 C32_8 C33_8 2.1(15) . . . . ?
C31_8 C32_8 C33_8 C34_8 0.5(19) . . . . ?
C32_8 C33_8 C34_8 C35_8 -3(2) . . . . ?
C33_8 C34_8 C35_8 N36_8 3(2) . . . . ?
C34_8 C35_8 N36_8 C31_8 -0.7(14) . . . . ?
C34_8 C35_8 N36_8 Fe7 176.3(9) . . . . ?
C32_8 C31_8 N36_8 C35_8 -1.9(12) . . . . ?
C30_8 C31_8 N36_8 C35_8 174.8(8) . . . . ?
C32_8 C31_8 N36_8 Fe7 -179.2(7) . . . . ?
C30_8 C31_8 N36_8 Fe7 -2.6(9) . . . . ?
C6_9 N1_9 C2_9 C3_9 6.7(14) . . . . ?
Fe5 N1_9 C2_9 C3_9 179.4(7) . . . . ?
N1_9 C2_9 C3_9 C4_9 -2.1(15) . . . . ?
C2_9 C3_9 C4_9 C5_9 -0.8(14) . . . . ?
C3_9 C4_9 C5_9 C6_9 -0.9(13) . . . . ?
C2_9 N1_9 C6_9 C5_9 -9.0(13) . . . . ?
Fe5 N1_9 C6_9 C5_9 177.3(7) . . . . ?
C2_9 N1_9 C6_9 C7_9 175.3(8) . . . . ?
Fe5 N1_9 C6_9 C7_9 1.7(9) . . . . ?
C4_9 C5_9 C6_9 N1_9 6.0(13) . . . . ?
C4_9 C5_9 C6_9 C7_9 -178.5(8) . . . . ?
N1_9 C6_9 C7_9 N8_9 -1.1(11) . . . . ?
C5_9 C6_9 C7_9 N8_9 -177.2(8) . . . . ?
C6_9 C7_9 N8_9 N9_9 179.1(6) . . . . ?
C6_9 C7_9 N8_9 Fe5 -0.1(9) . . . . ?
C7_9 N8_9 N9_9 C22_9 80.4(9) . . . . ?
Fe5 N8_9 N9_9 C22_9 -100.7(9) . . . . ?
C7_9 N8_9 N9_9 C10_9 -106.3(8) . . . . ?
Fe5 N8_9 N9_9 C10_9 72.6(8) . . . . ?
C22_9 N9_9 C10_9 O25_9 -173.9(8) . . . . ?
N8_9 N9_9 C10_9 O25_9 13.4(11) . . . . ?
C22_9 N9_9 C10_9 C11_9 0.1(12) . . . . ?
N8_9 N9_9 C10_9 C11_9 -172.6(6) . . . . ?
O25_9 C10_9 C11_9 C12_9 -11.5(13) . . . . ?
N9_9 C10_9 C11_9 C12_9 174.2(8) . . . . ?
O25_9 C10_9 C11_9 C23_9 170.3(7) . . . . ?
N9_9 C10_9 C11_9 C23_9 -4.0(11) . . . . ?
C10_9 C11_9 C12_9 C13_9 179.5(9) . . . . ?
C23_9 C11_9 C12_9 C13_9 -2.4(14) . . . . ?
C11_9 C12_9 C13_9 C14_9 -3.4(15) . . . . ?
C12_9 C13_9 C14_9 C24_9 3.8(13) . . . . ?
C12_9 C13_9 C14_9 C15_9 -173.7(8) . . . . ?
C24_9 C14_9 C15_9 O26_9 -171.0(9) . . . . ?
C13_9 C14_9 C15_9 O26_9 6.6(14) . . . . ?
C24_9 C14_9 C15_9 N16_9 9.7(12) . . . . ?
C13_9 C14_9 C15_9 N16_9 -172.7(8) . . . . ?
O26_9 C15_9 N16_9 C17_9 163.6(9) . . . . ?
C14_9 C15_9 N16_9 C17_9 -17.1(13) . . . . ?
O26_9 C15_9 N16_9 N29_9 2.8(14) . . . . ?
C14_9 C15_9 N16_9 N29_9 -177.9(7) . . . . ?
C15_9 N16_9 C17_9 O27_9 -160.4(8) . . . . ?
N29_9 N16_9 C17_9 O27_9 0.0(11) . . . . ?
C15_9 N16_9 C17_9 C18_9 16.0(12) . . . . ?
N29_9 N16_9 C17_9 C18_9 176.4(7) . . . . ?
O27_9 C17_9 C18_9 C19_9 -10.6(12) . . . . ?
N16_9 C17_9 C18_9 C19_9 172.9(8) . . . . ?
O27_9 C17_9 C18_9 C24_9 170.3(7) . . . . ?
N16_9 C17_9 C18_9 C24_9 -6.2(11) . . . . ?
C24_9 C18_9 C19_9 C20_9 -0.1(13) . . . . ?
C17_9 C18_9 C19_9 C20_9 -179.1(8) . . . . ?
C18_9 C19_9 C20_9 C21_9 1.4(14) . . . . ?
C19_9 C20_9 C21_9 C23_9 -2.3(12) . . . . ?
C19_9 C20_9 C21_9 C22_9 178.6(8) . . . . ?
C10_9 N9_9 C22_9 O28_9 178.6(8) . . . . ?
N8_9 N9_9 C22_9 O28_9 -8.9(12) . . . . ?
C10_9 N9_9 C22_9 C21_9 7.2(12) . . . . ?
N8_9 N9_9 C22_9 C21_9 179.7(6) . . . . ?
C23_9 C21_9 C22_9 O28_9 178.1(8) . . . . ?
C20_9 C21_9 C22_9 O28_9 -2.8(13) . . . . ?
C23_9 C21_9 C22_9 N9_9 -10.7(11) . . . . ?
C20_9 C21_9 C22_9 N9_9 168.4(8) . . . . ?
C20_9 C21_9 C23_9 C24_9 1.9(11) . . . . ?
C22_9 C21_9 C23_9 C24_9 -178.9(7) . . . . ?
C20_9 C21_9 C23_9 C11_9 -172.0(7) . . . . ?
C22_9 C21_9 C23_9 C11_9 7.1(11) . . . . ?
C12_9 C11_9 C23_9 C21_9 -178.1(8) . . . . ?
C10_9 C11_9 C23_9 C21_9 0.2(11) . . . . ?
C12_9 C11_9 C23_9 C24_9 7.6(12) . . . . ?
C10_9 C11_9 C23_9 C24_9 -174.0(7) . . . . ?
C21_9 C23_9 C24_9 C14_9 178.6(7) . . . . ?
C11_9 C23_9 C24_9 C14_9 -7.2(12) . . . . ?
C21_9 C23_9 C24_9 C18_9 -0.7(12) . . . . ?
C11_9 C23_9 C24_9 C18_9 173.5(7) . . . . ?
C13_9 C14_9 C24_9 C23_9 1.5(12) . . . . ?
C15_9 C14_9 C24_9 C23_9 179.1(8) . . . . ?
C13_9 C14_9 C24_9 C18_9 -179.1(8) . . . . ?
C15_9 C14_9 C24_9 C18_9 -1.6(12) . . . . ?
C19_9 C18_9 C24_9 C23_9 -0.2(11) . . . . ?
C17_9 C18_9 C24_9 C23_9 178.9(7) . . . . ?
C19_9 C18_9 C24_9 C14_9 -179.6(7) . . . . ?
C17_9 C18_9 C24_9 C14_9 -0.5(11) . . . . ?
C17_9 N16_9 N29_9 C30_9 -59.9(9) . . . . ?
C15_9 N16_9 N29_9 C30_9 102.1(9) . . . . ?
C17_9 N16_9 N29_9 Fe8 114.1(8) . . . . ?
C15_9 N16_9 N29_9 Fe8 -83.9(9) . . . . ?
N16_9 N29_9 C30_9 C31_9 172.6(7) . . . . ?
Fe8 N29_9 C30_9 C31_9 -2.6(9) . . . . ?
N29_9 C30_9 C31_9 C32_9 -178.8(10) . . . . ?
N29_9 C30_9 C31_9 N36_9 -2.9(12) . . . . ?
C30_9 C31_9 C32_9 C33_9 174.3(11) . . . . ?
N36_9 C31_9 C32_9 C33_9 -1.2(18) . . . . ?
C31_9 C32_9 C33_9 C34_9 6(2) . . . . ?
C32_9 C33_9 C34_9 C35_9 -11(2) . . . . ?
C33_9 C34_9 C35_9 N36_9 11.4(19) . . . . ?
C34_9 C35_9 N36_9 C31_9 -6.3(15) . . . . ?
C34_9 C35_9 N36_9 Fe8 171.8(8) . . . . ?
C32_9 C31_9 N36_9 C35_9 1.4(15) . . . . ?
C30_9 C31_9 N36_9 C35_9 -174.6(9) . . . . ?
C32_9 C31_9 N36_9 Fe8 -177.1(9) . . . . ?
C30_9 C31_9 N36_9 Fe8 6.9(10) . . . . ?
C6_10 N1_10 C2_10 C3_10 -5.3(13) . . . . ?
Fe6 N1_10 C2_10 C3_10 171.8(7) . . . . ?
N1_10 C2_10 C3_10 C4_10 2.2(15) . . . . ?
C2_10 C3_10 C4_10 C5_10 0.7(17) . . . . ?
C3_10 C4_10 C5_10 C6_10 -0.5(16) . . . . ?
C2_10 N1_10 C6_10 C7_10 -174.5(7) . . . . ?
Fe6 N1_10 C6_10 C7_10 7.8(8) . . . . ?
C2_10 N1_10 C6_10 C5_10 5.2(11) . . . . ?
Fe6 N1_10 C6_10 C5_10 -172.4(5) . . . . ?
C4_10 C5_10 C6_10 C7_10 177.3(9) . . . . ?
C4_10 C5_10 C6_10 N1_10 -2.3(12) . . . . ?
N1_10 C6_10 C7_10 N8_10 -3.3(10) . . . . ?
C5_10 C6_10 C7_10 N8_10 177.1(7) . . . . ?
C6_10 C7_10 N8_10 N9_10 178.5(6) . . . . ?
C6_10 C7_10 N8_10 Fe6 -3.2(8) . . . . ?
C7_10 N8_10 N9_10 C10_10 110.3(8) . . . . ?
Fe6 N8_10 N9_10 C10_10 -67.6(8) . . . . ?
C7_10 N8_10 N9_10 C22_10 -59.0(8) . . . . ?
Fe6 N8_10 N9_10 C22_10 123.1(6) . . . . ?
N8_10 N9_10 C10_10 O25_10 -0.1(11) . . . . ?
C22_10 N9_10 C10_10 O25_10 168.0(7) . . . . ?
N8_10 N9_10 C10_10 C11_10 -178.4(6) . . . . ?
C22_10 N9_10 C10_10 C11_10 -10.3(11) . . . . ?
O25_10 C10_10 C11_10 C12_10 1.0(13) . . . . ?
N9_10 C10_10 C11_10 C12_10 179.1(8) . . . . ?
O25_10 C10_10 C11_10 C23_10 -174.7(7) . . . . ?
N9_10 C10_10 C11_10 C23_10 3.4(11) . . . . ?
C10_10 C11_10 C12_10 C13_10 -176.3(8) . . . . ?
C23_10 C11_10 C12_10 C13_10 -0.4(13) . . . . ?
C11_10 C12_10 C13_10 C14_10 -2.4(14) . . . . ?
C12_10 C13_10 C14_10 C24_10 0.9(13) . . . . ?
C12_10 C13_10 C14_10 C15_10 176.2(9) . . . . ?
C13_10 C14_10 C15_10 O26_10 -3.0(14) . . . . ?
C24_10 C14_10 C15_10 O26_10 171.8(9) . . . . ?
C13_10 C14_10 C15_10 N16_10 172.8(7) . . . . ?
C24_10 C14_10 C15_10 N16_10 -12.3(12) . . . . ?
O26_10 C15_10 N16_10 N29_10 5.8(12) . . . . ?
C14_10 C15_10 N16_10 N29_10 -170.4(7) . . . . ?
O26_10 C15_10 N16_10 C17_10 -174.6(9) . . . . ?
C14_10 C15_10 N16_10 C17_10 9.2(11) . . . . ?
N29_10 N16_10 C17_10 O27_10 -2.2(12) . . . . ?
C15_10 N16_10 C17_10 O27_10 178.2(8) . . . . ?
N29_10 N16_10 C17_10 C18_10 177.7(7) . . . . ?
C15_10 N16_10 C17_10 C18_10 -1.9(12) . . . . ?
O27_10 C17_10 C18_10 C19_10 -7.8(14) . . . . ?
N16_10 C17_10 C18_10 C19_10 172.3(8) . . . . ?
O27_10 C17_10 C18_10 C24_10 175.9(9) . . . . ?
N16_10 C17_10 C18_10 C24_10 -4.0(13) . . . . ?
C24_10 C18_10 C19_10 C20_10 1.4(13) . . . . ?
C17_10 C18_10 C19_10 C20_10 -175.1(8) . . . . ?
C18_10 C19_10 C20_10 C21_10 -6.1(14) . . . . ?
C19_10 C20_10 C21_10 C22_10 -178.8(8) . . . . ?
C19_10 C20_10 C21_10 C23_10 5.9(12) . . . . ?
C20_10 C21_10 C22_10 O28_10 -8.9(14) . . . . ?
C23_10 C21_10 C22_10 O28_10 166.1(8) . . . . ?
C20_10 C21_10 C22_10 N9_10 173.8(8) . . . . ?
C23_10 C21_10 C22_10 N9_10 -11.1(12) . . . . ?
C10_10 N9_10 C22_10 O28_10 -163.0(7) . . . . ?
N8_10 N9_10 C22_10 O28_10 5.7(10) . . . . ?
C10_10 N9_10 C22_10 C21_10 14.4(11) . . . . ?
N8_10 N9_10 C22_10 C21_10 -176.9(7) . . . . ?
C12_10 C11_10 C23_10 C24_10 5.4(13) . . . . ?
C10_10 C11_10 C23_10 C24_10 -178.8(8) . . . . ?
C12_10 C11_10 C23_10 C21_10 -176.8(8) . . . . ?
C10_10 C11_10 C23_10 C21_10 -1.0(11) . . . . ?
C20_10 C21_10 C23_10 C24_10 -1.5(13) . . . . ?
C22_10 C21_10 C23_10 C24_10 -176.9(9) . . . . ?
C20_10 C21_10 C23_10 C11_10 -179.4(8) . . . . ?
C22_10 C21_10 C23_10 C11_10 5.2(12) . . . . ?
C11_10 C23_10 C24_10 C18_10 174.6(8) . . . . ?
C21_10 C23_10 C24_10 C18_10 -3.2(14) . . . . ?
C11_10 C23_10 C24_10 C14_10 -7.0(14) . . . . ?
C21_10 C23_10 C24_10 C14_10 175.2(8) . . . . ?
C19_10 C18_10 C24_10 C23_10 3.3(14) . . . . ?
C17_10 C18_10 C24_10 C23_10 179.7(9) . . . . ?
C19_10 C18_10 C24_10 C14_10 -175.2(8) . . . . ?
C17_10 C18_10 C24_10 C14_10 1.3(13) . . . . ?
C13_10 C14_10 C24_10 C23_10 3.9(13) . . . . ?
C15_10 C14_10 C24_10 C23_10 -171.0(9) . . . . ?
C13_10 C14_10 C24_10 C18_10 -177.6(8) . . . . ?
C15_10 C14_10 C24_10 C18_10 7.5(13) . . . . ?
C15_10 N16_10 N29_10 C30_10 -104.4(9) . . . . ?
C17_10 N16_10 N29_10 C30_10 76.0(10) . . . . ?
C15_10 N16_10 N29_10 Fe7 72.3(9) . . . . ?
C17_10 N16_10 N29_10 Fe7 -107.4(9) . . . . ?
N16_10 N29_10 C30_10 C31_10 -179.8(9) . . . . ?
Fe7 N29_10 C30_10 C31_10 2.8(12) . . . . ?
N29_10 C30_10 C31_10 C32_10 -179.5(11) . . . . ?
N29_10 C30_10 C31_10 N36_10 -7.0(15) . . . . ?
N36_10 C31_10 C32_10 C33_10 8.4(19) . . . . ?
C30_10 C31_10 C32_10 C33_10 -179.7(11) . . . . ?
C31_10 C32_10 C33_10 C34_10 -8.2(17) . . . . ?
C32_10 C33_10 C34_10 C35_10 5.9(17) . . . . ?
C33_10 C34_10 C35_10 N36_10 -3.3(17) . . . . ?
C34_10 C35_10 N36_10 C31_10 2.7(15) . . . . ?
C34_10 C35_10 N36_10 Fe7 175.9(8) . . . . ?
C32_10 C31_10 N36_10 C35_10 -5.3(16) . . . . ?
C30_10 C31_10 N36_10 C35_10 -177.9(10) . . . . ?
C32_10 C31_10 N36_10 Fe7 -179.8(10) . . . . ?
C30_10 C31_10 N36_10 Fe7 7.6(13) . . . . ?
C6_11 N1_11 C2_11 C3_11 -0.7(13) . . . . ?
Fe6 N1_11 C2_11 C3_11 178.1(7) . . . . ?
N1_11 C2_11 C3_11 C4_11 0.9(17) . . . . ?
C2_11 C3_11 C4_11 C5_11 3.6(16) . . . . ?
C3_11 C4_11 C5_11 C6_11 -8.0(15) . . . . ?
C4_11 C5_11 C6_11 N1_11 9.1(17) . . . . ?
C4_11 C5_11 C6_11 C7_11 178.4(9) . . . . ?
C2_11 N1_11 C6_11 C5_11 -4.4(14) . . . . ?
Fe6 N1_11 C6_11 C5_11 176.6(9) . . . . ?
C2_11 N1_11 C6_11 C7_11 -174.7(8) . . . . ?
Fe6 N1_11 C6_11 C7_11 6.3(10) . . . . ?
C5_11 C6_11 C7_11 N8_11 -172.2(10) . . . . ?
N1_11 C6_11 C7_11 N8_11 -1.6(12) . . . . ?
C6_11 C7_11 N8_11 N9_11 -177.9(7) . . . . ?
C6_11 C7_11 N8_11 Fe6 -4.1(11) . . . . ?
C7_11 N8_11 N9_11 C22_11 -101.3(9) . . . . ?
Fe6 N8_11 N9_11 C22_11 85.6(9) . . . . ?
C7_11 N8_11 N9_11 C10_11 74.6(9) . . . . ?
Fe6 N8_11 N9_11 C10_11 -98.5(7) . . . . ?
C22_11 N9_11 C10_11 O25_11 178.0(8) . . . . ?
N8_11 N9_11 C10_11 O25_11 2.4(11) . . . . ?
C22_11 N9_11 C10_11 C11_11 -5.7(12) . . . . ?
N8_11 N9_11 C10_11 C11_11 178.7(6) . . . . ?
O25_11 C10_11 C11_11 C12_11 -2.0(13) . . . . ?
N9_11 C10_11 C11_11 C12_11 -178.3(8) . . . . ?
O25_11 C10_11 C11_11 C23_11 177.8(8) . . . . ?
N9_11 C10_11 C11_11 C23_11 1.6(11) . . . . ?
C23_11 C11_11 C12_11 C13_11 1.0(14) . . . . ?
C10_11 C11_11 C12_11 C13_11 -179.1(8) . . . . ?
C11_11 C12_11 C13_11 C14_11 -0.5(16) . . . . ?
C12_11 C13_11 C14_11 C24_11 -1.2(15) . . . . ?
C12_11 C13_11 C14_11 C15_11 179.4(9) . . . . ?
C13_11 C14_11 C15_11 O26_11 -3.7(14) . . . . ?
C24_11 C14_11 C15_11 O26_11 176.8(8) . . . . ?
C13_11 C14_11 C15_11 N16_11 -177.0(9) . . . . ?
C24_11 C14_11 C15_11 N16_11 3.5(12) . . . . ?
O26_11 C15_11 N16_11 N29_11 6.4(13) . . . . ?
C14_11 C15_11 N16_11 N29_11 179.7(7) . . . . ?
O26_11 C15_11 N16_11 C17_11 175.2(8) . . . . ?
C14_11 C15_11 N16_11 C17_11 -11.5(14) . . . . ?
C15_11 N16_11 C17_11 O27_11 -164.9(10) . . . . ?
N29_11 N16_11 C17_11 O27_11 4.9(13) . . . . ?
C15_11 N16_11 C17_11 C18_11 11.2(12) . . . . ?
N29_11 N16_11 C17_11 C18_11 -179.0(7) . . . . ?
O27_11 C17_11 C18_11 C24_11 172.7(9) . . . . ?
N16_11 C17_11 C18_11 C24_11 -3.3(12) . . . . ?
O27_11 C17_11 C18_11 C19_11 -12.9(14) . . . . ?
N16_11 C17_11 C18_11 C19_11 171.1(7) . . . . ?
C24_11 C18_11 C19_11 C20_11 -1.8(11) . . . . ?
C17_11 C18_11 C19_11 C20_11 -176.4(7) . . . . ?
C18_11 C19_11 C20_11 C21_11 -2.2(11) . . . . ?
C19_11 C20_11 C21_11 C23_11 3.4(12) . . . . ?
C19_11 C20_11 C21_11 C22_11 -178.7(7) . . . . ?
N8_11 N9_11 C22_11 O28_11 0.2(12) . . . . ?
C10_11 N9_11 C22_11 O28_11 -175.2(8) . . . . ?
N8_11 N9_11 C22_11 C21_11 -177.1(6) . . . . ?
C10_11 N9_11 C22_11 C21_11 7.5(12) . . . . ?
C20_11 C21_11 C22_11 O28_11 -0.4(12) . . . . ?
C23_11 C21_11 C22_11 O28_11 177.7(8) . . . . ?
C20_11 C21_11 C22_11 N9_11 176.9(7) . . . . ?
C23_11 C21_11 C22_11 N9_11 -4.9(10) . . . . ?
C12_11 C11_11 C23_11 C24_11 0.1(13) . . . . ?
C10_11 C11_11 C23_11 C24_11 -179.8(7) . . . . ?
C12_11 C11_11 C23_11 C21_11 180.0(8) . . . . ?
C10_11 C11_11 C23_11 C21_11 0.1(12) . . . . ?
C20_11 C21_11 C23_11 C11_11 179.5(8) . . . . ?
C22_11 C21_11 C23_11 C11_11 1.4(12) . . . . ?
C20_11 C21_11 C23_11 C24_11 -0.6(11) . . . . ?
C22_11 C21_11 C23_11 C24_11 -178.7(7) . . . . ?
C19_11 C18_11 C24_11 C23_11 4.8(13) . . . . ?
C17_11 C18_11 C24_11 C23_11 178.9(8) . . . . ?
C19_11 C18_11 C24_11 C14_11 -177.4(7) . . . . ?
C17_11 C18_11 C24_11 C14_11 -3.4(13) . . . . ?
C11_11 C23_11 C24_11 C18_11 176.3(8) . . . . ?
C21_11 C23_11 C24_11 C18_11 -3.6(12) . . . . ?
C11_11 C23_11 C24_11 C14_11 -1.6(12) . . . . ?
C21_11 C23_11 C24_11 C14_11 178.5(7) . . . . ?
C13_11 C14_11 C24_11 C18_11 -175.9(9) . . . . ?
C15_11 C14_11 C24_11 C18_11 3.6(12) . . . . ?
C13_11 C14_11 C24_11 C23_11 2.1(12) . . . . ?
C15_11 C14_11 C24_11 C23_11 -178.4(7) . . . . ?
C15_11 N16_11 N29_11 C30_11 67.5(11) . . . . ?
C17_11 N16_11 N29_11 C30_11 -102.9(9) . . . . ?
C15_11 N16_11 N29_11 Fe8 -101.5(10) . . . . ?
C17_11 N16_11 N29_11 Fe8 88.2(9) . . . . ?
N16_11 N29_11 C30_11 C31_11 -172.9(8) . . . . ?
Fe8 N29_11 C30_11 C31_11 -2.2(11) . . . . ?
N29_11 C30_11 C31_11 C32_11 -177.2(9) . . . . ?
N29_11 C30_11 C31_11 N36_11 -2.5(12) . . . . ?
C30_11 C31_11 C32_11 C33_11 -178.7(9) . . . . ?
N36_11 C31_11 C32_11 C33_11 7.3(14) . . . . ?
C31_11 C32_11 C33_11 C34_11 -11.5(14) . . . . ?
C32_11 C33_11 C34_11 C35_11 13.6(15) . . . . ?
C33_11 C34_11 C35_11 N36_11 -11.5(14) . . . . ?
C34_11 C35_11 N36_11 C31_11 7.3(13) . . . . ?
C34_11 C35_11 N36_11 Fe8 179.9(7) . . . . ?
C32_11 C31_11 N36_11 C35_11 -5.9(14) . . . . ?
C30_11 C31_11 N36_11 C35_11 179.4(9) . . . . ?
C32_11 C31_11 N36_11 Fe8 -179.3(7) . . . . ?
C30_11 C31_11 N36_11 Fe8 6.1(10) . . . . ?
C6_12 N1_12 C2_12 C3_12 4.0(13) . . . . ?
Fe7 N1_12 C2_12 C3_12 -174.5(7) . . . . ?
N1_12 C2_12 C3_12 C4_12 -5.3(15) . . . . ?
C2_12 C3_12 C4_12 C5_12 4.8(14) . . . . ?
C3_12 C4_12 C5_12 C6_12 -3.5(14) . . . . ?
C4_12 C5_12 C6_12 C7_12 -176.4(10) . . . . ?
C4_12 C5_12 C6_12 N1_12 2.4(14) . . . . ?
C2_12 N1_12 C6_12 C7_12 176.3(9) . . . . ?
Fe7 N1_12 C6_12 C7_12 -5.0(10) . . . . ?
C2_12 N1_12 C6_12 C5_12 -2.6(13) . . . . ?
Fe7 N1_12 C6_12 C5_12 176.1(7) . . . . ?
C5_12 C6_12 C7_12 N8_12 -179.2(9) . . . . ?
N1_12 C6_12 C7_12 N8_12 1.9(14) . . . . ?
C6_12 C7_12 N8_12 N9_12 -174.3(9) . . . . ?
C6_12 C7_12 N8_12 Fe7 2.1(12) . . . . ?
C7_12 N8_12 N9_12 C10_12 -105.4(10) . . . . ?
Fe7 N8_12 N9_12 C10_12 79.2(9) . . . . ?
C7_12 N8_12 N9_12 C22_12 59.4(10) . . . . ?
Fe7 N8_12 N9_12 C22_12 -116.1(8) . . . . ?
C22_12 N9_12 C10_12 O25_12 -162.2(10) . . . . ?
N8_12 N9_12 C10_12 O25_12 0.0(14) . . . . ?
C22_12 N9_12 C10_12 C11_12 19.4(13) . . . . ?
N8_12 N9_12 C10_12 C11_12 -178.5(7) . . . . ?
O25_12 C10_12 C11_12 C12_12 -7.8(15) . . . . ?
N9_12 C10_12 C11_12 C12_12 170.8(8) . . . . ?
O25_12 C10_12 C11_12 C23_12 175.7(10) . . . . ?
N9_12 C10_12 C11_12 C23_12 -5.8(13) . . . . ?
C23_12 C11_12 C12_12 C13_12 -7.1(14) . . . . ?
C10_12 C11_12 C12_12 C13_12 176.3(8) . . . . ?
C11_12 C12_12 C13_12 C14_12 3.9(14) . . . . ?
C12_12 C13_12 C14_12 C15_12 -178.2(8) . . . . ?
C12_12 C13_12 C14_12 C24_12 0.0(13) . . . . ?
C13_12 C14_12 C15_12 O26_12 6.8(14) . . . . ?
C24_12 C14_12 C15_12 O26_12 -171.1(9) . . . . ?
C13_12 C14_12 C15_12 N16_12 179.2(8) . . . . ?
C24_12 C14_12 C15_12 N16_12 1.2(12) . . . . ?
O26_12 C15_12 N16_12 N29_12 -8.4(12) . . . . ?
C14_12 C15_12 N16_12 N29_12 179.0(7) . . . . ?
O26_12 C15_12 N16_12 C17_12 176.3(8) . . . . ?
C14_12 C15_12 N16_12 C17_12 3.7(12) . . . . ?
N29_12 N16_12 C17_12 O27_12 2.5(12) . . . . ?
C15_12 N16_12 C17_12 O27_12 177.8(8) . . . . ?
N29_12 N16_12 C17_12 C18_12 178.4(7) . . . . ?
C15_12 N16_12 C17_12 C18_12 -6.4(12) . . . . ?
O27_12 C17_12 C18_12 C19_12 4.4(14) . . . . ?
N16_12 C17_12 C18_12 C19_12 -171.1(8) . . . . ?
O27_12 C17_12 C18_12 C24_12 179.9(9) . . . . ?
N16_12 C17_12 C18_12 C24_12 4.3(13) . . . . ?
C24_12 C18_12 C19_12 C20_12 4.7(14) . . . . ?
C17_12 C18_12 C19_12 C20_12 -179.6(9) . . . . ?
C18_12 C19_12 C20_12 C21_12 -1.1(14) . . . . ?
C19_12 C20_12 C21_12 C23_12 -3.0(15) . . . . ?
C19_12 C20_12 C21_12 C22_12 -172.9(9) . . . . ?
C10_12 N9_12 C22_12 O28_12 160.4(9) . . . . ?
N8_12 N9_12 C22_12 O28_12 -1.3(12) . . . . ?
C10_12 N9_12 C22_12 C21_12 -24.0(13) . . . . ?
N8_12 N9_12 C22_12 C21_12 174.3(7) . . . . ?
C23_12 C21_12 C22_12 O28_12 -170.6(9) . . . . ?
C20_12 C21_12 C22_12 O28_12 0.0(14) . . . . ?
C23_12 C21_12 C22_12 N9_12 13.9(12) . . . . ?
C20_12 C21_12 C22_12 N9_12 -175.6(8) . . . . ?
C12_12 C11_12 C23_12 C21_12 -176.9(9) . . . . ?
C10_12 C11_12 C23_12 C21_12 -0.5(14) . . . . ?
C12_12 C11_12 C23_12 C24_12 6.8(14) . . . . ?
C10_12 C11_12 C23_12 C24_12 -176.8(9) . . . . ?
C20_12 C21_12 C23_12 C11_12 -173.7(9) . . . . ?
C22_12 C21_12 C23_12 C11_12 -3.6(14) . . . . ?
C20_12 C21_12 C23_12 C24_12 2.9(13) . . . . ?
C22_12 C21_12 C23_12 C24_12 173.0(8) . . . . ?
C11_12 C23_12 C24_12 C18_12 177.7(9) . . . . ?
C21_12 C23_12 C24_12 C18_12 1.1(13) . . . . ?
C11_12 C23_12 C24_12 C14_12 -2.7(13) . . . . ?
C21_12 C23_12 C24_12 C14_12 -179.3(8) . . . . ?
C19_12 C18_12 C24_12 C23_12 -4.8(13) . . . . ?
C17_12 C18_12 C24_12 C23_12 179.6(8) . . . . ?
C19_12 C18_12 C24_12 C14_12 175.6(8) . . . . ?
C17_12 C18_12 C24_12 C14_12 0.0(13) . . . . ?
C13_12 C14_12 C24_12 C23_12 -0.6(12) . . . . ?
C15_12 C14_12 C24_12 C23_12 177.5(8) . . . . ?
C13_12 C14_12 C24_12 C18_12 179.1(8) . . . . ?
C15_12 C14_12 C24_12 C18_12 -2.9(12) . . . . ?
C17_12 N16_12 N29_12 C30_12 -74.2(10) . . . . ?
C15_12 N16_12 N29_12 C30_12 110.1(9) . . . . ?
C17_12 N16_12 N29_12 Fe8 104.0(8) . . . . ?
C15_12 N16_12 N29_12 Fe8 -71.7(9) . . . . ?
N16_12 N29_12 C30_12 C31_12 -178.8(9) . . . . ?
Fe8 N29_12 C30_12 C31_12 2.7(13) . . . . ?
N29_12 C30_12 C31_12 N36_12 -1.5(15) . . . . ?
N29_12 C30_12 C31_12 C32_12 178.6(10) . . . . ?
C30_12 C31_12 C32_12 C33_12 176.5(10) . . . . ?
N36_12 C31_12 C32_12 C33_12 -3.3(16) . . . . ?
C31_12 C32_12 C33_12 C34_12 3.1(17) . . . . ?
C32_12 C33_12 C34_12 C35_12 0.1(19) . . . . ?
C33_12 C34_12 C35_12 N36_12 -4(2) . . . . ?
C34_12 C35_12 N36_12 C31_12 3.6(18) . . . . ?
C34_12 C35_12 N36_12 Fe8 -175.5(9) . . . . ?
C30_12 C31_12 N36_12 C35_12 -179.7(10) . . . . ?
C32_12 C31_12 N36_12 C35_12 0.1(16) . . . . ?
C30_12 C31_12 N36_12 Fe8 -0.5(11) . . . . ?
C32_12 C31_12 N36_12 Fe8 179.4(8) . . . . ?
O2_21 S1_21 C5_21 F7_21 -57.5(8) . . . . ?
O4_21 S1_21 C5_21 F7_21 59.3(8) . . . . ?
O3_21 S1_21 C5_21 F7_21 177.6(7) . . . . ?
O2_21 S1_21 C5_21 F8_21 69.6(8) . . . . ?
O4_21 S1_21 C5_21 F8_21 -173.6(7) . . . . ?
O3_21 S1_21 C5_21 F8_21 -55.3(8) . . . . ?
O2_21 S1_21 C5_21 F6_21 -175.2(7) . . . . ?
O4_21 S1_21 C5_21 F6_21 -58.4(8) . . . . ?
O3_21 S1_21 C5_21 F6_21 59.9(8) . . . . ?
O4_22 S1_22 C5_22 F6_22 -63.9(12) . . . . ?
O3_22 S1_22 C5_22 F6_22 53.7(12) . . . . ?
O2_22 S1_22 C5_22 F6_22 177.0(11) . . . . ?
O4_22 S1_22 C5_22 F8_22 176.6(10) . . . . ?
O3_22 S1_22 C5_22 F8_22 -65.8(11) . . . . ?
O2_22 S1_22 C5_22 F8_22 57.5(11) . . . . ?
O4_22 S1_22 C5_22 F7_22 64.4(11) . . . . ?
O3_22 S1_22 C5_22 F7_22 -178.0(9) . . . . ?
O2_22 S1_22 C5_22 F7_22 -54.7(12) . . . . ?
O4_23 S1_23 C5_23 F8_23 167.4(16) . . . . ?
O3_23 S1_23 C5_23 F8_23 -70.1(18) . . . . ?
O2_23 S1_23 C5_23 F8_23 47.3(17) . . . . ?
O4_23 S1_23 C5_23 F6_23 -63.6(17) . . . . ?
O3_23 S1_23 C5_23 F6_23 58.9(18) . . . . ?
O2_23 S1_23 C5_23 F6_23 176.3(15) . . . . ?
O4_23 S1_23 C5_23 F7_23 56.8(14) . . . . ?
O3_23 S1_23 C5_23 F7_23 179.4(14) . . . . ?
O2_23 S1_23 C5_23 F7_23 -63.2(13) . . . . ?
O4_24 S1_24 C5_24 F8_24 179.1(11) . . . . ?
O3_24 S1_24 C5_24 F8_24 -57.0(12) . . . . ?
O2_24 S1_24 C5_24 F8_24 61.6(13) . . . . ?
O4_24 S1_24 C5_24 F7_24 49.7(11) . . . . ?
O3_24 S1_24 C5_24 F7_24 173.6(11) . . . . ?
O2_24 S1_24 C5_24 F7_24 -67.8(12) . . . . ?
O4_24 S1_24 C5_24 F6_24 -65.3(11) . . . . ?
O3_24 S1_24 C5_24 F6_24 58.5(11) . . . . ?
O2_24 S1_24 C5_24 F6_24 177.2(11) . . . . ?
O3_25 S1_25 C5_25 F6_25 62.4(11) . . . . ?
O4_25 S1_25 C5_25 F6_25 -59.9(10) . . . . ?
O2_25 S1_25 C5_25 F6_25 179.1(9) . . . . ?
O3_25 S1_25 C5_25 F8_25 -63.3(10) . . . . ?
O4_25 S1_25 C5_25 F8_25 174.4(8) . . . . ?
O2_25 S1_25 C5_25 F8_25 53.5(9) . . . . ?
O3_25 S1_25 C5_25 F7_25 -173.6(9) . . . . ?
O4_25 S1_25 C5_25 F7_25 64.1(10) . . . . ?
O2_25 S1_25 C5_25 F7_25 -56.8(10) . . . . ?
O3_26 S1_26 C5_26 F6_26 64.9(12) . . . . ?
O4_26 S1_26 C5_26 F6_26 -55.5(12) . . . . ?
O2_26 S1_26 C5_26 F6_26 -173.2(11) . . . . ?
O3_26 S1_26 C5_26 F8_26 -62.1(13) . . . . ?
O4_26 S1_26 C5_26 F8_26 177.5(11) . . . . ?
O2_26 S1_26 C5_26 F8_26 59.8(12) . . . . ?
O3_26 S1_26 C5_26 F7_26 -178.3(10) . . . . ?
O4_26 S1_26 C5_26 F7_26 61.4(11) . . . . ?
O2_26 S1_26 C5_26 F7_26 -56.4(11) . . . . ?
O2_27 S1_27 C5_27 F6_27 178.6(12) . . . . ?
O3_27 S1_27 C5_27 F6_27 49.8(15) . . . . ?
O4_27 S1_27 C5_27 F6_27 -65.1(14) . . . . ?
O2_27 S1_27 C5_27 F7_27 -55.4(16) . . . . ?
O3_27 S1_27 C5_27 F7_27 175.8(13) . . . . ?
O4_27 S1_27 C5_27 F7_27 60.9(15) . . . . ?
O2_27 S1_27 C5_27 F8_27 65.1(12) . . . . ?
O3_27 S1_27 C5_27 F8_27 -63.7(13) . . . . ?
O4_27 S1_27 C5_27 F8_27 -178.6(11) . . . . ?
O4_28 S1_28 C5_28 F7_28 55.5(12) . . . . ?
O2_28 S1_28 C5_28 F7_28 -66.0(13) . . . . ?
O3_28 S1_28 C5_28 F7_28 167.3(10) . . . . ?
O4_28 S1_28 C5_28 F8_28 -173.2(13) . . . . ?
O2_28 S1_28 C5_28 F8_28 65.3(14) . . . . ?
O3_28 S1_28 C5_28 F8_28 -61.5(12) . . . . ?
O4_28 S1_28 C5_28 F6_28 -56.3(14) . . . . ?
O2_28 S1_28 C5_28 F6_28 -177.8(14) . . . . ?
O3_28 S1_28 C5_28 F6_28 55.4(12) . . . . ?
O3_29 S1_29 C5_29 F7_29 -178.6(13) . . . . ?
O4_29 S1_29 C5_29 F7_29 51.3(15) . . . . ?
O2_29 S1_29 C5_29 F7_29 -63.9(15) . . . . ?
O3_29 S1_29 C5_29 F8_29 -48.0(15) . . . . ?
O4_29 S1_29 C5_29 F8_29 -178.1(14) . . . . ?
O2_29 S1_29 C5_29 F8_29 66.7(15) . . . . ?
O3_29 S1_29 C5_29 F6_29 69.7(12) . . . . ?
O4_29 S1_29 C5_29 F6_29 -60.3(12) . . . . ?
O2_29 S1_29 C5_29 F6_29 -175.5(12) . . . . ?
O2_30 S1_30 C5_30 F8_30 65.4(13) . . . . ?
O3_30 S1_30 C5_30 F8_30 -52.5(13) . . . . ?
O4_30 S1_30 C5_30 F8_30 -170.0(11) . . . . ?
O2_30 S1_30 C5_30 F7_30 -63.0(14) . . . . ?
O3_30 S1_30 C5_30 F7_30 179.1(12) . . . . ?
O4_30 S1_30 C5_30 F7_30 61.7(14) . . . . ?
O2_30 S1_30 C5_30 F6_30 -172.8(12) . . . . ?
O3_30 S1_30 C5_30 F6_30 69.3(14) . . . . ?
O4_30 S1_30 C5_30 F6_30 -48.1(14) . . . . ?
O3_31 S1_31 C5_31 F8_31 -59.8(12) . . . . ?
O2_31 S1_31 C5_31 F8_31 68.1(12) . . . . ?
O4_31 S1_31 C5_31 F8_31 -178.4(11) . . . . ?
O3_31 S1_31 C5_31 F7_31 174.5(11) . . . . ?
O2_31 S1_31 C5_31 F7_31 -57.7(11) . . . . ?
O4_31 S1_31 C5_31 F7_31 55.9(11) . . . . ?
O3_31 S1_31 C5_31 F6_31 61.5(11) . . . . ?
O2_31 S1_31 C5_31 F6_31 -170.6(10) . . . . ?
O4_31 S1_31 C5_31 F6_31 -57.1(10) . . . . ?
O4_32 S1_32 C5_32 F7_32 53.0(13) . . . . ?
O3_32 S1_32 C5_32 F7_32 171.6(10) . . . . ?
O2_32 S1_32 C5_32 F7_32 -65.2(13) . . . . ?
O4_32 S1_32 C5_32 F8_32 178.6(13) . . . . ?
O3_32 S1_32 C5_32 F8_32 -62.9(11) . . . . ?
O2_32 S1_32 C5_32 F8_32 60.3(13) . . . . ?
O4_32 S1_32 C5_32 F6_32 -63.9(12) . . . . ?
O3_32 S1_32 C5_32 F6_32 54.7(10) . . . . ?
O2_32 S1_32 C5_32 F6_32 177.8(11) . . . . ?
O3B_33 S1B_33 C5B_33 F8B_33 -56.9(14) . . . . ?
O4D_33 S1B_33 C5B_33 F8B_33 -179.4(13) . . . . ?
O2B_33 S1B_33 C5B_33 F8B_33 63.6(13) . . . . ?
O3B_33 S1B_33 C5B_33 F7B_33 172.4(13) . . . . ?
O4D_33 S1B_33 C5B_33 F7B_33 49.9(14) . . . . ?
O2B_33 S1B_33 C5B_33 F7B_33 -67.1(13) . . . . ?
O3B_33 S1B_33 C5B_33 F6B_33 58.5(12) . . . . ?
O4D_33 S1B_33 C5B_33 F6B_33 -64.0(12) . . . . ?
O2B_33 S1B_33 C5B_33 F6B_33 179.1(10) . . . . ?
